data_4026247
loop_
_publ_author_name
'Laura P. Hern\'andez-Egu\'ia'
'Eduardo C. Escudero-Ad\'an'
'Julio R. Pinz\'on'
'Luis Echegoyen'
'Pablo Ballester'

_publ_section_title
;
 Complexation of Sc3N@C80 Endohedral Fullerene with Cyclic
 Zn-Bisporphyrins: Solid State and Solution Studies
;
_journal_name_full 'Journal of Organic Chemistry'
_journal_page_first 3258
_journal_page_last 3265
_journal_paper_doi 10.1021/jo200154d
_journal_volume 76
_journal_year 2011
_chemical_formula_sum 'C208 H104 N9 O4 Sc3 Zn2'
_chemical_formula_weight 3058.62
_chemical_name_systematic
; 
 ? 
;
_space_group_IT_number 14
_symmetry_cell_setting monoclinic
_symmetry_space_group_name_Hall '-P 2yn'
_symmetry_space_group_name_H-M 'P 1 21/n 1'
_atom_sites_solution_hydrogens geom
_atom_sites_solution_primary direct
_atom_sites_solution_secondary difmap
_audit_creation_method SHELXL-97
_cell_angle_alpha 90.00
_cell_angle_beta 96.3940(10)
_cell_angle_gamma 90.00
_cell_formula_units_Z 4
_cell_length_a 14.3576(5)
_cell_length_b 45.9206(15)
_cell_length_c 21.1694(5)
_cell_measurement_temperature 100(2)
_cell_volume 13870.4(7)
_computing_cell_refinement 'Bruker APEX2 v2009.1-0'
_computing_data_reduction 'Bruker SAINT V7.60A'
_computing_molecular_graphics 'Bruker SHELXTL'
_computing_publication_material 'Bruker SHELXTL'
_computing_structure_refinement 'SHELXS-97 (Sheldrick, 2008)'
_computing_structure_solution Sir2007
_diffrn_ambient_temperature 100(2)
_diffrn_detector_area_resol_mean 2048
_diffrn_measured_fraction_theta_full 0.965
_diffrn_measured_fraction_theta_max 0.965
_diffrn_measurement_device_type 'ESRF BM-16'
_diffrn_measurement_method
;
 Fullsphere data collection, phi scans
;
_diffrn_radiation_monochromator Si111
_diffrn_radiation_source Synchrotron
_diffrn_radiation_type synchrotron
_diffrn_radiation_wavelength 0.73780
_diffrn_reflns_av_R_equivalents 0.0496
_diffrn_reflns_av_sigmaI/netI 0.0300
_diffrn_reflns_limit_h_max 17
_diffrn_reflns_limit_h_min -17
_diffrn_reflns_limit_k_max 55
_diffrn_reflns_limit_k_min -55
_diffrn_reflns_limit_l_max 24
_diffrn_reflns_limit_l_min -24
_diffrn_reflns_number 182037
_diffrn_reflns_theta_full 26.72
_diffrn_reflns_theta_max 26.72
_diffrn_reflns_theta_min 1.11
_exptl_absorpt_coefficient_mu 0.553
_exptl_absorpt_correction_T_max 0.9836
_exptl_absorpt_correction_T_min 0.9729
_exptl_absorpt_correction_type empirical
_exptl_absorpt_process_details
; 
 SADABS Version 2008/1 Bruker-Nonius
 Blessing, Acta Cryst. (1995) A51 33-38
;
_exptl_crystal_colour Black
_exptl_crystal_density_diffrn 1.465
_exptl_crystal_description Block
_exptl_crystal_F_000 6280
_exptl_crystal_size_max 0.05
_exptl_crystal_size_mid 0.05
_exptl_crystal_size_min 0.03
_refine_diff_density_max 1.616
_refine_diff_density_min -1.575
_refine_diff_density_rms 0.134
_refine_ls_extinction_method none
_refine_ls_goodness_of_fit_ref 1.013
_refine_ls_hydrogen_treatment mixed
_refine_ls_matrix_type full
_refine_ls_number_parameters 3095
_refine_ls_number_reflns 25274
_refine_ls_number_restraints 5576
_refine_ls_restrained_S_all 0.962
_refine_ls_R_factor_all 0.1278
_refine_ls_R_factor_gt 0.1146
_refine_ls_shift/su_max 0.034
_refine_ls_shift/su_mean 0.000
_refine_ls_structure_factor_coef Fsqd
_refine_ls_weighting_details 'calc w=1/[\s^2^(Fo^2^)+(0.1493P)^2^+113.6690P] where P=(Fo^2^+2Fc^2^)/3'
_refine_ls_weighting_scheme calc
_refine_ls_wR_factor_gt 0.2886
_refine_ls_wR_factor_ref 0.3002
_reflns_number_gt 21433
_reflns_number_total 25274
_reflns_threshold_expression >2sigma(I)
_cod_data_source_file jo200154d_si_003.cif
_cod_data_source_block lph009c80_0m
_cod_database_code 4026247

loop_
_symmetry_equiv_pos_as_xyz
'x, y, z'
'-x+1/2, y+1/2, -z+1/2'
'-x, -y, -z'
'x-1/2, -y-1/2, z-1/2'

loop_
_atom_site_label
_atom_site_type_symbol
_atom_site_fract_x
_atom_site_fract_y
_atom_site_fract_z
_atom_site_U_iso_or_equiv
_atom_site_adp_type
_atom_site_occupancy
_atom_site_symmetry_multiplicity
_atom_site_calc_flag
_atom_site_refinement_flags
_atom_site_disorder_assembly
_atom_site_disorder_group
C1 C 0.52979(19) 0.12265(6) 0.41360(14) 0.0232(7) Uani 1 1 d . . .
C2 C 0.5186(2) 0.10229(7) 0.36213(15) 0.0290(8) Uani 1 1 d . . .
H2 H 0.5669 0.0951 0.3391 0.035 Uiso 1 1 calc R . .
C3 C 0.4274(2) 0.09519(7) 0.35243(15) 0.0273(7) Uani 1 1 d . . .
H3 H 0.3993 0.0821 0.3213 0.033 Uiso 1 1 calc R . .
C4 C 0.38027(19) 0.11106(6) 0.39771(14) 0.0225(7) Uani 1 1 d . . .
C5 C 0.2845(2) 0.10881(6) 0.40374(14) 0.0244(7) Uani 1 1 d . . .
C6 C 0.2306(2) 0.08724(7) 0.36172(14) 0.0269(7) Uani 1 1 d . . .
C7 C 0.2084(2) 0.09284(9) 0.29732(16) 0.0396(10) Uani 1 1 d . . .
H7 H 0.2251 0.1109 0.2800 0.048 Uiso 1 1 calc R . .
C8 C 0.1617(2) 0.07179(10) 0.25821(17) 0.0442(10) Uani 1 1 d . . .
H8 H 0.1478 0.0756 0.2140 0.053 Uiso 1 1 calc R . .
C9 C 0.1359(2) 0.04591(9) 0.28236(17) 0.0414(9) Uani 1 1 d . . .
H9 H 0.1030 0.0319 0.2553 0.050 Uiso 1 1 calc R . .
C10 C 0.1575(2) 0.04012(8) 0.34618(17) 0.0352(9) Uani 1 1 d . . .
C11 C 0.2049(2) 0.06068(7) 0.38646(15) 0.0273(7) Uani 1 1 d . . .
H11 H 0.2196 0.0566 0.4304 0.033 Uiso 1 1 calc R . .
C12 C 0.23667(19) 0.12619(6) 0.44413(14) 0.0220(7) Uani 1 1 d . . .
C13 C 0.1362(2) 0.12596(7) 0.44561(15) 0.0291(8) Uani 1 1 d . . .
H13 H 0.0927 0.1129 0.4236 0.035 Uiso 1 1 calc R . .
C14 C 0.1162(2) 0.14791(7) 0.48428(15) 0.0285(8) Uani 1 1 d . . .
H14 H 0.0556 0.1534 0.4939 0.034 Uiso 1 1 calc R . .
C15 C 0.2039(2) 0.16152(6) 0.50849(14) 0.0244(7) Uani 1 1 d . . .
C16 C 0.2131(2) 0.18484(6) 0.55029(14) 0.0247(7) Uani 1 1 d . . .
C17 C 0.1262(2) 0.19892(7) 0.56910(15) 0.0269(7) Uani 1 1 d . . .
C18 C 0.0949(2) 0.22554(7) 0.54189(16) 0.0314(8) Uani 1 1 d . . .
C19 C 0.0173(2) 0.23917(7) 0.56292(18) 0.0371(9) Uani 1 1 d . . .
H19 H -0.0031 0.2573 0.5447 0.045 Uiso 1 1 calc R . .
C20 C -0.0311(2) 0.22710(8) 0.60959(18) 0.0367(9) Uani 1 1 d . . .
C21 C -0.0012(2) 0.20063(8) 0.63441(17) 0.0353(9) Uani 1 1 d . . .
H21 H -0.0345 0.1918 0.6657 0.042 Uiso 1 1 calc R . .
C22 C 0.0767(2) 0.18625(7) 0.61510(16) 0.0305(8) Uani 1 1 d . . .
C23 C 0.1451(3) 0.24025(8) 0.49180(19) 0.0444(10) Uani 1 1 d . . .
H23A H 0.1933 0.2533 0.5123 0.067 Uiso 1 1 calc R . .
H23B H 0.1001 0.2515 0.4634 0.067 Uiso 1 1 calc R . .
H23C H 0.1746 0.2255 0.4672 0.067 Uiso 1 1 calc R . .
C24 C -0.1122(3) 0.24298(10) 0.6345(2) 0.0551(12) Uani 1 1 d . . .
H24A H -0.1013 0.2640 0.6332 0.083 Uiso 1 1 calc R . .
H24B H -0.1171 0.2370 0.6784 0.083 Uiso 1 1 calc R . .
H24C H -0.1705 0.2382 0.6080 0.083 Uiso 1 1 calc R . .
C25 C 0.1090(3) 0.15810(8) 0.64592(19) 0.0436(10) Uani 1 1 d . . .
H25A H 0.1701 0.1609 0.6707 0.065 Uiso 1 1 calc R . .
H25B H 0.1144 0.1433 0.6131 0.065 Uiso 1 1 calc R . .
H25C H 0.0634 0.1516 0.6741 0.065 Uiso 1 1 calc R . .
C26 C 0.2992(2) 0.19620(6) 0.57801(15) 0.0250(7) Uani 1 1 d . . .
C27 C 0.3089(2) 0.21818(7) 0.62602(17) 0.0338(8) Uani 1 1 d . . .
H27 H 0.2593 0.2282 0.6428 0.041 Uiso 1 1 calc R . .
C28 C 0.4017(2) 0.22211(7) 0.64321(17) 0.0348(8) Uani 1 1 d . . .
H28 H 0.4292 0.2352 0.6747 0.042 Uiso 1 1 calc R . .
C29 C 0.4509(2) 0.20285(6) 0.60488(15) 0.0269(7) Uani 1 1 d . . .
C30 C 0.5481(2) 0.20042(6) 0.60766(15) 0.0253(7) Uani 1 1 d . . .
C31 C 0.6055(2) 0.21640(7) 0.66082(17) 0.0336(8) Uani 1 1 d . . .
C32 C 0.6384(2) 0.20012(8) 0.71369(16) 0.0368(9) Uani 1 1 d . . .
H32 H 0.6269 0.1797 0.7135 0.044 Uiso 1 1 calc R . .
C33 C 0.6879(3) 0.21267(10) 0.7672(2) 0.0548(11) Uani 1 1 d . . .
C34 C 0.7095(3) 0.24146(10) 0.7680(2) 0.0664(13) Uani 1 1 d . . .
H34 H 0.7451 0.2500 0.8038 0.080 Uiso 1 1 calc R . .
C35 C 0.6785(3) 0.25793(9) 0.7158(3) 0.0718(13) Uani 1 1 d . . .
H35 H 0.6931 0.2781 0.7163 0.086 Uiso 1 1 calc R . .
C36 C 0.6249(3) 0.24602(9) 0.6602(2) 0.0565(12) Uani 1 1 d . . .
H36 H 0.6037 0.2579 0.6248 0.068 Uiso 1 1 calc R . .
C37 C 0.5960(2) 0.18296(6) 0.56822(14) 0.0230(7) Uani 1 1 d . . .
C38 C 0.6969(2) 0.18186(7) 0.56912(15) 0.0264(7) Uani 1 1 d . . .
H38 H 0.7416 0.1919 0.5976 0.032 Uiso 1 1 calc R . .
C39 C 0.7153(2) 0.16378(7) 0.52145(15) 0.0268(7) Uani 1 1 d . . .
H39 H 0.7755 0.1590 0.5099 0.032 Uiso 1 1 calc R . .
C40 C 0.62724(19) 0.15324(6) 0.49168(14) 0.0236(7) Uani 1 1 d . . .
C41 C 0.6159(2) 0.13400(7) 0.43998(14) 0.0242(7) Uani 1 1 d . . .
C42 C 0.7006(2) 0.12568(7) 0.40921(14) 0.0275(7) Uani 1 1 d . . .
C43 C 0.7340(2) 0.14501(8) 0.36496(15) 0.0355(9) Uani 1 1 d . . .
C44 C 0.8107(2) 0.13648(11) 0.33426(17) 0.0490(11) Uani 1 1 d . . .
H44 H 0.8332 0.1493 0.3041 0.059 Uiso 1 1 calc R . .
C45 C 0.8547(2) 0.11022(11) 0.34615(16) 0.0493(12) Uani 1 1 d . . .
C46 C 0.8215(2) 0.09143(9) 0.38991(16) 0.0442(10) Uani 1 1 d . . .
H46 H 0.8518 0.0732 0.3985 0.053 Uiso 1 1 calc R . .
C47 C 0.7444(2) 0.09875(8) 0.42157(15) 0.0327(8) Uani 1 1 d . . .
C48 C 0.6866(3) 0.17349(9) 0.34938(19) 0.0484(11) Uani 1 1 d . . .
H48A H 0.6193 0.1703 0.3381 0.073 Uiso 1 1 calc R . .
H48B H 0.7132 0.1825 0.3135 0.073 Uiso 1 1 calc R . .
H48C H 0.6961 0.1864 0.3864 0.073 Uiso 1 1 calc R . .
C49 C 0.9367(3) 0.10110(15) 0.3108(2) 0.0780(18) Uani 1 1 d . . .
H49A H 0.9157 0.0996 0.2653 0.117 Uiso 1 1 calc R . .
H49B H 0.9604 0.0822 0.3268 0.117 Uiso 1 1 calc R . .
H49C H 0.9867 0.1157 0.3177 0.117 Uiso 1 1 calc R . .
C50 C 0.7079(2) 0.07758(8) 0.46763(17) 0.0356(9) Uani 1 1 d . . .
H50A H 0.6920 0.0882 0.5052 0.053 Uiso 1 1 calc R . .
H50B H 0.7562 0.0630 0.4806 0.053 Uiso 1 1 calc R . .
H50C H 0.6518 0.0678 0.4470 0.053 Uiso 1 1 calc R . .
C51 C 0.1453(3) 0.00601(8) 0.4302(2) 0.0528(12) Uani 1 1 d . . .
H51A H 0.2120 0.0091 0.4461 0.063 Uiso 1 1 calc R . .
H51B H 0.1305 -0.0148 0.4362 0.063 Uiso 1 1 calc R . .
C52 C 0.0864(3) 0.02403(9) 0.4665(2) 0.0503(11) Uani 1 1 d . . .
C53 C 0.0400(3) 0.03993(9) 0.49355(19) 0.0459(10) Uani 1 1 d . . .
C54 C -0.0107(3) 0.05895(10) 0.52625(19) 0.0500(11) Uani 1 1 d . . .
C55 C -0.0548(3) 0.07590(11) 0.55444(18) 0.0506(12) Uani 1 1 d . . .
C56 C -0.1023(3) 0.09682(12) 0.59058(17) 0.0545(13) Uani 1 1 d . . .
H56A H -0.0867 0.1169 0.5782 0.065 Uiso 1 1 calc R . .
H56B H -0.1710 0.0942 0.5823 0.065 Uiso 1 1 calc R . .
C57 C 0.7496(3) 0.20306(14) 0.8780(2) 0.0898(17) Uani 1 1 d . . .
H57A H 0.7067 0.2174 0.8943 0.108 Uiso 1 1 calc R . .
H57B H 0.8114 0.2124 0.8764 0.108 Uiso 1 1 calc R . .
C58 C 0.7589(3) 0.17645(15) 0.9203(2) 0.0751(17) Uani 1 1 d . . .
C59 C 0.7656(3) 0.15370(15) 0.9513(2) 0.0791(18) Uani 1 1 d . . .
C60 C 0.7702(3) 0.12795(13) 0.9833(2) 0.0601(14) Uani 1 1 d . . .
C61 C 0.7700(3) 0.10553(14) 1.0107(2) 0.0701(16) Uani 1 1 d . . .
C62 C 0.7663(3) 0.07913(14) 1.0437(2) 0.0778(16) Uani 1 1 d . . .
H62A H 0.8226 0.0674 1.0378 0.093 Uiso 1 1 calc R . .
H62B H 0.7105 0.0680 1.0258 0.093 Uiso 1 1 calc R . .
C63 C 0.2262(2) 0.08384(7) 1.05716(14) 0.0260(7) Uani 1 1 d . . .
C64 C 0.2768(2) 0.07020(7) 1.11160(15) 0.0306(8) Uani 1 1 d . . .
H64 H 0.2548 0.0549 1.1363 0.037 Uiso 1 1 calc R . .
C65 C 0.3614(2) 0.08315(7) 1.12091(15) 0.0299(8) Uani 1 1 d . . .
H65 H 0.4105 0.0785 1.1532 0.036 Uiso 1 1 calc R . .
C66 C 0.3639(2) 0.10520(7) 1.07309(14) 0.0257(7) Uani 1 1 d . . .
C67 C 0.44075(19) 0.12290(6) 1.06540(14) 0.0250(7) Uani 1 1 d . . .
C68 C 0.5287(2) 0.11724(7) 1.10920(14) 0.0262(7) Uani 1 1 d . . .
C69 C 0.5342(2) 0.12444(8) 1.17279(16) 0.0334(8) Uani 1 1 d . . .
H69 H 0.4829 0.1337 1.1893 0.040 Uiso 1 1 calc R . .
C70 C 0.6154(2) 0.11808(9) 1.21268(17) 0.0406(10) Uani 1 1 d . . .
H70 H 0.6190 0.1231 1.2564 0.049 Uiso 1 1 calc R . .
C71 C 0.6901(2) 0.10477(9) 1.19005(17) 0.0425(10) Uani 1 1 d . . .
H71 H 0.7454 0.1007 1.2176 0.051 Uiso 1 1 calc R . .
C72 C 0.6842(2) 0.09740(9) 1.12679(18) 0.0447(10) Uani 1 1 d . . .
C73 C 0.6036(2) 0.10372(8) 1.08558(16) 0.0366(9) Uani 1 1 d . . .
H73 H 0.6005 0.0988 1.0418 0.044 Uiso 1 1 calc R . .
C74 C 0.4405(2) 0.14584(6) 1.02259(14) 0.0249(7) Uani 1 1 d . . .
C75 C 0.5172(2) 0.16582(7) 1.01885(16) 0.0295(8) Uani 1 1 d . . .
H75 H 0.5780 0.1644 1.0415 0.035 Uiso 1 1 calc R . .
C76 C 0.4858(2) 0.18712(7) 0.97656(16) 0.0312(8) Uani 1 1 d . . .
H76 H 0.5204 0.2035 0.9646 0.037 Uiso 1 1 calc R . .
C77 C 0.3910(2) 0.18013(6) 0.95372(14) 0.0247(7) Uani 1 1 d . . .
C78 C 0.3334(2) 0.19662(6) 0.90927(14) 0.0266(7) Uani 1 1 d . . .
C79 C 0.3725(2) 0.22565(6) 0.89120(16) 0.0313(8) Uani 1 1 d . . .
C80 C 0.3470(3) 0.25121(8) 0.92146(18) 0.0453(10) Uani 1 1 d . . .
C81 C 0.3933(3) 0.27730(7) 0.90742(19) 0.0524(11) Uani 1 1 d . . .
H81 H 0.3779 0.2947 0.9282 0.063 Uiso 1 1 calc R . .
C82 C 0.4586(3) 0.27867(8) 0.8656(2) 0.0487(11) Uani 1 1 d . . .
C83 C 0.4788(2) 0.25369(7) 0.8347(2) 0.0429(10) Uani 1 1 d . . .
H83 H 0.5229 0.2543 0.8045 0.051 Uiso 1 1 calc R . .
C84 C 0.4358(2) 0.22721(7) 0.84658(17) 0.0334(8) Uani 1 1 d . . .
C85 C 0.2757(4) 0.25063(10) 0.9662(2) 0.0707(15) Uani 1 1 d . . .
H85A H 0.2145 0.2459 0.9431 0.106 Uiso 1 1 calc R . .
H85B H 0.2726 0.2698 0.9864 0.106 Uiso 1 1 calc R . .
H85C H 0.2923 0.2358 0.9988 0.106 Uiso 1 1 calc R . .
C86 C 0.5090(4) 0.30687(9) 0.8559(3) 0.0751(16) Uani 1 1 d . . .
H86A H 0.5678 0.3074 0.8841 0.113 Uiso 1 1 calc R . .
H86B H 0.4693 0.3233 0.8655 0.113 Uiso 1 1 calc R . .
H86C H 0.5225 0.3082 0.8116 0.113 Uiso 1 1 calc R . .
C87 C 0.4605(3) 0.20066(8) 0.8115(2) 0.0437(10) Uani 1 1 d . . .
H87A H 0.4918 0.2064 0.7745 0.066 Uiso 1 1 calc R . .
H87B H 0.4033 0.1898 0.7971 0.066 Uiso 1 1 calc R . .
H87C H 0.5027 0.1884 0.8396 0.066 Uiso 1 1 calc R . .
C88 C 0.2463(2) 0.18754(7) 0.88044(15) 0.0280(8) Uani 1 1 d . . .
C89 C 0.1962(2) 0.20158(9) 0.82643(18) 0.0421(10) Uani 1 1 d . . .
H89 H 0.2128 0.2194 0.8078 0.050 Uiso 1 1 calc R . .
C90 C 0.1216(2) 0.18497(9) 0.80713(17) 0.0431(10) Uani 1 1 d . . .
H90 H 0.0772 0.1884 0.7712 0.052 Uiso 1 1 calc R . .
C91 C 0.1210(2) 0.16106(8) 0.85050(15) 0.0327(8) Uani 1 1 d . . .
C92 C 0.0527(2) 0.13892(8) 0.84934(15) 0.0305(8) Uani 1 1 d . . .
C93 C -0.0213(2) 0.13817(8) 0.79382(16) 0.0335(8) Uani 1 1 d . . .
C94 C -0.0879(2) 0.16003(9) 0.78250(18) 0.0398(10) Uani 1 1 d . . .
H94 H -0.0900 0.1757 0.8117 0.048 Uiso 1 1 calc R . .
C95 C -0.1512(2) 0.15877(9) 0.72818(18) 0.0433(10) Uani 1 1 d . . .
H95 H -0.1978 0.1734 0.7210 0.052 Uiso 1 1 calc R . .
C96 C -0.1478(2) 0.13682(9) 0.68457(16) 0.0411(10) Uani 1 1 d . . .
H96 H -0.1902 0.1367 0.6468 0.049 Uiso 1 1 calc R . .
C97 C -0.0828(2) 0.11503(9) 0.69604(16) 0.0362(9) Uani 1 1 d . . .
C98 C -0.0200(2) 0.11538(8) 0.75172(15) 0.0332(8) Uani 1 1 d . . .
H98 H 0.0234 0.0999 0.7604 0.040 Uiso 1 1 calc R . .
C99 C 0.0508(2) 0.11656(8) 0.89366(15) 0.0296(8) Uani 1 1 d . . .
C100 C -0.0243(2) 0.09614(8) 0.89634(16) 0.0350(9) Uani 1 1 d . . .
H100 H -0.0800 0.0951 0.8676 0.042 Uiso 1 1 calc R . .
C101 C -0.0020(2) 0.07873(8) 0.94673(15) 0.0322(8) Uani 1 1 d . . .
H101 H -0.0387 0.0632 0.9604 0.039 Uiso 1 1 calc R . .
C102 C 0.08882(19) 0.08815(7) 0.97629(15) 0.0280(8) Uani 1 1 d . . .
C103 C 0.13685(19) 0.07516(7) 1.02975(14) 0.0254(7) Uani 1 1 d . . .
C104 C 0.0938(2) 0.04995(8) 1.06108(14) 0.0295(8) Uani 1 1 d . . .
C105 C 0.0292(2) 0.05539(8) 1.10458(15) 0.0327(8) Uani 1 1 d . . .
C106 C -0.0012(2) 0.03220(9) 1.13866(16) 0.0387(9) Uani 1 1 d . . .
H106 H -0.0464 0.0356 1.1674 0.046 Uiso 1 1 calc R . .
C107 C 0.0325(2) 0.00415(8) 1.13207(16) 0.0372(9) Uani 1 1 d . . .
C108 C 0.0939(2) -0.00102(8) 1.08679(16) 0.0337(8) Uani 1 1 d . . .
H108 H 0.1155 -0.0202 1.0805 0.040 Uiso 1 1 calc R . .
C109 C 0.1240(2) 0.02182(7) 1.05051(15) 0.0296(8) Uani 1 1 d . . .
C110 C -0.0034(2) 0.08571(9) 1.11600(18) 0.0459(11) Uani 1 1 d . . .
H11A H -0.0475 0.0853 1.1481 0.069 Uiso 1 1 calc R . .
H11B H -0.0345 0.0938 1.0763 0.069 Uiso 1 1 calc R . .
H11C H 0.0506 0.0979 1.1311 0.069 Uiso 1 1 calc R . .
C111 C 0.0081(3) -0.02076(10) 1.17433(19) 0.0515(11) Uani 1 1 d . . .
H11D H -0.0102 -0.0129 1.2142 0.077 Uiso 1 1 calc R . .
H11E H 0.0627 -0.0335 1.1835 0.077 Uiso 1 1 calc R . .
H11F H -0.0441 -0.0319 1.1526 0.077 Uiso 1 1 calc R . .
C112 C 0.1891(2) 0.01510(8) 1.00157(16) 0.0363(9) Uani 1 1 d . . .
H11G H 0.1633 0.0231 0.9604 0.054 Uiso 1 1 calc R . .
H11H H 0.1959 -0.0061 0.9979 0.054 Uiso 1 1 calc R . .
H11I H 0.2506 0.0238 1.0145 0.054 Uiso 1 1 calc R . .
N1 N 0.44374(16) 0.12815(5) 0.43427(11) 0.0212(6) Uani 1 1 d . . .
N2 N 0.27612(16) 0.14752(5) 0.48315(12) 0.0231(6) Uani 1 1 d . . .
N3 N 0.38640(16) 0.18722(5) 0.56533(12) 0.0235(6) Uani 1 1 d . . .
N4 N 0.55568(16) 0.16497(5) 0.52125(12) 0.0229(6) Uani 1 1 d . . .
N5 N 0.28013(16) 0.10553(5) 1.03496(11) 0.0227(6) Uani 1 1 d . . .
N6 N 0.36510(16) 0.15466(5) 0.98134(12) 0.0240(6) Uani 1 1 d . . .
N7 N 0.19864(17) 0.16304(6) 0.89505(12) 0.0268(6) Uani 1 1 d . . .
N8 N 0.11898(16) 0.11119(6) 0.94327(12) 0.0258(6) Uani 1 1 d . . .
O1 O 0.13077(19) 0.01295(6) 0.36453(14) 0.0484(7) Uani 1 1 d . . .
O2 O -0.07153(19) 0.09203(7) 0.65655(12) 0.0494(8) Uani 1 1 d . . .
O3 O 0.7126(2) 0.19313(8) 0.81592(14) 0.0716(10) Uani 1 1 d . . .
O4 O 0.76195(18) 0.08364(8) 1.10890(14) 0.0689(9) Uani 1 1 d . . .
Zn1 Zn 0.41563(2) 0.156672(7) 0.501689(16) 0.02279(8) Uani 1 1 d . . .
Zn2 Zn 0.24111(2) 0.133502(8) 0.963438(17) 0.02543(9) Uani 1 1 d . . .
C1A C 0.17096(5) 0.050759(16) 0.74994(4) 0.0300(7) Uani 0.4431(1) 1 d PGU A 1
C2A C 0.20133(5) 0.069052(17) 0.80282(4) 0.0263(7) Uani 0.4431(1) 1 d PGU A 1
C3A C 0.24128(5) 0.050790(19) 0.85416(3) 0.0271(7) Uani 0.4431(1) 1 d PGU A 1
C4A C 0.23586(5) 0.021216(18) 0.83335(4) 0.0329(7) Uani 0.4431(1) 1 d PGU A 1
C5A C 0.19206(5) 0.021344(16) 0.76827(4) 0.0351(7) Uani 0.4431(1) 1 d PGU A 1
C6A C 0.21750(5) 0.000989(16) 0.72352(4) 0.0429(7) Uani 0.4431(1) 1 d PGU A 1
C7A C 0.21637(5) 0.010188(18) 0.65885(4) 0.0441(7) Uani 0.4431(1) 1 d PGU A 1
C8A C 0.19343(5) 0.039518(19) 0.63931(3) 0.0414(7) Uani 0.4431(1) 1 d PGU A 1
C9A C 0.17434(5) 0.060398(17) 0.68618(4) 0.0324(7) Uani 0.4431(1) 1 d PGU A 1
C10A C 0.20521(5) 0.089394(17) 0.67750(4) 0.0305(7) Uani 0.4431(1) 1 d PGU A 1
C11A C 0.23609(5) 0.107510(16) 0.73032(4) 0.0274(7) Uani 0.4431(1) 1 d PGU A 1
C12A C 0.23797(5) 0.097472(16) 0.79388(4) 0.0262(7) Uani 0.4431(1) 1 d PGU A 1
C13A C 0.31047(5) 0.107785(18) 0.83961(4) 0.0287(7) Uani 0.4431(1) 1 d PGU A 1
C14A C 0.34976(6) 0.08961(2) 0.89103(4) 0.0286(7) Uani 0.4431(1) 1 d PGU A 1
C15A C 0.31751(5) 0.06043(2) 0.89725(3) 0.0280(7) Uani 0.4431(1) 1 d PGU A 1
C16A C 0.38422(6) 0.03861(2) 0.92140(4) 0.0366(7) Uani 0.4431(1) 1 d PGU A 1
C17A C 0.37555(6) 0.00770(2) 0.90693(4) 0.0444(7) Uani 0.4431(1) 1 d PGU A 1
C18A C 0.30158(6) -0.000664(19) 0.85731(4) 0.0400(7) Uani 0.4431(1) 1 d PGU A 1
C19A C 0.32462(6) -0.021846(17) 0.81122(5) 0.0447(7) Uani 0.4431(1) 1 d PGU A 1
C20A C 0.28262(6) -0.020788(16) 0.74613(5) 0.0447(7) Uani 0.4431(1) 1 d PGU A 1
C21A C 0.34943(6) -0.031719(17) 0.70609(5) 0.0474(7) Uani 0.4431(1) 1 d PGU A 1
C22A C 0.35066(6) -0.021456(19) 0.64273(5) 0.0480(7) Uani 0.4431(1) 1 d PGU A 1
C23A C 0.28064(6) -0.00103(2) 0.61783(4) 0.0478(7) Uani 0.4431(1) 1 d PGU A 1
C24A C 0.29533(6) 0.02074(2) 0.57030(4) 0.0486(7) Uani 0.4431(1) 1 d PGU A 1
C25A C 0.24057(6) 0.04646(2) 0.58357(3) 0.0455(7) Uani 0.4431(1) 1 d PGU A 1
C26A C 0.27618(6) 0.07563(2) 0.57655(4) 0.0427(7) Uani 0.4431(1) 1 d PGU A 1
C27A C 0.25768(6) 0.09631(2) 0.62488(4) 0.0329(7) Uani 0.4431(1) 1 d PGU A 1
C28A C 0.32219(6) 0.118975(19) 0.64785(5) 0.0302(7) Uani 0.4431(1) 1 d PGU A 1
C29A C 0.30874(6) 0.125928(16) 0.71143(5) 0.0303(7) Uani 0.4431(1) 1 d PGU A 1
C30A C 0.38488(6) 0.134545(16) 0.75673(5) 0.0321(7) Uani 0.4431(1) 1 d PGU A 1
C31A C 0.38337(6) 0.126020(18) 0.82092(5) 0.0316(7) Uani 0.4431(1) 1 d PGU A 1
C32A C 0.46887(6) 0.11956(2) 0.86067(5) 0.0350(7) Uani 0.4431(1) 1 d PGU A 1
C33A C 0.44690(6) 0.09672(2) 0.90372(4) 0.0331(7) Uani 0.4431(1) 1 d PGU A 1
C34A C 0.51386(6) 0.07530(3) 0.92264(4) 0.0379(7) Uani 0.4431(1) 1 d PGU A 1
C35A C 0.48145(6) 0.04622(3) 0.93194(4) 0.0387(7) Uani 0.4431(1) 1 d PGU A 1
C36A C 0.53491(6) 0.02068(3) 0.92117(4) 0.0440(7) Uani 0.4431(1) 1 d PGU A 1
C37A C 0.47201(6) -0.00389(2) 0.90711(5) 0.0494(7) Uani 0.4431(1) 1 d PGU A 1
C38A C 0.49414(6) -0.02383(2) 0.85672(5) 0.0501(7) Uani 0.4431(1) 1 d PGU A 1
C39A C 0.41878(6) -0.032998(18) 0.81116(5) 0.0484(7) Uani 0.4431(1) 1 d PGU A 1
C40A C 0.43254(6) -0.038612(17) 0.74577(6) 0.0481(7) Uani 0.4431(1) 1 d PGU A 1
C41A C 0.52182(6) -0.035618(19) 0.72288(6) 0.0485(7) Uani 0.4431(1) 1 d PGU A 1
C42A C 0.52366(6) -0.02711(2) 0.65783(6) 0.0474(7) Uani 0.4431(1) 1 d PGU A 1
C43A C 0.43868(6) -0.02016(2) 0.61925(5) 0.0477(7) Uani 0.4431(1) 1 d PGU A 1
C44A C 0.45778(6) 0.00247(2) 0.57462(5) 0.0456(7) Uani 0.4431(1) 1 d PGU A 1
C45A C 0.38832(6) 0.02337(3) 0.54934(4) 0.0480(7) Uani 0.4431(1) 1 d PGU A 1
C46A C 0.42109(6) 0.05242(3) 0.53886(4) 0.0452(7) Uani 0.4431(1) 1 d PGU A 1
C47A C 0.36658(6) 0.07819(3) 0.55247(4) 0.0424(7) Uani 0.4431(1) 1 d PGU A 1
C48A C 0.43223(6) 0.09994(2) 0.57939(4) 0.0373(7) Uani 0.4431(1) 1 d PGU A 1
C49A C 0.41290(6) 0.12042(2) 0.62680(5) 0.0340(7) Uani 0.4431(1) 1 d PGU A 1
C50A C 0.48792(6) 0.13089(2) 0.67044(5) 0.0350(7) Uani 0.4431(1) 1 d PGU A 1
C51A C 0.47496(6) 0.137864(18) 0.73489(6) 0.0336(7) Uani 0.4431(1) 1 d PGU A 1
C52A C 0.56038(6) 0.13228(2) 0.77526(6) 0.0375(7) Uani 0.4431(1) 1 d PGU A 1
C53A C 0.55974(6) 0.12290(2) 0.83939(5) 0.0394(7) Uani 0.4431(1) 1 d PGU A 1
C54A C 0.63437(5) 0.10285(2) 0.86496(5) 0.0427(7) Uani 0.4431(1) 1 d PGU A 1
C55A C 0.60580(5) 0.07875(3) 0.90213(5) 0.0398(7) Uani 0.4431(1) 1 d PGU A 1
C56A C 0.65623(5) 0.05327(3) 0.88658(5) 0.0429(7) Uani 0.4431(1) 1 d PGU A 1
C57A C 0.62186(5) 0.02421(3) 0.89484(5) 0.0441(7) Uani 0.4431(1) 1 d PGU A 1
C58A C 0.64828(5) 0.00272(2) 0.85290(5) 0.0450(7) Uani 0.4431(1) 1 d PGU A 1
C59A C 0.58360(6) -0.02027(2) 0.83231(6) 0.0462(7) Uani 0.4431(1) 1 d PGU A 1
C60A C 0.59765(6) -0.02687(2) 0.76768(6) 0.0472(7) Uani 0.4431(1) 1 d PGU A 1
C61A C 0.67075(5) -0.00857(2) 0.74927(6) 0.0454(7) Uani 0.4431(1) 1 d PGU A 1
C62A C 0.66903(5) 0.00153(2) 0.68558(6) 0.0444(7) Uani 0.4431(1) 1 d PGU A 1
C63A C 0.59664(6) -0.00865(2) 0.63962(6) 0.0466(7) Uani 0.4431(1) 1 d PGU A 1
C64A C 0.55576(6) 0.00960(3) 0.58863(5) 0.0427(7) Uani 0.4431(1) 1 d PGU A 1
C65A C 0.58808(6) 0.03842(3) 0.58236(5) 0.0378(7) Uani 0.4431(1) 1 d PGU A 1
C66A C 0.51943(6) 0.05939(3) 0.55768(4) 0.0406(7) Uani 0.4431(1) 1 d PGU A 1
C67A C 0.52540(6) 0.08861(3) 0.58101(5) 0.0371(7) Uani 0.4431(1) 1 d PGU A 1
C68A C 0.60023(6) 0.09798(2) 0.62662(5) 0.0370(7) Uani 0.4431(1) 1 d PGU A 1
C69A C 0.58110(6) 0.12015(2) 0.67065(6) 0.0363(7) Uani 0.4431(1) 1 d PGU A 1
C70A C 0.62760(6) 0.12128(2) 0.73449(6) 0.0379(7) Uani 0.4431(1) 1 d PGU A 1
C71A C 0.69791(5) 0.10010(2) 0.75719(6) 0.0394(7) Uani 0.4431(1) 1 d PGU A 1
C72A C 0.70334(5) 0.09166(3) 0.82413(6) 0.0433(7) Uani 0.4431(1) 1 d PGU A 1
C73A C 0.71309(5) 0.06070(3) 0.83792(5) 0.0407(7) Uani 0.4431(1) 1 d PGU A 1
C74A C 0.73256(5) 0.03878(3) 0.79266(6) 0.0404(7) Uani 0.4431(1) 1 d PGU A 1
C75A C 0.70224(5) 0.00982(3) 0.80226(6) 0.0436(7) Uani 0.4431(1) 1 d PGU A 1
C76A C 0.73681(5) 0.04824(3) 0.72937(6) 0.0366(7) Uani 0.4431(1) 1 d PGU A 1
C77A C 0.71547(5) 0.07802(3) 0.71191(6) 0.0342(7) Uani 0.4431(1) 1 d PGU A 1
C78A C 0.67079(5) 0.07778(3) 0.64740(5) 0.0337(7) Uani 0.4431(1) 1 d PGU A 1
C79A C 0.66463(6) 0.04830(3) 0.62519(5) 0.0357(7) Uani 0.4431(1) 1 d PGU A 1
C80A C 0.70547(5) 0.02983(3) 0.67628(6) 0.0396(7) Uani 0.4431(1) 1 d PGU A 1
C1B C 0.61544(5) 0.06663(3) 0.90775(5) 0.0450(7) Uani 0.3223(1) 1 d PGU A 2
C2B C 0.59131(5) 0.09563(2) 0.88768(5) 0.0422(7) Uani 0.3223(1) 1 d PGU A 2
C3B C 0.64618(5) 0.10315(2) 0.83712(5) 0.0448(7) Uani 0.3223(1) 1 d PGU A 2
C4B C 0.70431(5) 0.07894(3) 0.82567(5) 0.0467(7) Uani 0.3223(1) 1 d PGU A 2
C5B C 0.68471(5) 0.05621(3) 0.86982(5) 0.0486(7) Uani 0.3223(1) 1 d PGU A 2
C6B C 0.68765(5) 0.02660(3) 0.85300(5) 0.0498(7) Uani 0.3223(1) 1 d PGU A 2
C7B C 0.62300(5) 0.00712(3) 0.87791(5) 0.0489(7) Uani 0.3223(1) 1 d PGU A 2
C8B C 0.55415(6) 0.01712(3) 0.91722(5) 0.0483(7) Uani 0.3223(1) 1 d PGU A 2
C9B C 0.54784(6) 0.04754(3) 0.93003(4) 0.0452(7) Uani 0.3223(1) 1 d PGU A 2
C10B C 0.45672(6) 0.05902(3) 0.93408(4) 0.0413(7) Uani 0.3223(1) 1 d PGU A 2
C11B C 0.43267(6) 0.08786(2) 0.91361(4) 0.0391(7) Uani 0.3223(1) 1 d PGU A 2
C12B C 0.49809(6) 0.10641(2) 0.88798(5) 0.0389(7) Uani 0.3223(1) 1 d PGU A 2
C13B C 0.46397(6) 0.12627(2) 0.83932(5) 0.0379(7) Uani 0.3223(1) 1 d PGU A 2
C14B C 0.51907(6) 0.133913(19) 0.78918(6) 0.0406(7) Uani 0.3223(1) 1 d PGU A 2
C15B C 0.60975(6) 0.12146(2) 0.78649(6) 0.0432(7) Uani 0.3223(1) 1 d PGU A 2
C16B C 0.63942(5) 0.11540(2) 0.72506(6) 0.0462(7) Uani 0.3223(1) 1 d PGU A 2
C17B C 0.70679(5) 0.09301(3) 0.71289(6) 0.0494(7) Uani 0.3223(1) 1 d PGU A 2
C18B C 0.73457(5) 0.07282(3) 0.76484(6) 0.0503(7) Uani 0.3223(1) 1 d PGU A 2
C19B C 0.73988(5) 0.04234(3) 0.74925(6) 0.0500(7) Uani 0.3223(1) 1 d PGU A 2
C20B C 0.71708(5) 0.02004(3) 0.79298(6) 0.0502(7) Uani 0.3223(1) 1 d PGU A 2
C21B C 0.67779(5) -0.00442(2) 0.75675(6) 0.0498(7) Uani 0.3223(1) 1 d PGU A 2
C22B C 0.61022(6) -0.02291(2) 0.78063(6) 0.0489(7) Uani 0.3223(1) 1 d PGU A 2
C23B C 0.58515(6) -0.01776(2) 0.84328(6) 0.0493(7) Uani 0.3223(1) 1 d PGU A 2
C24B C 0.49378(6) -0.02440(2) 0.86272(5) 0.0528(7) Uani 0.3223(1) 1 d PGU A 2
C25B C 0.47359(6) -0.00244(2) 0.90938(5) 0.0516(7) Uani 0.3223(1) 1 d PGU A 2
C26B C 0.38050(6) 0.00954(2) 0.91027(4) 0.0478(7) Uani 0.3223(1) 1 d PGU A 2
C27B C 0.37529(6) 0.04039(2) 0.92219(4) 0.0417(8) Uani 0.3223(1) 1 d PGU A 2
C28B C 0.30140(5) 0.05884(2) 0.89310(3) 0.0360(7) Uani 0.3223(1) 1 d PGU A 2
C29B C 0.33577(6) 0.08760(2) 0.88833(4) 0.0360(7) Uani 0.3223(1) 1 d PGU A 2
C30B C 0.30326(5) 0.106185(18) 0.83645(4) 0.0360(7) Uani 0.3223(1) 1 d PGU A 2
C31B C 0.36750(6) 0.125973(17) 0.81371(5) 0.0366(7) Uani 0.3223(1) 1 d PGU A 2
C32B C 0.36119(6) 0.133575(16) 0.74739(5) 0.0397(7) Uani 0.3223(1) 1 d PGU A 2
C33B C 0.45616(6) 0.138244(18) 0.73278(6) 0.0408(7) Uani 0.3223(1) 1 d PGU A 2
C34B C 0.48123(6) 0.13040(2) 0.67292(5) 0.0443(7) Uani 0.3223(1) 1 d PGU A 2
C35B C 0.57383(6) 0.11919(2) 0.66956(6) 0.0460(7) Uani 0.3223(1) 1 d PGU A 2
C36B C 0.59605(6) 0.09835(2) 0.62311(5) 0.0473(7) Uani 0.3223(1) 1 d PGU A 2
C37B C 0.67951(5) 0.08215(3) 0.64746(6) 0.0496(7) Uani 0.3223(1) 1 d PGU A 2
C38B C 0.67953(5) 0.05077(3) 0.63446(5) 0.0478(7) Uani 0.3223(1) 1 d PGU A 2
C39B C 0.71272(5) 0.03174(3) 0.68556(6) 0.0495(8) Uani 0.3223(1) 1 d PGU A 2
C40B C 0.67382(5) 0.00303(2) 0.69159(6) 0.0499(7) Uani 0.3223(1) 1 d PGU A 2
C41B C 0.60089(6) -0.00815(2) 0.64686(6) 0.0481(7) Uani 0.3223(1) 1 d PGU A 2
C42B C 0.53591(6) -0.02829(2) 0.66963(6) 0.0469(7) Uani 0.3223(1) 1 d PGU A 2
C43B C 0.54158(6) -0.03520(2) 0.73565(6) 0.0478(7) Uani 0.3223(1) 1 d PGU A 2
C44B C 0.44765(6) -0.040456(17) 0.75226(6) 0.0470(7) Uani 0.3223(1) 1 d PGU A 2
C45B C 0.42092(6) -0.035214(18) 0.81501(5) 0.0505(7) Uani 0.3223(1) 1 d PGU A 2
C46B C 0.32739(6) -0.024487(17) 0.81846(5) 0.0481(7) Uani 0.3223(1) 1 d PGU A 2
C47B C 0.30713(6) -0.002375(19) 0.86492(4) 0.0466(7) Uani 0.3223(1) 1 d PGU A 2
C48B C 0.23740(5) 0.017017(18) 0.83343(4) 0.0393(7) Uani 0.3223(1) 1 d PGU A 2
C49B C 0.23252(5) 0.047442(18) 0.84596(3) 0.0349(7) Uani 0.3223(1) 1 d PGU A 2
C50B C 0.19519(5) 0.066473(17) 0.79649(4) 0.0342(7) Uani 0.3223(1) 1 d PGU A 2
C51B C 0.22983(5) 0.095554(16) 0.79118(4) 0.0353(7) Uani 0.3223(1) 1 d PGU A 2
C52B C 0.22196(5) 0.103886(16) 0.72534(4) 0.0391(7) Uani 0.3223(1) 1 d PGU A 2
C53B C 0.28765(6) 0.123137(16) 0.70152(5) 0.0407(7) Uani 0.3223(1) 1 d PGU A 2
C54B C 0.30969(6) 0.118238(19) 0.63620(5) 0.0419(7) Uani 0.3223(1) 1 d PGU A 2
C55B C 0.40732(6) 0.12026(2) 0.62628(5) 0.0433(7) Uani 0.3223(1) 1 d PGU A 2
C56B C 0.42790(6) 0.09777(2) 0.58299(4) 0.0437(7) Uani 0.3223(1) 1 d PGU A 2
C57B C 0.52084(6) 0.08626(3) 0.58110(5) 0.0454(7) Uani 0.3223(1) 1 d PGU A 2
C58B C 0.52780(6) 0.05704(3) 0.56214(4) 0.0446(7) Uani 0.3223(1) 1 d PGU A 2
C59B C 0.60415(6) 0.03932(3) 0.59045(5) 0.0449(8) Uani 0.3223(1) 1 d PGU A 2
C60B C 0.56791(6) 0.01033(3) 0.59540(5) 0.0449(7) Uani 0.3223(1) 1 d PGU A 2
C61B C 0.47137(6) 0.01016(3) 0.56963(5) 0.0437(7) Uani 0.3223(1) 1 d PGU A 2
C62B C 0.40562(6) -0.00841(2) 0.59525(5) 0.0429(7) Uani 0.3223(1) 1 d PGU A 2
C63B C 0.43921(6) -0.02829(2) 0.64400(5) 0.0458(7) Uani 0.3223(1) 1 d PGU A 2
C64B C 0.38511(6) -0.035648(17) 0.69502(5) 0.0453(7) Uani 0.3223(1) 1 d PGU A 2
C65B C 0.29522(6) -0.023425(16) 0.69743(5) 0.0431(7) Uani 0.3223(1) 1 d PGU A 2
C66B C 0.26828(6) -0.017954(16) 0.75956(5) 0.0440(7) Uani 0.3223(1) 1 d PGU A 2
C67B C 0.21236(5) 0.007004(16) 0.76974(4) 0.0400(7) Uani 0.3223(1) 1 d PGU A 2
C68B C 0.17905(5) 0.026183(16) 0.71907(4) 0.0391(7) Uani 0.3223(1) 1 d PGU A 2
C69B C 0.16780(5) 0.056252(16) 0.73358(4) 0.0378(7) Uani 0.3223(1) 1 d PGU A 2
C70B C 0.18212(5) 0.079084(17) 0.68904(4) 0.0396(7) Uani 0.3223(1) 1 d PGU A 2
C71B C 0.20727(5) 0.07267(2) 0.62631(4) 0.0418(7) Uani 0.3223(1) 1 d PGU A 2
C72B C 0.26926(6) 0.09323(2) 0.59873(4) 0.0425(7) Uani 0.3223(1) 1 d PGU A 2
C73B C 0.34546(6) 0.08074(2) 0.56775(4) 0.0414(7) Uani 0.3223(1) 1 d PGU A 2
C74B C 0.35509(6) 0.05032(2) 0.55356(4) 0.0423(7) Uani 0.3223(1) 1 d PGU A 2
C75B C 0.44643(6) 0.03920(3) 0.54894(4) 0.0430(7) Uani 0.3223(1) 1 d PGU A 2
C76B C 0.28773(6) 0.03127(2) 0.57505(4) 0.0411(7) Uani 0.3223(1) 1 d PGU A 2
C77B C 0.21833(5) 0.04224(2) 0.61315(3) 0.0413(7) Uani 0.3223(1) 1 d PGU A 2
C78B C 0.20049(5) 0.019565(18) 0.65740(4) 0.0404(7) Uani 0.3223(1) 1 d PGU A 2
C79B C 0.25785(6) -0.005097(18) 0.64686(4) 0.0417(7) Uani 0.3223(1) 1 d PGU A 2
C80B C 0.31256(6) 0.00219(2) 0.59568(4) 0.0414(7) Uani 0.3223(1) 1 d PGU A 2
N1A N 0.45391(16) 0.04965(5) 0.73907(12) 0.0209(6) Uani 1 1 d . . .
C1C C 0.43943(14) -0.00862(4) 0.59144(9) 0.0351(7) Uani 0.2346(1) 1 d PGU A 3
C2C C 0.47667(15) -0.02703(4) 0.64250(10) 0.0332(7) Uani 0.2346(1) 1 d PGU A 3
C3C C 0.57507(14) -0.02068(4) 0.65633(10) 0.0333(7) Uani 0.2346(1) 1 d PGU A 3
C4C C 0.59908(14) 0.00162(5) 0.61406(10) 0.0334(7) Uani 0.2346(1) 1 d PGU A 3
C5C C 0.51415(14) 0.00908(4) 0.57376(9) 0.0352(7) Uani 0.2346(1) 1 d PGU A 3
C6C C 0.49694(15) 0.03775(4) 0.55201(9) 0.0346(7) Uani 0.2346(1) 1 d PGU A 3
C7C C 0.40216(16) 0.04796(4) 0.54478(9) 0.0340(7) Uani 0.2346(1) 1 d PGU A 3
C8C C 0.32589(14) 0.03026(5) 0.56106(10) 0.0341(7) Uani 0.2346(1) 1 d PGU A 3
C9C C 0.34556(14) 0.00198(4) 0.58734(9) 0.0355(7) Uani 0.2346(1) 1 d PGU A 3
C10C C 0.28948(14) -0.00760(5) 0.63458(10) 0.0367(7) Uani 0.2346(1) 1 d PGU A 3
C11C C 0.32701(15) -0.02578(4) 0.68568(10) 0.0363(7) Uani 0.2346(1) 1 d PGU A 3
C12C C 0.42193(16) -0.03505(4) 0.69206(10) 0.0340(7) Uani 0.2346(1) 1 d PGU A 3
C13C C 0.46890(17) -0.03846(4) 0.75435(10) 0.0344(7) Uani 0.2346(1) 1 d PGU A 3
C14C C 0.56718(17) -0.03231(5) 0.76796(10) 0.0332(7) Uani 0.2346(1) 1 d PGU A 3
C15C C 0.62042(15) -0.02228(5) 0.71913(10) 0.0343(7) Uani 0.2346(1) 1 d PGU A 3
C16C C 0.69476(14) -0.00170(5) 0.73582(11) 0.0379(7) Uani 0.2346(1) 1 d PGU A 3
C17C C 0.72840(14) 0.01920(6) 0.69198(12) 0.0403(7) Uani 0.2346(1) 1 d PGU A 3
C18C C 0.67319(14) 0.02209(5) 0.63011(11) 0.0376(8) Uani 0.2346(1) 1 d PGU A 3
C19C C 0.65545(15) 0.05113(5) 0.60579(11) 0.0363(8) Uani 0.2346(1) 1 d PGU A 3
C20C C 0.56913(16) 0.05838(5) 0.56750(10) 0.0345(8) Uani 0.2346(1) 1 d PGU A 3
C21C C 0.54659(18) 0.08825(4) 0.57968(11) 0.0314(7) Uani 0.2346(1) 1 d PGU A 3
C22C C 0.45190(18) 0.09795(4) 0.57526(11) 0.0307(7) Uani 0.2346(1) 1 d PGU A 3
C23C C 0.37860(17) 0.07775(4) 0.55502(10) 0.0330(7) Uani 0.2346(1) 1 d PGU A 3
C24C C 0.28536(17) 0.07908(5) 0.57511(11) 0.0357(7) Uani 0.2346(1) 1 d PGU A 3
C25C C 0.25157(15) 0.04916(5) 0.57914(11) 0.0366(7) Uani 0.2346(1) 1 d PGU A 3
C26C C 0.19778(14) 0.04000(5) 0.62952(12) 0.0387(7) Uani 0.2346(1) 1 d PGU A 3
C27C C 0.21963(14) 0.01160(5) 0.65628(11) 0.0398(7) Uani 0.2346(1) 1 d PGU A 3
C28C C 0.21694(15) 0.00468(5) 0.72245(11) 0.0416(7) Uani 0.2346(1) 1 d PGU A 3
C29C C 0.28128(16) -0.01807(5) 0.74019(11) 0.0390(7) Uani 0.2346(1) 1 d PGU A 3
C30C C 0.33105(18) -0.01961(5) 0.80235(10) 0.0365(7) Uani 0.2346(1) 1 d PGU A 3
C31C C 0.42378(18) -0.03063(5) 0.80883(10) 0.0358(7) Uani 0.2346(1) 1 d PGU A 3
C32C C 0.4934(2) -0.01966(5) 0.85720(9) 0.0335(7) Uani 0.2346(1) 1 d PGU A 3
C33C C 0.58212(18) -0.02066(5) 0.83084(10) 0.0342(7) Uani 0.2346(1) 1 d PGU A 3
C34C C 0.64943(18) 0.00102(6) 0.84673(10) 0.0378(7) Uani 0.2346(1) 1 d PGU A 3
C35C C 0.70622(16) 0.01020(6) 0.79875(11) 0.0383(7) Uani 0.2346(1) 1 d PGU A 3
C36C C 0.74262(16) 0.03913(6) 0.79491(12) 0.0402(7) Uani 0.2346(1) 1 d PGU A 3
C37C C 0.75962(14) 0.04532(6) 0.72976(13) 0.0422(8) Uani 0.2346(1) 1 d PGU A 3
C38C C 0.73442(16) 0.07449(6) 0.70524(13) 0.0421(8) Uani 0.2346(1) 1 d PGU A 3
C39C C 0.68537(16) 0.07659(5) 0.64278(12) 0.0393(8) Uani 0.2346(1) 1 d PGU A 3
C40C C 0.61656(18) 0.09903(5) 0.62626(12) 0.0351(8) Uani 0.2346(1) 1 d PGU A 3
C41C C 0.5941(2) 0.12051(5) 0.67083(13) 0.0351(7) Uani 0.2346(1) 1 d PGU A 3
C42C C 0.5003(2) 0.13182(4) 0.66428(13) 0.0314(7) Uani 0.2346(1) 1 d PGU A 3
C43C C 0.4314(2) 0.12037(4) 0.61704(12) 0.0304(7) Uani 0.2346(1) 1 d PGU A 3
C44C C 0.3407(2) 0.12132(4) 0.64123(13) 0.0295(7) Uani 0.2346(1) 1 d PGU A 3
C45C C 0.26626(18) 0.10104(5) 0.62172(12) 0.0338(7) Uani 0.2346(1) 1 d PGU A 3
C46C C 0.20812(17) 0.09226(5) 0.66956(13) 0.0364(7) Uani 0.2346(1) 1 d PGU A 3
C47C C 0.17467(15) 0.06225(6) 0.67387(13) 0.0378(7) Uani 0.2346(1) 1 d PGU A 3
C48C C 0.17848(16) 0.05515(6) 0.74066(13) 0.0389(8) Uani 0.2346(1) 1 d PGU A 3
C49C C 0.19946(16) 0.02693(6) 0.76649(12) 0.0408(8) Uani 0.2346(1) 1 d PGU A 3
C50C C 0.24392(18) 0.02445(6) 0.82974(11) 0.0383(8) Uani 0.2346(1) 1 d PGU A 3
C51C C 0.30936(19) 0.00157(6) 0.84799(10) 0.0333(8) Uani 0.2346(1) 1 d PGU A 3
C52C C 0.3783(2) 0.01183(6) 0.89748(10) 0.0318(7) Uani 0.2346(1) 1 d PGU A 3
C53C C 0.4724(2) 0.00151(6) 0.90343(9) 0.0339(7) Uani 0.2346(1) 1 d PGU A 3
C54C C 0.5465(2) 0.02222(6) 0.92670(9) 0.0404(7) Uani 0.2346(1) 1 d PGU A 3
C55C C 0.6293(2) 0.02215(6) 0.89386(10) 0.0397(7) Uani 0.2346(1) 1 d PGU A 3
C56C C 0.6595(2) 0.05165(6) 0.88721(11) 0.0408(7) Uani 0.2346(1) 1 d PGU A 3
C57C C 0.71471(18) 0.06068(6) 0.83794(12) 0.0401(7) Uani 0.2346(1) 1 d PGU A 3
C58C C 0.70298(19) 0.08954(6) 0.81614(13) 0.0418(7) Uani 0.2346(1) 1 d PGU A 3
C59C C 0.70911(18) 0.09604(6) 0.75014(13) 0.0421(7) Uani 0.2346(1) 1 d PGU A 3
C60C C 0.6430(2) 0.11895(5) 0.73285(13) 0.0404(7) Uani 0.2346(1) 1 d PGU A 3
C61C C 0.5981(2) 0.12671(5) 0.78757(13) 0.0395(7) Uani 0.2346(1) 1 d PGU A 3
C62C C 0.5029(2) 0.13600(5) 0.78132(13) 0.0359(7) Uani 0.2346(1) 1 d PGU A 3
C63C C 0.4554(2) 0.13940(4) 0.71917(13) 0.0304(7) Uani 0.2346(1) 1 d PGU A 3
C64C C 0.3574(2) 0.13279(4) 0.70493(13) 0.0297(7) Uani 0.2346(1) 1 d PGU A 3
C65C C 0.3047(2) 0.12301(5) 0.75337(13) 0.0317(7) Uani 0.2346(1) 1 d PGU A 3
C66C C 0.23092(19) 0.10270(5) 0.73453(13) 0.0347(7) Uani 0.2346(1) 1 d PGU A 3
C67C C 0.21064(18) 0.08010(6) 0.77737(13) 0.0381(8) Uani 0.2346(1) 1 d PGU A 3
C68C C 0.2594(2) 0.07776(6) 0.83978(12) 0.0389(8) Uani 0.2346(1) 1 d PGU A 3
C69C C 0.2734(2) 0.04940(6) 0.86676(11) 0.0392(8) Uani 0.2346(1) 1 d PGU A 3
C70C C 0.3550(2) 0.04201(6) 0.90958(10) 0.0386(8) Uani 0.2346(1) 1 d PGU A 3
C71C C 0.4269(2) 0.06326(6) 0.92853(10) 0.0419(8) Uani 0.2346(1) 1 d PGU A 3
C72C C 0.5237(2) 0.05288(6) 0.93952(10) 0.0424(7) Uani 0.2346(1) 1 d PGU A 3
C73C C 0.5941(2) 0.07041(6) 0.91287(10) 0.0414(7) Uani 0.2346(1) 1 d PGU A 3
C74C C 0.5782(2) 0.09900(6) 0.88602(12) 0.0421(7) Uani 0.2346(1) 1 d PGU A 3
C75C C 0.6354(2) 0.10843(6) 0.83937(13) 0.0419(7) Uani 0.2346(1) 1 d PGU A 3
C76C C 0.4853(2) 0.10976(6) 0.88231(12) 0.0403(7) Uani 0.2346(1) 1 d PGU A 3
C77C C 0.4110(2) 0.09158(6) 0.90051(11) 0.0412(8) Uani 0.2346(1) 1 d PGU A 3
C78C C 0.3273(2) 0.09895(6) 0.85946(12) 0.0377(8) Uani 0.2346(1) 1 d PGU A 3
C79C C 0.3493(2) 0.12139(5) 0.81654(13) 0.0354(7) Uani 0.2346(1) 1 d PGU A 3
C80C C 0.4479(2) 0.12810(5) 0.83055(13) 0.0368(7) Uani 0.2346(1) 1 d PGU A 3
Sc1A Sc 0.55867(11) 0.07458(4) 0.78098(12) 0.0689(8) Uani 0.2787(1) 1 d PDU A 1
Sc2A Sc 0.45370(16) 0.00634(3) 0.75206(13) 0.0575(8) Uani 0.2787(1) 1 d PDU A 1
Sc3A Sc 0.34521(13) 0.06802(4) 0.68883(14) 0.0851(10) Uani 0.2787(1) 1 d PDU A 1
Sc1' Sc 0.5878(3) 0.04043(13) 0.7659(3) 0.0733(13) Uani 0.1759(1) 1 d PDU A 2
Sc2' Sc 0.3665(4) 0.01791(7) 0.6982(2) 0.1081(18) Uani 0.1759(1) 1 d PDU A 2
Sc3' Sc 0.3896(4) 0.07977(8) 0.7886(3) 0.1047(17) Uani 0.1759(1) 1 d PDU A 2
Sc1" Sc 0.54978(18) 0.01829(6) 0.7421(2) 0.0865(12) Uani 0.2040(1) 1 d PDU A 3
Sc2" Sc 0.31940(18) 0.04207(9) 0.7012(2) 0.1072(15) Uani 0.2040(1) 1 d PDU A 3
Sc3" Sc 0.4739(3) 0.08453(7) 0.7953(2) 0.1101(15) Uani 0.2040(1) 1 d PDU A 3
Sc1B Sc 0.3960(3) 0.08923(6) 0.72120(18) 0.0758(12) Uani 0.2112(1) 1 d PDU A 4
Sc2B Sc 0.5306(3) 0.03084(9) 0.67576(15) 0.1048(13) Uani 0.2112(1) 1 d PDU A 4
Sc3B Sc 0.4300(4) 0.02736(8) 0.81456(16) 0.1171(14) Uani 0.2112(1) 1 d PDU A 4
Sc1C Sc 0.59176(14) 0.04633(7) 0.7279(3) 0.0638(13) Uani 0.1302(1) 1 d PDU A 5
Sc2C Sc 0.37488(19) 0.01464(5) 0.7468(3) 0.0631(13) Uani 0.1302(1) 1 d PDU A 5
Sc3C Sc 0.4032(2) 0.08876(5) 0.7591(3) 0.0507(12) Uani 0.1302(1) 1 d PDU A 5
C1S C 0.31620(8) 0.31790(3) 0.66797(8) 0.0996(8) Uani 1 1 d GDU . .
C2S C 0.22274(9) 0.32062(4) 0.64335(10) 0.1022(9) Uani 1 1 d GDU . .
H2S H 0.2042 0.3357 0.6139 0.123 Uiso 1 1 calc R . .
C3S C 0.15641(9) 0.30129(5) 0.66188(13) 0.0949(9) Uani 1 1 d GDU . .
H3S H 0.0925 0.3031 0.6451 0.114 Uiso 1 1 calc R . .
C4S C 0.18354(14) 0.27924(4) 0.70503(13) 0.0858(8) Uani 1 1 d GDU . .
C5S C 0.27700(15) 0.27652(4) 0.72965(12) 0.0815(8) Uani 1 1 d GDU . .
H5S H 0.2955 0.2614 0.7591 0.098 Uiso 1 1 calc R . .
C6S C 0.34333(11) 0.29585(4) 0.71112(10) 0.0870(9) Uani 1 1 d GDU . .
H6S H 0.4072 0.2940 0.7279 0.104 Uiso 1 1 calc R . .
C7S C 0.38774(9) 0.33845(4) 0.64951(5) 0.1258(14) Uani 1 1 d DU . .
H7S1 H 0.3618 0.3582 0.6472 0.189 Uiso 1 1 d R . .
H7S2 H 0.4059 0.3329 0.6079 0.189 Uiso 1 1 d RD . .
H7S3 H 0.4429 0.3379 0.6812 0.189 Uiso 1 1 d R . .
C8S C 0.11469(13) 0.26012(5) 0.72371(16) 0.1168(14) Uani 1 1 d DU . .
H8S1 H 0.0606 0.2600 0.6911 0.175 Uiso 1 1 d R . .
H8S2 H 0.0949 0.2667 0.7642 0.175 Uiso 1 1 d R . .
H8S3 H 0.1408 0.2404 0.7288 0.175 Uiso 1 1 d R . .
C1T C 0.38215(10) 0.20632(3) 0.36192(6) 0.0679(9) Uani 0.3336(1) 1 d PDU B 1
C2T C 0.45355(11) 0.22122(4) 0.33647(9) 0.0695(9) Uani 0.3336(1) 1 d PDU B 1
H2T H 0.4731 0.2152 0.2971 0.083 Uiso 0.3336(1) 1 calc PR B 1
C3T C 0.49622(16) 0.24489(4) 0.36886(7) 0.0701(9) Uani 0.3336(1) 1 d PDU B 1
H3T H 0.5406 0.2563 0.3496 0.084 Uiso 0.3336(1) 1 calc PR B 1
C4T C 0.47417(11) 0.25196(3) 0.42935(7) 0.0702(9) Uani 0.3336(1) 1 d PDU B 1
C5T C 0.39873(11) 0.23827(4) 0.45280(9) 0.0677(9) Uani 0.3336(1) 1 d PDU B 1
H5T H 0.3768 0.2450 0.4909 0.081 Uiso 0.3336(1) 1 calc PR B 1
C6T C 0.35545(15) 0.21472(4) 0.42035(7) 0.0658(9) Uani 0.3336(1) 1 d PDU B 1
H6T H 0.3075 0.2043 0.4382 0.079 Uiso 0.3336(1) 1 calc PR B 1
C7T C 0.3300(2) 0.18256(5) 0.32647(15) 0.0719(15) Uani 0.3336(1) 1 d PDU B 1
H7T1 H 0.3230 0.1871 0.2809 0.108 Uiso 0.3336(1) 1 calc PR B 1
H7T2 H 0.2679 0.1806 0.3411 0.108 Uiso 0.3336(1) 1 calc PR B 1
H7T3 H 0.3645 0.1642 0.3339 0.108 Uiso 0.3336(1) 1 calc PR B 1
C8T C 0.5161(2) 0.27674(5) 0.46011(15) 0.0773(15) Uani 0.3336(1) 1 d PDU B 1
H8T1 H 0.4751 0.2936 0.4513 0.116 Uiso 0.3336(1) 1 calc PR B 1
H8T2 H 0.5766 0.2805 0.4443 0.116 Uiso 0.3336(1) 1 calc PR B 1
H8T3 H 0.5259 0.2733 0.5061 0.116 Uiso 0.3336(1) 1 calc PR B 1
C1W C 0.1093(3) 0.17113(5) 0.06584(17) 0.4799(9) Uani 0.1817(1) 1 d PRDU C 2
C2W C 0.1969(3) 0.18322(5) 0.06070(16) 0.4797(10) Uani 0.1817(1) 1 d PRDU C 2
H2W H 0.2073 0.1942 0.0240 0.576 Uiso 0.1817(1) 1 calc PR C 2
C3W C 0.2694(3) 0.17928(5) 0.10922(15) 0.4797(10) Uani 0.1817(1) 1 d PRDU C 2
H3W H 0.3303 0.1863 0.1044 0.576 Uiso 0.1817(1) 1 calc PR C 2
C4W C 0.2529(3) 0.16503(5) 0.16486(15) 0.4797(9) Uani 0.1817(1) 1 d PRDU C 2
C5W C 0.1655(3) 0.15271(5) 0.16975(17) 0.4798(10) Uani 0.1817(1) 1 d PRDU C 2
H5W H 0.1553 0.1417 0.2063 0.576 Uiso 0.1817(1) 1 calc PR C 2
C6W C 0.0932(3) 0.15651(5) 0.12110(18) 0.4799(10) Uani 0.1817(1) 1 d PRDU C 2
H6W H 0.0325 0.1491 0.1256 0.576 Uiso 0.1817(1) 1 calc PR C 2
C7W C 0.0281(3) 0.17836(5) 0.01902(17) 0.4802(16) Uani 0.1817(1) 1 d PRDU C 2
H7W1 H -0.0081 0.1607 0.0078 0.720 Uiso 0.1817(1) 1 calc PR C 2
H7W2 H 0.0505 0.1866 -0.0192 0.720 Uiso 0.1817(1) 1 calc PR C 2
H7W3 H -0.0118 0.1926 0.0376 0.720 Uiso 0.1817(1) 1 calc PR C 2
C8W C 0.3205(3) 0.16699(6) 0.21847(15) 0.4797(16) Uani 0.1817(1) 1 d PRDU C 2
H8W1 H 0.3739 0.1544 0.2123 0.720 Uiso 0.1817(1) 1 calc PR C 2
H8W2 H 0.2927 0.1607 0.2564 0.720 Uiso 0.1817(1) 1 calc PR C 2
H8W3 H 0.3420 0.1872 0.2239 0.720 Uiso 0.1817(1) 1 calc PR C 2
C1V C 0.44029(13) 0.24429(3) 0.43603(7) 0.1204(9) Uani 0.4848(1) 1 d PDU D -3
C2V C 0.40594(19) 0.25357(3) 0.49153(8) 0.1184(9) Uani 0.4848(1) 1 d PDU D -3
H2V H 0.3700 0.2407 0.5142 0.142 Uiso 0.4848(1) 1 calc PR D -3
C3V C 0.42393(14) 0.28168(3) 0.51397(10) 0.1203(9) Uani 0.4848(1) 1 d PDU D -3
H3V H 0.3970 0.2883 0.5503 0.144 Uiso 0.4848(1) 1 calc PR D -3
C4V C 0.48132(14) 0.30010(3) 0.48335(7) 0.1223(9) Uani 0.4848(1) 1 d PDU D -3
C5V C 0.51928(17) 0.29030(3) 0.42957(8) 0.1230(9) Uani 0.4848(1) 1 d PDU D -3
H5V H 0.5638 0.3019 0.4110 0.148 Uiso 0.4848(1) 1 calc PR D -3
C6V C 0.49197(16) 0.26353(3) 0.40298(9) 0.1226(9) Uani 0.4848(1) 1 d PDU D -3
H6V H 0.5086 0.2584 0.3622 0.147 Uiso 0.4848(1) 1 calc PR D -3
C7V C 0.4028(3) 0.21762(4) 0.40300(15) 0.1249(16) Uani 0.4848(1) 1 d PDU D -3
H7V1 H 0.3346 0.2170 0.4031 0.187 Uiso 0.4848(1) 1 calc PR D -3
H7V2 H 0.4307 0.2004 0.4250 0.187 Uiso 0.4848(1) 1 calc PR D -3
H7V3 H 0.4182 0.2178 0.3591 0.187 Uiso 0.4848(1) 1 calc PR D -3
C8V C 0.51147(4) 0.326551(17) 0.51288(3) 0.1235(16) Uani 0.4848(1) 1 d PDU D -3
H8V1 H 0.47049(4) 0.34087(2) 0.53019(3) 0.185 Uiso 0.4848(1) 1 d PD D -3
H8V2 H 0.52844(7) 0.33346(3) 0.47189(2) 0.185 Uiso 0.4848(1) 1 d PD D -3
H8V3 H 0.56840(4) 0.32403(3) 0.54250(3) 0.185 Uiso 0.4848(1) 1 d PD D -3
C1U C 0.19930(9) 0.16515(10) 0.13780(6) 0.1216(9) Uani 0.4848(1) 1 d PDU D -3
C2U C 0.29007(10) 0.17523(11) 0.13469(7) 0.1204(9) Uani 0.4848(1) 1 d PDU D -3
H2U H 0.3100 0.1803 0.0948 0.145 Uiso 0.4848(1) 1 calc PR D -3
C3U C 0.35147(13) 0.17781(14) 0.18995(6) 0.1221(9) Uani 0.4848(1) 1 d PDU D -3
H3U H 0.4149 0.1831 0.1874 0.147 Uiso 0.4848(1) 1 calc PR D -3
C4U C 0.32065(9) 0.17262(9) 0.24893(6) 0.1230(9) Uani 0.4848(1) 1 d PDU D -3
C5U C 0.22728(10) 0.16529(12) 0.25225(7) 0.1224(9) Uani 0.4848(1) 1 d PDU D -3
H5U H 0.2048 0.1628 0.2925 0.147 Uiso 0.4848(1) 1 calc PR D -3
C6U C 0.16688(13) 0.16161(16) 0.19682(6) 0.1218(10) Uani 0.4848(1) 1 d PDU D -3
H6U H 0.1031 0.1566 0.1993 0.146 Uiso 0.4848(1) 1 calc PR D -3
C7U C 0.12989(16) 0.1657(3) 0.08048(10) 0.1224(16) Uani 0.4848(1) 1 d PDU D -3
H7U1 H 0.0704 0.1735 0.0917 0.184 Uiso 0.4848(1) 1 calc PR D -3
H7U2 H 0.1201 0.1459 0.0639 0.184 Uiso 0.4848(1) 1 calc PR D -3
H7U3 H 0.1533 0.1781 0.0480 0.184 Uiso 0.4848(1) 1 calc PR D -3
C8U C 0.3782(2) 0.18147(14) 0.30411(11) 0.1299(16) Uani 0.4848(1) 1 d PDU D -3
H8U1 H 0.4161 0.1982 0.2940 0.195 Uiso 0.4848(1) 1 calc PR D -3
H8U2 H 0.4195 0.1654 0.3194 0.195 Uiso 0.4848(1) 1 calc PR D -3
H8U3 H 0.3388 0.1869 0.3372 0.195 Uiso 0.4848(1) 1 calc PR D -3

loop_
_atom_site_aniso_label
_atom_site_aniso_U_11
_atom_site_aniso_U_22
_atom_site_aniso_U_33
_atom_site_aniso_U_23
_atom_site_aniso_U_13
_atom_site_aniso_U_12
C1 0.0188(12) 0.0297(14) 0.0211(14) 0.0006(11) 0.0025(11) 0.0017(11)
C2 0.0241(14) 0.0367(16) 0.0262(15) -0.0073(13) 0.0033(12) 0.0003(12)
C3 0.0240(14) 0.0295(14) 0.0273(15) -0.0043(12) -0.0024(12) -0.0007(12)
C4 0.0194(12) 0.0234(13) 0.0235(14) 0.0012(11) -0.0023(11) 0.0032(11)
C5 0.0187(12) 0.0268(14) 0.0261(15) 0.0053(11) -0.0038(11) -0.0016(11)
C6 0.0170(12) 0.0391(16) 0.0232(14) -0.0067(12) -0.0038(11) 0.0031(12)
C7 0.0271(15) 0.062(2) 0.0275(17) 0.0030(16) -0.0051(13) -0.0046(16)
C8 0.0273(16) 0.077(3) 0.0254(17) -0.0106(17) -0.0088(13) 0.0042(17)
C9 0.0199(14) 0.061(2) 0.0410(18) -0.0234(16) -0.0067(13) 0.0008(15)
C10 0.0216(14) 0.0410(17) 0.0421(18) -0.0155(14) -0.0003(13) 0.0008(13)
C11 0.0221(13) 0.0318(15) 0.0266(15) -0.0068(12) -0.0032(12) -0.0019(12)
C12 0.0181(12) 0.0260(13) 0.0206(13) 0.0029(11) -0.0033(10) 0.0002(11)
C13 0.0187(13) 0.0363(16) 0.0306(16) 0.0035(13) -0.0047(12) -0.0039(12)
C14 0.0174(13) 0.0347(15) 0.0325(16) 0.0034(13) -0.0005(12) 0.0045(12)
C15 0.0180(12) 0.0252(13) 0.0295(15) 0.0070(11) 0.0007(11) 0.0048(11)
C16 0.0197(13) 0.0245(13) 0.0292(15) 0.0074(11) -0.0002(11) 0.0057(11)
C17 0.0198(13) 0.0279(14) 0.0320(16) 0.0035(12) -0.0020(12) 0.0080(11)
C18 0.0242(14) 0.0275(14) 0.0410(18) 0.0065(13) -0.0028(13) 0.0051(12)
C19 0.0262(15) 0.0309(15) 0.052(2) 0.0076(15) -0.0044(14) 0.0115(13)
C20 0.0211(14) 0.0402(17) 0.047(2) -0.0031(15) -0.0057(14) 0.0106(13)
C21 0.0217(14) 0.0421(18) 0.0422(18) 0.0036(15) 0.0044(13) 0.0062(13)
C22 0.0237(14) 0.0305(15) 0.0369(17) 0.0058(13) 0.0019(12) 0.0074(12)
C23 0.0374(18) 0.0395(18) 0.056(2) 0.0216(16) 0.0046(16) 0.0079(15)
C24 0.0350(18) 0.062(2) 0.069(3) 0.001(2) 0.0093(18) 0.0205(18)
C25 0.0419(18) 0.0427(18) 0.049(2) 0.0208(15) 0.0166(15) 0.0164(15)
C26 0.0180(12) 0.0253(13) 0.0306(15) 0.0015(12) -0.0014(11) 0.0064(11)
C27 0.0260(14) 0.0334(16) 0.0418(18) -0.0092(14) 0.0024(13) 0.0102(13)
C28 0.0282(15) 0.0337(16) 0.0416(18) -0.0120(14) -0.0005(14) 0.0054(13)
C29 0.0249(14) 0.0250(14) 0.0300(15) -0.0044(12) -0.0007(12) 0.0020(12)
C30 0.0226(13) 0.0219(13) 0.0308(15) -0.0022(12) -0.0005(12) -0.0010(11)
C31 0.0204(13) 0.0317(15) 0.0500(19) -0.0190(14) 0.0095(13) -0.0078(12)
C32 0.0230(14) 0.0487(18) 0.0379(17) -0.0196(15) -0.0004(13) -0.0091(14)
C33 0.0254(16) 0.078(2) 0.061(2) -0.0391(19) 0.0044(16) -0.0141(17)
C34 0.039(2) 0.086(3) 0.075(3) -0.054(2) 0.0114(18) -0.020(2)
C35 0.055(2) 0.0481(19) 0.118(3) -0.052(2) 0.036(2) -0.0277(18)
C36 0.056(2) 0.0368(18) 0.080(3) -0.0252(19) 0.019(2) -0.0107(17)
C37 0.0198(12) 0.0232(13) 0.0250(14) 0.0004(11) -0.0027(11) -0.0034(11)
C38 0.0198(13) 0.0269(14) 0.0318(16) -0.0021(12) -0.0002(12) -0.0033(11)
C39 0.0185(13) 0.0343(15) 0.0277(15) 0.0010(12) 0.0036(11) -0.0016(12)
C40 0.0179(12) 0.0297(14) 0.0231(14) 0.0016(11) 0.0017(11) -0.0025(11)
C41 0.0187(12) 0.0322(14) 0.0217(14) 0.0025(12) 0.0024(11) -0.0006(11)
C42 0.0163(12) 0.0430(16) 0.0229(14) -0.0082(12) 0.0007(11) -0.0054(12)
C43 0.0232(14) 0.059(2) 0.0246(16) -0.0042(14) 0.0031(12) -0.0130(14)
C44 0.0239(15) 0.099(3) 0.0251(17) -0.0126(18) 0.0066(13) -0.0156(18)
C45 0.0164(14) 0.106(3) 0.0247(16) -0.0212(18) -0.0009(12) -0.0024(18)
C46 0.0197(14) 0.079(2) 0.0320(17) -0.0264(16) -0.0071(13) 0.0098(16)
C47 0.0203(13) 0.0512(18) 0.0256(15) -0.0130(14) -0.0026(12) 0.0006(13)
C48 0.0459(19) 0.058(2) 0.043(2) 0.0116(17) 0.0110(16) -0.0140(18)
C49 0.0241(17) 0.172(5) 0.039(2) -0.032(3) 0.0052(16) 0.012(3)
C50 0.0300(15) 0.0383(17) 0.0365(18) -0.0094(14) -0.0057(13) 0.0097(14)
C51 0.062(2) 0.0327(18) 0.062(3) -0.0059(18) -0.003(2) -0.0080(18)
C52 0.048(2) 0.051(2) 0.051(2) -0.0008(18) -0.0006(17) -0.0265(17)
C53 0.0364(17) 0.059(2) 0.041(2) -0.0013(17) -0.0003(16) -0.0193(17)
C54 0.0312(17) 0.079(3) 0.038(2) 0.0005(19) -0.0061(15) -0.0251(17)
C55 0.0296(17) 0.088(3) 0.0328(19) -0.0059(19) -0.0031(15) -0.0111(19)
C56 0.0278(17) 0.108(3) 0.0251(18) -0.006(2) -0.0104(14) -0.004(2)
C57 0.039(2) 0.164(4) 0.065(2) -0.073(3) -0.0004(19) -0.022(3)
C58 0.042(2) 0.141(5) 0.039(2) -0.028(3) -0.0055(18) 0.006(3)
C59 0.0286(19) 0.157(5) 0.050(2) -0.046(3) -0.0028(18) 0.001(3)
C60 0.0281(18) 0.113(4) 0.037(2) -0.016(2) -0.0033(16) 0.006(2)
C61 0.0259(18) 0.146(4) 0.037(2) -0.036(2) -0.0032(15) 0.005(2)
C62 0.036(2) 0.132(4) 0.060(3) -0.039(3) -0.0205(19) 0.030(2)
C63 0.0163(12) 0.0353(15) 0.0247(14) 0.0000(12) -0.0052(11) 0.0054(12)
C64 0.0194(13) 0.0395(16) 0.0311(16) 0.0070(13) -0.0055(12) 0.0016(13)
C65 0.0213(13) 0.0355(16) 0.0299(16) 0.0043(13) -0.0107(12) 0.0039(12)
C66 0.0183(12) 0.0315(14) 0.0250(14) -0.0003(12) -0.0074(11) 0.0082(11)
C67 0.0152(12) 0.0288(14) 0.0285(15) -0.0058(12) -0.0087(11) 0.0049(11)
C68 0.0209(13) 0.0286(14) 0.0263(15) -0.0014(12) -0.0100(11) -0.0021(12)
C69 0.0233(14) 0.0450(18) 0.0306(17) -0.0029(14) -0.0025(13) -0.0020(14)
C70 0.0308(16) 0.061(2) 0.0266(17) 0.0004(15) -0.0126(13) -0.0085(16)
C71 0.0278(16) 0.059(2) 0.0351(18) -0.0034(16) -0.0205(14) -0.0002(16)
C72 0.0237(15) 0.061(2) 0.045(2) -0.0131(17) -0.0164(14) 0.0102(15)
C73 0.0191(14) 0.057(2) 0.0305(16) -0.0141(15) -0.0118(12) 0.0097(14)
C74 0.0186(13) 0.0260(13) 0.0283(15) -0.0062(12) -0.0053(11) 0.0034(11)
C75 0.0206(13) 0.0282(14) 0.0362(17) -0.0064(13) -0.0117(12) -0.0013(12)
C76 0.0275(15) 0.0234(14) 0.0397(17) -0.0033(13) -0.0097(13) -0.0015(12)
C77 0.0247(13) 0.0197(13) 0.0281(15) -0.0062(11) -0.0051(12) 0.0012(11)
C78 0.0263(14) 0.0260(14) 0.0258(15) -0.0052(12) -0.0052(12) 0.0081(12)
C79 0.0347(16) 0.0184(13) 0.0365(17) -0.0042(12) -0.0155(13) 0.0047(12)
C80 0.064(2) 0.0282(16) 0.0400(19) -0.0104(14) -0.0110(17) 0.0170(16)
C81 0.076(2) 0.0169(14) 0.056(2) -0.0114(14) -0.0323(19) 0.0126(16)
C82 0.052(2) 0.0272(16) 0.060(2) 0.0027(16) -0.0263(18) -0.0038(16)
C83 0.0321(16) 0.0292(16) 0.062(2) 0.0077(16) -0.0167(16) -0.0046(14)
C84 0.0272(15) 0.0248(14) 0.0456(19) 0.0013(14) -0.0076(14) -0.0013(12)
C85 0.097(3) 0.051(2) 0.065(3) -0.008(2) 0.013(3) 0.029(2)
C86 0.078(3) 0.0322(19) 0.104(4) 0.013(2) -0.040(3) -0.020(2)
C87 0.0449(19) 0.0303(17) 0.058(2) -0.0013(16) 0.0139(17) -0.0006(15)
C88 0.0198(13) 0.0295(14) 0.0325(16) 0.0004(12) -0.0064(12) 0.0057(12)
C89 0.0340(17) 0.0483(19) 0.0398(19) 0.0135(16) -0.0141(15) 0.0010(15)
C90 0.0263(15) 0.062(2) 0.0363(18) 0.0169(16) -0.0158(14) -0.0008(16)
C91 0.0196(13) 0.0478(18) 0.0276(16) 0.0058(14) -0.0110(12) 0.0036(13)
C92 0.0189(13) 0.0457(17) 0.0254(15) 0.0013(13) -0.0039(12) 0.0066(13)
C93 0.0149(13) 0.0528(19) 0.0307(16) 0.0077(14) -0.0063(12) -0.0005(13)
C94 0.0218(15) 0.054(2) 0.0416(19) 0.0035(16) -0.0074(14) 0.0078(15)
C95 0.0182(14) 0.069(2) 0.0410(19) 0.0156(17) -0.0055(14) 0.0028(15)
C96 0.0174(14) 0.076(2) 0.0266(16) 0.0161(16) -0.0116(12) -0.0101(15)
C97 0.0220(14) 0.060(2) 0.0254(16) 0.0055(15) -0.0045(12) -0.0089(15)
C98 0.0147(13) 0.0547(19) 0.0287(16) 0.0071(14) -0.0047(12) 0.0007(13)
C99 0.0143(12) 0.0467(17) 0.0257(15) -0.0002(13) -0.0071(11) 0.0036(13)
C100 0.0167(13) 0.059(2) 0.0276(16) 0.0012(15) -0.0059(12) 0.0000(14)
C101 0.0133(12) 0.0528(19) 0.0291(16) 0.0018(14) -0.0034(11) -0.0028(13)
C102 0.0119(12) 0.0461(17) 0.0247(15) -0.0041(13) -0.0029(11) 0.0037(12)
C103 0.0144(12) 0.0363(15) 0.0250(14) 0.0014(12) 0.0006(11) 0.0027(11)
C104 0.0141(12) 0.0507(18) 0.0220(14) 0.0014(13) -0.0047(11) -0.0011(13)
C105 0.0131(12) 0.060(2) 0.0242(15) -0.0025(14) -0.0018(11) -0.0010(13)
C106 0.0139(13) 0.071(2) 0.0311(17) -0.0091(16) 0.0016(12) -0.0108(15)
C107 0.0198(13) 0.061(2) 0.0299(16) 0.0003(15) 0.0001(12) -0.0242(14)
C108 0.0211(13) 0.0491(18) 0.0307(16) 0.0028(14) 0.0017(12) -0.0115(13)
C109 0.0172(13) 0.0437(17) 0.0274(15) 0.0043(13) 0.0009(11) -0.0061(12)
C110 0.0251(15) 0.073(2) 0.0388(19) -0.0079(18) 0.0004(14) 0.0124(17)
C111 0.0389(17) 0.073(2) 0.044(2) 0.0084(18) 0.0136(15) -0.0270(18)
C112 0.0390(16) 0.0411(17) 0.0306(16) 0.0051(14) 0.0125(13) -0.0017(15)
N1 0.0168(10) 0.0249(11) 0.0211(11) 0.0035(9) -0.0011(9) -0.0011(9)
N2 0.0184(11) 0.0265(12) 0.0238(12) 0.0036(10) -0.0010(9) 0.0005(10)
N3 0.0172(10) 0.0225(11) 0.0298(13) 0.0017(10) -0.0016(9) 0.0018(9)
N4 0.0196(11) 0.0250(11) 0.0235(12) -0.0005(10) -0.0009(9) -0.0001(9)
N5 0.0121(10) 0.0322(12) 0.0224(12) 0.0004(10) -0.0049(9) 0.0027(9)
N6 0.0178(11) 0.0271(12) 0.0252(12) -0.0046(10) -0.0057(9) 0.0045(9)
N7 0.0173(11) 0.0358(13) 0.0251(13) -0.0021(10) -0.0075(10) 0.0082(10)
N8 0.0160(10) 0.0393(13) 0.0211(12) 0.0012(10) -0.0019(9) 0.0051(10)
O1 0.0445(13) 0.0384(12) 0.0610(16) -0.0205(12) 0.0002(12) -0.0129(11)
O2 0.0468(14) 0.0721(18) 0.0269(13) -0.0022(12) -0.0068(11) -0.0039(14)
O3 0.0598(18) 0.112(3) 0.0369(15) -0.0294(16) -0.0213(13) -0.0019(18)
O4 0.0289(12) 0.116(2) 0.0552(16) -0.0361(16) -0.0261(11) 0.0339(14)
Zn1 0.01545(14) 0.02797(16) 0.02411(17) -0.00170(13) -0.00153(12) 0.00100(13)
Zn2 0.01544(14) 0.03287(17) 0.02570(17) 0.00081(14) -0.00785(13) 0.00339(13)
C1A 0.0205(14) 0.0373(11) 0.0320(11) 0.0074(10) 0.0023(12) -0.0063(12)
C2A 0.0173(13) 0.0344(11) 0.0285(12) 0.0046(10) 0.0075(11) -0.0011(11)
C3A 0.0216(13) 0.0346(11) 0.0264(12) 0.0057(10) 0.0086(11) -0.0068(11)
C4A 0.0328(13) 0.0337(11) 0.0332(12) 0.0085(11) 0.0082(11) -0.0103(11)
C5A 0.0309(14) 0.0362(11) 0.0383(11) 0.0050(10) 0.0037(12) -0.0084(12)
C6A 0.0415(13) 0.0420(12) 0.0448(11) -0.0012(11) 0.0030(12) -0.0092(11)
C7A 0.0415(13) 0.0468(12) 0.0428(11) -0.0041(11) -0.0002(11) -0.0091(12)
C8A 0.0365(14) 0.0491(12) 0.0374(12) -0.0025(10) -0.0012(11) -0.0057(12)
C9A 0.0253(14) 0.0393(11) 0.0314(11) 0.0067(10) -0.0028(12) -0.0040(12)
C10A 0.0239(13) 0.0339(12) 0.0322(11) 0.0126(11) -0.0035(11) 0.0038(11)
C11A 0.0186(12) 0.0284(12) 0.0350(11) 0.0077(11) 0.0024(11) 0.0069(11)
C12A 0.0184(13) 0.0297(12) 0.0311(11) 0.0004(11) 0.0056(11) 0.0045(11)
C13A 0.0274(12) 0.0300(12) 0.0294(12) -0.0074(11) 0.0065(10) 0.0028(11)
C14A 0.0274(11) 0.0348(11) 0.0245(13) -0.0078(11) 0.0077(11) -0.0028(11)
C15A 0.0250(12) 0.0377(11) 0.0227(13) 0.0012(11) 0.0087(11) -0.0043(10)
C16A 0.0342(11) 0.0457(11) 0.0298(14) 0.0079(12) 0.0035(12) -0.0013(10)
C17A 0.0445(11) 0.0459(12) 0.0425(14) 0.0058(12) 0.0043(11) 0.0006(11)
C18A 0.0443(13) 0.0380(12) 0.0384(13) 0.0098(11) 0.0082(11) -0.0041(11)
C19A 0.0514(12) 0.0375(13) 0.0460(12) 0.0072(11) 0.0082(11) -0.0046(12)
C20A 0.0483(12) 0.0384(13) 0.0478(12) 0.0001(12) 0.0070(11) -0.0073(11)
C21A 0.0503(12) 0.0411(14) 0.0510(11) -0.0035(12) 0.0066(10) -0.0048(12)
C22A 0.0512(12) 0.0448(14) 0.0480(12) -0.0081(12) 0.0059(11) -0.0056(11)
C23A 0.0476(13) 0.0488(12) 0.0463(13) -0.0077(11) 0.0023(11) -0.0068(11)
C24A 0.0479(12) 0.0530(12) 0.0447(13) -0.0073(11) 0.0041(11) -0.0031(11)
C25A 0.0446(13) 0.0512(11) 0.0406(13) -0.0008(11) 0.0037(11) -0.0038(11)
C26A 0.0408(12) 0.0483(12) 0.0384(13) 0.0050(11) 0.0022(11) 0.0011(11)
C27A 0.0317(13) 0.0355(12) 0.0301(12) 0.0140(10) -0.0032(11) 0.0041(11)
C28A 0.0272(11) 0.0310(13) 0.0315(11) 0.0144(11) -0.0006(10) 0.0073(11)
C29A 0.0239(12) 0.0293(13) 0.0371(11) 0.0086(11) 0.0012(10) 0.0057(11)
C30A 0.0295(11) 0.0282(14) 0.0388(11) -0.0002(12) 0.0049(10) 0.0000(12)
C31A 0.0321(11) 0.0284(13) 0.0346(12) -0.0073(11) 0.0050(11) -0.0022(11)
C32A 0.0358(11) 0.0333(13) 0.0357(13) -0.0074(11) 0.0029(10) -0.0055(11)
C33A 0.0320(11) 0.0376(12) 0.0296(13) -0.0092(11) 0.0027(11) -0.0071(10)
C34A 0.0362(11) 0.0454(11) 0.0313(14) -0.0031(12) -0.0007(11) -0.0041(10)
C35A 0.0357(11) 0.0479(11) 0.0311(14) 0.0058(12) -0.0025(12) -0.0006(10)
C36A 0.0412(11) 0.0505(12) 0.0388(14) 0.0093(12) -0.0023(11) 0.0042(10)
C37A 0.0483(12) 0.0509(12) 0.0484(13) 0.0046(12) 0.0031(12) 0.0033(11)
C38A 0.0525(11) 0.0491(14) 0.0486(12) 0.0075(12) 0.0050(10) 0.0052(12)
C39A 0.0544(12) 0.0412(14) 0.0503(12) 0.0052(12) 0.0083(10) -0.0005(12)
C40A 0.0530(11) 0.0399(15) 0.0517(12) -0.0013(13) 0.0068(10) 0.0002(12)
C41A 0.0520(11) 0.0418(14) 0.0515(11) -0.0023(12) 0.0053(10) 0.0057(12)
C42A 0.0529(12) 0.0415(14) 0.0481(12) -0.0076(11) 0.0069(11) 0.0066(12)
C43A 0.0527(11) 0.0442(14) 0.0463(13) -0.0077(12) 0.0062(11) -0.0002(12)
C44A 0.0486(11) 0.0479(13) 0.0411(14) -0.0098(11) 0.0084(12) -0.0017(11)
C45A 0.0485(11) 0.0521(12) 0.0433(14) -0.0060(12) 0.0054(12) -0.0016(11)
C46A 0.0435(11) 0.0536(11) 0.0388(14) -0.0014(12) 0.0057(12) 0.0016(10)
C47A 0.0409(11) 0.0491(12) 0.0370(14) 0.0055(12) 0.0036(11) 0.0010(11)
C48A 0.0383(11) 0.0414(12) 0.0326(13) 0.0115(11) 0.0062(11) 0.0021(11)
C49A 0.0332(11) 0.0340(13) 0.0353(12) 0.0129(11) 0.0058(10) 0.0023(11)
C50A 0.0353(11) 0.0311(14) 0.0395(12) 0.0069(12) 0.0083(10) -0.0040(12)
C51A 0.0309(11) 0.0280(14) 0.0426(11) -0.0006(12) 0.0077(10) -0.0032(12)
C52A 0.0348(12) 0.0344(14) 0.0434(11) -0.0047(12) 0.0044(10) -0.0041(12)
C53A 0.0376(11) 0.0388(13) 0.0417(12) -0.0054(12) 0.0038(11) -0.0066(11)
C54A 0.0410(12) 0.0465(12) 0.0397(13) -0.0026(11) 0.0011(11) -0.0040(11)
C55A 0.0354(12) 0.0465(12) 0.0363(13) -0.0036(11) -0.0018(11) -0.0041(11)
C56A 0.0384(13) 0.0497(11) 0.0391(13) 0.0026(11) -0.0015(11) -0.0012(11)
C57A 0.0419(12) 0.0481(12) 0.0408(13) 0.0075(11) -0.0026(11) 0.0046(11)
C58A 0.0428(13) 0.0459(12) 0.0451(12) 0.0095(11) -0.0003(11) 0.0108(11)
C59A 0.0480(12) 0.0437(13) 0.0464(12) 0.0078(12) 0.0027(11) 0.0097(12)
C60A 0.0486(12) 0.0421(14) 0.0506(12) 0.0023(12) 0.0039(11) 0.0100(12)
C61A 0.0418(13) 0.0432(13) 0.0515(11) 0.0018(11) 0.0066(11) 0.0128(12)
C62A 0.0407(13) 0.0446(12) 0.0490(12) -0.0049(11) 0.0101(11) 0.0134(12)
C63A 0.0491(12) 0.0443(13) 0.0475(13) -0.0084(11) 0.0099(11) 0.0090(11)
C64A 0.0449(12) 0.0456(12) 0.0391(13) -0.0122(11) 0.0110(12) 0.0035(11)
C65A 0.0361(12) 0.0461(11) 0.0331(14) -0.0073(12) 0.0128(11) 0.0052(10)
C66A 0.0396(12) 0.0497(12) 0.0338(14) -0.0006(12) 0.0090(12) 0.0034(10)
C67A 0.0371(11) 0.0429(12) 0.0325(14) 0.0076(12) 0.0097(11) 0.0035(11)
C68A 0.0342(12) 0.0406(12) 0.0381(13) 0.0060(11) 0.0118(11) -0.0017(11)
C69A 0.0338(12) 0.0350(13) 0.0417(12) 0.0048(11) 0.0109(11) -0.0059(12)
C70A 0.0318(12) 0.0371(13) 0.0453(12) -0.0013(12) 0.0069(11) -0.0062(11)
C71A 0.0336(13) 0.0420(12) 0.0426(11) -0.0006(10) 0.0046(12) -0.0047(11)
C72A 0.0394(13) 0.0468(12) 0.0427(12) -0.0006(11) 0.0003(11) -0.0033(12)
C73A 0.0324(14) 0.0485(11) 0.0400(12) 0.0016(10) -0.0016(11) -0.0007(12)
C74A 0.0306(14) 0.0463(11) 0.0435(11) 0.0057(10) 0.0013(12) 0.0063(12)
C75A 0.0379(14) 0.0435(12) 0.0487(12) 0.0075(11) 0.0018(11) 0.0115(11)
C76A 0.0242(14) 0.0445(11) 0.0420(11) 0.0029(10) 0.0070(12) 0.0066(12)
C77A 0.0251(14) 0.0390(11) 0.0397(12) 0.0034(10) 0.0085(12) -0.0048(12)
C78A 0.0259(13) 0.0414(11) 0.0362(12) 0.0027(11) 0.0140(11) -0.0040(11)
C79A 0.0285(13) 0.0452(12) 0.0360(12) -0.0045(11) 0.0149(11) 0.0044(12)
C80A 0.0305(14) 0.0464(11) 0.0433(12) -0.0038(11) 0.0106(12) 0.0121(12)
C1B 0.0422(12) 0.0491(12) 0.0423(14) -0.0024(11) -0.0011(11) 0.0001(11)
C2B 0.0385(12) 0.0455(12) 0.0408(13) -0.0061(12) -0.0041(11) -0.0033(11)
C3B 0.0417(13) 0.0468(13) 0.0445(12) -0.0053(11) -0.0021(11) -0.0059(12)
C4B 0.0420(14) 0.0489(12) 0.0481(12) -0.0043(11) 0.0009(11) -0.0048(12)
C5B 0.0436(14) 0.0526(11) 0.0488(13) -0.0010(11) 0.0013(11) 0.0007(12)
C6B 0.0468(14) 0.0526(12) 0.0496(12) 0.0012(11) 0.0028(11) 0.0057(12)
C7B 0.0492(12) 0.0494(13) 0.0477(13) -0.0001(11) 0.0038(11) 0.0077(11)
C8B 0.0488(12) 0.0504(12) 0.0456(14) 0.0003(12) 0.0047(12) 0.0050(11)
C9B 0.0441(12) 0.0501(12) 0.0411(15) -0.0018(12) 0.0030(12) 0.0028(11)
C10B 0.0422(11) 0.0455(12) 0.0362(15) -0.0025(13) 0.0036(13) 0.0014(10)
C11B 0.0404(12) 0.0414(12) 0.0349(14) -0.0052(12) 0.0021(12) -0.0020(11)
C12B 0.0393(12) 0.0393(13) 0.0369(13) -0.0062(12) -0.0012(12) -0.0028(11)
C13B 0.0390(12) 0.0343(14) 0.0396(12) -0.0060(12) 0.0015(11) -0.0013(12)
C14B 0.0405(11) 0.0367(15) 0.0443(12) -0.0043(12) 0.0039(10) -0.0059(12)
C15B 0.0403(12) 0.0425(14) 0.0462(12) -0.0045(12) 0.0020(11) -0.0065(12)
C16B 0.0441(13) 0.0463(14) 0.0486(11) -0.0038(12) 0.0069(11) -0.0066(12)
C17B 0.0466(14) 0.0522(13) 0.0498(12) -0.0047(11) 0.0075(12) -0.0017(12)
C18B 0.0458(15) 0.0540(12) 0.0513(12) -0.0029(11) 0.0059(12) -0.0005(13)
C19B 0.0448(15) 0.0555(11) 0.0505(12) -0.0022(11) 0.0083(13) 0.0041(13)
C20B 0.0453(15) 0.0533(12) 0.0522(11) 0.0008(11) 0.0058(12) 0.0062(12)
C21B 0.0463(14) 0.0508(13) 0.0525(12) 0.0004(11) 0.0066(12) 0.0085(12)
C22B 0.0494(13) 0.0472(14) 0.0499(11) -0.0004(12) 0.0043(11) 0.0082(12)
C23B 0.0507(12) 0.0477(14) 0.0493(12) -0.0001(12) 0.0050(11) 0.0081(12)
C24B 0.0542(12) 0.0528(14) 0.0514(13) -0.0008(12) 0.0062(11) 0.0040(12)
C25B 0.0518(11) 0.0515(13) 0.0516(14) -0.0008(12) 0.0058(12) 0.0036(11)
C26B 0.0490(12) 0.0476(12) 0.0468(14) 0.0006(12) 0.0055(12) 0.0012(11)
C27B 0.0421(12) 0.0460(11) 0.0371(15) 0.0017(13) 0.0046(13) 0.0003(11)
C28B 0.0359(13) 0.0410(12) 0.0320(14) -0.0022(12) 0.0072(12) -0.0023(11)
C29B 0.0361(12) 0.0390(12) 0.0339(14) -0.0065(12) 0.0080(12) -0.0011(11)
C30B 0.0343(13) 0.0360(13) 0.0381(13) -0.0062(11) 0.0065(11) 0.0027(11)
C31B 0.0366(12) 0.0331(14) 0.0399(12) -0.0045(12) 0.0034(11) 0.0023(12)
C32B 0.0408(12) 0.0360(15) 0.0419(12) -0.0006(12) 0.0025(10) 0.0018(12)
C33B 0.0411(12) 0.0361(15) 0.0451(11) -0.0004(13) 0.0042(10) -0.0025(13)
C34B 0.0463(11) 0.0416(15) 0.0452(12) 0.0021(12) 0.0057(11) -0.0034(12)
C35B 0.0461(12) 0.0455(14) 0.0472(12) 0.0004(12) 0.0086(11) -0.0047(12)
C36B 0.0468(12) 0.0490(13) 0.0471(13) 0.0003(12) 0.0090(11) -0.0015(11)
C37B 0.0477(13) 0.0522(12) 0.0493(13) -0.0034(12) 0.0080(12) 0.0002(12)
C38B 0.0449(14) 0.0523(12) 0.0471(13) -0.0047(11) 0.0099(12) 0.0023(12)
C39B 0.0451(15) 0.0539(12) 0.0505(12) -0.0032(11) 0.0091(13) 0.0062(12)
C40B 0.0467(14) 0.0517(13) 0.0520(12) -0.0033(11) 0.0084(12) 0.0081(12)
C41B 0.0495(13) 0.0474(13) 0.0484(13) -0.0041(11) 0.0099(11) 0.0068(11)
C42B 0.0511(12) 0.0431(14) 0.0470(12) -0.0042(12) 0.0071(11) 0.0058(12)
C43B 0.0508(12) 0.0432(15) 0.0491(12) -0.0002(12) 0.0042(11) 0.0067(13)
C44B 0.0519(12) 0.0405(15) 0.0484(11) 0.0003(13) 0.0054(10) 0.0029(13)
C45B 0.0551(12) 0.0470(15) 0.0498(12) 0.0010(13) 0.0078(11) 0.0007(12)
C46B 0.0534(12) 0.0447(14) 0.0466(12) 0.0012(12) 0.0070(11) -0.0021(12)
C47B 0.0502(13) 0.0452(13) 0.0445(13) 0.0009(12) 0.0066(12) -0.0008(12)
C48B 0.0417(14) 0.0386(11) 0.0383(12) 0.0016(11) 0.0082(12) -0.0080(12)
C49B 0.0330(14) 0.0389(11) 0.0337(13) -0.0004(11) 0.0076(12) -0.0054(12)
C50B 0.0290(14) 0.0384(12) 0.0360(12) -0.0013(10) 0.0068(12) -0.0014(12)
C51B 0.0305(14) 0.0368(12) 0.0392(12) -0.0023(11) 0.0069(12) 0.0020(12)
C52B 0.0353(14) 0.0398(12) 0.0426(12) 0.0033(11) 0.0054(12) 0.0029(12)
C53B 0.0403(13) 0.0399(14) 0.0416(12) 0.0015(12) 0.0037(11) 0.0003(12)
C54B 0.0435(12) 0.0421(13) 0.0400(12) 0.0022(12) 0.0044(11) 0.0010(12)
C55B 0.0448(12) 0.0426(14) 0.0428(13) 0.0040(12) 0.0057(11) -0.0008(12)
C56B 0.0458(11) 0.0451(13) 0.0406(14) 0.0038(12) 0.0059(12) 0.0002(11)
C57B 0.0460(12) 0.0479(12) 0.0430(14) 0.0019(12) 0.0077(12) 0.0014(11)
C58B 0.0447(12) 0.0493(11) 0.0408(15) -0.0006(12) 0.0089(13) 0.0011(11)
C59B 0.0436(13) 0.0494(12) 0.0433(14) -0.0034(12) 0.0117(12) 0.0032(11)
C60B 0.0457(12) 0.0475(12) 0.0429(14) -0.0064(12) 0.0111(12) 0.0034(11)
C61B 0.0466(12) 0.0453(12) 0.0401(14) -0.0071(12) 0.0088(12) 0.0002(11)
C62B 0.0471(11) 0.0415(13) 0.0401(13) -0.0076(12) 0.0044(12) -0.0018(11)
C63B 0.0519(12) 0.0410(14) 0.0445(12) -0.0059(12) 0.0056(11) 0.0015(12)
C64B 0.0504(11) 0.0389(15) 0.0465(12) -0.0038(13) 0.0051(11) -0.0010(12)
C65B 0.0467(12) 0.0389(14) 0.0437(11) -0.0022(11) 0.0048(11) -0.0066(12)
C66B 0.0489(14) 0.0402(13) 0.0434(11) 0.0000(12) 0.0073(11) -0.0086(12)
C67B 0.0418(14) 0.0390(12) 0.0399(12) -0.0016(11) 0.0075(12) -0.0112(12)
C68B 0.0363(15) 0.0420(12) 0.0386(11) -0.0031(11) 0.0030(12) -0.0084(13)
C69B 0.0320(15) 0.0436(11) 0.0377(12) -0.0006(10) 0.0032(13) -0.0034(13)
C70B 0.0359(15) 0.0432(12) 0.0394(11) 0.0028(11) 0.0027(12) 0.0013(12)
C71B 0.0404(14) 0.0449(11) 0.0397(12) 0.0025(11) 0.0021(12) -0.0001(12)
C72B 0.0441(12) 0.0441(13) 0.0391(13) 0.0015(11) 0.0039(11) 0.0001(11)
C73B 0.0447(12) 0.0443(12) 0.0350(14) 0.0018(12) 0.0033(12) 0.0012(11)
C74B 0.0440(11) 0.0460(12) 0.0364(15) -0.0008(12) 0.0029(12) -0.0013(11)
C75B 0.0459(11) 0.0466(12) 0.0369(15) -0.0026(13) 0.0067(13) 0.0014(11)
C76B 0.0424(12) 0.0443(12) 0.0354(14) -0.0049(12) -0.0014(11) -0.0059(11)
C77B 0.0402(14) 0.0453(11) 0.0370(13) -0.0010(11) -0.0012(12) -0.0047(12)
C78B 0.0385(14) 0.0431(12) 0.0387(12) -0.0037(11) 0.0007(11) -0.0062(12)
C79B 0.0433(13) 0.0410(13) 0.0402(12) -0.0044(11) 0.0022(11) -0.0076(12)
C80B 0.0431(12) 0.0432(13) 0.0374(13) -0.0075(12) 0.0022(11) -0.0071(11)
N1A 0.0164(10) 0.0155(10) 0.0294(12) -0.0052(9) -0.0030(9) 0.0054(9)
C1C 0.0387(11) 0.0340(13) 0.0330(13) -0.0025(12) 0.0051(12) -0.0025(11)
C2C 0.0354(12) 0.0306(14) 0.0341(12) -0.0041(12) 0.0063(11) -0.0014(12)
C3C 0.0349(12) 0.0321(14) 0.0338(12) -0.0020(12) 0.0081(11) 0.0019(12)
C4C 0.0354(12) 0.0332(13) 0.0329(13) -0.0012(12) 0.0090(12) 0.0025(11)
C5C 0.0370(12) 0.0356(12) 0.0334(14) -0.0022(12) 0.0064(12) 0.0007(11)
C6C 0.0352(11) 0.0364(12) 0.0327(15) -0.0003(13) 0.0061(13) -0.0005(11)
C7C 0.0346(11) 0.0374(12) 0.0303(15) 0.0016(13) 0.0046(13) -0.0022(10)
C8C 0.0333(12) 0.0363(11) 0.0323(14) -0.0022(12) 0.0020(12) -0.0054(11)
C9C 0.0369(12) 0.0361(13) 0.0332(13) -0.0025(12) 0.0024(11) -0.0063(12)
C10C 0.0361(13) 0.0370(13) 0.0365(12) 0.0004(12) 0.0018(11) -0.0065(11)
C11C 0.0363(12) 0.0358(14) 0.0365(12) 0.0007(12) 0.0031(11) -0.0063(12)
C12C 0.0365(12) 0.0305(15) 0.0352(12) -0.0002(13) 0.0044(10) -0.0034(12)
C13C 0.0377(12) 0.0290(15) 0.0363(11) 0.0035(13) 0.0039(10) 0.0015(13)
C14C 0.0361(12) 0.0291(15) 0.0343(12) 0.0049(12) 0.0035(10) 0.0047(13)
C15C 0.0355(13) 0.0327(14) 0.0351(12) 0.0015(12) 0.0058(11) 0.0054(12)
C16C 0.0362(14) 0.0374(13) 0.0402(12) 0.0029(11) 0.0048(12) 0.0029(12)
C17C 0.0404(14) 0.0394(12) 0.0411(12) 0.0030(11) 0.0047(12) 0.0002(12)
C18C 0.0370(14) 0.0375(12) 0.0388(13) 0.0010(12) 0.0064(12) 0.0006(12)
C19C 0.0346(13) 0.0374(11) 0.0376(14) 0.0011(11) 0.0068(12) 0.0004(12)
C20C 0.0340(12) 0.0368(12) 0.0338(15) 0.0013(12) 0.0080(12) -0.0008(11)
C21C 0.0306(12) 0.0349(12) 0.0306(14) 0.0044(12) 0.0115(12) -0.0006(11)
C22C 0.0313(11) 0.0329(13) 0.0290(14) 0.0046(12) 0.0077(12) 0.0001(11)
C23C 0.0321(12) 0.0364(12) 0.0299(15) 0.0035(13) 0.0013(12) -0.0015(11)
C24C 0.0323(12) 0.0388(12) 0.0352(14) 0.0002(11) 0.0009(12) -0.0010(11)
C25C 0.0326(13) 0.0405(12) 0.0361(13) -0.0016(12) 0.0020(11) -0.0042(11)
C26C 0.0341(14) 0.0434(12) 0.0382(12) -0.0006(11) 0.0030(12) -0.0033(12)
C27C 0.0369(14) 0.0426(12) 0.0396(12) -0.0001(11) 0.0026(12) -0.0044(12)
C28C 0.0397(14) 0.0438(13) 0.0411(12) 0.0019(11) 0.0045(12) -0.0033(12)
C29C 0.0391(13) 0.0389(14) 0.0393(11) 0.0013(12) 0.0065(11) -0.0052(12)
C30C 0.0391(12) 0.0345(14) 0.0369(12) 0.0066(12) 0.0090(12) -0.0040(12)
C31C 0.0407(11) 0.0308(15) 0.0365(12) 0.0071(13) 0.0073(11) -0.0002(12)
C32C 0.0389(12) 0.0298(14) 0.0319(13) 0.0120(11) 0.0048(11) 0.0054(12)
C33C 0.0368(12) 0.0323(14) 0.0331(12) 0.0077(12) 0.0025(11) 0.0064(12)
C34C 0.0364(13) 0.0387(13) 0.0376(12) 0.0062(11) 0.0005(11) 0.0043(11)
C35C 0.0351(14) 0.0386(12) 0.0407(12) 0.0043(11) 0.0023(11) 0.0030(12)
C36C 0.0367(15) 0.0419(12) 0.0412(12) 0.0030(10) 0.0012(12) -0.0012(12)
C37C 0.0416(15) 0.0424(12) 0.0420(12) 0.0030(11) 0.0030(12) -0.0024(12)
C38C 0.0418(15) 0.0414(12) 0.0424(12) 0.0022(11) 0.0013(12) -0.0026(13)
C39C 0.0386(14) 0.0390(12) 0.0402(13) 0.0007(12) 0.0039(12) -0.0004(12)
C40C 0.0336(13) 0.0368(13) 0.0360(13) 0.0022(11) 0.0089(12) -0.0020(12)
C41C 0.0331(12) 0.0351(14) 0.0379(12) 0.0016(12) 0.0076(11) -0.0030(12)
C42C 0.0323(11) 0.0299(15) 0.0333(12) 0.0026(12) 0.0091(11) -0.0031(12)
C43C 0.0315(12) 0.0304(14) 0.0302(13) 0.0051(12) 0.0080(11) 0.0015(12)
C44C 0.0279(12) 0.0305(14) 0.0304(12) 0.0029(12) 0.0043(11) 0.0045(12)
C45C 0.0316(13) 0.0355(13) 0.0335(13) 0.0026(11) 0.0006(11) 0.0011(11)
C46C 0.0322(14) 0.0388(12) 0.0378(12) 0.0034(11) 0.0025(12) 0.0007(12)
C47C 0.0338(15) 0.0417(12) 0.0378(12) 0.0023(11) 0.0038(13) -0.0016(12)
C48C 0.0353(15) 0.0432(11) 0.0384(12) 0.0040(11) 0.0050(13) -0.0008(13)
C49C 0.0388(15) 0.0437(12) 0.0402(12) 0.0041(11) 0.0055(12) 0.0000(13)
C50C 0.0380(14) 0.0402(12) 0.0375(13) 0.0052(12) 0.0079(12) -0.0005(12)
C51C 0.0359(13) 0.0341(13) 0.0318(13) 0.0104(11) 0.0126(12) -0.0045(12)
C52C 0.0362(12) 0.0340(12) 0.0271(14) 0.0138(12) 0.0118(12) 0.0002(11)
C53C 0.0387(12) 0.0331(13) 0.0303(14) 0.0124(12) 0.0054(12) 0.0034(11)
C54C 0.0406(12) 0.0424(12) 0.0376(14) 0.0050(12) 0.0018(11) 0.0012(11)
C55C 0.0383(13) 0.0418(12) 0.0379(14) 0.0041(11) -0.0006(12) 0.0006(12)
C56C 0.0391(13) 0.0433(12) 0.0387(13) 0.0028(12) -0.0011(11) -0.0019(11)
C57C 0.0366(14) 0.0428(12) 0.0398(13) 0.0016(11) -0.0009(11) -0.0029(12)
C58C 0.0405(14) 0.0422(12) 0.0412(12) 0.0009(11) -0.0023(12) -0.0039(12)
C59C 0.0416(14) 0.0423(13) 0.0413(12) 0.0017(11) 0.0004(12) -0.0031(12)
C60C 0.0396(13) 0.0403(14) 0.0409(11) -0.0001(12) 0.0026(11) -0.0037(12)
C61C 0.0397(12) 0.0384(14) 0.0391(12) -0.0010(12) -0.0011(11) -0.0034(12)
C62C 0.0384(12) 0.0334(15) 0.0354(12) -0.0028(13) 0.0017(10) -0.0034(12)
C63C 0.0312(12) 0.0273(15) 0.0330(11) -0.0002(13) 0.0057(11) -0.0011(13)
C64C 0.0290(12) 0.0283(15) 0.0322(12) 0.0000(12) 0.0056(10) 0.0039(13)
C65C 0.0298(13) 0.0327(14) 0.0333(12) -0.0004(12) 0.0070(11) 0.0053(12)
C66C 0.0305(14) 0.0370(13) 0.0370(12) 0.0033(11) 0.0056(12) 0.0031(12)
C67C 0.0357(15) 0.0405(12) 0.0386(12) 0.0040(11) 0.0064(12) 0.0015(13)
C68C 0.0390(14) 0.0399(12) 0.0384(13) 0.0023(12) 0.0068(12) 0.0025(12)
C69C 0.0400(14) 0.0401(11) 0.0384(14) 0.0039(11) 0.0080(12) 0.0027(12)
C70C 0.0403(13) 0.0401(12) 0.0361(15) 0.0042(12) 0.0084(12) 0.0024(11)
C71C 0.0438(12) 0.0426(12) 0.0393(15) 0.0013(12) 0.0053(13) 0.0016(11)
C72C 0.0429(12) 0.0438(12) 0.0400(15) 0.0001(12) 0.0018(12) 0.0001(11)
C73C 0.0411(13) 0.0434(11) 0.0386(14) -0.0001(12) -0.0006(12) -0.0012(11)
C74C 0.0431(12) 0.0424(13) 0.0392(13) -0.0018(12) -0.0021(11) -0.0025(12)
C75C 0.0422(13) 0.0418(14) 0.0400(12) -0.0005(12) -0.0032(11) -0.0032(12)
C76C 0.0437(11) 0.0397(13) 0.0368(14) -0.0016(12) 0.0012(12) -0.0010(11)
C77C 0.0439(12) 0.0411(12) 0.0386(14) -0.0003(12) 0.0044(12) 0.0009(12)
C78C 0.0400(13) 0.0382(13) 0.0356(14) -0.0008(12) 0.0072(12) 0.0033(11)
C79C 0.0365(12) 0.0357(14) 0.0346(12) -0.0028(12) 0.0061(11) 0.0039(12)
C80C 0.0398(12) 0.0356(14) 0.0347(13) -0.0039(12) 0.0025(11) -0.0005(12)
Sc1A 0.0596(14) 0.0852(16) 0.0582(16) -0.0004(14) -0.0102(12) -0.0445(13)
Sc2A 0.0713(16) 0.0358(11) 0.0653(16) 0.0069(11) 0.0061(13) 0.0027(11)
Sc3A 0.0611(15) 0.0741(17) 0.109(2) 0.0100(16) -0.0386(15) 0.0231(14)
Sc1' 0.0589(18) 0.097(3) 0.063(2) 0.000(2) 0.0038(18) 0.0127(17)
Sc2' 0.103(2) 0.103(3) 0.114(3) -0.018(2) -0.006(2) -0.021(2)
Sc3' 0.102(2) 0.110(3) 0.103(3) -0.014(2) 0.019(2) 0.026(2)
Sc1" 0.0949(18) 0.0815(18) 0.085(2) 0.0211(17) 0.0203(19) 0.0320(17)
Sc2" 0.0810(18) 0.122(3) 0.114(3) 0.006(2) -0.006(2) -0.0038(18)
Sc3" 0.119(3) 0.094(2) 0.117(3) -0.0304(19) 0.013(2) -0.0019(18)
Sc1B 0.077(2) 0.0642(16) 0.086(2) 0.0041(14) 0.0093(19) 0.0118(15)
Sc2B 0.107(2) 0.113(2) 0.0995(19) -0.020(2) 0.0328(17) 0.0223(18)
Sc3B 0.141(3) 0.111(2) 0.104(2) 0.0350(18) 0.0376(18) 0.003(2)
Sc1C 0.0481(16) 0.063(2) 0.083(3) 0.010(2) 0.0195(19) 0.0088(14)
Sc2C 0.0592(19) 0.0456(16) 0.084(3) 0.008(2) 0.004(2) -0.0080(18)
Sc3C 0.053(2) 0.0409(16) 0.061(3) -0.0090(19) 0.0193(19) 0.0014(16)
C1S 0.0991(13) 0.0989(15) 0.0969(16) 0.0055(13) -0.0066(14) 0.0064(13)
C2S 0.1011(13) 0.1016(16) 0.0991(17) 0.0084(14) -0.0102(14) 0.0107(13)
C3S 0.0919(14) 0.0956(15) 0.0922(16) 0.0046(13) -0.0119(14) 0.0136(13)
C4S 0.0854(13) 0.0838(14) 0.0843(15) -0.0041(12) -0.0082(14) 0.0140(13)
C5S 0.0844(13) 0.0774(15) 0.0787(16) -0.0082(13) -0.0085(13) 0.0178(12)
C6S 0.0890(14) 0.0849(15) 0.0834(16) -0.0039(13) -0.0062(14) 0.0144(13)
C7S 0.125(2) 0.125(2) 0.125(3) 0.0130(19) 0.007(2) -0.0123(18)
C8S 0.109(2) 0.118(2) 0.121(3) 0.0105(19) 0.002(2) -0.0044(18)
C1T 0.0666(16) 0.0669(15) 0.0692(15) 0.0059(13) 0.0036(14) 0.0042(13)
C2T 0.0682(16) 0.0695(16) 0.0702(16) 0.0058(14) 0.0056(14) 0.0026(14)
C3T 0.0682(17) 0.0700(16) 0.0717(14) 0.0056(14) 0.0059(14) 0.0007(14)
C4T 0.0681(16) 0.0700(15) 0.0719(15) 0.0058(14) 0.0053(14) 0.0019(13)
C5T 0.0662(16) 0.0670(16) 0.0690(16) 0.0074(14) 0.0043(14) 0.0053(14)
C6T 0.0636(17) 0.0651(16) 0.0680(15) 0.0087(14) 0.0044(14) 0.0055(14)
C7T 0.072(3) 0.070(2) 0.073(3) 0.0049(19) 0.005(2) 0.0007(19)
C8T 0.076(3) 0.076(2) 0.079(3) -0.0009(19) 0.007(2) -0.0005(19)
C1W 0.4801(14) 0.4798(17) 0.4799(15) -0.0002(14) 0.0535(14) 0.0002(15)
C2W 0.4799(14) 0.4795(18) 0.4797(16) -0.0002(15) 0.0537(13) 0.0002(15)
C3W 0.4798(16) 0.4795(18) 0.4798(15) -0.0003(15) 0.0537(13) 0.0002(16)
C4W 0.4799(14) 0.4795(17) 0.4798(15) -0.0001(15) 0.0537(14) 0.0002(15)
C5W 0.4800(15) 0.4796(18) 0.4799(16) 0.0000(16) 0.0536(13) 0.0001(15)
C6W 0.4800(16) 0.4797(18) 0.4800(16) -0.0001(15) 0.0536(14) 0.0001(16)
C7W 0.480(2) 0.480(3) 0.480(2) 0.000(2) 0.053(2) 0.000(2)
C8W 0.480(2) 0.480(3) 0.480(2) 0.000(2) 0.054(2) 0.000(2)
C1V 0.1197(17) 0.1211(14) 0.1204(15) 0.0045(13) 0.0132(14) 0.0027(14)
C2V 0.1174(18) 0.1189(15) 0.1186(15) 0.0052(14) 0.0117(14) 0.0026(15)
C3V 0.1192(17) 0.1209(15) 0.1203(16) 0.0040(14) 0.0111(14) 0.0010(14)
C4V 0.1212(17) 0.1226(14) 0.1229(15) 0.0028(13) 0.0122(14) -0.0005(14)
C5V 0.1219(17) 0.1239(15) 0.1235(15) 0.0038(14) 0.0140(14) 0.0001(15)
C6V 0.1211(18) 0.1243(15) 0.1227(16) 0.0033(14) 0.0147(14) 0.0013(14)
C7V 0.128(3) 0.122(2) 0.124(3) 0.0022(19) 0.010(2) 0.004(2)
C8V 0.123(3) 0.124(2) 0.123(3) 0.0030(19) 0.013(2) -0.002(2)
C1U 0.1229(14) 0.1182(17) 0.1239(13) -0.0045(16) 0.0151(13) 0.0033(15)
C2U 0.1219(14) 0.1161(18) 0.1238(15) -0.0039(17) 0.0160(13) 0.0048(16)
C3U 0.1229(15) 0.1173(18) 0.1261(14) -0.0012(16) 0.0139(13) 0.0039(16)
C4U 0.1238(14) 0.1192(17) 0.1257(14) 0.0004(16) 0.0127(13) 0.0035(16)
C5U 0.1243(14) 0.1182(18) 0.1248(15) 0.0005(17) 0.0136(13) 0.0031(16)
C6U 0.1232(16) 0.1179(19) 0.1243(14) -0.0001(17) 0.0140(13) 0.0023(16)
C7U 0.124(2) 0.121(3) 0.123(2) -0.007(3) 0.0153(19) 0.005(2)
C8U 0.129(2) 0.131(3) 0.129(2) 0.000(2) 0.010(2) 0.001(2)

loop_
_atom_type_symbol
_atom_type_description
_atom_type_scat_dispersion_real
_atom_type_scat_dispersion_imag
_atom_type_scat_source
C C 0.0033 0.0016 'International Tables Vol C Tables 4.2.6.8 and 6.1.1.4'
H H 0.0000 0.0000 'International Tables Vol C Tables 4.2.6.8 and 6.1.1.4'
N N 0.0061 0.0033 'International Tables Vol C Tables 4.2.6.8 and 6.1.1.4'
O O 0.0106 0.0060 'International Tables Vol C Tables 4.2.6.8 and 6.1.1.4'
Zn Zn 0.2839 1.4301 'International Tables Vol C Tables 4.2.6.8 and 6.1.1.4'
Sc Sc 0.2519 0.3716 'International Tables Vol C Tables 4.2.6.8 and 6.1.1.4'

loop_
_geom_angle_atom_site_label_1
_geom_angle_atom_site_label_2
_geom_angle_atom_site_label_3
_geom_angle
N1 C1 C41 126.0(3)
N1 C1 C2 109.4(2)
C41 C1 C2 124.5(3)
C3 C2 C1 107.4(3)
C2 C3 C4 107.4(3)
N1 C4 C5 126.0(3)
N1 C4 C3 109.5(2)
C5 C4 C3 124.5(3)
C4 C5 C12 124.5(3)
C4 C5 C6 116.5(3)
C12 C5 C6 119.0(3)
C7 C6 C11 119.4(3)
C7 C6 C5 120.6(3)
C11 C6 C5 120.0(3)
C6 C7 C8 119.8(4)
C9 C8 C7 121.0(3)
C8 C9 C10 119.7(3)
O1 C10 C9 114.4(3)
O1 C10 C11 125.0(3)
C9 C10 C11 120.6(3)
C6 C11 C10 119.6(3)
N2 C12 C5 125.4(3)
N2 C12 C13 109.9(3)
C5 C12 C13 124.5(3)
C14 C13 C12 106.7(3)
C13 C14 C15 107.6(3)
N2 C15 C16 125.9(3)
N2 C15 C14 108.9(3)
C16 C15 C14 125.3(3)
C15 C16 C26 124.7(3)
C15 C16 C17 118.7(3)
C26 C16 C17 116.6(3)
C22 C17 C18 119.0(3)
C22 C17 C16 120.6(3)
C18 C17 C16 120.3(3)
C19 C18 C17 119.4(3)
C19 C18 C23 119.1(3)
C17 C18 C23 121.5(3)
C20 C19 C18 122.0(3)
C21 C20 C19 117.8(3)
C21 C20 C24 120.8(4)
C19 C20 C24 121.4(3)
C20 C21 C22 122.2(3)
C17 C22 C21 119.5(3)
C17 C22 C25 120.5(3)
C21 C22 C25 119.9(3)
N3 C26 C16 125.8(3)
N3 C26 C27 109.4(2)
C16 C26 C27 124.7(3)
C28 C27 C26 107.5(3)
C27 C28 C29 107.3(3)
N3 C29 C30 125.8(3)
N3 C29 C28 108.9(3)
C30 C29 C28 125.3(3)
C37 C30 C29 125.4(3)
C37 C30 C31 117.5(3)
C29 C30 C31 116.9(3)
C32 C31 C36 119.0(3)
C32 C31 C30 116.7(3)
C36 C31 C30 124.3(3)
C31 C32 C33 122.1(4)
C34 C33 O3 125.7(4)
C34 C33 C32 120.5(4)
O3 C33 C32 113.7(4)
C33 C34 C35 118.3(4)
C34 C35 C36 123.0(4)
C31 C36 C35 117.0(4)
N4 C37 C30 125.8(3)
N4 C37 C38 109.3(3)
C30 C37 C38 124.9(3)
C39 C38 C37 106.8(3)
C38 C39 C40 107.4(3)
N4 C40 C41 125.2(3)
N4 C40 C39 109.6(3)
C41 C40 C39 125.2(3)
C1 C41 C40 124.5(3)
C1 C41 C42 117.2(3)
C40 C41 C42 118.2(3)
C47 C42 C43 120.0(3)
C47 C42 C41 121.1(3)
C43 C42 C41 118.8(3)
C44 C43 C42 118.4(4)
C44 C43 C48 120.4(3)
C42 C43 C48 121.1(3)
C45 C44 C43 122.2(4)
C44 C45 C46 118.9(3)
C44 C45 C49 121.2(4)
C46 C45 C49 119.9(4)
C45 C46 C47 121.3(4)
C46 C47 C42 119.1(3)
C46 C47 C50 120.3(3)
C42 C47 C50 120.5(3)
O1 C51 C52 111.0(3)
C53 C52 C51 176.0(5)
C52 C53 C54 177.6(4)
C55 C54 C53 179.2(5)
C54 C55 C56 176.4(4)
O2 C56 C55 107.5(4)
O3 C57 C58 106.6(5)
C59 C58 C57 175.9(5)
C58 C59 C60 177.3(5)
C61 C60 C59 177.1(5)
C60 C61 C62 177.8(5)
C61 C62 O4 111.7(5)
N5 C63 C103 125.9(3)
N5 C63 C64 109.6(2)
C103 C63 C64 124.4(3)
C65 C64 C63 107.0(3)
C64 C65 C66 107.5(3)
N5 C66 C67 125.3(3)
N5 C66 C65 109.5(3)
C67 C66 C65 125.2(3)
C74 C67 C66 125.0(3)
C74 C67 C68 118.3(3)
C66 C67 C68 116.6(3)
C69 C68 C73 119.9(3)
C69 C68 C67 120.9(3)
C73 C68 C67 119.2(3)
C68 C69 C70 119.6(3)
C71 C70 C69 121.2(3)
C70 C71 C72 119.1(3)
O4 C72 C71 114.7(3)
O4 C72 C73 124.4(3)
C71 C72 C73 120.9(3)
C68 C73 C72 119.4(3)
N6 C74 C67 125.6(3)
N6 C74 C75 109.3(3)
C67 C74 C75 124.8(3)
C76 C75 C74 107.0(3)
C75 C76 C77 107.0(3)
N6 C77 C78 125.1(3)
N6 C77 C76 109.8(3)
C78 C77 C76 125.0(3)
C88 C78 C77 124.5(3)
C88 C78 C79 119.6(3)
C77 C78 C79 115.9(3)
C84 C79 C80 119.5(3)
C84 C79 C78 120.6(3)
C80 C79 C78 119.9(3)
C79 C80 C81 117.3(4)
C79 C80 C85 120.9(4)
C81 C80 C85 121.8(4)
C82 C81 C80 123.2(3)
C81 C82 C83 118.1(4)
C81 C82 C86 120.3(4)
C83 C82 C86 121.6(4)
C82 C83 C84 121.4(4)
C79 C84 C83 120.3(3)
C79 C84 C87 120.6(3)
C83 C84 C87 119.1(3)
N7 C88 C78 126.4(3)
N7 C88 C89 109.3(3)
C78 C88 C89 124.1(3)
C90 C89 C88 107.5(3)
C89 C90 C91 107.6(3)
N7 C91 C92 124.5(3)
N7 C91 C90 109.0(3)
C92 C91 C90 126.5(3)
C99 C92 C91 125.8(3)
C99 C92 C93 116.6(3)
C91 C92 C93 117.5(3)
C98 C93 C94 119.8(3)
C98 C93 C92 117.8(3)
C94 C93 C92 122.3(3)
C95 C94 C93 119.2(4)
C96 C95 C94 121.4(3)
C97 C96 C95 119.4(3)
O2 C97 C96 125.4(3)
O2 C97 C98 114.5(3)
C96 C97 C98 120.1(3)
C93 C98 C97 119.9(3)
N8 C99 C92 125.5(3)
N8 C99 C100 109.1(3)
C92 C99 C100 125.4(3)
C101 C100 C99 107.8(3)
C100 C101 C102 106.8(3)
N8 C102 C103 126.3(3)
N8 C102 C101 109.4(3)
C103 C102 C101 124.3(3)
C102 C103 C63 124.1(3)
C102 C103 C104 119.9(3)
C63 C103 C104 116.0(3)
C109 C104 C105 120.9(3)
C109 C104 C103 119.6(3)
C105 C104 C103 119.2(3)
C106 C105 C104 118.4(3)
C106 C105 C110 120.6(3)
C104 C105 C110 120.9(3)
C105 C106 C107 121.8(3)
C106 C107 C108 118.8(3)
C106 C107 C111 122.3(3)
C108 C107 C111 118.9(3)
C107 C108 C109 120.6(3)
C104 C109 C108 119.2(3)
C104 C109 C112 122.1(3)
C108 C109 C112 118.6(3)
C4 N1 C1 106.2(2)
C4 N1 Zn1 126.79(19)
C1 N1 Zn1 127.01(19)
C12 N2 C15 106.9(2)
C12 N2 Zn1 126.7(2)
C15 N2 Zn1 126.42(19)
C26 N3 C29 106.9(2)
C26 N3 Zn1 126.90(19)
C29 N3 Zn1 126.2(2)
C37 N4 C40 106.9(2)
C37 N4 Zn1 125.9(2)
C40 N4 Zn1 127.20(19)
C66 N5 C63 106.3(2)
C66 N5 Zn2 126.9(2)
C63 N5 Zn2 126.70(18)
C74 N6 C77 106.8(2)
C74 N6 Zn2 126.2(2)
C77 N6 Zn2 126.95(19)
C88 N7 C91 106.6(3)
C88 N7 Zn2 126.32(19)
C91 N7 Zn2 126.8(2)
C102 N8 C99 106.9(2)
C102 N8 Zn2 126.72(19)
C99 N8 Zn2 126.4(2)
C10 O1 C51 117.8(3)
C97 O2 C56 115.6(3)
C33 O3 C57 120.9(4)
C72 O4 C62 117.8(3)
N1 Zn1 N3 176.53(10)
N1 Zn1 N2 89.97(10)
N3 Zn1 N2 89.94(10)
N1 Zn1 N4 89.69(10)
N3 Zn1 N4 90.47(10)
N2 Zn1 N4 178.74(10)
N5 Zn2 N6 90.02(10)
N5 Zn2 N7 176.81(10)
N6 Zn2 N7 90.05(10)
N5 Zn2 N8 89.87(10)
N6 Zn2 N8 177.81(11)
N7 Zn2 N8 90.19(10)
C9A C1A C2A 121.3
C9A C1A C5A 121.5
C2A C1A C5A 107.8
C12A C2A C1A 121.2
C12A C2A C3A 120.7
C1A C2A C3A 108.1
C15A C3A C4A 120.5
C15A C3A C2A 121.2
C4A C3A C2A 108.5
C3A C4A C18A 123.2
C3A C4A C5A 107.0
C18A C4A C5A 122.6
C6A C5A C1A 120.5
C6A C5A C4A 121.3
C1A C5A C4A 108.6
C5A C6A C20A 116.9
C5A C6A C7A 118.1
C20A C6A C7A 117.9
C6A C7A C23A 122.3
C6A C7A C8A 122.0
C23A C7A C8A 107.8
C9A C8A C7A 119.0
C9A C8A C25A 123.9
C7A C8A C25A 109.0
C9A C8A Sc3A 66.88(6)
C7A C8A Sc3A 101.3
C25A C8A Sc3A 77.14(7)
C10A C9A C1A 117.2
C10A C9A C8A 116.9
C1A C9A C8A 118.6
C10A C9A Sc3A 63.1
C1A C9A Sc3A 99.24(7)
C8A C9A Sc3A 81.03(7)
C9A C10A C11A 121.3
C9A C10A C27A 120.1
C11A C10A C27A 109.4
C9A C10A Sc3A 82.18(6)
C11A C10A Sc3A 88.54(7)
C27A C10A Sc3A 68.81(8)
C12A C11A C10A 121.7
C12A C11A C29A 121.2
C10A C11A C29A 107.3
C12A C11A Sc3A 98.31(6)
C10A C11A Sc3A 58.42(5)
C29A C11A Sc3A 80.41(5)
C11A C12A C13A 118.2
C11A C12A C2A 117.0
C13A C12A C2A 117.8
C12A C13A C31A 120.6
C12A C13A C14A 121.2
C31A C13A C14A 108.2
C15A C14A C33A 121.1
C15A C14A C13A 120.7
C33A C14A C13A 107.6
C3A C15A C14A 118.0
C3A C15A C16A 116.6
C14A C15A C16A 118.4
C35A C16A C15A 118.9
C35A C16A C17A 109.3
C15A C16A C17A 124.5
C16A C17A C18A 116.5
C16A C17A C37A 107.0
C18A C17A C37A 120.8
C4A C18A C19A 115.2
C4A C18A C17A 117.9
C19A C18A C17A 117.5
C18A C19A C20A 121.4
C18A C19A C39A 121.6
C20A C19A C39A 107.6
C18A C19A Sc2A 102.3
C20A C19A Sc2A 76.98(6)
C39A C19A Sc2A 58.4
C6A C20A C21A 120.4
C6A C20A C19A 122.5
C21A C20A C19A 108.4
C6A C20A Sc2A 104.4
C21A C20A Sc2A 62.19(5)
C19A C20A Sc2A 72.22(6)
C40A C21A C22A 122.3
C40A C21A C20A 107.5
C22A C21A C20A 121.2
C40A C21A Sc2A 58.9
C22A C21A Sc2A 93.87(7)
C20A C21A Sc2A 86.26(7)
C43A C22A C21A 116.9
C43A C22A C23A 117.6
C21A C22A C23A 118.8
C7A C23A C22A 119.1
C7A C23A C24A 109.0
C22A C23A C24A 123.8
C23A C24A C45A 118.5
C23A C24A C25A 107.5
C45A C24A C25A 121.4
C26A C25A C8A 119.1
C26A C25A C24A 121.6
C8A C25A C24A 106.7
C26A C25A Sc3A 65.14(5)
C8A C25A Sc3A 71.46(6)
C24A C25A Sc3A 101.0
C27A C26A C25A 116.2
C27A C26A C47A 116.0
C25A C26A C47A 116.8
C27A C26A Sc3A 60.10(5)
C25A C26A Sc3A 83.1
C47A C26A Sc3A 94.01(6)
C28A C27A C26A 123.6
C28A C27A C10A 105.6
C26A C27A C10A 123.6
C28A C27A Sc3A 85.19(6)
C26A C27A Sc3A 84.77(8)
C10A C27A Sc3A 72.77(8)
C29A C28A C49A 120.8
C29A C28A C27A 109.4
C49A C28A C27A 120.3
C29A C28A Sc3A 84.74(7)
C49A C28A Sc3A 93.55(5)
C27A C28A Sc3A 59.8
C28A C29A C30A 121.7
C28A C29A C11A 108.2
C30A C29A C11A 120.2
C28A C29A Sc3A 64.54(7)
C30A C29A Sc3A 103.7
C11A C29A Sc3A 68.80(5)
C31A C30A C29A 118.4
C31A C30A C51A 116.8
C29A C30A C51A 117.7
C30A C31A C13A 121.1
C30A C31A C32A 121.0
C13A C31A C32A 108.7
C53A C32A C31A 122.7
C53A C32A C33A 123.0
C31A C32A C33A 106.6
C34A C33A C14A 121.1
C34A C33A C32A 119.8
C14A C33A C32A 108.9
C33A C34A C35A 118.0
C33A C34A C55A 117.2
C35A C34A C55A 117.7
C16A C35A C36A 107.8
C16A C35A C34A 122.1
C36A C35A C34A 123.5
C57A C36A C35A 118.3
C57A C36A C37A 123.8
C35A C36A C37A 109.6
C36A C37A C38A 116.9
C36A C37A C17A 106.3
C38A C37A C17A 120.0
C39A C38A C59A 115.3
C39A C38A C37A 117.7
C59A C38A C37A 117.5
C39A C38A Sc2A 60.4
C59A C38A Sc2A 76.13(5)
C37A C38A Sc2A 103.8
C38A C39A C40A 121.7
C38A C39A C19A 122.2
C40A C39A C19A 107.0
C38A C39A Sc2A 86.61(6)
C40A C39A Sc2A 63.52(7)
C19A C39A Sc2A 89.01(6)
C21A C40A C41A 120.4
C21A C40A C39A 109.4
C41A C40A C39A 122.2
C21A C40A Sc2A 85.64(6)
C41A C40A Sc2A 78.26(7)
C39A C40A Sc2A 78.27(8)
C60A C41A C40A 116.8
C60A C41A C42A 118.0
C40A C41A C42A 117.7
C60A C41A Sc2A 84.25(6)
C40A C41A Sc2A 63.90(6)
C42A C41A Sc2A 94.84(7)
C43A C42A C63A 108.6
C43A C42A C41A 120.3
C63A C42A C41A 120.8
C43A C42A Sc2A 86.2
C63A C42A Sc2A 101.5
C41A C42A Sc2A 54.4
C22A C43A C42A 122.1
C22A C43A C44A 120.1
C42A C43A C44A 108.7
C64A C44A C45A 122.9
C64A C44A C43A 106.2
C45A C44A C43A 123.0
C46A C45A C44A 116.7
C46A C45A C24A 116.7
C44A C45A C24A 116.8
C45A C46A C66A 118.9
C45A C46A C47A 121.8
C66A C46A C47A 106.9
C48A C47A C26A 119.1
C48A C47A C46A 107.2
C26A C47A C46A 121.5
C49A C48A C67A 118.5
C49A C48A C47A 124.3
C67A C48A C47A 108.9
C50A C49A C28A 117.7
C50A C49A C48A 119.2
C28A C49A C48A 116.5
C49A C50A C69A 121.9
C49A C50A C51A 121.6
C69A C50A C51A 107.2
C30A C51A C50A 120.1
C30A C51A C52A 122.1
C50A C51A C52A 109.5
C53A C52A C51A 121.6
C53A C52A C70A 122.4
C51A C52A C70A 106.7
C53A C52A Sc1A 69.74(6)
C51A C52A Sc1A 101.2
C70A C52A Sc1A 71.97(5)
C52A C53A C32A 115.7
C52A C53A C54A 117.3
C32A C53A C54A 117.9
C52A C53A Sc1A 78.49(6)
C32A C53A Sc1A 95.9
C54A C53A Sc1A 66.2
C55A C54A C53A 116.2
C55A C54A C72A 107.6
C53A C54A C72A 120.7
C55A C54A Sc1A 81.62(6)
C53A C54A Sc1A 79.2
C72A C54A Sc1A 69.59(5)
C56A C55A C54A 108.6
C56A C55A C34A 118.8
C54A C55A C34A 125.0
C56A C55A Sc1A 78.2
C54A C55A Sc1A 64.9
C34A C55A Sc1A 98.2
C73A C56A C55A 108.4
C73A C56A C57A 122.8
C55A C56A C57A 122.7
C73A C56A Sc1A 66.4
C55A C56A Sc1A 70.4
C57A C56A Sc1A 106.5
C58A C57A C36A 118.3
C58A C57A C56A 116.9
C36A C57A C56A 118.5
C57A C58A C75A 121.3
C57A C58A C59A 119.6
C75A C58A C59A 109.0
C60A C59A C58A 106.8
C60A C59A C38A 122.7
C58A C59A C38A 122.9
C60A C59A Sc2A 69.73(6)
C58A C59A Sc2A 103.8
C38A C59A Sc2A 72.20(6)
C41A C60A C61A 121.0
C41A C60A C59A 121.1
C61A C60A C59A 108.7
C41A C60A Sc2A 62.25(5)
C61A C60A Sc2A 102.8
C59A C60A Sc2A 78.49(7)
C62A C61A C60A 120.9
C62A C61A C75A 121.3
C60A C61A C75A 108.0
C63A C62A C80A 117.2
C63A C62A C61A 118.4
C80A C62A C61A 117.4
C62A C63A C42A 120.7
C62A C63A C64A 121.9
C42A C63A C64A 107.3
C65A C64A C63A 120.3
C65A C64A C44A 121.1
C63A C64A C44A 109.2
C64A C65A C79A 118.6
C64A C65A C66A 116.3
C79A C65A C66A 118.0
C67A C66A C65A 119.5
C67A C66A C46A 108.6
C65A C66A C46A 123.9
C68A C67A C66A 121.9
C68A C67A C48A 122.5
C66A C67A C48A 108.2
C78A C68A C69A 116.8
C78A C68A C67A 118.3
C69A C68A C67A 118.1
C50A C69A C68A 119.6
C50A C69A C70A 109.1
C68A C69A C70A 122.4
C69A C70A C71A 121.4
C69A C70A C52A 107.5
C71A C70A C52A 121.4
C69A C70A Sc1A 99.75(5)
C71A C70A Sc1A 66.4
C52A C70A Sc1A 75.90(5)
C77A C71A C70A 114.9
C77A C71A C72A 117.7
C70A C71A C72A 117.4
C77A C71A Sc1A 90.43(6)
C70A C71A Sc1A 80.3
C72A C71A Sc1A 68.04(6)
C73A C72A C71A 116.5
C73A C72A C54A 106.2
C71A C72A C54A 120.5
C73A C72A Sc1A 79.0
C71A C72A Sc1A 76.02(7)
C54A C72A Sc1A 73.61(6)
C56A C73A C74A 118.9
C56A C73A C72A 109.2
C74A C73A C72A 124.9
C56A C73A Sc1A 81.96(6)
C74A C73A Sc1A 94.89(6)
C72A C73A Sc1A 65.9
C76A C74A C75A 117.9
C76A C74A C73A 116.6
C75A C74A C73A 118.3
C74A C75A C58A 121.4
C74A C75A C61A 120.9
C58A C75A C61A 107.6
C74A C76A C80A 121.1
C74A C76A C77A 120.2
C80A C76A C77A 108.6
C71A C77A C76A 123.1
C71A C77A C78A 123.0
C76A C77A C78A 107.2
C71A C77A Sc1A 59.0
C76A C77A Sc1A 88.5
C78A C77A Sc1A 101.2
C68A C78A C79A 120.3
C68A C78A C77A 121.3
C79A C78A C77A 108.8
C65A C79A C78A 121.8
C65A C79A C80A 120.7
C78A C79A C80A 107.7
C62A C80A C76A 121.1
C62A C80A C79A 121.0
C76A C80A C79A 107.8
C9B C1B C2B 121.3
C9B C1B C5B 121.5
C2B C1B C5B 107.8
C12B C2B C1B 121.2
C12B C2B C3B 120.7
C1B C2B C3B 108.1
C15B C3B C4B 120.5
C15B C3B C2B 121.2
C4B C3B C2B 108.5
C3B C4B C18B 123.2
C3B C4B C5B 107.0
C18B C4B C5B 122.6
C3B C4B Sc1' 104.51(10)
C18B C4B Sc1' 71.26(12)
C5B C4B Sc1' 70.77(13)
C6B C5B C1B 120.5
C6B C5B C4B 121.3
C1B C5B C4B 108.6
C6B C5B Sc1' 62.63(13)
C1B C5B Sc1' 103.37(10)
C4B C5B Sc1' 77.10(13)
C5B C6B C20B 116.9
C5B C6B C7B 118.1
C20B C6B C7B 117.9
C5B C6B Sc1' 84.39(15)
C20B C6B Sc1' 63.87(13)
C7B C6B Sc1' 95.53(13)
C6B C7B C23B 122.3
C6B C7B C8B 122.0
C23B C7B C8B 107.8
C6B C7B Sc1' 54.13(9)
C23B C7B Sc1' 88.85(11)
C8B C7B Sc1' 104.09(10)
C9B C8B C7B 119.0
C9B C8B C25B 123.9
C7B C8B C25B 109.0
C10B C9B C1B 117.2
C10B C9B C8B 116.9
C1B C9B C8B 118.6
C9B C10B C11B 121.3
C9B C10B C27B 120.1
C11B C10B C27B 109.4
C12B C11B C10B 121.7
C12B C11B C29B 121.2
C10B C11B C29B 107.3
C12B C11B Sc3' 78.17(12)
C10B C11B Sc3' 101.15(9)
C29B C11B Sc3' 61.46(13)
C11B C12B C13B 118.2
C11B C12B C2B 117.0
C13B C12B C2B 117.8
C11B C12B Sc3' 71.61(12)
C13B C12B Sc3' 67.18(10)
C2B C12B Sc3' 107.00(11)
C12B C13B C31B 120.7
C12B C13B C14B 121.2
C31B C13B C14B 108.2
C12B C13B Sc3' 82.16(12)
C31B C13B Sc3' 59.59(12)
C14B C13B Sc3' 97.55(13)
C33B C14B C15B 121.1
C33B C14B C13B 107.6
C15B C14B C13B 120.7
C3B C15B C14B 118.0
C3B C15B C16B 116.6
C14B C15B C16B 118.4
C35B C16B C15B 118.9
C35B C16B C17B 109.3
C15B C16B C17B 124.5
C16B C17B C18B 116.5
C16B C17B C37B 106.9
C18B C17B C37B 120.8
C4B C18B C19B 115.2
C4B C18B C17B 117.9
C19B C18B C17B 117.5
C4B C18B Sc1' 77.04(13)
C19B C18B Sc1' 60.43(12)
C17B C18B Sc1' 102.57(12)
C18B C19B C20B 121.4
C18B C19B C39B 121.6
C20B C19B C39B 107.6
C18B C19B Sc1' 85.71(15)
C20B C19B Sc1' 65.08(15)
C39B C19B Sc1' 88.12(15)
C6B C20B C21B 120.4
C6B C20B C19B 122.5
C21B C20B C19B 108.4
C6B C20B Sc1' 78.90(16)
C21B C20B Sc1' 85.44(15)
C19B C20B Sc1' 76.41(16)
C40B C21B C22B 122.3
C40B C21B C20B 107.5
C22B C21B C20B 121.2
C40B C21B Sc1' 84.80(14)
C22B C21B Sc1' 95.00(12)
C20B C21B Sc1' 58.71(11)
C43B C22B C21B 116.9
C43B C22B C23B 117.6
C21B C22B C23B 118.8
C7B C23B C22B 119.1
C7B C23B C24B 109.0
C22B C23B C24B 123.8
C23B C24B C45B 118.5
C23B C24B C25B 107.5
C45B C24B C25B 121.4
C26B C25B C8B 119.1
C26B C25B C24B 121.6
C8B C25B C24B 106.7
C27B C26B C25B 116.2
C27B C26B C47B 116.0
C25B C26B C47B 116.8
C28B C27B C26B 123.6
C28B C27B C10B 105.6
C26B C27B C10B 123.6
C29B C28B C49B 120.8
C29B C28B C27B 109.4
C49B C28B C27B 120.3
C29B C28B Sc3' 55.91(8)
C49B C28B Sc3' 85.04(10)
C27B C28B Sc3' 99.26(11)
C28B C29B C30B 121.7
C28B C29B C11B 108.2
C30B C29B C11B 120.2
C28B C29B Sc3' 94.21(10)
C30B C29B Sc3' 60.89(12)
C11B C29B Sc3' 86.22(14)
C31B C30B C29B 118.4
C31B C30B C51B 116.8
C29B C30B C51B 117.7
C31B C30B Sc3' 76.24(14)
C29B C30B Sc3' 82.22(15)
C51B C30B Sc3' 84.80(15)
C30B C31B C13B 121.1
C30B C31B C32B 121.0
C13B C31B C32B 108.7
C30B C31B Sc3' 65.44(16)
C13B C31B Sc3' 86.64(15)
C32B C31B Sc3' 89.60(15)
C53B C32B C31B 122.7
C53B C32B C33B 123.0
C31B C32B C33B 106.6
C53B C32B Sc3' 89.19(12)
C31B C32B Sc3' 57.31(11)
C33B C32B Sc3' 95.42(13)
C34B C33B C14B 121.2
C34B C33B C32B 119.9
C14B C33B C32B 108.9
C33B C34B C35B 118.0
C33B C34B C55B 117.2
C35B C34B C55B 117.7
C16B C35B C36B 107.8
C16B C35B C34B 122.1
C36B C35B C34B 123.5
C57B C36B C35B 118.3
C57B C36B C37B 123.8
C35B C36B C37B 109.6
C36B C37B C38B 116.9
C36B C37B C17B 106.3
C38B C37B C17B 120.0
C39B C38B C59B 115.3
C39B C38B C37B 117.7
C59B C38B C37B 117.5
C38B C39B C40B 121.7
C38B C39B C19B 122.2
C40B C39B C19B 107.0
C38B C39B Sc1' 101.66(12)
C40B C39B Sc1' 77.49(13)
C19B C39B Sc1' 58.63(10)
C21B C40B C41B 120.4
C21B C40B C39B 109.4
C41B C40B C39B 122.2
C21B C40B Sc1' 63.92(12)
C41B C40B Sc1' 105.32(9)
C39B C40B Sc1' 71.27(12)
C60B C41B C40B 116.8
C60B C41B C42B 118.0
C40B C41B C42B 117.7
C43B C42B C63B 108.5
C43B C42B C41B 120.3
C63B C42B C41B 120.8
C22B C43B C42B 122.1
C22B C43B C44B 120.1
C42B C43B C44B 108.7
C64B C44B C45B 122.9
C64B C44B C43B 106.2
C45B C44B C43B 123.0
C46B C45B C44B 116.7
C46B C45B C24B 116.7
C44B C45B C24B 116.8
C45B C46B C66B 118.9
C45B C46B C47B 121.8
C66B C46B C47B 106.9
C48B C47B C26B 119.1
C48B C47B C46B 107.2
C26B C47B C46B 121.5
C49B C48B C67B 118.5
C49B C48B C47B 124.3
C67B C48B C47B 108.9
C50B C49B C28B 117.7
C50B C49B C48B 119.2
C28B C49B C48B 116.5
C49B C50B C69B 121.9
C49B C50B C51B 121.6
C69B C50B C51B 107.2
C30B C51B C50B 120.1
C30B C51B C52B 122.1
C50B C51B C52B 109.5
C30B C51B Sc3' 59.05(11)
C50B C51B Sc3' 93.50(10)
C52B C51B Sc3' 91.72(14)
C53B C52B C51B 121.6
C53B C52B C70B 122.4
C51B C52B C70B 106.7
C53B C52B Sc3' 81.33(11)
C51B C52B Sc3' 57.95(12)
C70B C52B Sc3' 101.89(8)
C52B C53B C32B 115.7
C52B C53B C54B 117.3
C32B C53B C54B 117.9
C55B C54B C53B 116.2
C55B C54B C72B 107.6
C53B C54B C72B 120.7
C56B C55B C54B 108.6
C56B C55B C34B 118.8
C54B C55B C34B 125.0
C73B C56B C55B 108.4
C73B C56B C57B 122.8
C55B C56B C57B 122.7
C58B C57B C36B 118.3
C58B C57B C56B 117.0
C36B C57B C56B 118.5
C57B C58B C75B 121.3
C57B C58B C59B 119.6
C75B C58B C59B 109.0
C60B C59B C58B 106.8
C60B C59B C38B 122.7
C58B C59B C38B 122.9
C41B C60B C61B 121.0
C41B C60B C59B 121.1
C61B C60B C59B 108.7
C62B C61B C60B 120.9
C62B C61B C75B 121.2
C60B C61B C75B 108.0
C63B C62B C80B 117.3
C63B C62B C61B 118.4
C80B C62B C61B 117.4
C63B C62B Sc2' 77.17(9)
C80B C62B Sc2' 63.03(12)
C61B C62B Sc2' 104.76(10)
C62B C63B C42B 120.7
C62B C63B C64B 121.9
C42B C63B C64B 107.3
C62B C63B Sc2' 71.67(10)
C42B C63B Sc2' 104.19(11)
C64B C63B Sc2' 66.15(11)
C65B C64B C63B 120.3
C65B C64B C44B 121.1
C63B C64B C44B 109.2
C65B C64B Sc2' 60.18(14)
C63B C64B Sc2' 81.73(13)
C44B C64B Sc2' 100.84(11)
C64B C65B C79B 118.6
C64B C65B C66B 116.3
C79B C65B C66B 118.0
C64B C65B Sc2' 85.14(15)
C79B C65B Sc2' 67.85(13)
C66B C65B Sc2' 90.86(14)
C67B C66B C65B 119.5
C67B C66B C46B 108.6
C65B C66B C46B 123.9
C67B C66B Sc2' 84.99(10)
C65B C66B Sc2' 55.77(9)
C46B C66B Sc2' 105.08(11)
C68B C67B C66B 121.9
C68B C67B C48B 122.5
C66B C67B C48B 108.2
C68B C67B Sc2' 73.07(9)
C66B C67B Sc2' 65.17(7)
C48B C67B Sc2' 108.31(9)
C78B C68B C69B 116.8
C78B C68B C67B 118.3
C69B C68B C67B 118.1
C78B C68B Sc2' 60.75(10)
C69B C68B Sc2' 107.39(7)
C67B C68B Sc2' 77.73(10)
C50B C69B C68B 119.6
C50B C69B C70B 109.1
C68B C69B C70B 122.4
C69B C70B C71B 121.5
C69B C70B C52B 107.5
C71B C70B C52B 121.4
C77B C71B C70B 114.9
C77B C71B C72B 117.7
C70B C71B C72B 117.4
C73B C72B C71B 116.5
C73B C72B C54B 106.2
C71B C72B C54B 120.5
C56B C73B C74B 118.9
C56B C73B C72B 109.2
C74B C73B C72B 124.9
C76B C74B C75B 117.9
C76B C74B C73B 116.6
C75B C74B C73B 118.3
C74B C75B C58B 121.4
C74B C75B C61B 120.9
C58B C75B C61B 107.6
C74B C76B C80B 121.1
C74B C76B C77B 120.2
C80B C76B C77B 108.6
C74B C76B Sc2' 102.46(11)
C80B C76B Sc2' 56.72(7)
C77B C76B Sc2' 77.74(12)
C71B C77B C76B 123.1
C71B C77B C78B 123.0
C76B C77B C78B 107.2
C71B C77B Sc2' 110.40(7)
C76B C77B Sc2' 72.74(11)
C78B C77B Sc2' 58.80(10)
C68B C78B C79B 120.3
C68B C78B C77B 121.3
C79B C78B C77B 108.8
C68B C78B Sc2' 89.10(12)
C79B C78B Sc2' 58.36(8)
C77B C78B Sc2' 90.88(11)
C65B C79B C78B 121.8
C65B C79B C80B 120.7
C78B C79B C80B 107.7
C65B C79B Sc2' 73.10(12)
C78B C79B Sc2' 85.87(13)
C80B C79B Sc2' 80.59(16)
C62B C80B C76B 121.1
C62B C80B C79B 121.0
C76B C80B C79B 107.8
C62B C80B Sc2' 84.10(14)
C76B C80B Sc2' 92.31(9)
C79B C80B Sc2' 61.77(14)
Sc3B N1A Sc3A 117.5(2)
Sc3B N1A Sc2C 49.9(3)
Sc3A N1A Sc2C 88.03(16)
Sc3B N1A Sc1" 77.2(2)
Sc3A N1A Sc1" 145.9(2)
Sc2C N1A Sc1" 79.08(14)
Sc3B N1A Sc1' 84.7(2)
Sc3A N1A Sc1' 157.6(2)
Sc2C N1A Sc1' 110.3(2)
Sc1" N1A Sc1' 36.17(19)
Sc3B N1A Sc3" 87.7(2)
Sc3A N1A Sc3" 91.76(16)
Sc2C N1A Sc3" 130.3(3)
Sc1" N1A Sc3" 120.58(19)
Sc1' N1A Sc3" 86.0(2)
Sc3B N1A Sc3C 101.2(2)
Sc3A N1A Sc3C 56.46(17)
Sc2C N1A Sc3C 119.00(18)
Sc1" N1A Sc3C 155.5(2)
Sc1' N1A Sc3C 119.6(2)
Sc3" N1A Sc3C 35.42(18)
Sc3B N1A Sc2A 50.80(15)
Sc3A N1A Sc2A 118.90(14)
Sc2C N1A Sc2A 34.60(11)
Sc1" N1A Sc2A 44.73(12)
Sc1' N1A Sc2A 76.5(2)
Sc3" N1A Sc2A 135.7(2)
Sc3C N1A Sc2A 148.6(2)
Sc3B N1A Sc1A 97.33(19)
Sc3A N1A Sc1A 120.02(13)
Sc2C N1A Sc1A 146.0(2)
Sc1" N1A Sc1A 85.25(13)
Sc1' N1A Sc1A 49.08(18)
Sc3" N1A Sc1A 39.79(15)
Sc3C N1A Sc1A 70.61(14)
Sc2A N1A Sc1A 120.96(14)
Sc3B N1A Sc1B 121.2(2)
Sc3A N1A Sc1B 39.68(13)
Sc2C N1A Sc1B 121.19(17)
Sc1" N1A Sc1B 158.2(2)
Sc1' N1A Sc1B 127.6(2)
Sc3" N1A Sc1B 54.40(17)
Sc3C N1A Sc1B 22.9(2)
Sc2A N1A Sc1B 155.71(18)
Sc1A N1A Sc1B 80.95(14)
Sc3B N1A Sc3' 78.6(2)
Sc3A N1A Sc3' 66.92(19)
Sc2C N1A Sc3' 102.3(2)
Sc1" N1A Sc3' 146.5(2)
Sc1' N1A Sc3' 118.7(2)
Sc3" N1A Sc3' 35.4(2)
Sc3C N1A Sc3' 22.6(2)
Sc2A N1A Sc3' 126.8(2)
Sc1A N1A Sc3' 75.19(18)
Sc1B N1A Sc3' 43.73(19)
Sc3B N1A Sc2B 118.39(19)
Sc3A N1A Sc2B 106.34(17)
Sc2C N1A Sc2B 93.8(2)
Sc1" N1A Sc2B 44.38(18)
Sc1' N1A Sc2B 61.1(2)
Sc3" N1A Sc2B 133.3(2)
Sc3C N1A Sc2B 139.7(2)
Sc2A N1A Sc2B 71.13(16)
Sc1A N1A Sc2B 95.72(16)
Sc1B N1A Sc2B 120.30(19)
Sc3' N1A Sc2B 162.0(2)
C9C C1C C2C 121.3
C9C C1C C5C 121.5
C2C C1C C5C 107.8
C12C C2C C1C 121.2
C12C C2C C3C 120.7
C1C C2C C3C 108.1
C15C C3C C4C 120.5
C15C C3C C2C 121.2
C4C C3C C2C 108.5
C15C C3C Sc1" 57.72(9)
C4C C3C Sc1" 90.37(10)
C2C C3C Sc1" 94.08(7)
C3C C4C C18C 123.2
C3C C4C C5C 107.0
C18C C4C C5C 122.6
C6C C5C C1C 120.5
C6C C5C C4C 121.3
C1C C5C C4C 108.6
C5C C6C C20C 116.9
C5C C6C C7C 118.1
C20C C6C C7C 117.9
C6C C7C C23C 122.3
C6C C7C C8C 122.0
C23C C7C C8C 107.8
C9C C8C C7C 119.0
C9C C8C C25C 123.9
C7C C8C C25C 109.0
C10C C9C C1C 117.2
C10C C9C C8C 116.9
C1C C9C C8C 118.6
C9C C10C C11C 121.3
C9C C10C C27C 120.1
C11C C10C C27C 109.4
C9C C10C Sc2" 92.11(11)
C11C C10C Sc2" 94.24(11)
C27C C10C Sc2" 52.66(7)
C12C C11C C10C 121.7
C12C C11C C29C 121.2
C10C C11C C29C 107.3
C11C C12C C13C 118.2
C11C C12C C2C 117.0
C13C C12C C2C 117.8
C12C C13C C31C 120.7
C12C C13C C14C 121.2
C31C C13C C14C 108.2
C12C C13C Sc1" 88.35(9)
C31C C13C Sc1" 93.95(10)
C14C C13C Sc1" 56.13(7)
C33C C14C C15C 121.1
C33C C14C C13C 107.6
C15C C14C C13C 120.7
C33C C14C Sc1" 81.42(12)
C15C C14C Sc1" 64.66(11)
C13C C14C Sc1" 93.99(8)
C3C C15C C14C 118.0
C3C C15C C16C 116.6
C14C C15C C16C 118.4
C3C C15C Sc1" 89.34(13)
C14C C15C Sc1" 79.42(12)
C16C C15C Sc1" 74.78(9)
C35C C16C C15C 118.9
C35C C16C C17C 109.3
C15C C16C C17C 124.5
C35C C16C Sc1" 78.73(12)
C15C C16C Sc1" 67.90(9)
C17C C16C Sc1" 98.11(11)
C16C C17C C18C 116.5
C16C C17C C37C 106.9
C18C C17C C37C 120.8
C4C C18C C19C 115.2
C4C C18C C17C 117.9
C19C C18C C17C 117.5
C18C C19C C20C 121.4
C18C C19C C39C 121.6
C20C C19C C39C 107.6
C6C C20C C21C 120.4
C6C C20C C19C 122.5
C21C C20C C19C 108.4
C40C C21C C22C 122.3
C40C C21C C20C 107.5
C22C C21C C20C 121.2
C43C C22C C21C 116.9
C43C C22C C23C 117.6
C21C C22C C23C 118.8
C7C C23C C22C 119.1
C7C C23C C24C 109.0
C22C C23C C24C 123.8
C23C C24C C45C 118.5
C23C C24C C25C 107.5
C45C C24C C25C 121.4
C26C C25C C8C 119.1
C26C C25C C24C 121.6
C8C C25C C24C 106.7
C26C C25C Sc2" 54.55(9)
C8C C25C Sc2" 89.02(9)
C24C C25C Sc2" 94.76(9)
C27C C26C C25C 116.2
C27C C26C C47C 116.0
C25C C26C C47C 116.8
C27C C26C Sc2" 69.17(12)
C25C C26C Sc2" 92.79(14)
C47C C26C Sc2" 75.06(12)
C28C C27C C26C 123.6
C28C C27C C10C 105.6
C26C C27C C10C 123.6
C28C C27C Sc2" 78.56(15)
C26C C27C Sc2" 71.95(12)
C10C C27C Sc2" 94.93(11)
C29C C28C C49C 120.8
C29C C28C C27C 109.4
C49C C28C C27C 120.3
C29C C28C Sc2" 100.76(9)
C49C C28C Sc2" 76.06(12)
C27C C28C Sc2" 64.25(13)
C28C C29C C30C 121.7
C28C C29C C11C 108.2
C30C C29C C11C 120.2
C31C C30C C29C 118.4
C31C C30C C51C 116.8
C29C C30C C51C 117.7
C30C C31C C13C 121.1
C30C C31C C32C 120.9
C13C C31C C32C 108.7
C53C C32C C31C 122.7
C53C C32C C33C 123.0
C31C C32C C33C 106.6
C34C C33C C14C 121.2
C34C C33C C32C 119.8
C14C C33C C32C 108.9
C34C C33C Sc1" 75.37(8)
C14C C33C Sc1" 65.65(9)
C32C C33C Sc1" 99.37(8)
C33C C34C C35C 118.0
C33C C34C C55C 117.2
C35C C34C C55C 117.7
C33C C34C Sc1" 73.47(8)
C35C C34C Sc1" 67.22(9)
C55C C34C Sc1" 104.38(9)
C16C C35C C36C 107.8
C16C C35C C34C 122.1
C36C C35C C34C 123.5
C16C C35C Sc1" 66.36(11)
C36C C35C Sc1" 98.72(9)
C34C C35C Sc1" 80.16(12)
C57C C36C C35C 118.3
C57C C36C C37C 123.8
C35C C36C C37C 109.6
C36C C37C C38C 116.9
C36C C37C C17C 106.3
C38C C37C C17C 120.0
C39C C38C C59C 115.3
C39C C38C C37C 117.7
C59C C38C C37C 117.5
C38C C39C C40C 121.7
C38C C39C C19C 122.2
C40C C39C C19C 107.0
C21C C40C C41C 120.4
C21C C40C C39C 109.4
C41C C40C C39C 122.2
C60C C41C C40C 116.9
C60C C41C C42C 118.0
C40C C41C C42C 117.7
C43C C42C C63C 108.6
C43C C42C C41C 120.3
C63C C42C C41C 120.8
C22C C43C C42C 122.1
C22C C43C C44C 120.1
C42C C43C C44C 108.7
C64C C44C C45C 122.9
C64C C44C C43C 106.2
C45C C44C C43C 123.0
C46C C45C C44C 116.7
C46C C45C C24C 116.7
C44C C45C C24C 116.8
C45C C46C C66C 119.0
C45C C46C C47C 121.8
C66C C46C C47C 106.9
C45C C46C Sc2" 92.20(10)
C66C C46C Sc2" 89.01(10)
C47C C46C Sc2" 53.29(8)
C48C C47C C26C 119.2
C48C C47C C46C 107.2
C26C C47C C46C 121.5
C48C C47C Sc2" 74.15(14)
C26C C47C Sc2" 67.19(12)
C46C C47C Sc2" 95.84(11)
C49C C48C C67C 118.5
C49C C48C C47C 124.3
C67C C48C C47C 109.0
C49C C48C Sc2" 75.56(12)
C67C C48C Sc2" 99.13(10)
C47C C48C Sc2" 69.57(13)
C50C C49C C28C 117.7
C50C C49C C48C 119.2
C28C C49C C48C 116.5
C50C C49C Sc2" 106.64(10)
C28C C49C Sc2" 69.21(11)
C48C C49C Sc2" 69.77(10)
C49C C50C C69C 121.9
C49C C50C C51C 121.6
C69C C50C C51C 107.2
C30C C51C C50C 120.1
C30C C51C C52C 122.1
C50C C51C C52C 109.5
C53C C52C C51C 121.6
C53C C52C C70C 122.4
C51C C52C C70C 106.7
C52C C53C C32C 115.7
C52C C53C C54C 117.3
C32C C53C C54C 117.9
C55C C54C C53C 116.2
C55C C54C C72C 107.6
C53C C54C C72C 120.7
C56C C55C C54C 108.6
C56C C55C C34C 118.8
C54C C55C C34C 125.0
C73C C56C C55C 108.4
C73C C56C C57C 122.8
C55C C56C C57C 122.7
C58C C57C C36C 118.3
C58C C57C C56C 117.0
C36C C57C C56C 118.5
C57C C58C C75C 121.3
C57C C58C C59C 119.7
C75C C58C C59C 109.0
C60C C59C C58C 106.8
C60C C59C C38C 122.7
C58C C59C C38C 122.9
C41C C60C C61C 121.0
C41C C60C C59C 121.1
C61C C60C C59C 108.7
C62C C61C C60C 120.9
C62C C61C C75C 121.2
C60C C61C C75C 108.0
C62C C61C Sc3" 65.12(10)
C60C C61C Sc3" 103.55(11)
C75C C61C Sc3" 73.88(11)
C63C C62C C80C 117.2
C63C C62C C61C 118.4
C80C C62C C61C 117.4
C63C C62C Sc3" 98.56(12)
C80C C62C Sc3" 62.95(13)
C61C C62C Sc3" 82.69(12)
C62C C63C C42C 120.7
C62C C63C C64C 121.9
C42C C63C C64C 107.3
C65C C64C C63C 120.3
C65C C64C C44C 121.1
C63C C64C C44C 109.2
C64C C65C C79C 118.6
C64C C65C C66C 116.3
C79C C65C C66C 118.0
C67C C66C C65C 119.5
C67C C66C C46C 108.6
C65C C66C C46C 123.9
C68C C67C C66C 121.9
C68C C67C C48C 122.5
C66C C67C C48C 108.2
C78C C68C C69C 116.8
C78C C68C C67C 118.3
C69C C68C C67C 118.1
C50C C69C C68C 119.6
C50C C69C C70C 109.1
C68C C69C C70C 122.4
C69C C70C C71C 121.5
C69C C70C C52C 107.5
C71C C70C C52C 121.4
C77C C71C C70C 114.9
C77C C71C C72C 117.7
C70C C71C C72C 117.4
C73C C72C C71C 116.5
C73C C72C C54C 106.2
C71C C72C C54C 120.5
C56C C73C C74C 118.9
C56C C73C C72C 109.2
C74C C73C C72C 124.9
C76C C74C C75C 118.0
C76C C74C C73C 116.6
C75C C74C C73C 118.3
C76C C74C Sc3" 63.34(12)
C75C C74C Sc3" 83.41(14)
C73C C74C Sc3" 96.96(10)
C74C C75C C58C 121.4
C74C C75C C61C 120.9
C58C C75C C61C 107.6
C74C C75C Sc3" 64.28(13)
C58C C75C Sc3" 103.25(10)
C61C C75C Sc3" 74.61(11)
C74C C76C C80C 121.1
C74C C76C C77C 120.2
C80C C76C C77C 108.6
C74C C76C Sc3" 80.93(13)
C80C C76C Sc3" 71.26(12)
C77C C76C Sc3" 85.95(14)
C71C C77C C76C 123.1
C71C C77C C78C 123.0
C76C C77C C78C 107.2
C71C C77C Sc3" 101.14(9)
C76C C77C Sc3" 59.23(10)
C78C C77C Sc3" 81.60(11)
C68C C78C C79C 120.3
C68C C78C C77C 121.3
C79C C78C C77C 108.8
C68C C78C Sc3" 103.52(8)
C79C C78C Sc3" 67.61(10)
C77C C78C Sc3" 66.64(11)
C65C C79C C78C 121.8
C65C C79C C80C 120.7
C78C C79C C80C 107.7
C65C C79C Sc3" 96.94(12)
C78C C79C Sc3" 80.94(13)
C80C C79C Sc3" 59.07(10)
C62C C80C C76C 121.1
C62C C80C C79C 121.0
C76C C80C C79C 107.8
C62C C80C Sc3" 81.55(15)
C76C C80C Sc3" 70.13(14)
C79C C80C Sc3" 86.28(13)
N1A Sc1A C72A 163.85(12)
N1A Sc1A C54A 154.19(14)
C72A Sc1A C54A 36.8
N1A Sc1A C71A 141.01(15)
C72A Sc1A C71A 35.9
C54A Sc1A C71A 64.5
N1A Sc1A C73A 130.51(10)
C72A Sc1A C73A 35.1
C54A Sc1A C73A 57.7
C71A Sc1A C73A 60.8
N1A Sc1A C53A 132.40(10)
C72A Sc1A C53A 63.5
C54A Sc1A C53A 34.6
C71A Sc1A C53A 73.6
C73A Sc1A C53A 91.78(7)
N1A Sc1A C55A 125.37(13)
C72A Sc1A C55A 57.20(5)
C54A Sc1A C55A 33.5
C71A Sc1A C55A 92.26(6)
C73A Sc1A C55A 54.4
C53A Sc1A C55A 57.69(5)
N1A Sc1A C70A 126.75(13)
C72A Sc1A C70A 60.4
C54A Sc1A C70A 70.7
C71A Sc1A C70A 33.2
C73A Sc1A C70A 92.20(5)
C53A Sc1A C70A 58.8
C55A Sc1A C70A 104.22(7)
N1A Sc1A C52A 123.87(10)
C72A Sc1A C52A 70.5
C54A Sc1A C52A 58.7
C71A Sc1A C52A 59.6
C73A Sc1A C52A 105.41(6)
C53A Sc1A C52A 31.8
C55A Sc1A C52A 88.19(7)
C70A Sc1A C52A 32.1
N1A Sc1A C56A 116.99(11)
C72A Sc1A C56A 55.4
C54A Sc1A C56A 54.64(5)
C71A Sc1A C56A 89.04(5)
C73A Sc1A C56A 31.7
C53A Sc1A C56A 86.49(7)
C55A Sc1A C56A 31.5
C70A Sc1A C56A 115.47(6)
C52A Sc1A C56A 113.27(8)
N1A Sc1A C77A 113.77(13)
C72A Sc1A C77A 56.8
C54A Sc1A C77A 91.86(5)
C71A Sc1A C77A 30.6
C73A Sc1A C77A 63.0
C53A Sc1A C77A 103.97(6)
C55A Sc1A C77A 111.96(6)
C70A Sc1A C77A 53.0
C52A Sc1A C77A 84.74(6)
C56A Sc1A C77A 94.56(5)
N1A Sc1A Sc3A 29.67(8)
C72A Sc1A Sc3A 162.48(10)
C54A Sc1A Sc3A 140.88(9)
C71A Sc1A Sc3A 128.76(10)
C73A Sc1A Sc3A 159.70(8)
C53A Sc1A Sc3A 107.92(7)
C55A Sc1A Sc3A 133.13(9)
C70A Sc1A Sc3A 102.06(8)
C52A Sc1A Sc3A 94.20(6)
C56A Sc1A Sc3A 141.71(8)
C77A Sc1A Sc3A 114.87(10)
N1A Sc2A C40A 166.58(16)
N1A Sc2A C41A 142.54(16)
C40A Sc2A C41A 37.8
N1A Sc2A C39A 149.54(16)
C40A Sc2A C39A 38.2
C41A Sc2A C39A 66.8
N1A Sc2A C21A 131.84(13)
C40A Sc2A C21A 35.5
C41A Sc2A C21A 63.1
C39A Sc2A C21A 59.2
N1A Sc2A C60A 126.46(12)
C40A Sc2A C60A 61.9
C41A Sc2A C60A 33.5
C39A Sc2A C60A 71.43(5)
C21A Sc2A C60A 94.35(6)
N1A Sc2A C38A 129.45(13)
C40A Sc2A C38A 63.18(6)
C41A Sc2A C38A 73.79(5)
C39A Sc2A C38A 33.0
C21A Sc2A C38A 91.55(6)
C60A Sc2A C38A 58.4
N1A Sc2A C59A 121.87(11)
C40A Sc2A C59A 71.05(5)
C41A Sc2A C59A 59.7
C39A Sc2A C59A 58.06(5)
C21A Sc2A C59A 106.29(6)
C60A Sc2A C59A 31.8
C38A Sc2A C59A 31.7
N1A Sc2A C19A 123.61(13)
C40A Sc2A C19A 56.62(5)
C41A Sc2A C19A 93.35(6)
C39A Sc2A C19A 32.6
C21A Sc2A C19A 54.1
C60A Sc2A C19A 104.01(7)
C38A Sc2A C19A 56.64(5)
C59A Sc2A C19A 87.26(7)
N1A Sc2A C20A 117.27(11)
C40A Sc2A C20A 54.9
C41A Sc2A C20A 90.73(6)
C39A Sc2A C20A 54.3
C21A Sc2A C20A 31.6
C60A Sc2A C20A 116.18(6)
C38A Sc2A C20A 84.94(7)
C59A Sc2A C20A 112.28(7)
C19A Sc2A C20A 30.8
N1A Sc2A C42A 116.16(14)
C40A Sc2A C42A 58.14(6)
C41A Sc2A C42A 30.8
C39A Sc2A C42A 94.29(6)
C21A Sc2A C42A 64.74(6)
C60A Sc2A C42A 54.2
C38A Sc2A C42A 104.46(6)
C59A Sc2A C42A 85.51(6)
C19A Sc2A C42A 112.99(6)
C20A Sc2A C42A 96.26(7)
N1A Sc2A Sc3A 30.29(8)
C40A Sc2A Sc3A 137.26(10)
C41A Sc2A Sc3A 141.50(13)
C39A Sc2A Sc3A 138.46(11)
C21A Sc2A Sc3A 101.80(8)
C60A Sc2A Sc3A 150.10(10)
C38A Sc2A Sc3A 144.45(11)
C59A Sc2A Sc3A 151.52(8)
C19A Sc2A Sc3A 105.85(8)
C20A Sc2A Sc3A 89.53(7)
C42A Sc2A Sc3A 111.05(10)
N1A Sc3A C27A 163.23(14)
N1A Sc3A C10A 153.57(18)
C27A Sc3A C10A 38.4
N1A Sc3A C9A 132.34(14)
C27A Sc3A C9A 64.3
C10A Sc3A C9A 34.7
N1A Sc3A C26A 141.08(16)
C27A Sc3A C26A 35.1
C10A Sc3A C26A 65.01(6)
C9A Sc3A C26A 73.17(6)
N1A Sc3A C28A 130.60(11)
C27A Sc3A C28A 35.0
C10A Sc3A C28A 57.9
C9A Sc3A C28A 91.84(6)
C26A Sc3A C28A 61.08(6)
N1A Sc3A C11A 125.63(15)
C27A Sc3A C11A 57.8
C10A Sc3A C11A 33.0
C9A Sc3A C11A 58.34(5)
C26A Sc3A C11A 91.93(6)
C28A Sc3A C11A 53.6
N1A Sc3A C8A 124.47(11)
C27A Sc3A C8A 69.91(6)
C10A Sc3A C8A 58.9
C9A Sc3A C8A 32.1
C26A Sc3A C8A 58.10(5)
C28A Sc3A C8A 104.65(7)
C11A Sc3A C8A 88.76(6)
N1A Sc3A C25A 127.86(13)
C27A Sc3A C25A 58.73(6)
C10A Sc3A C25A 70.35(6)
C9A Sc3A C25A 58.4
C26A Sc3A C25A 31.7
C28A Sc3A C25A 90.96(8)
C11A Sc3A C25A 103.30(6)
C8A Sc3A C25A 31.4
N1A Sc3A C29A 118.11(12)
C27A Sc3A C29A 54.9
C10A Sc3A C29A 53.7
C9A Sc3A C29A 86.19(7)
C26A Sc3A C29A 88.13(7)
C28A Sc3A C29A 30.7
C11A Sc3A C29A 30.8
C8A Sc3A C29A 112.32(7)
C25A Sc3A C29A 113.13(7)
N1A Sc3A Sc2A 30.82(8)
C27A Sc3A Sc2A 160.47(11)
C10A Sc3A Sc2A 140.46(11)
C9A Sc3A Sc2A 107.34(8)
C26A Sc3A Sc2A 127.00(10)
C28A Sc3A Sc2A 160.54(8)
C11A Sc3A Sc2A 134.84(12)
C8A Sc3A Sc2A 93.67(7)
C25A Sc3A Sc2A 101.74(8)
C29A Sc3A Sc2A 144.45(10)
N1A Sc3A Sc1A 30.31(8)
C27A Sc3A Sc1A 135.59(9)
C10A Sc3A Sc1A 139.07(11)
C9A Sc3A Sc1A 147.13(13)
C26A Sc3A Sc1A 139.30(11)
C28A Sc3A Sc1A 100.87(7)
C11A Sc3A Sc1A 106.09(9)
C8A Sc3A Sc1A 154.47(8)
C25A Sc3A Sc1A 149.81(10)
C29A Sc3A Sc1A 89.53(7)
Sc2A Sc3A Sc1A 61.09(5)
N1A Sc1' C20B 165.8(3)
N1A Sc1' C19B 150.5(3)
C20B Sc1' C19B 38.51(7)
N1A Sc1' C6B 141.8(3)
C20B Sc1' C6B 37.23(8)
C19B Sc1' C6B 66.85(11)
N1A Sc1' C21B 131.1(3)
C20B Sc1' C21B 35.85(8)
C19B Sc1' C21B 59.44(11)
C6B Sc1' C21B 62.83(13)
N1A Sc1' C5B 126.7(3)
C20B Sc1' C5B 60.98(12)
C19B Sc1' C5B 71.42(12)
C6B Sc1' C5B 32.98(7)
C21B Sc1' C5B 93.70(16)
N1A Sc1' C18B 129.7(3)
C20B Sc1' C18B 64.02(11)
C19B Sc1' C18B 33.85(7)
C6B Sc1' C18B 74.28(12)
C21B Sc1' C18B 92.62(13)
C5B Sc1' C18B 58.73(10)
N1A Sc1' C39B 123.6(3)
C20B Sc1' C39B 57.64(11)
C19B Sc1' C39B 33.25(7)
C6B Sc1' C39B 93.88(14)
C21B Sc1' C39B 54.50(10)
C5B Sc1' C39B 104.62(14)
C18B Sc1' C39B 57.79(10)
N1A Sc1' C4B 122.1(3)
C20B Sc1' C4B 71.12(13)
C19B Sc1' C4B 58.57(11)
C6B Sc1' C4B 59.85(11)
C21B Sc1' C4B 106.72(14)
C5B Sc1' C4B 32.13(6)
C18B Sc1' C4B 31.70(6)
C39B Sc1' C4B 88.32(14)
N1A Sc1' C40B 117.2(2)
C20B Sc1' C40B 55.37(12)
C19B Sc1' C40B 54.76(11)
C6B Sc1' C40B 90.39(16)
C21B Sc1' C40B 31.28(7)
C5B Sc1' C40B 115.84(15)
C18B Sc1' C40B 86.30(14)
C39B Sc1' C40B 31.24(6)
C4B Sc1' C40B 113.22(15)
N1A Sc1' C7B 115.6(2)
C20B Sc1' C7B 57.22(13)
C19B Sc1' C7B 93.82(16)
C6B Sc1' C7B 30.34(8)
C21B Sc1' C7B 64.14(13)
C5B Sc1' C7B 53.45(11)
C18B Sc1' C7B 104.47(15)
C39B Sc1' C7B 112.92(17)
C4B Sc1' C7B 85.18(15)
C40B Sc1' C7B 95.37(17)
N1A Sc1' Sc3' 30.88(14)
C20B Sc1' Sc3' 155.9(3)
C19B Sc1' Sc3' 146.2(3)
C6B Sc1' Sc3' 118.9(2)
C21B Sc1' Sc3' 154.4(2)
C5B Sc1' Sc3' 96.27(19)
C18B Sc1' Sc3' 112.7(2)
C39B Sc1' Sc3' 143.2(2)
C4B Sc1' Sc3' 94.03(18)
C40B Sc1' Sc3' 147.88(19)
C7B Sc1' Sc3' 103.90(18)
N1A Sc2' C79B 165.1(2)
N1A Sc2' C65B 153.8(3)
C79B Sc2' C65B 39.05(7)
N1A Sc2' C80B 137.3(3)
C79B Sc2' C80B 37.65(7)
C65B Sc2' C80B 67.22(11)
N1A Sc2' C78B 130.8(2)
C79B Sc2' C78B 35.76(9)
C65B Sc2' C78B 65.24(14)
C80B Sc2' C78B 58.12(11)
N1A Sc2' C64B 130.9(2)
C79B Sc2' C64B 63.87(9)
C65B Sc2' C64B 34.7
C80B Sc2' C64B 72.14(10)
C78B Sc2' C64B 97.20(15)
N1A Sc2' C66B 125.4(2)
C79B Sc2' C66B 61.66(13)
C65B Sc2' C66B 33.37(8)
C80B Sc2' C66B 97.24(15)
C78B Sc2' C66B 68.62(14)
C64B Sc2' C66B 56.77(9)
N1A Sc2' C62B 120.2(3)
C79B Sc2' C62B 63.13(11)
C65B Sc2' C62B 74.44(11)
C80B Sc2' C62B 32.87(6)
C78B Sc2' C62B 90.65(14)
C64B Sc2' C62B 58.86(9)
C66B Sc2' C62B 107.61(12)
N1A Sc2' C63B 119.6(3)
C79B Sc2' C63B 71.35(10)
C65B Sc2' C63B 60.44(8)
C80B Sc2' C63B 57.44(9)
C78B Sc2' C63B 106.53(14)
C64B Sc2' C63B 32.1
C66B Sc2' C63B 88.37(10)
C62B Sc2' C63B 31.16(5)
N1A Sc2' C76B 113.74(19)
C79B Sc2' C76B 54.77(11)
C65B Sc2' C76B 92.51(15)
C80B Sc2' C76B 30.96(6)
C78B Sc2' C76B 52.08(10)
C64B Sc2' C76B 103.10(14)
C66B Sc2' C76B 114.76(18)
C62B Sc2' C76B 54.82(10)
C63B Sc2' C76B 84.87(13)
N1A Sc2' C68B 112.99(19)
C79B Sc2' C68B 58.34(14)
C65B Sc2' C68B 69.94(16)
C80B Sc2' C68B 87.91(17)
C78B Sc2' C68B 30.16(7)
C64B Sc2' C68B 104.34(17)
C66B Sc2' C68B 54.88(12)
C62B Sc2' C68B 119.65(17)
C63B Sc2' C68B 127.02(16)
C76B Sc2' C68B 79.69(14)
N1A Sc2' C77B 111.43(15)
C79B Sc2' C77B 53.75(11)
C65B Sc2' C77B 91.14(17)
C80B Sc2' C77B 52.32(10)
C78B Sc2' C77B 30.32(6)
C64B Sc2' C77B 116.51(16)
C66B Sc2' C77B 98.92(18)
C62B Sc2' C77B 82.47(13)
C63B Sc2' C77B 109.76(15)
C76B Sc2' C77B 29.52(5)
C68B Sc2' C77B 52.07(10)
N1A Sc3' C30B 170.1(3)
N1A Sc3' C31B 149.9(3)
C30B Sc3' C31B 38.32(7)
N1A Sc3' C29B 141.6(3)
C30B Sc3' C29B 36.89(9)
C31B Sc3' C29B 64.46(12)
N1A Sc3' C51B 135.1(2)
C30B Sc3' C51B 36.15(9)
C31B Sc3' C51B 62.95(12)
C29B Sc3' C51B 61.68(14)
N1A Sc3' C13B 126.4(3)
C30B Sc3' C13B 63.47(10)
C31B Sc3' C13B 33.77(6)
C29B Sc3' C13B 70.16(12)
C51B Sc3' C13B 95.31(14)
N1A Sc3' C32B 122.2(3)
C30B Sc3' C32B 62.31(10)
C31B Sc3' C32B 33.10(6)
C29B Sc3' C32B 95.68(14)
C51B Sc3' C32B 67.26(12)
C13B Sc3' C32B 53.22(8)
N1A Sc3' C11B 122.7(2)
C30B Sc3' C11B 61.37(13)
C31B Sc3' C11B 69.72(13)
C29B Sc3' C11B 32.32(7)
C51B Sc3' C11B 92.91(18)
C13B Sc3' C11B 55.35(10)
C32B Sc3' C11B 101.95(13)
N1A Sc3' C12B 116.6(2)
C30B Sc3' C12B 71.70(13)
C31B Sc3' C12B 58.47(10)
C29B Sc3' C12B 57.49(11)
C51B Sc3' C12B 107.84(16)
C13B Sc3' C12B 30.67(5)
C32B Sc3' C12B 83.70(11)
C11B Sc3' C12B 30.22(6)
N1A Sc3' C28B 116.2(2)
C30B Sc3' C28B 58.30(14)
C31B Sc3' C28B 92.77(18)
C29B Sc3' C28B 29.88(7)
C51B Sc3' C28B 64.87(14)
C13B Sc3' C28B 98.98(17)
C32B Sc3' C28B 120.60(18)
C11B Sc3' C28B 49.42(10)
C12B Sc3' C28B 79.54(15)
N1A Sc3' C52B 115.7(2)
C30B Sc3' C52B 58.84(13)
C31B Sc3' C52B 66.69(13)
C29B Sc3' C52B 90.98(17)
C51B Sc3' C52B 30.33(7)
C13B Sc3' C52B 99.42(13)
C32B Sc3' C52B 52.27(9)
C11B Sc3' C52B 120.08(18)
C12B Sc3' C52B 124.20(14)
C28B Sc3' C52B 94.06(17)
N1A Sc3' Sc2' 33.12(14)
C30B Sc3' Sc2' 137.0(3)
C31B Sc3' Sc2' 157.0(2)
C29B Sc3' Sc2' 127.4(2)
C51B Sc3' Sc2' 103.24(19)
C13B Sc3' Sc2' 159.1(2)
C32B Sc3' Sc2' 126.3(2)
C11B Sc3' Sc2' 131.74(18)
C12B Sc3' Sc2' 143.7(2)
C28B Sc3' Sc2' 97.52(16)
C52B Sc3' Sc2' 92.05(16)
N1A Sc1" C15C 160.1(2)
N1A Sc1" C16C 156.6(2)
C15C Sc1" C16C 37.31(6)
N1A Sc1" C14C 139.88(19)
C15C Sc1" C14C 35.92(5)
C16C Sc1" C14C 63.41(9)
N1A Sc1" C35C 135.89(19)
C15C Sc1" C35C 63.94(9)
C16C Sc1" C35C 34.9
C14C Sc1" C35C 71.02(10)
N1A Sc1" C33C 126.1(2)
C15C Sc1" C33C 61.80(9)
C16C Sc1" C33C 71.09(10)
C14C Sc1" C33C 32.93(6)
C35C Sc1" C33C 57.47(9)
N1A Sc1" C3C 128.7(2)
C15C Sc1" C3C 32.94(6)
C16C Sc1" C3C 59.09(9)
C14C Sc1" C3C 58.22(8)
C35C Sc1" C3C 92.62(11)
C33C Sc1" C3C 90.20(11)
N1A Sc1" C34C 123.8(2)
C15C Sc1" C34C 73.10(11)
C16C Sc1" C34C 60.94(9)
C14C Sc1" C34C 58.67(9)
C35C Sc1" C34C 32.62(5)
C33C Sc1" C34C 31.16(5)
C3C Sc1" C34C 106.02(12)
N1A Sc1" C13C 111.97(14)
C15C Sc1" C13C 56.90(8)
C16C Sc1" C13C 91.20(11)
C14C Sc1" C13C 29.9
C35C Sc1" C13C 100.11(13)
C33C Sc1" C13C 49.65(7)
C3C Sc1" C13C 61.92(8)
C34C Sc1" C13C 80.65(12)
N1A Sc1" Sc3" 29.77(11)
C15C Sc1" Sc3" 170.08(17)
C16C Sc1" Sc3" 133.74(15)
C14C Sc1" Sc3" 143.8(2)
C35C Sc1" Sc3" 106.15(15)
C33C Sc1" Sc3" 114.03(18)
C3C Sc1" Sc3" 154.73(18)
C34C Sc1" Sc3" 98.79(16)
C13C Sc1" Sc3" 128.46(15)
N1A Sc1" Sc2" 30.01(10)
C15C Sc1" Sc2" 130.98(15)
C16C Sc1" Sc2" 161.8(2)
C14C Sc1" Sc2" 115.54(13)
C35C Sc1" Sc2" 163.06(19)
C33C Sc1" Sc2" 118.78(16)
C3C Sc1" Sc2" 104.10(14)
C34C Sc1" Sc2" 135.64(19)
C13C Sc1" Sc2" 85.70(11)
Sc3" Sc1" Sc2" 58.86(8)
N1A Sc2" C27C 147.4(2)
N1A Sc2" C26C 158.5(3)
C27C Sc2" C26C 38.88(7)
N1A Sc2" C47C 145.5(2)
C27C Sc2" C47C 67.04(10)
C26C Sc2" C47C 37.75(6)
N1A Sc2" C28C 129.8(2)
C27C Sc2" C28C 37.19(7)
C26C Sc2" C28C 68.28(10)
C47C Sc2" C28C 76.88(11)
N1A Sc2" C48C 129.3(2)
C27C Sc2" C48C 76.46(11)
C26C Sc2" C48C 66.73(9)
C47C Sc2" C48C 36.28(6)
C28C Sc2" C48C 62.25(11)
N1A Sc2" C49C 121.8(2)
C27C Sc2" C49C 65.48(11)
C26C Sc2" C49C 79.64(11)
C47C Sc2" C49C 65.07(10)
C28C Sc2" C49C 34.73(7)
C48C Sc2" C49C 34.67(6)
N1A Sc2" C25C 125.8(2)
C27C Sc2" C25C 59.91(12)
C26C Sc2" C25C 32.66(7)
C47C Sc2" C25C 58.97(10)
C28C Sc2" C25C 96.07(14)
C48C Sc2" C25C 94.40(12)
C49C Sc2" C25C 112.30(13)
N1A Sc2" C10C 116.11(17)
C27C Sc2" C10C 32.41(7)
C26C Sc2" C10C 61.97(11)
C47C Sc2" C10C 97.06(14)
C28C Sc2" C10C 53.91(9)
C48C Sc2" C10C 108.01(14)
C49C Sc2" C10C 88.50(13)
C25C Sc2" C10C 65.00(11)
N1A Sc2" C46C 115.96(18)
C27C Sc2" C46C 95.40(13)
C26C Sc2" C46C 59.10(9)
C47C Sc2" C46C 30.86(5)
C28C Sc2" C46C 106.97(12)
C48C Sc2" C46C 52.64(8)
C49C Sc2" C46C 87.17(11)
C25C Sc2" C46C 62.57(10)
C10C Sc2" C46C 120.72(15)
N1A Sc2" Sc3" 31.64(11)
C27C Sc2" Sc3" 170.6(2)
C26C Sc2" Sc3" 147.74(19)
C47C Sc2" Sc3" 115.34(17)
C28C Sc2" Sc3" 133.5(2)
C48C Sc2" Sc3" 100.13(18)
C49C Sc2" Sc3" 106.70(19)
C25C Sc2" Sc3" 129.41(18)
C10C Sc2" Sc3" 147.51(13)
C46C Sc2" Sc3" 89.21(14)
N1A Sc2" Sc1" 29.23(10)
C27C Sc2" Sc1" 118.14(16)
C26C Sc2" Sc1" 144.9(2)
C47C Sc2" Sc1" 174.25(18)
C28C Sc2" Sc1" 108.73(15)
C48C Sc2" Sc1" 145.0(2)
C49C Sc2" Sc1" 118.76(18)
C25C Sc2" Sc1" 120.56(17)
C10C Sc2" Sc1" 87.50(12)
C46C Sc2" Sc1" 143.38(14)
Sc3" Sc2" Sc1" 60.01(8)
N1A Sc3" C76C 158.1(3)
N1A Sc3" C80C 157.0(3)
C76C Sc3" C80C 38.61(7)
N1A Sc3" C74C 137.4(2)
C76C Sc3" C74C 35.73(7)
C80C Sc3" C74C 65.58(11)
N1A Sc3" C62C 136.5(3)
C76C Sc3" C62C 65.45(10)
C80C Sc3" C62C 35.50(6)
C74C Sc3" C62C 74.13(11)
N1A Sc3" C77C 126.1(2)
C76C Sc3" C77C 34.83(8)
C80C Sc3" C77C 59.15(12)
C74C Sc3" C77C 60.53(12)
C62C Sc3" C77C 93.78(14)
N1A Sc3" C79C 125.7(2)
C76C Sc3" C79C 58.73(11)
C80C Sc3" C79C 34.65(7)
C74C Sc3" C79C 93.59(15)
C62C Sc3" C79C 60.36(9)
C77C Sc3" C79C 55.10(11)
N1A Sc3" C75C 127.3(2)
C76C Sc3" C75C 59.79(10)
C80C Sc3" C75C 71.02(11)
C74C Sc3" C75C 32.31(6)
C62C Sc3" C75C 58.77(9)
C77C Sc3" C75C 91.21(15)
C79C Sc3" C75C 105.57(13)
N1A Sc3" C61C 127.1(3)
C76C Sc3" C61C 70.96(11)
C80C Sc3" C61C 59.51(10)
C74C Sc3" C61C 58.77(10)
C62C Sc3" C61C 32.19(6)
C77C Sc3" C61C 105.70(14)
C79C Sc3" C61C 90.89(12)
C75C Sc3" C61C 31.51(5)
N1A Sc3" C78C 115.2(2)
C76C Sc3" C78C 55.45(12)
C80C Sc3" C78C 55.44(11)
C74C Sc3" C78C 88.92(16)
C62C Sc3" C78C 88.65(13)
C77C Sc3" C78C 31.76(7)
C79C Sc3" C78C 31.44(6)
C75C Sc3" C78C 114.92(16)
C61C Sc3" C78C 114.67(13)
N1A Sc3" Sc2" 32.35(10)
C76C Sc3" Sc2" 141.5(2)
C80C Sc3" Sc2" 126.67(19)
C74C Sc3" Sc2" 158.8(2)
C62C Sc3" Sc2" 126.44(19)
C77C Sc3" Sc2" 108.37(18)
C79C Sc3" Sc2" 93.40(16)
C75C Sc3" Sc2" 158.4(2)
C61C Sc3" Sc2" 141.1(2)
C78C Sc3" Sc2" 86.66(15)
N1A Sc3" Sc1" 29.64(10)
C76C Sc3" Sc1" 138.6(2)
C80C Sc3" Sc1" 171.5(2)
C74C Sc3" Sc1" 108.26(16)
C62C Sc3" Sc1" 138.8(2)
C77C Sc3" Sc1" 123.92(18)
C79C Sc3" Sc1" 153.78(17)
C75C Sc3" Sc1" 100.63(15)
C61C Sc3" Sc1" 112.58(17)
C78C Sc3" Sc1" 131.89(16)
Sc2" Sc3" Sc1" 61.12(8)
N1A Sc1B Sc3B 28.96(11)
N1A Sc1B Sc2B 29.88(11)
Sc3B Sc1B Sc2B 58.79(8)
N1A Sc2B Sc3B 30.29(10)
N1A Sc2B Sc1B 29.82(10)
Sc3B Sc2B Sc1B 60.06(8)
N1A Sc3B Sc2B 31.33(11)
N1A Sc3B Sc1B 29.87(11)
Sc2B Sc3B Sc1B 61.15(8)
N1A Sc1C Sc3C 30.60(9)
N1A Sc1C Sc2C 28.90(9)
Sc3C Sc1C Sc2C 59.15(6)
N1A Sc2C Sc3C 30.63(10)
N1A Sc2C Sc1C 29.53(9)
Sc3C Sc2C Sc1C 59.81(6)
N1A Sc3C Sc2C 30.37(10)
N1A Sc3C Sc1C 31.01(9)
Sc2C Sc3C Sc1C 61.04(7)
C2S C1S C6S 120.0
C2S C1S C7S 120.89(10)
C6S C1S C7S 119.11(10)
C1S C2S C3S 120.0
C4S C3S C2S 120.0
C3S C4S C5S 120.0
C3S C4S C8S 118.92(17)
C5S C4S C8S 121.08(17)
C4S C5S C6S 120.0
C5S C6S C1S 120.0
C6T C1T C2T 119.78(14)
C6T C1T C7T 118.82(17)
C2T C1T C7T 121.32(17)
C1T C2T C3T 119.81(15)
C2T C3T C4T 120.22(16)
C5T C4T C3T 119.28(14)
C5T C4T C8T 120.59(18)
C3T C4T C8T 118.90(18)
C6T C5T C4T 119.88(16)
C1T C6T C5T 120.23(16)
C6W C1W C2W 119.7
C6W C1W C7W 118.6
C2W C1W C7W 120.6
C3W C2W C1W 120.0
C2W C3W C4W 120.2
C3W C4W C5W 119.63(5)
C3W C4W C8W 119.0
C5W C4W C8W 120.8
C6W C5W C4W 119.99(5)
C5W C6W C1W 120.2
C2V C1V C6V 119.30(13)
C2V C1V C7V 120.49(19)
C6V C1V C7V 118.28(18)
C3V C2V C1V 120.23(16)
C2V C3V C4V 120.20(16)
C5V C4V C3V 119.42(13)
C5V C4V C8V 120.81(13)
C3V C4V C8V 119.04(12)
C6V C5V C4V 119.94(16)
C5V C6V C1V 119.99(16)
C6U C1U C2U 119.36(15)
C6U C1U C7U 118.41(15)
C2U C1U C7U 120.2(2)
C3U C2U C1U 119.90(17)
C2U C3U C4U 120.38(17)
C3U C4U C5U 119.44(13)
C3U C4U C8U 118.5(2)
C5U C4U C8U 120.35(17)
C6U C5U C4U 120.06(15)
C5U C6U C1U 120.31(17)

loop_
_geom_bond_atom_site_label_1
_geom_bond_atom_site_label_2
_geom_bond_distance
C1 N1 1.379(4)
C1 C41 1.399(4)
C1 C2 1.431(4)
C2 C3 1.343(4)
C3 C4 1.433(4)
C4 N1 1.374(4)
C4 C5 1.398(4)
C5 C12 1.404(4)
C5 C6 1.490(4)
C6 C7 1.389(5)
C6 C11 1.393(5)
C7 C8 1.395(5)
C8 C9 1.362(6)
C9 C10 1.378(5)
C10 O1 1.374(4)
C10 C11 1.398(4)
C12 N2 1.363(4)
C12 C13 1.447(4)
C13 C14 1.349(5)
C14 C15 1.447(4)
C15 N2 1.379(4)
C15 C16 1.386(4)
C16 C26 1.409(4)
C16 C17 1.498(4)
C17 C22 1.394(5)
C17 C18 1.404(4)
C18 C19 1.394(5)
C18 C23 1.507(5)
C19 C20 1.386(5)
C20 C21 1.374(5)
C20 C24 1.517(5)
C21 C22 1.398(5)
C22 C25 1.498(5)
C26 N3 1.372(4)
C26 C27 1.428(4)
C27 C28 1.353(5)
C28 C29 1.438(5)
C29 N3 1.378(4)
C29 C30 1.395(4)
C30 C37 1.393(4)
C30 C31 1.509(4)
C31 C32 1.385(5)
C31 C36 1.389(5)
C32 C33 1.394(5)
C33 C34 1.357(6)
C33 O3 1.383(6)
C34 C35 1.372(7)
C35 C36 1.439(7)
C37 N4 1.370(4)
C37 C38 1.447(4)
C38 C39 1.355(4)
C39 C40 1.432(4)
C40 N4 1.371(4)
C40 C41 1.402(4)
C41 C42 1.491(4)
C42 C47 1.399(5)
C42 C43 1.412(5)
C43 C44 1.396(5)
C43 C48 1.494(6)
C44 C45 1.372(6)
C45 C46 1.389(6)
C45 C49 1.521(5)
C46 C47 1.397(5)
C47 C50 1.511(5)
C51 O1 1.418(5)
C51 C52 1.462(6)
C52 C53 1.180(6)
C53 C54 1.373(6)
C54 C55 1.202(6)
C55 C56 1.445(6)
C56 O2 1.434(4)
C57 O3 1.435(5)
C57 C58 1.512(9)
C58 C59 1.231(9)
C59 C60 1.361(8)
C60 C61 1.182(8)
C61 C62 1.403(8)
C62 O4 1.404(6)
C63 N5 1.376(4)
C63 C103 1.406(4)
C63 C64 1.436(4)
C64 C65 1.347(4)
C65 C66 1.435(4)
C66 N5 1.372(3)
C66 C67 1.394(4)
C67 C74 1.390(4)
C67 C68 1.504(4)
C68 C69 1.380(5)
C68 C73 1.383(5)
C69 C70 1.393(5)
C70 C71 1.367(5)
C71 C72 1.375(5)
C72 O4 1.372(5)
C72 C73 1.400(4)
C74 N6 1.374(4)
C74 C75 1.442(4)
C75 C76 1.368(4)
C76 C77 1.429(4)
C77 N6 1.377(4)
C77 C78 1.404(4)
C78 C88 1.392(4)
C78 C79 1.512(4)
C79 C84 1.385(5)
C79 C80 1.405(5)
C80 C81 1.417(5)
C80 C85 1.471(7)
C81 C82 1.361(6)
C82 C83 1.368(5)
C82 C86 1.509(6)
C83 C84 1.399(5)
C84 C87 1.491(5)
C88 N7 1.370(4)
C88 C89 1.434(5)
C89 C90 1.341(5)
C90 C91 1.432(5)
C91 N7 1.380(4)
C91 C92 1.411(5)
C92 C99 1.393(5)
C92 C93 1.495(4)
C93 C98 1.376(5)
C93 C94 1.388(5)
C94 C95 1.385(5)
C95 C96 1.371(6)
C96 C97 1.371(5)
C97 O2 1.368(5)
C97 C98 1.402(4)
C99 N8 1.376(4)
C99 C100 1.435(5)
C100 C101 1.343(5)
C101 C102 1.448(4)
C102 N8 1.365(4)
C102 C103 1.392(4)
C103 C104 1.502(5)
C104 C109 1.389(5)
C104 C105 1.400(4)
C105 C106 1.384(5)
C105 C110 1.497(6)
C106 C107 1.389(5)
C107 C108 1.393(5)
C107 C111 1.517(5)
C108 C109 1.397(5)
C109 C112 1.503(5)
N1 Zn1 2.011(2)
N2 Zn1 2.042(2)
N3 Zn1 2.021(3)
N4 Zn1 2.043(2)
N5 Zn2 2.017(2)
N6 Zn2 2.026(2)
N7 Zn2 2.028(3)
N8 Zn2 2.035(2)
C1A C9A 1.4265
C1A C2A 1.4284
C1A C5A 1.4285
C2A C12A 1.4276
C2A C3A 1.4403
C3A C15A 1.4155
C3A C4A 1.4272
C4A C18A 1.4320
C4A C5A 1.4494
C5A C6A 1.4076
C6A C20A 1.4155
C6A C7A 1.4312
C7A C23A 1.4314
C7A C8A 1.4364
C8A C9A 1.4281
C8A C25A 1.4592
C8A Sc3A 2.656(2)
C9A C10A 1.4217
C9A Sc3A 2.473(2)
C10A C11A 1.4243
C10A C27A 1.4478
C10A Sc3A 2.226(2)
C11A C12A 1.4198
C11A C29A 1.4339
C11A Sc3A 2.612(2)
C12A C13A 1.4214
C13A C31A 1.4302
C13A C14A 1.4364
C14A C15A 1.4286
C14A C33A 1.4286
C15A C16A 1.4400
C16A C35A 1.4322
C16A C17A 1.4542
C17A C18A 1.4596
C17A C37A 1.4833
C18A C19A 1.4420
C19A C20A 1.4422
C19A C39A 1.4457
C19A Sc2A 2.682(3)
C20A C21A 1.4393
C20A Sc2A 2.744(2)
C21A C40A 1.4163
C21A C22A 1.4237
C21A Sc2A 2.433(2)
C22A C43A 1.4097
C22A C23A 1.4320
C23A C24A 1.4503
C24A C45A 1.4581
C24A C25A 1.4630
C25A C26A 1.4474
C25A Sc3A 2.731(3)
C26A C27A 1.4423
C26A C47A 1.4511
C26A Sc3A 2.496(3)
C27A C28A 1.4412
C27A Sc3A 2.173(2)
C28A C29A 1.4172
C28A C49A 1.4243
C28A Sc3A 2.504(2)
C29A C30A 1.4275
C29A Sc3A 2.762(2)
C30A C31A 1.4167
C30A C51A 1.4293
C31A C32A 1.4397
C32A C53A 1.4351
C32A C33A 1.4472
C33A C34A 1.4022
C34A C35A 1.4349
C34A C55A 1.4437
C35A C36A 1.4335
C36A C57A 1.4320
C36A C37A 1.4552
C37A C38A 1.4672
C38A C39A 1.4304
C38A C59A 1.4461
C38A Sc2A 2.623(3)
C39A C40A 1.4432
C39A Sc2A 2.285(2)
C40A C41A 1.4266
C40A Sc2A 2.0884(16)
C41A C60A 1.4200
C41A C42A 1.4346
C41A Sc2A 2.277(2)
C42A C43A 1.4267
C42A C63A 1.4334
C42A Sc2A 2.792(3)
C43A C44A 1.4514
C44A C64A 1.4426
C44A C45A 1.4432
C45A C46A 1.4399
C46A C66A 1.4592
C46A C47A 1.4651
C47A C48A 1.4461
C48A C49A 1.4252
C48A C67A 1.4321
C49A C50A 1.4223
C50A C69A 1.4253
C50A C51A 1.4337
C51A C52A 1.4377
C52A C53A 1.4253
C52A C70A 1.4550
C52A Sc1A 2.6528(19)
C53A C54A 1.4697
C53A Sc1A 2.540(2)
C54A C55A 1.4434
C54A C72A 1.4773
C54A Sc1A 2.366(2)
C55A C56A 1.4335
C55A Sc1A 2.586(3)
C56A C73A 1.4253
C56A C57A 1.4400
C56A Sc1A 2.687(2)
C57A C58A 1.4076
C58A C75A 1.4286
C58A C59A 1.4409
C59A C60A 1.4373
C59A Sc2A 2.674(2)
C60A C61A 1.4319
C60A Sc2A 2.560(2)
C61A C62A 1.4234
C61A C75A 1.4365
C62A C63A 1.4212
C62A C80A 1.4228
C63A C64A 1.4392
C64A C65A 1.4135
C65A C79A 1.4192
C65A C66A 1.4341
C66A C67A 1.4293
C67A C68A 1.4285
C68A C78A 1.4075
C68A C69A 1.4276
C69A C70A 1.4401
C70A C71A 1.4449
C70A Sc1A 2.601(2)
C71A C77A 1.4369
C71A C72A 1.4629
C71A Sc1A 2.4183(19)
C72A C73A 1.4546
C72A Sc1A 2.3113(17)
C73A C74A 1.4386
C73A Sc1A 2.4858(18)
C74A C76A 1.4161
C74A C75A 1.4209
C76A C80A 1.4380
C76A C77A 1.4405
C77A C78A 1.4426
C77A Sc1A 2.822(2)
C78A C79A 1.4323
C79A C80A 1.4465
C1B C9B 1.4265
C1B C2B 1.4284
C1B C5B 1.4287
C2B C12B 1.4277
C2B C3B 1.4401
C3B C15B 1.4155
C3B C4B 1.4271
C4B C18B 1.4321
C4B C5B 1.4494
C4B Sc1' 2.656(5)
C5B C6B 1.4074
C5B Sc1' 2.573(5)
C6B C20B 1.4154
C6B C7B 1.4314
C6B Sc1' 2.296(5)
C7B C23B 1.4314
C7B C8B 1.4365
C7B Sc1' 2.820(6)
C8B C9B 1.4281
C8B C25B 1.4591
C9B C10B 1.4217
C10B C11B 1.4243
C10B C27B 1.4478
C11B C12B 1.4197
C11B C29B 1.4339
C11B Sc3' 2.676(5)
C12B C13B 1.4213
C12B Sc3' 2.761(5)
C13B C31B 1.4303
C13B C14B 1.4364
C13B Sc3' 2.568(4)
C14B C33B 1.4285
C14B C15B 1.4290
C15B C16B 1.4400
C16B C35B 1.4322
C16B C17B 1.4541
C17B C18B 1.4596
C17B C37B 1.4831
C18B C19B 1.4419
C18B Sc1' 2.581(5)
C19B C20B 1.4422
C19B C39B 1.4456
C19B Sc1' 2.251(4)
C20B C21B 1.4394
C20B Sc1' 2.101(4)
C21B C40B 1.4162
C21B C22B 1.4237
C21B Sc1' 2.450(5)
C22B C43B 1.4097
C22B C23B 1.4321
C23B C24B 1.4503
C24B C45B 1.4579
C24B C25B 1.4631
C25B C26B 1.4473
C26B C27B 1.4424
C26B C47B 1.4510
C27B C28B 1.4411
C28B C29B 1.4174
C28B C49B 1.4241
C28B Sc3' 2.838(6)
C29B C30B 1.4276
C29B Sc3' 2.356(6)
C30B C31B 1.4167
C30B C51B 1.4293
C30B Sc3' 2.078(5)
C31B C32B 1.4397
C31B Sc3' 2.219(4)
C32B C53B 1.4350
C32B C33B 1.4474
C32B Sc3' 2.637(4)
C33B C34B 1.4022
C34B C35B 1.4349
C34B C55B 1.4437
C35B C36B 1.4333
C36B C57B 1.4322
C36B C37B 1.4551
C37B C38B 1.4672
C38B C39B 1.4304
C38B C59B 1.4461
C39B C40B 1.4433
C39B Sc1' 2.635(5)
C40B C41B 1.4266
C40B Sc1' 2.717(5)
C41B C60B 1.4198
C41B C42B 1.4347
C42B C43B 1.4267
C42B C63B 1.4333
C43B C44B 1.4513
C44B C64B 1.4425
C44B C45B 1.4433
C45B C46B 1.4399
C46B C66B 1.4591
C46B C47B 1.4652
C47B C48B 1.4460
C48B C49B 1.4253
C48B C67B 1.4322
C49B C50B 1.4223
C50B C69B 1.4253
C50B C51B 1.4338
C51B C52B 1.4377
C51B Sc3' 2.413(6)
C52B C53B 1.4253
C52B C70B 1.4550
C52B Sc3' 2.845(5)
C53B C54B 1.4697
C54B C55B 1.4433
C54B C72B 1.4774
C55B C56B 1.4335
C56B C73B 1.4253
C56B C57B 1.4398
C57B C58B 1.4074
C58B C75B 1.4288
C58B C59B 1.4410
C59B C60B 1.4373
C60B C61B 1.4320
C61B C62B 1.4234
C61B C75B 1.4364
C62B C63B 1.4213
C62B C80B 1.4229
C62B Sc2' 2.608(5)
C63B C64B 1.4391
C63B Sc2' 2.678(4)
C64B C65B 1.4135
C64B Sc2' 2.475(3)
C65B C79B 1.4192
C65B C66B 1.4340
C65B Sc2' 2.155(4)
C66B C67B 1.4294
C66B Sc2' 2.607(5)
C67B C68B 1.4285
C67B Sc2' 2.861(6)
C68B C78B 1.4075
C68B C69B 1.4276
C68B Sc2' 2.801(6)
C69B C70B 1.4401
C70B C71B 1.4448
C71B C77B 1.4369
C71B C72B 1.4629
C72B C73B 1.4546
C73B C74B 1.4385
C74B C76B 1.4162
C74B C75B 1.4208
C76B C80B 1.4378
C76B C77B 1.4407
C76B Sc2' 2.792(5)
C77B C78B 1.4426
C77B Sc2' 2.857(5)
C78B C79B 1.4323
C78B Sc2' 2.444(6)
C79B C80B 1.4465
C79B Sc2' 2.087(5)
C80B Sc2' 2.336(5)
N1A Sc3B 1.960(4)
N1A Sc3A 1.977(3)
N1A Sc2C 1.985(3)
N1A Sc1" 1.988(3)
N1A Sc1' 1.989(5)
N1A Sc3" 1.997(4)
N1A Sc3C 2.001(3)
N1A Sc2A 2.008(3)
N1A Sc1A 2.015(3)
N1A Sc1B 2.016(3)
N1A Sc3' 2.019(5)
N1A Sc2B 2.021(4)
C1C C9C 1.4265
C1C C2C 1.4283
C1C C5C 1.4286
C2C C12C 1.4277
C2C C3C 1.4403
C3C C15C 1.4156
C3C C4C 1.4271
C3C Sc1" 2.603(4)
C4C C18C 1.4320
C4C C5C 1.4492
C5C C6C 1.4077
C6C C20C 1.4154
C6C C7C 1.4313
C7C C23C 1.4314
C7C C8C 1.4364
C8C C9C 1.4284
C8C C25C 1.4592
C9C C10C 1.4216
C10C C11C 1.4243
C10C C27C 1.4478
C10C Sc2" 2.691(5)
C11C C12C 1.4198
C11C C29C 1.4340
C12C C13C 1.4213
C13C C31C 1.4301
C13C C14C 1.4363
C13C Sc1" 2.876(4)
C14C C33C 1.4286
C14C C15C 1.4288
C14C Sc1" 2.394(4)
C15C C16C 1.4400
C15C Sc1" 2.201(4)
C16C C35C 1.4323
C16C C17C 1.4542
C16C Sc1" 2.292(3)
C17C C18C 1.4597
C17C C37C 1.4832
C18C C19C 1.4419
C19C C20C 1.4423
C19C C39C 1.4457
C20C C21C 1.4392
C21C C40C 1.4163
C21C C22C 1.4237
C22C C43C 1.4096
C22C C23C 1.4321
C23C C24C 1.4503
C24C C45C 1.4580
C24C C25C 1.4629
C25C C26C 1.4473
C25C Sc2" 2.679(5)
C26C C27C 1.4424
C26C C47C 1.4509
C26C Sc2" 2.185(4)
C27C C28C 1.4411
C27C Sc2" 2.148(4)
C28C C29C 1.4172
C28C C49C 1.4242
C28C Sc2" 2.337(4)
C29C C30C 1.4276
C30C C31C 1.4167
C30C C51C 1.4292
C31C C32C 1.4397
C32C C53C 1.4350
C32C C33C 1.4474
C33C C34C 1.4022
C33C Sc1" 2.598(5)
C34C C35C 1.4348
C34C C55C 1.4437
C34C Sc1" 2.622(5)
C35C C36C 1.4333
C35C Sc1" 2.454(4)
C36C C57C 1.4320
C36C C37C 1.4551
C37C C38C 1.4672
C38C C39C 1.4304
C38C C59C 1.4460
C39C C40C 1.4432
C40C C41C 1.4267
C41C C60C 1.4199
C41C C42C 1.4346
C42C C43C 1.4267
C42C C63C 1.4333
C43C C44C 1.4514
C44C C64C 1.4426
C44C C45C 1.4433
C45C C46C 1.4399
C46C C66C 1.4590
C46C C47C 1.4653
C46C Sc2" 2.842(4)
C47C C48C 1.4461
C47C Sc2" 2.290(3)
C48C C49C 1.4253
C48C C67C 1.4320
C48C Sc2" 2.351(4)
C49C C50C 1.4223
C49C Sc2" 2.426(5)
C50C C69C 1.4253
C50C C51C 1.4337
C51C C52C 1.4378
C52C C53C 1.4252
C52C C70C 1.4551
C53C C54C 1.4697
C54C C55C 1.4433
C54C C72C 1.4774
C55C C56C 1.4335
C56C C73C 1.4253
C56C C57C 1.4398
C57C C58C 1.4075
C58C C75C 1.4287
C58C C59C 1.4409
C59C C60C 1.4374
C60C C61C 1.4318
C61C C62C 1.4235
C61C C75C 1.4366
C61C Sc3" 2.650(5)
C62C C63C 1.4213
C62C C80C 1.4229
C62C Sc3" 2.424(4)
C63C C64C 1.4391
C64C C65C 1.4134
C65C C79C 1.4192
C65C C66C 1.4342
C66C C67C 1.4293
C67C C68C 1.4284
C68C C78C 1.4077
C68C C69C 1.4276
C69C C70C 1.4400
C70C C71C 1.4447
C71C C77C 1.4369
C71C C72C 1.4629
C72C C73C 1.4546
C73C C74C 1.4386
C74C C76C 1.4161
C74C C75C 1.4207
C74C Sc3" 2.395(5)
C75C Sc3" 2.641(5)
C76C C80C 1.4379
C76C C77C 1.4407
C76C Sc3" 2.167(5)
C77C C78C 1.4427
C77C Sc3" 2.516(6)
C78C C79C 1.4322
C78C Sc3" 2.711(5)
C79C C80C 1.4465
C79C Sc3" 2.539(5)
C80C Sc3" 2.182(4)
Sc1A Sc3A 3.458(2)
Sc2A Sc3A 3.432(2)
Sc1' Sc3' 3.449(6)
Sc1" Sc3" 3.461(4)
Sc1" Sc2" 3.499(3)
Sc2" Sc3" 3.420(4)
Sc1B Sc3B 3.464(4)
Sc1B Sc2B 3.501(4)
Sc2B Sc3B 3.419(4)
Sc1C Sc3C 3.458(3)
Sc1C Sc2C 3.500(3)
Sc2C Sc3C 3.434(3)
C1S C2S 1.3900
C1S C6S 1.3900
C1S C7S 1.4791(16)
C2S C3S 1.3900
C3S C4S 1.3900
C4S C5S 1.3900
C4S C8S 1.4110(18)
C5S C6S 1.3900
C1T C6T 1.3896(17)
C1T C2T 1.3903(17)
C1T C7T 1.4794(19)
C2T C3T 1.3904(18)
C3T C4T 1.3912(17)
C4T C5T 1.3909(17)
C4T C8T 1.4123(19)
C5T C6T 1.3901(18)
C1W C6W 1.3903
C1W C2W 1.3907
C1W C7W 1.4811
C2W C3W 1.3899
C3W C4W 1.3903
C4W C5W 1.3904
C4W C8W 1.4120
C5W C6W 1.3900
C1V C2V 1.3910(18)
C1V C6V 1.3915(18)
C1V C7V 1.4818(19)
C2V C3V 1.3893(17)
C3V C4V 1.3907(18)
C4V C5V 1.3907(18)
C4V C8V 1.4118(14)
C5V C6V 1.3903(17)
C1U C6U 1.3907(17)
C1U C2U 1.3914(19)
C1U C7U 1.4822(18)
C2U C3U 1.3892(16)
C3U C4U 1.3910(17)
C4U C5U 1.3914(18)
C4U C8U 1.413(2)
C5U C6U 1.3896(17)

loop_
_geom_torsion_atom_site_label_1
_geom_torsion_atom_site_label_2
_geom_torsion_atom_site_label_3
_geom_torsion_atom_site_label_4
_geom_torsion
N1 C1 C2 C3 -1.0(4)
C41 C1 C2 C3 176.5(3)
C1 C2 C3 C4 0.0(4)
C2 C3 C4 N1 0.9(3)
C2 C3 C4 C5 -178.1(3)
N1 C4 C5 C12 7.1(5)
C3 C4 C5 C12 -174.1(3)
N1 C4 C5 C6 -175.8(3)
C3 C4 C5 C6 3.1(4)
C4 C5 C6 C7 -74.1(4)
C12 C5 C6 C7 103.2(4)
C4 C5 C6 C11 103.4(3)
C12 C5 C6 C11 -79.3(4)
C11 C6 C7 C8 -0.6(5)
C5 C6 C7 C8 177.0(3)
C6 C7 C8 C9 1.2(5)
C7 C8 C9 C10 -1.2(5)
C8 C9 C10 O1 -177.8(3)
C8 C9 C10 C11 0.7(5)
C7 C6 C11 C10 0.0(5)
C5 C6 C11 C10 -177.5(3)
O1 C10 C11 C6 178.2(3)
C9 C10 C11 C6 -0.1(5)
C4 C5 C12 N2 -0.2(5)
C6 C5 C12 N2 -177.3(3)
C4 C5 C12 C13 173.3(3)
C6 C5 C12 C13 -3.8(4)
N2 C12 C13 C14 1.9(4)
C5 C12 C13 C14 -172.5(3)
C12 C13 C14 C15 -1.4(3)
C13 C14 C15 N2 0.6(4)
C13 C14 C15 C16 -179.5(3)
N2 C15 C16 C26 -6.1(5)
C14 C15 C16 C26 173.9(3)
N2 C15 C16 C17 175.2(3)
C14 C15 C16 C17 -4.7(5)
C15 C16 C17 C22 79.2(4)
C26 C16 C17 C22 -99.5(4)
C15 C16 C17 C18 -102.6(4)
C26 C16 C17 C18 78.7(4)
C22 C17 C18 C19 2.2(5)
C16 C17 C18 C19 -176.0(3)
C22 C17 C18 C23 -179.8(3)
C16 C17 C18 C23 2.0(5)
C17 C18 C19 C20 -0.8(5)
C23 C18 C19 C20 -178.9(3)
C18 C19 C20 C21 -1.1(5)
C18 C19 C20 C24 176.6(3)
C19 C20 C21 C22 1.5(5)
C24 C20 C21 C22 -176.2(3)
C18 C17 C22 C21 -1.7(5)
C16 C17 C22 C21 176.5(3)
C18 C17 C22 C25 -179.0(3)
C16 C17 C22 C25 -0.8(5)
C20 C21 C22 C17 -0.1(5)
C20 C21 C22 C25 177.2(3)
C15 C16 C26 N3 4.0(5)
C17 C16 C26 N3 -177.3(3)
C15 C16 C26 C27 -173.1(3)
C17 C16 C26 C27 5.5(5)
N3 C26 C27 C28 -1.1(4)
C16 C26 C27 C28 176.4(3)
C26 C27 C28 C29 1.1(4)
C27 C28 C29 N3 -0.7(4)
C27 C28 C29 C30 179.5(3)
N3 C29 C30 C37 4.0(5)
C28 C29 C30 C37 -176.3(3)
N3 C29 C30 C31 -171.4(3)
C28 C29 C30 C31 8.3(5)
C37 C30 C31 C32 -76.8(4)
C29 C30 C31 C32 98.9(4)
C37 C30 C31 C36 104.6(4)
C29 C30 C31 C36 -79.6(4)
C36 C31 C32 C33 2.1(5)
C30 C31 C32 C33 -176.5(3)
C31 C32 C33 C34 -3.1(6)
C31 C32 C33 O3 178.2(3)
O3 C33 C34 C35 -179.2(4)
C32 C33 C34 C35 2.2(6)
C33 C34 C35 C36 -0.4(7)
C32 C31 C36 C35 -0.3(6)
C30 C31 C36 C35 178.2(3)
C34 C35 C36 C31 -0.6(7)
C29 C30 C37 N4 -1.3(5)
C31 C30 C37 N4 174.0(3)
C29 C30 C37 C38 176.3(3)
C31 C30 C37 C38 -8.3(5)
N4 C37 C38 C39 1.6(3)
C30 C37 C38 C39 -176.4(3)
C37 C38 C39 C40 -1.0(3)
C38 C39 C40 N4 0.1(4)
C38 C39 C40 C41 179.8(3)
N1 C1 C41 C40 -0.9(5)
C2 C1 C41 C40 -177.9(3)
N1 C1 C41 C42 -178.7(3)
C2 C1 C41 C42 4.2(5)
N4 C40 C41 C1 -4.0(5)
C39 C40 C41 C1 176.3(3)
N4 C40 C41 C42 173.8(3)
C39 C40 C41 C42 -5.8(5)
C1 C41 C42 C47 -80.1(4)
C40 C41 C42 C47 102.0(4)
C1 C41 C42 C43 97.3(4)
C40 C41 C42 C43 -80.7(4)
C47 C42 C43 C44 0.2(5)
C41 C42 C43 C44 -177.2(3)
C47 C42 C43 C48 178.0(3)
C41 C42 C43 C48 0.7(5)
C42 C43 C44 C45 -0.6(5)
C48 C43 C44 C45 -178.4(3)
C43 C44 C45 C46 0.4(5)
C43 C44 C45 C49 178.4(3)
C44 C45 C46 C47 0.2(5)
C49 C45 C46 C47 -177.8(3)
C45 C46 C47 C42 -0.6(5)
C45 C46 C47 C50 178.3(3)
C43 C42 C47 C46 0.4(4)
C41 C42 C47 C46 177.7(3)
C43 C42 C47 C50 -178.5(3)
C41 C42 C47 C50 -1.2(4)
O1 C51 C52 C53 -39(6)
C51 C52 C53 C54 -75(15)
C52 C53 C54 C55 70(43)
C53 C54 C55 C56 -78(41)
C54 C55 C56 O2 -50(8)
O3 C57 C58 C59 13(7)
C57 C58 C59 C60 -31(17)
C58 C59 C60 C61 -49(19)
C59 C60 C61 C62 -22(23)
C60 C61 C62 O4 -69(14)
N5 C63 C64 C65 -1.5(4)
C103 C63 C64 C65 175.9(3)
C63 C64 C65 C66 0.8(4)
C64 C65 C66 N5 0.2(4)
C64 C65 C66 C67 -177.9(3)
N5 C66 C67 C74 7.9(5)
C65 C66 C67 C74 -174.3(3)
N5 C66 C67 C68 -175.0(3)
C65 C66 C67 C68 2.9(5)
C74 C67 C68 C69 105.9(4)
C66 C67 C68 C69 -71.5(4)
C74 C67 C68 C73 -76.3(4)
C66 C67 C68 C73 106.3(4)
C73 C68 C69 C70 0.1(5)
C67 C68 C69 C70 177.9(3)
C68 C69 C70 C71 0.0(6)
C69 C70 C71 C72 -0.5(6)
C70 C71 C72 O4 -178.8(4)
C70 C71 C72 C73 0.9(6)
C69 C68 C73 C72 0.3(5)
C67 C68 C73 C72 -177.5(3)
O4 C72 C73 C68 178.9(4)
C71 C72 C73 C68 -0.8(6)
C66 C67 C74 N6 0.0(5)
C68 C67 C74 N6 -177.1(3)
C66 C67 C74 C75 173.8(3)
C68 C67 C74 C75 -3.3(5)
N6 C74 C75 C76 1.9(4)
C67 C74 C75 C76 -172.8(3)
C74 C75 C76 C77 -0.8(4)
C75 C76 C77 N6 -0.6(4)
C75 C76 C77 C78 -179.9(3)
N6 C77 C78 C88 -9.1(5)
C76 C77 C78 C88 170.2(3)
N6 C77 C78 C79 173.0(3)
C76 C77 C78 C79 -7.7(5)
C88 C78 C79 C84 -97.0(4)
C77 C78 C79 C84 81.0(4)
C88 C78 C79 C80 85.3(4)
C77 C78 C79 C80 -96.7(4)
C84 C79 C80 C81 -4.2(5)
C78 C79 C80 C81 173.6(3)
C84 C79 C80 C85 176.2(4)
C78 C79 C80 C85 -6.0(5)
C79 C80 C81 C82 1.4(6)
C85 C80 C81 C82 -179.0(4)
C80 C81 C82 C83 1.6(6)
C80 C81 C82 C86 -176.5(4)
C81 C82 C83 C84 -1.7(6)
C86 C82 C83 C84 176.3(4)
C80 C79 C84 C83 4.1(5)
C78 C79 C84 C83 -173.6(3)
C80 C79 C84 C87 -177.0(3)
C78 C79 C84 C87 5.3(5)
C82 C83 C84 C79 -1.1(5)
C82 C83 C84 C87 -180.0(3)
C77 C78 C88 N7 7.4(5)
C79 C78 C88 N7 -174.7(3)
C77 C78 C88 C89 -167.1(3)
C79 C78 C88 C89 10.7(5)
N7 C88 C89 C90 -2.7(4)
C78 C88 C89 C90 172.6(3)
C88 C89 C90 C91 2.9(4)
C89 C90 C91 N7 -2.1(4)
C89 C90 C91 C92 177.4(4)
N7 C91 C92 C99 2.6(6)
C90 C91 C92 C99 -176.8(4)
N7 C91 C92 C93 -173.6(3)
C90 C91 C92 C93 7.0(5)
C99 C92 C93 C98 -65.3(4)
C91 C92 C93 C98 111.2(4)
C99 C92 C93 C94 117.2(4)
C91 C92 C93 C94 -66.3(4)
C98 C93 C94 C95 -1.1(5)
C92 C93 C94 C95 176.4(3)
C93 C94 C95 C96 -1.8(6)
C94 C95 C96 C97 2.5(6)
C95 C96 C97 O2 -179.6(3)
C95 C96 C97 C98 -0.4(5)
C94 C93 C98 C97 3.1(5)
C92 C93 C98 C97 -174.4(3)
O2 C97 C98 C93 176.9(3)
C96 C97 C98 C93 -2.4(5)
C91 C92 C99 N8 -5.0(6)
C93 C92 C99 N8 171.2(3)
C91 C92 C99 C100 172.4(3)
C93 C92 C99 C100 -11.4(5)
N8 C99 C100 C101 0.0(4)
C92 C99 C100 C101 -177.7(3)
C99 C100 C101 C102 -0.2(4)
C100 C101 C102 N8 0.4(4)
C100 C101 C102 C103 -179.0(3)
N8 C102 C103 C63 -1.3(5)
C101 C102 C103 C63 178.0(3)
N8 C102 C103 C104 179.6(3)
C101 C102 C103 C104 -1.0(5)
N5 C63 C103 C102 -1.8(5)
C64 C63 C103 C102 -178.8(3)
N5 C63 C103 C104 177.2(3)
C64 C63 C103 C104 0.3(5)
C102 C103 C104 C109 102.0(3)
C63 C103 C104 C109 -77.1(4)
C102 C103 C104 C105 -83.2(4)
C63 C103 C104 C105 97.6(3)
C109 C104 C105 C106 2.4(4)
C103 C104 C105 C106 -172.3(3)
C109 C104 C105 C110 180.0(3)
C103 C104 C105 C110 5.3(4)
C104 C105 C106 C107 1.9(5)
C110 C105 C106 C107 -175.7(3)
C105 C106 C107 C108 -4.3(5)
C105 C106 C107 C111 173.0(3)
C106 C107 C108 C109 2.6(5)
C111 C107 C108 C109 -174.9(3)
C105 C104 C109 C108 -4.0(4)
C103 C104 C109 C108 170.6(3)
C105 C104 C109 C112 176.6(3)
C103 C104 C109 C112 -8.7(4)
C107 C108 C109 C104 1.5(4)
C107 C108 C109 C112 -179.1(3)
C5 C4 N1 C1 177.5(3)
C3 C4 N1 C1 -1.4(3)
C5 C4 N1 Zn1 -4.9(4)
C3 C4 N1 Zn1 176.17(19)
C41 C1 N1 C4 -175.9(3)
C2 C1 N1 C4 1.5(3)
C41 C1 N1 Zn1 6.5(4)
C2 C1 N1 Zn1 -176.1(2)
C5 C12 N2 C15 172.8(3)
C13 C12 N2 C15 -1.5(3)
C5 C12 N2 Zn1 -8.0(4)
C13 C12 N2 Zn1 177.7(2)
C16 C15 N2 C12 -179.4(3)
C14 C15 N2 C12 0.6(3)
C16 C15 N2 Zn1 1.5(4)
C14 C15 N2 Zn1 -178.6(2)
C16 C26 N3 C29 -176.9(3)
C27 C26 N3 C29 0.7(3)
C16 C26 N3 Zn1 2.5(4)
C27 C26 N3 Zn1 -179.9(2)
C30 C29 N3 C26 179.8(3)
C28 C29 N3 C26 0.0(3)
C30 C29 N3 Zn1 0.4(4)
C28 C29 N3 Zn1 -179.4(2)
C30 C37 N4 C40 176.4(3)
C38 C37 N4 C40 -1.5(3)
C30 C37 N4 Zn1 -5.2(4)
C38 C37 N4 Zn1 176.88(19)
C41 C40 N4 C37 -178.8(3)
C39 C40 N4 C37 0.9(3)
C41 C40 N4 Zn1 2.8(4)
C39 C40 N4 Zn1 -177.5(2)
C67 C66 N5 C63 177.0(3)
C65 C66 N5 C63 -1.1(3)
C67 C66 N5 Zn2 -5.8(4)
C65 C66 N5 Zn2 176.1(2)
C103 C63 N5 C66 -175.7(3)
C64 C63 N5 C66 1.6(3)
C103 C63 N5 Zn2 7.0(5)
C64 C63 N5 Zn2 -175.6(2)
C67 C74 N6 C77 172.4(3)
C75 C74 N6 C77 -2.3(3)
C67 C74 N6 Zn2 -9.0(4)
C75 C74 N6 Zn2 176.4(2)
C78 C77 N6 C74 -178.9(3)
C76 C77 N6 C74 1.8(3)
C78 C77 N6 Zn2 2.5(4)
C76 C77 N6 Zn2 -176.9(2)
C78 C88 N7 C91 -173.8(3)
C89 C88 N7 C91 1.4(4)
C78 C88 N7 Zn2 0.7(5)
C89 C88 N7 Zn2 175.9(2)
C92 C91 N7 C88 -179.1(3)
C90 C91 N7 C88 0.4(4)
C92 C91 N7 Zn2 6.4(5)
C90 C91 N7 Zn2 -174.1(2)
C103 C102 N8 C99 179.0(3)
C101 C102 N8 C99 -0.4(4)
C103 C102 N8 Zn2 -1.1(5)
C101 C102 N8 Zn2 179.5(2)
C92 C99 N8 C102 178.0(3)
C100 C99 N8 C102 0.2(4)
C92 C99 N8 Zn2 -1.9(5)
C100 C99 N8 Zn2 -179.6(2)
C9 C10 O1 C51 -176.1(3)
C11 C10 O1 C51 5.5(5)
C52 C51 O1 C10 66.0(4)
C96 C97 O2 C56 25.3(5)
C98 C97 O2 C56 -154.0(3)
C55 C56 O2 C97 158.7(3)
C34 C33 O3 C57 11.9(6)
C32 C33 O3 C57 -169.4(4)
C58 C57 O3 C33 174.2(4)
C71 C72 O4 C62 -171.3(4)
C73 C72 O4 C62 9.0(6)
C61 C62 O4 C72 64.3(5)
C4 N1 Zn1 N3 -90.2(16)
C1 N1 Zn1 N3 86.9(16)
C4 N1 Zn1 N2 -1.6(2)
C1 N1 Zn1 N2 175.5(2)
C4 N1 Zn1 N4 177.2(2)
C1 N1 Zn1 N4 -5.7(2)
C26 N3 Zn1 N1 83.6(16)
C29 N3 Zn1 N1 -97.2(15)
C26 N3 Zn1 N2 -5.0(3)
C29 N3 Zn1 N2 174.3(2)
C26 N3 Zn1 N4 176.2(3)
C29 N3 Zn1 N4 -4.5(3)
C12 N2 Zn1 N1 7.6(2)
C15 N2 Zn1 N1 -173.4(2)
C12 N2 Zn1 N3 -175.8(2)
C15 N2 Zn1 N3 3.2(2)
C12 N2 Zn1 N4 -67(5)
C15 N2 Zn1 N4 112(5)
C37 N4 Zn1 N1 -176.7(2)
C40 N4 Zn1 N1 1.4(2)
C37 N4 Zn1 N3 6.8(2)
C40 N4 Zn1 N3 -175.2(2)
C37 N4 Zn1 N2 -102(5)
C40 N4 Zn1 N2 76(5)
C66 N5 Zn2 N6 -1.4(3)
C63 N5 Zn2 N6 175.3(3)
C66 N5 Zn2 N7 -92.5(18)
C63 N5 Zn2 N7 84.2(18)
C66 N5 Zn2 N8 176.4(3)
C63 N5 Zn2 N8 -6.9(3)
C74 N6 Zn2 N5 8.2(3)
C77 N6 Zn2 N5 -173.4(3)
C74 N6 Zn2 N7 -175.0(3)
C77 N6 Zn2 N7 3.4(3)
C74 N6 Zn2 N8 -79(3)
C77 N6 Zn2 N8 100(3)
C88 N7 Zn2 N5 86.2(18)
C91 N7 Zn2 N5 -100.4(18)
C88 N7 Zn2 N6 -4.9(3)
C91 N7 Zn2 N6 168.5(3)
C88 N7 Zn2 N8 177.2(3)
C91 N7 Zn2 N8 -9.3(3)
C102 N8 Zn2 N5 4.2(3)
C99 N8 Zn2 N5 -176.0(3)
C102 N8 Zn2 N6 91(3)
C99 N8 Zn2 N6 -89(3)
C102 N8 Zn2 N7 -172.6(3)
C99 N8 Zn2 N7 7.2(3)
C9A C1A C2A C12A -1.3
C5A C1A C2A C12A 145.6
C9A C1A C2A C3A -147.0
C5A C1A C2A C3A -0.1
C12A C2A C3A C15A 0.2
C1A C2A C3A C15A 146.1
C12A C2A C3A C4A -145.9
C1A C2A C3A C4A 0.0
C15A C3A C4A C18A 4.5
C2A C3A C4A C18A 150.9
C15A C3A C4A C5A -146.3
C2A C3A C4A C5A 0.1
C9A C1A C5A C6A 0.4
C2A C1A C5A C6A -146.4
C9A C1A C5A C4A 146.9
C2A C1A C5A C4A 0.2
C3A C4A C5A C6A 146.1
C18A C4A C5A C6A -4.9
C3A C4A C5A C1A -0.1
C18A C4A C5A C1A -151.2
C1A C5A C6A C20A 146.7
C4A C5A C6A C20A 4.4
C1A C5A C6A C7A -3.5
C4A C5A C6A C7A -145.8
C5A C6A C7A C23A 147.4
C20A C6A C7A C23A -2.4
C5A C6A C7A C8A 2.2
C20A C6A C7A C8A -147.7
C6A C7A C8A C9A 2.2
C23A C7A C8A C9A -147.4
C6A C7A C8A C25A 152.1
C23A C7A C8A C25A 2.5
C6A C7A C8A Sc3A 71.94(7)
C23A C7A C8A Sc3A -77.67(7)
C2A C1A C9A C10A -2.7
C5A C1A C9A C10A -145.1
C2A C1A C9A C8A 146.5
C5A C1A C9A C8A 4.1
C2A C1A C9A Sc3A 61.68(6)
C5A C1A C9A Sc3A -80.71(6)
C7A C8A C9A C10A 144.0
C25A C8A C9A C10A -1.1
Sc3A C8A C9A C10A 53.58(6)
C7A C8A C9A C1A -5.2
C25A C8A C9A C1A -150.4
Sc3A C8A C9A C1A -95.69(6)
C7A C8A C9A Sc3A 90.45(6)
C25A C8A C9A Sc3A -54.69(6)
C1A C9A C10A C11A 3.2
C8A C9A C10A C11A -146.5
Sc3A C9A C10A C11A -83.47(8)
C1A C9A C10A C27A 146.6
C8A C9A C10A C27A -3.1
Sc3A C9A C10A C27A 59.92(8)
C1A C9A C10A Sc3A 86.67(8)
C8A C9A C10A Sc3A -63.04(8)
C9A C10A C11A C12A 0.3
C27A C10A C11A C12A -146.5
Sc3A C10A C11A C12A -79.60(7)
C9A C10A C11A C29A 146.6
C27A C10A C11A C29A -0.3
Sc3A C10A C11A C29A 66.63(7)
C9A C10A C11A Sc3A 79.93(7)
C27A C10A C11A Sc3A -66.90(7)
C10A C11A C12A C13A 146.0
C29A C11A C12A C13A 4.3
Sc3A C11A C12A C13A 88.1
C10A C11A C12A C2A -4.3
C29A C11A C12A C2A -145.9
Sc3A C11A C12A C2A -62.1
C1A C2A C12A C11A 4.7
C3A C2A C12A C11A 146.2
C1A C2A C12A C13A -145.6
C3A C2A C12A C13A -4.2
C11A C12A C13A C31A -4.6
C2A C12A C13A C31A 145.3
C11A C12A C13A C14A -146.2
C2A C12A C13A C14A 3.8
C12A C13A C14A C15A 0.6
C31A C13A C14A C15A -145.1
C12A C13A C14A C33A 145.7
C31A C13A C14A C33A -0.1
C4A C3A C15A C14A 146.3
C2A C3A C15A C14A 4.2
C4A C3A C15A C16A -3.9
C2A C3A C15A C16A -146.0
C33A C14A C15A C3A -145.0
C13A C14A C15A C3A -4.6
C33A C14A C15A C16A 4.7
C13A C14A C15A C16A 145.1
C3A C15A C16A C35A 143.7
C14A C15A C16A C35A -6.4
C3A C15A C16A C17A -3.2
C14A C15A C16A C17A -153.3
C35A C16A C17A C18A -140.0
C15A C16A C17A C18A 9.5
C35A C16A C17A C37A -1.4
C15A C16A C17A C37A 148.1
C3A C4A C18A C19A -143.5
C5A C4A C18A C19A 2.8
C3A C4A C18A C17A 2.1
C5A C4A C18A C17A 148.5
C16A C17A C18A C4A -8.6
C37A C17A C18A C4A -141.2
C16A C17A C18A C19A 136.3
C37A C17A C18A C19A 3.7
C4A C18A C19A C20A -0.7
C17A C18A C19A C20A -146.5
C4A C18A C19A C39A 141.7
C17A C18A C19A C39A -4.2
C4A C18A C19A Sc2A 81.40(5)
C17A C18A C19A Sc2A -64.42(5)
C5A C6A C20A C21A -146.1
C7A C6A C20A C21A 4.1
C5A C6A C20A C19A -2.3
C7A C6A C20A C19A 147.9
C5A C6A C20A Sc2A -80.20(6)
C7A C6A C20A Sc2A 70.04(6)
C18A C19A C20A C6A 0.5
C39A C19A C20A C6A -146.4
Sc2A C19A C20A C6A -96.1
C18A C19A C20A C21A 148.1
C39A C19A C20A C21A 1.1
Sc2A C19A C20A C21A 51.5
C18A C19A C20A Sc2A 96.6
C39A C19A C20A Sc2A -50.4
C6A C20A C21A C40A 146.6
C19A C20A C21A C40A -1.7
Sc2A C20A C21A C40A 55.67(5)
C6A C20A C21A C22A -1.3
C19A C20A C21A C22A -149.6
Sc2A C20A C21A C22A -92.26(5)
C6A C20A C21A Sc2A 90.97(5)
C19A C20A C21A Sc2A -57.36(5)
C40A C21A C22A C43A 4.0
C20A C21A C22A C43A 147.2
Sc2A C21A C22A C43A 59.21(5)
C40A C21A C22A C23A -146.5
C20A C21A C22A C23A -3.3
Sc2A C21A C22A C23A -91.29(5)
C6A C7A C23A C22A -2.1
C8A C7A C23A C22A 147.4
C6A C7A C23A C24A -152.1
C8A C7A C23A C24A -2.6
C43A C22A C23A C7A -145.4
C21A C22A C23A C7A 4.9
C43A C22A C23A C24A -0.1
C21A C22A C23A C24A 150.2
C7A C23A C24A C45A 144.1
C22A C23A C24A C45A -4.1
C7A C23A C24A C25A 1.7
C22A C23A C24A C25A -146.5
C9A C8A C25A C26A 4.3
C7A C8A C25A C26A -143.8
Sc3A C8A C25A C26A -46.1
C9A C8A C25A C24A 146.6
C7A C8A C25A C24A -1.5
Sc3A C8A C25A C24A 96.3
C9A C8A C25A Sc3A 50.3
C7A C8A C25A Sc3A -97.8
C23A C24A C25A C26A 141.1
C45A C24A C25A C26A 0.0
C23A C24A C25A C8A -0.1
C45A C24A C25A C8A -141.2
C23A C24A C25A Sc3A 73.62(6)
C45A C24A C25A Sc3A -67.51(6)
C8A C25A C26A C27A -2.9
C24A C25A C26A C27A -139.6
Sc3A C25A C26A C27A -51.75(6)
C8A C25A C26A C47A 139.8
C24A C25A C26A C47A 3.2
Sc3A C25A C26A C47A 91.02(6)
C8A C25A C26A Sc3A 48.80(6)
C24A C25A C26A Sc3A -87.82(6)
C25A C26A C27A C28A 144.8
C47A C26A C27A C28A 1.7
Sc3A C26A C27A C28A 80.69(6)
C25A C26A C27A C10A -1.2
C47A C26A C27A C10A -144.3
Sc3A C26A C27A C10A -65.29(6)
C25A C26A C27A Sc3A 64.07(6)
C47A C26A C27A Sc3A -79.01(6)
C9A C10A C27A C28A -146.6
C11A C10A C27A C28A 0.7
Sc3A C10A C27A C28A -79.76(7)
C9A C10A C27A C26A 4.4
C11A C10A C27A C26A 151.7
Sc3A C10A C27A C26A 71.28(7)
C9A C10A C27A Sc3A -66.84(7)
C11A C10A C27A Sc3A 80.46(7)
C26A C27A C28A C29A -151.9
C10A C27A C28A C29A -0.9
Sc3A C27A C28A C29A -71.47(8)
C26A C27A C28A C49A -5.3
C10A C27A C28A C49A 145.8
Sc3A C27A C28A C49A 75.16(8)
C26A C27A C28A Sc3A -80.47(8)
C10A C27A C28A Sc3A 70.61(8)
C49A C28A C29A C30A -0.1
C27A C28A C29A C30A 146.3
Sc3A C28A C29A C30A 90.9
C49A C28A C29A C11A -145.7
C27A C28A C29A C11A 0.7
Sc3A C28A C29A C11A -54.7
C49A C28A C29A Sc3A -91.0
C27A C28A C29A Sc3A 55.4
C12A C11A C29A C28A 146.2
C10A C11A C29A C28A -0.3
Sc3A C11A C29A C28A 52.20(6)
C12A C11A C29A C30A 0.0
C10A C11A C29A C30A -146.4
Sc3A C11A C29A C30A -93.96(6)
C12A C11A C29A Sc3A 93.96(6)
C10A C11A C29A Sc3A -52.48(6)
C28A C29A C30A C31A -145.5
C11A C29A C30A C31A -4.0
Sc3A C29A C30A C31A -77.20(6)
C28A C29A C30A C51A 4.1
C11A C29A C30A C51A 145.7
Sc3A C29A C30A C51A 72.43(6)
C29A C30A C31A C13A 3.7
C51A C30A C31A C13A -146.3
C29A C30A C31A C32A 146.7
C51A C30A C31A C32A -3.2
C12A C13A C31A C30A 0.7
C14A C13A C31A C30A 146.7
C12A C13A C31A C32A -146.3
C14A C13A C31A C32A -0.3
C30A C31A C32A C53A 3.7
C13A C31A C32A C53A 150.7
C30A C31A C32A C33A -146.5
C13A C31A C32A C33A 0.6
C15A C14A C33A C34A 0.1
C13A C14A C33A C34A -144.8
C15A C14A C33A C32A 145.3
C13A C14A C33A C32A 0.5
C53A C32A C33A C34A -4.9
C31A C32A C33A C34A 145.1
C53A C32A C33A C14A -150.7
C31A C32A C33A C14A -0.6
C14A C33A C34A C35A -3.0
C32A C33A C34A C35A -144.6
C14A C33A C34A C55A 147.0
C32A C33A C34A C55A 5.4
C15A C16A C35A C36A -148.7
C17A C16A C35A C36A 2.8
C15A C16A C35A C34A 3.6
C17A C16A C35A C34A 155.1
C33A C34A C35A C16A 1.1
C55A C34A C35A C16A -148.7
C33A C34A C35A C36A 149.0
C55A C34A C35A C36A -0.8
C16A C35A C36A C57A 146.5
C34A C35A C36A C57A -5.3
C16A C35A C36A C37A -3.2
C34A C35A C36A C37A -155.0
C57A C36A C37A C38A -8.3
C35A C36A C37A C38A 139.3
C57A C36A C37A C17A -145.4
C35A C36A C37A C17A 2.3
C16A C17A C37A C36A -0.5
C18A C17A C37A C36A 136.0
C16A C17A C37A C38A -136.0
C18A C17A C37A C38A 0.5
C36A C37A C38A C39A -135.3
C17A C37A C38A C39A -4.3
C36A C37A C38A C59A 9.6
C17A C37A C38A C59A 140.6
C36A C37A C38A Sc2A -71.76(5)
C17A C37A C38A Sc2A 59.26(5)
C59A C38A C39A C40A 0.8
C37A C38A C39A C40A 146.5
Sc2A C38A C39A C40A 55.84(6)
C59A C38A C39A C19A -141.7
C37A C38A C39A C19A 4.0
Sc2A C38A C39A C19A -86.69(6)
C59A C38A C39A Sc2A -54.99(6)
C37A C38A C39A Sc2A 90.70(6)
C18A C19A C39A C38A 0.3
C20A C19A C39A C38A 147.1
Sc2A C19A C39A C38A 85.37(7)
C18A C19A C39A C40A -147.0
C20A C19A C39A C40A -0.1
Sc2A C19A C39A C40A -61.86(7)
C18A C19A C39A Sc2A -85.09(7)
C20A C19A C39A Sc2A 61.77(7)
C22A C21A C40A C41A -0.4
C20A C21A C40A C41A -147.9
Sc2A C21A C40A C41A -73.65(8)
C22A C21A C40A C39A 149.1
C20A C21A C40A C39A 1.6
Sc2A C21A C40A C39A 75.93(8)
C22A C21A C40A Sc2A 73.21(8)
C20A C21A C40A Sc2A -74.28(8)
C38A C39A C40A C21A -148.4
C19A C39A C40A C21A -1.0
Sc2A C39A C40A C21A -81.05(6)
C38A C39A C40A C41A 0.6
C19A C39A C40A C41A 148.0
Sc2A C39A C40A C41A 67.90(6)
C38A C39A C40A Sc2A -67.34(6)
C19A C39A C40A Sc2A 80.08(6)
C21A C40A C41A C60A 145.9
C39A C40A C41A C60A 0.2
Sc2A C40A C41A C60A 68.11(8)
C21A C40A C41A C42A -3.5
C39A C40A C41A C42A -149.2
Sc2A C40A C41A C42A -81.28(8)
C21A C40A C41A Sc2A 77.75(8)
C39A C40A C41A Sc2A -67.91(8)
C60A C41A C42A C43A -145.1
C40A C41A C42A C43A 3.9
Sc2A C41A C42A C43A -59.08(6)
C60A C41A C42A C63A -4.2
C40A C41A C42A C63A 144.8
Sc2A C41A C42A C63A 81.84(6)
C60A C41A C42A Sc2A -86.05(6)
C40A C41A C42A Sc2A 62.98(6)
C21A C22A C43A C42A -3.6
C23A C22A C43A C42A 147.3
C21A C22A C43A C44A -147.0
C23A C22A C43A C44A 3.9
C63A C42A C43A C22A -145.5
C41A C42A C43A C22A -0.3
Sc2A C42A C43A C22A -44.6
C63A C42A C43A C44A 1.5
C41A C42A C43A C44A 146.7
Sc2A C42A C43A C44A 102.3
C22A C43A C44A C64A 146.0
C42A C43A C44A C64A -1.7
C22A C43A C44A C45A -3.7
C42A C43A C44A C45A -151.4
C64A C44A C45A C46A -0.5
C43A C44A C45A C46A 144.2
C64A C44A C45A C24A -145.3
C43A C44A C45A C24A -0.6
C23A C24A C45A C46A -140.6
C25A C24A C45A C46A -3.5
C23A C24A C45A C44A 4.2
C25A C24A C45A C44A 141.3
C44A C45A C46A C66A -3.7
C24A C45A C46A C66A 141.1
C44A C45A C46A C47A -141.0
C24A C45A C46A C47A 3.9
C27A C26A C47A C48A 2.4
C25A C26A C47A C48A -140.5
Sc3A C26A C47A C48A -56.18(5)
C27A C26A C47A C46A 140.0
C25A C26A C47A C46A -2.8
Sc3A C26A C47A C46A 81.46(5)
C45A C46A C47A C48A 141.2
C66A C46A C47A C48A -0.4
C45A C46A C47A C26A -0.7
C66A C46A C47A C26A -142.4
C26A C47A C48A C49A -3.1
C46A C47A C48A C49A -146.1
C26A C47A C48A C67A 144.6
C46A C47A C48A C67A 1.6
C29A C28A C49A C50A -4.1
C27A C28A C49A C50A -146.9
Sc3A C28A C49A C50A -90.05(7)
C29A C28A C49A C48A 147.3
C27A C28A C49A C48A 4.5
Sc3A C28A C49A C48A 61.32(7)
C67A C48A C49A C50A 5.6
C47A C48A C49A C50A 150.5
C67A C48A C49A C28A -145.3
C47A C48A C49A C28A -0.4
C28A C49A C50A C69A 146.6
C48A C49A C50A C69A -3.9
C28A C49A C50A C51A 4.3
C48A C49A C50A C51A -146.2
C31A C30A C51A C50A 146.3
C29A C30A C51A C50A -3.8
C31A C30A C51A C52A 1.3
C29A C30A C51A C52A -148.8
C49A C50A C51A C30A -0.4
C69A C50A C51A C30A -147.5
C49A C50A C51A C52A 148.6
C69A C50A C51A C52A 1.5
C30A C51A C52A C53A 0.4
C50A C51A C52A C53A -147.8
C30A C51A C52A C70A 147.7
C50A C51A C52A C70A -0.5
C30A C51A C52A Sc1A 73.39(6)
C50A C51A C52A Sc1A -74.87(6)
C51A C52A C53A C32A -0.2
C70A C52A C53A C32A -142.4
Sc1A C52A C53A C32A -91.1
C51A C52A C53A C54A 146.2
C70A C52A C53A C54A 4.0
Sc1A C52A C53A C54A 55.4
C51A C52A C53A Sc1A 90.9
C70A C52A C53A Sc1A -51.3
C31A C32A C53A C52A -1.8
C33A C32A C53A C52A 143.5
C31A C32A C53A C54A -148.0
C33A C32A C53A C54A -2.7
C31A C32A C53A Sc1A -81.85(5)
C33A C32A C53A Sc1A 63.47(5)
C52A C53A C54A C55A -136.7
C32A C53A C54A C55A 8.9
Sc1A C53A C54A C55A -74.96(6)
C52A C53A C54A C72A -3.6
C32A C53A C54A C72A 142.1
Sc1A C53A C54A C72A 58.20(6)
C52A C53A C54A Sc1A -61.78(6)
C32A C53A C54A Sc1A 83.89(6)
C53A C54A C55A C56A 140.1
C72A C54A C55A C56A 1.2
Sc1A C54A C55A C56A 66.6
C53A C54A C55A C34A -8.7
C72A C54A C55A C34A -147.6
Sc1A C54A C55A C34A -82.2
C53A C54A C55A Sc1A 73.5
C72A C54A C55A Sc1A -65.4
C33A C34A C55A C56A -144.5
C35A C34A C55A C56A 5.6
C33A C34A C55A C54A 1.5
C35A C34A C55A C54A 151.6
C33A C34A C55A Sc1A -63.5
C35A C34A C55A Sc1A 86.6
C54A C55A C56A C73A -2.6
C34A C55A C56A C73A 148.4
Sc1A C55A C56A C73A 55.5
C54A C55A C56A C57A -155.5
C34A C55A C56A C57A -4.5
Sc1A C55A C56A C57A -97.5
C54A C55A C56A Sc1A -58.1
C34A C55A C56A Sc1A 93.0
C35A C36A C57A C58A -145.1
C37A C36A C57A C58A 0.0
C35A C36A C57A C56A 6.4
C37A C36A C57A C56A 151.4
C73A C56A C57A C58A 1.1
C55A C56A C57A C58A 150.2
Sc1A C56A C57A C58A 73.26(5)
C73A C56A C57A C36A -150.7
C55A C56A C57A C36A -1.6
Sc1A C56A C57A C36A -78.56(5)
C36A C57A C58A C75A 148.4
C56A C57A C58A C75A -3.5
C36A C57A C58A C59A 6.7
C56A C57A C58A C59A -145.2
C57A C58A C59A C60A 145.0
C75A C58A C59A C60A -0.9
C57A C58A C59A C38A -5.1
C75A C58A C59A C38A -151.0
C57A C58A C59A Sc2A 72.40(6)
C75A C58A C59A Sc2A -73.54(6)
C39A C38A C59A C60A -3.1
C37A C38A C59A C60A -148.9
Sc2A C38A C59A C60A -50.3
C39A C38A C59A C58A 142.4
C37A C38A C59A C58A -3.4
Sc2A C38A C59A C58A 95.2
C39A C38A C59A Sc2A 47.2
C37A C38A C59A Sc2A -98.6
C40A C41A C60A C61A -145.5
C42A C41A C60A C61A 3.8
Sc2A C41A C60A C61A -88.59(7)
C40A C41A C60A C59A -2.4
C42A C41A C60A C59A 146.9
Sc2A C41A C60A C59A 54.47(7)
C40A C41A C60A Sc2A -56.87(7)
C42A C41A C60A Sc2A 92.43(7)
C58A C59A C60A C41A -146.1
C38A C59A C60A C41A 4.0
Sc2A C59A C60A C41A -47.3
C58A C59A C60A C61A 0.9
C38A C59A C60A C61A 151.1
Sc2A C59A C60A C61A 99.8
C58A C59A C60A Sc2A -98.8
C38A C59A C60A Sc2A 51.3
C41A C60A C61A C62A 0.5
C59A C60A C61A C62A -146.6
Sc2A C60A C61A C62A -64.64(6)
C41A C60A C61A C75A 146.5
C59A C60A C61A C75A -0.6
Sc2A C60A C61A C75A 81.43(6)
C60A C61A C62A C63A -4.5
C75A C61A C62A C63A -146.1
C60A C61A C62A C80A 145.7
C75A C61A C62A C80A 4.1
C80A C62A C63A C42A -146.1
C61A C62A C63A C42A 4.1
C80A C62A C63A C64A -5.2
C61A C62A C63A C64A 145.0
C43A C42A C63A C62A 145.2
C41A C42A C63A C62A 0.3
Sc2A C42A C63A C62A 55.4
C43A C42A C63A C64A -0.7
C41A C42A C63A C64A -145.6
Sc2A C42A C63A C64A -90.5
C62A C63A C64A C65A 1.0
C42A C63A C64A C65A 146.4
C62A C63A C64A C44A -145.8
C42A C63A C64A C44A -0.4
C45A C44A C64A C65A 4.5
C43A C44A C64A C65A -145.2
C45A C44A C64A C63A 151.1
C43A C44A C64A C63A 1.3
C63A C64A C65A C79A 3.3
C44A C64A C65A C79A 146.2
C63A C64A C65A C66A -146.7
C44A C64A C65A C66A -3.8
C64A C65A C66A C67A 144.6
C79A C65A C66A C67A -5.6
C64A C65A C66A C46A -0.6
C79A C65A C66A C46A -150.8
C45A C46A C66A C67A -143.9
C47A C46A C66A C67A -1.0
C45A C46A C66A C65A 4.4
C47A C46A C66A C65A 147.4
C65A C66A C67A C68A 2.6
C46A C66A C67A C68A 152.5
C65A C66A C67A C48A -148.0
C46A C66A C67A C48A 2.0
C49A C48A C67A C68A -2.7
C47A C48A C67A C68A -152.6
C49A C48A C67A C66A 147.6
C47A C48A C67A C66A -2.3
C66A C67A C68A C78A 1.7
C48A C67A C68A C78A 148.1
C66A C67A C68A C69A -148.4
C48A C67A C68A C69A -2.0
C49A C50A C69A C68A -0.9
C51A C50A C69A C68A 146.1
C49A C50A C69A C70A -148.9
C51A C50A C69A C70A -1.9
C78A C68A C69A C50A -146.7
C67A C68A C69A C50A 3.8
C78A C68A C69A C70A -3.1
C67A C68A C69A C70A 147.5
C50A C69A C70A C71A 148.0
C68A C69A C70A C71A 1.1
C50A C69A C70A C52A 1.6
C68A C69A C70A C52A -145.3
C50A C69A C70A Sc1A 79.8
C68A C69A C70A Sc1A -67.2
C53A C52A C70A C69A 146.4
C51A C52A C70A C69A -0.6
Sc1A C52A C70A C69A 96.0
C53A C52A C70A C71A -0.1
C51A C52A C70A C71A -147.1
Sc1A C52A C70A C71A -50.5
C53A C52A C70A Sc1A 50.4
C51A C52A C70A Sc1A -96.6
C69A C70A C71A C77A -1.2
C52A C70A C71A C77A 140.7
Sc1A C70A C71A C77A 85.95(6)
C69A C70A C71A C72A -146.1
C52A C70A C71A C72A -4.3
Sc1A C70A C71A C72A -58.96(6)
C69A C70A C71A Sc1A -87.13(6)
C52A C70A C71A Sc1A 54.70(6)
C77A C71A C72A C73A -8.4
C70A C71A C72A C73A 135.5
Sc1A C71A C72A C73A 69.91(5)
C77A C71A C72A C54A -139.3
C70A C71A C72A C54A 4.6
Sc1A C71A C72A C54A -61.04(5)
C77A C71A C72A Sc1A -78.31(5)
C70A C71A C72A Sc1A 65.61(5)
C55A C54A C72A C73A 0.6
C53A C54A C72A C73A -136.0
Sc1A C54A C72A C73A -73.05(6)
C55A C54A C72A C71A 135.9
C53A C54A C72A C71A -0.7
Sc1A C54A C72A C71A 62.25(6)
C55A C54A C72A Sc1A 73.68(6)
C53A C54A C72A Sc1A -62.95(6)
C55A C56A C73A C74A -149.0
C57A C56A C73A C74A 3.8
Sc1A C56A C73A C74A -91.2
C55A C56A C73A C72A 3.1
C57A C56A C73A C72A 155.9
Sc1A C56A C73A C72A 60.9
C55A C56A C73A Sc1A -57.9
C57A C56A C73A Sc1A 95.0
C71A C72A C73A C56A -139.6
C54A C72A C73A C56A -2.3
Sc1A C72A C73A C56A -71.45(7)
C71A C72A C73A C74A 10.4
C54A C72A C73A C74A 147.8
Sc1A C72A C73A C74A 78.59(7)
C71A C72A C73A Sc1A -68.17(7)
C54A C72A C73A Sc1A 69.18(7)
C56A C73A C74A C76A 143.5
C72A C73A C74A C76A -3.9
Sc1A C73A C74A C76A 60.01(5)
C56A C73A C74A C75A -6.4
C72A C73A C74A C75A -153.8
Sc1A C73A C74A C75A -89.86(5)
C76A C74A C75A C58A -145.3
C73A C74A C75A C58A 4.2
C76A C74A C75A C61A -4.2
C73A C74A C75A C61A 145.2
C57A C58A C75A C74A 0.9
C59A C58A C75A C74A 146.1
C57A C58A C75A C61A -144.7
C59A C58A C75A C61A 0.6
C62A C61A C75A C74A 0.1
C60A C61A C75A C74A -145.8
C62A C61A C75A C58A 145.9
C60A C61A C75A C58A 0.0
C75A C74A C76A C80A 4.1
C73A C74A C76A C80A -145.9
C75A C74A C76A C77A 145.5
C73A C74A C76A C77A -4.4
C70A C71A C77A C76A -144.1
C72A C71A C77A C76A 0.8
Sc1A C71A C77A C76A -64.50(5)
C70A C71A C77A C78A 3.5
C72A C71A C77A C78A 148.3
Sc1A C71A C77A C78A 83.05(5)
C70A C71A C77A Sc1A -79.55(5)
C72A C71A C77A Sc1A 65.26(5)
C74A C76A C77A C71A 6.1
C80A C76A C77A C71A 151.8
C74A C76A C77A C78A -145.8
C80A C76A C77A C78A -0.1
C74A C76A C77A Sc1A -44.6
C80A C76A C77A Sc1A 101.1
C69A C68A C78A C79A 147.7
C67A C68A C78A C79A -2.8
C69A C68A C78A C77A 5.3
C67A C68A C78A C77A -145.2
C71A C77A C78A C68A -5.9
C76A C77A C78A C68A 146.1
Sc1A C77A C78A C68A 54.3
C71A C77A C78A C79A -152.0
C76A C77A C78A C79A -0.1
Sc1A C77A C78A C79A -91.9
C64A C65A C79A C78A -144.9
C66A C65A C79A C78A 4.6
C64A C65A C79A C80A -3.3
C66A C65A C79A C80A 146.3
C68A C78A C79A C65A -0.4
C77A C78A C79A C65A 146.2
C68A C78A C79A C80A -146.3
C77A C78A C79A C80A 0.2
C63A C62A C80A C76A 146.3
C61A C62A C80A C76A -4.2
C63A C62A C80A C79A 5.2
C61A C62A C80A C79A -145.2
C74A C76A C80A C62A 0.1
C77A C76A C80A C62A -145.3
C74A C76A C80A C79A 145.6
C77A C76A C80A C79A 0.3
C65A C79A C80A C62A -1.1
C78A C79A C80A C62A 145.3
C65A C79A C80A C76A -146.7
C78A C79A C80A C76A -0.3
C9B C1B C2B C12B -1.2
C5B C1B C2B C12B 145.6
C9B C1B C2B C3B -146.9
C5B C1B C2B C3B -0.1
C12B C2B C3B C15B 0.2
C1B C2B C3B C15B 146.1
C12B C2B C3B C4B -145.9
C1B C2B C3B C4B 0.0
C15B C3B C4B C18B 4.5
C2B C3B C4B C18B 150.9
C15B C3B C4B C5B -146.3
C2B C3B C4B C5B 0.1
C15B C3B C4B Sc1' -72.36(14)
C2B C3B C4B Sc1' 74.02(14)
C9B C1B C5B C6B 0.4
C2B C1B C5B C6B -146.4
C9B C1B C5B C4B 146.9
C2B C1B C5B C4B 0.2
C9B C1B C5B Sc1' 66.27(14)
C2B C1B C5B Sc1' -80.51(14)
C3B C4B C5B C6B 146.1
C18B C4B C5B C6B -4.9
Sc1' C4B C5B C6B 46.28(11)
C3B C4B C5B C1B -0.1
C18B C4B C5B C1B -151.2
Sc1' C4B C5B C1B -99.98(11)
C3B C4B C5B Sc1' 99.84(11)
C18B C4B C5B Sc1' -51.19(11)
C1B C5B C6B C20B 146.7
C4B C5B C6B C20B 4.4
Sc1' C5B C6B C20B 56.89(13)
C1B C5B C6B C7B -3.5
C4B C5B C6B C7B -145.8
Sc1' C5B C6B C7B -93.28(13)
C1B C5B C6B Sc1' 89.81(13)
C4B C5B C6B Sc1' -52.49(13)
C5B C6B C7B C23B 147.4
C20B C6B C7B C23B -2.4
Sc1' C6B C7B C23B 60.86(14)
C5B C6B C7B C8B 2.2
C20B C6B C7B C8B -147.7
Sc1' C6B C7B C8B -84.40(14)
C5B C6B C7B Sc1' 86.58(14)
C20B C6B C7B Sc1' -63.29(14)
C6B C7B C8B C9B 2.2
C23B C7B C8B C9B -147.4
Sc1' C7B C8B C9B -54.02(11)
C6B C7B C8B C25B 152.1
C23B C7B C8B C25B 2.5
Sc1' C7B C8B C25B 95.85(11)
C2B C1B C9B C10B -2.7
C5B C1B C9B C10B -145.1
C2B C1B C9B C8B 146.4
C5B C1B C9B C8B 4.1
C7B C8B C9B C10B 144.0
C25B C8B C9B C10B -1.1
C7B C8B C9B C1B -5.3
C25B C8B C9B C1B -150.4
C1B C9B C10B C11B 3.2
C8B C9B C10B C11B -146.5
C1B C9B C10B C27B 146.6
C8B C9B C10B C27B -3.1
C9B C10B C11B C12B 0.3
C27B C10B C11B C12B -146.5
C9B C10B C11B C29B 146.6
C27B C10B C11B C29B -0.3
C9B C10B C11B Sc3' 83.22(13)
C27B C10B C11B Sc3' -63.61(13)
C10B C11B C12B C13B 146.0
C29B C11B C12B C13B 4.3
Sc3' C11B C12B C13B 50.06(10)
C10B C11B C12B C2B -4.3
C29B C11B C12B C2B -145.9
Sc3' C11B C12B C2B -100.16(10)
C10B C11B C12B Sc3' 95.89(10)
C29B C11B C12B Sc3' -45.77(10)
C1B C2B C12B C11B 4.7
C3B C2B C12B C11B 146.1
C1B C2B C12B C13B -145.6
C3B C2B C12B C13B -4.2
C1B C2B C12B Sc3' -72.91(12)
C3B C2B C12B Sc3' 68.54(12)
C11B C12B C13B C31B -4.6
C2B C12B C13B C31B 145.3
Sc3' C12B C13B C31B 47.50(13)
C11B C12B C13B C14B -146.2
C2B C12B C13B C14B 3.7
Sc3' C12B C13B C14B -94.10(13)
C11B C12B C13B Sc3' -52.12(13)
C2B C12B C13B Sc3' 97.84(13)
C12B C13B C14B C33B 145.7
C31B C13B C14B C33B -0.1
Sc3' C13B C14B C33B 60.29(12)
C12B C13B C14B C15B 0.7
C31B C13B C14B C15B -145.1
Sc3' C13B C14B C15B -84.72(12)
C4B C3B C15B C14B 146.3
C2B C3B C15B C14B 4.2
C4B C3B C15B C16B -3.9
C2B C3B C15B C16B -146.0
C33B C14B C15B C3B -144.9
C13B C14B C15B C3B -4.6
C33B C14B C15B C16B 4.7
C13B C14B C15B C16B 145.1
C3B C15B C16B C35B 143.7
C14B C15B C16B C35B -6.4
C3B C15B C16B C17B -3.2
C14B C15B C16B C17B -153.3
C35B C16B C17B C18B -140.0
C15B C16B C17B C18B 9.5
C35B C16B C17B C37B -1.4
C15B C16B C17B C37B 148.1
C3B C4B C18B C19B -143.5
C5B C4B C18B C19B 2.9
Sc1' C4B C18B C19B -48.12(12)
C3B C4B C18B C17B 2.1
C5B C4B C18B C17B 148.5
Sc1' C4B C18B C17B 97.52(12)
C3B C4B C18B Sc1' -95.41(12)
C5B C4B C18B Sc1' 50.98(12)
C16B C17B C18B C4B -8.6
C37B C17B C18B C4B -141.2
C16B C17B C18B C19B 136.3
C37B C17B C18B C19B 3.7
C16B C17B C18B Sc1' 73.29(13)
C37B C17B C18B Sc1' -59.30(13)
C4B C18B C19B C20B -0.7
C17B C18B C19B C20B -146.5
Sc1' C18B C19B C20B -57.27(15)
C4B C18B C19B C39B 141.7
C17B C18B C19B C39B -4.1
Sc1' C18B C19B C39B 85.13(15)
C4B C18B C19B Sc1' 56.53(15)
C17B C18B C19B Sc1' -89.27(15)
C5B C6B C20B C21B -146.1
C7B C6B C20B C21B 4.1
Sc1' C6B C20B C21B -77.93(16)
C5B C6B C20B C19B -2.3
C7B C6B C20B C19B 147.9
Sc1' C6B C20B C19B 65.87(16)
C5B C6B C20B Sc1' -68.21(16)
C7B C6B C20B Sc1' 82.03(16)
C18B C19B C20B C6B 0.5
C39B C19B C20B C6B -146.4
Sc1' C19B C20B C6B -67.13(16)
C18B C19B C20B C21B 148.1
C39B C19B C20B C21B 1.1
Sc1' C19B C20B C21B 80.41(16)
C18B C19B C20B Sc1' 67.67(16)
C39B C19B C20B Sc1' -79.31(16)
C6B C20B C21B C40B 146.6
C19B C20B C21B C40B -1.7
Sc1' C20B C21B C40B 72.34(16)
C6B C20B C21B C22B -1.3
C19B C20B C21B C22B -149.6
Sc1' C20B C21B C22B -75.58(16)
C6B C20B C21B Sc1' 74.29(16)
C19B C20B C21B Sc1' -74.04(16)
C40B C21B C22B C43B 4.0
C20B C21B C22B C43B 147.2
Sc1' C21B C22B C43B 91.00(13)
C40B C21B C22B C23B -146.5
C20B C21B C22B C23B -3.3
Sc1' C21B C22B C23B -59.51(13)
C6B C7B C23B C22B -2.1
C8B C7B C23B C22B 147.4
Sc1' C7B C23B C22B 42.95(9)
C6B C7B C23B C24B -152.1
C8B C7B C23B C24B -2.6
Sc1' C7B C23B C24B -107.00(9)
C43B C22B C23B C7B -145.4
C21B C22B C23B C7B 4.9
C43B C22B C23B C24B -0.1
C21B C22B C23B C24B 150.2
C7B C23B C24B C45B 144.1
C22B C23B C24B C45B -4.1
C7B C23B C24B C25B 1.7
C22B C23B C24B C25B -146.5
C9B C8B C25B C26B 4.3
C7B C8B C25B C26B -143.8
C9B C8B C25B C24B 146.6
C7B C8B C25B C24B -1.4
C23B C24B C25B C26B 141.1
C45B C24B C25B C26B 0.0
C23B C24B C25B C8B -0.1
C45B C24B C25B C8B -141.2
C8B C25B C26B C27B -2.9
C24B C25B C26B C27B -139.6
C8B C25B C26B C47B 139.8
C24B C25B C26B C47B 3.2
C25B C26B C27B C28B 144.8
C47B C26B C27B C28B 1.7
C25B C26B C27B C10B -1.2
C47B C26B C27B C10B -144.3
C9B C10B C27B C28B -146.6
C11B C10B C27B C28B 0.7
C9B C10B C27B C26B 4.4
C11B C10B C27B C26B 151.7
C26B C27B C28B C29B -151.9
C10B C27B C28B C29B -0.9
C26B C27B C28B C49B -5.3
C10B C27B C28B C49B 145.8
C26B C27B C28B Sc3' -94.95(9)
C10B C27B C28B Sc3' 56.13(9)
C49B C28B C29B C30B -0.1
C27B C28B C29B C30B 146.3
Sc3' C28B C29B C30B 58.14(14)
C49B C28B C29B C11B -145.7
C27B C28B C29B C11B 0.7
Sc3' C28B C29B C11B -87.40(14)
C49B C28B C29B Sc3' -58.28(14)
C27B C28B C29B Sc3' 88.13(14)
C12B C11B C29B C28B 146.2
C10B C11B C29B C28B -0.3
Sc3' C11B C29B C28B 93.19(10)
C12B C11B C29B C30B 0.0
C10B C11B C29B C30B -146.4
Sc3' C11B C29B C30B -52.96(10)
C12B C11B C29B Sc3' 52.97(10)
C10B C11B C29B Sc3' -93.48(10)
C28B C29B C30B C31B -145.5
C11B C29B C30B C31B -4.0
Sc3' C29B C30B C31B -69.71(14)
C28B C29B C30B C51B 4.1
C11B C29B C30B C51B 145.6
Sc3' C29B C30B C51B 79.91(14)
C28B C29B C30B Sc3' -75.82(14)
C11B C29B C30B Sc3' 65.73(14)
C29B C30B C31B C13B 3.7
C51B C30B C31B C13B -146.2
Sc3' C30B C31B C13B -69.44(16)
C29B C30B C31B C32B 146.7
C51B C30B C31B C32B -3.2
Sc3' C30B C31B C32B 73.56(16)
C29B C30B C31B Sc3' 73.10(16)
C51B C30B C31B Sc3' -76.80(16)
C12B C13B C31B C30B 0.7
C14B C13B C31B C30B 146.7
Sc3' C13B C31B C30B 58.55(15)
C12B C13B C31B C32B -146.3
C14B C13B C31B C32B -0.3
Sc3' C13B C31B C32B -88.44(15)
C12B C13B C31B Sc3' -57.87(15)
C14B C13B C31B Sc3' 88.14(15)
C30B C31B C32B C53B 3.7
C13B C31B C32B C53B 150.7
Sc3' C31B C32B C53B 64.39(15)
C30B C31B C32B C33B -146.5
C13B C31B C32B C33B 0.6
Sc3' C31B C32B C33B -85.74(15)
C30B C31B C32B Sc3' -60.73(15)
C13B C31B C32B Sc3' 86.32(15)
C15B C14B C33B C34B 0.1
C13B C14B C33B C34B -144.8
C15B C14B C33B C32B 145.3
C13B C14B C33B C32B 0.5
C53B C32B C33B C34B -4.9
C31B C32B C33B C34B 145.1
Sc3' C32B C33B C34B 87.68(11)
C53B C32B C33B C14B -150.7
C31B C32B C33B C14B -0.7
Sc3' C32B C33B C14B -58.11(11)
C14B C33B C34B C35B -3.0
C32B C33B C34B C35B -144.6
C14B C33B C34B C55B 147.0
C32B C33B C34B C55B 5.4
C15B C16B C35B C36B -148.6
C17B C16B C35B C36B 2.8
C15B C16B C35B C34B 3.6
C17B C16B C35B C34B 155.1
C33B C34B C35B C16B 1.1
C55B C34B C35B C16B -148.7
C33B C34B C35B C36B 149.0
C55B C34B C35B C36B -0.8
C16B C35B C36B C57B 146.5
C34B C35B C36B C57B -5.3
C16B C35B C36B C37B -3.2
C34B C35B C36B C37B -155.0
C57B C36B C37B C38B -8.3
C35B C36B C37B C38B 139.3
C57B C36B C37B C17B -145.4
C35B C36B C37B C17B 2.3
C16B C17B C37B C36B -0.5
C18B C17B C37B C36B 136.0
C16B C17B C37B C38B -136.0
C18B C17B C37B C38B 0.5
C36B C37B C38B C39B -135.3
C17B C37B C38B C39B -4.3
C36B C37B C38B C59B 9.6
C17B C37B C38B C59B 140.6
C59B C38B C39B C40B 0.8
C37B C38B C39B C40B 146.5
C59B C38B C39B C19B -141.7
C37B C38B C39B C19B 4.0
C59B C38B C39B Sc1' -81.56(12)
C37B C38B C39B Sc1' 64.15(12)
C18B C19B C39B C38B 0.3
C20B C19B C39B C38B 147.1
Sc1' C19B C39B C38B 84.05(15)
C18B C19B C39B C40B -147.0
C20B C19B C39B C40B -0.1
Sc1' C19B C39B C40B -63.17(15)
C18B C19B C39B Sc1' -83.79(15)
C20B C19B C39B Sc1' 63.08(15)
C22B C21B C40B C41B -0.4
C20B C21B C40B C41B -147.9
Sc1' C21B C40B C41B -93.08(11)
C22B C21B C40B C39B 149.1
C20B C21B C40B C39B 1.7
Sc1' C21B C40B C39B 56.51(11)
C22B C21B C40B Sc1' 92.63(11)
C20B C21B C40B Sc1' -54.86(11)
C38B C39B C40B C21B -148.4
C19B C39B C40B C21B -1.0
Sc1' C39B C40B C21B -52.28(11)
C38B C39B C40B C41B 0.6
C19B C39B C40B C41B 148.0
Sc1' C39B C40B C41B 96.68(11)
C38B C39B C40B Sc1' -96.11(11)
C19B C39B C40B Sc1' 51.30(11)
C21B C40B C41B C60B 145.9
C39B C40B C41B C60B 0.2
Sc1' C40B C41B C60B 77.43(13)
C21B C40B C41B C42B -3.5
C39B C40B C41B C42B -149.2
Sc1' C40B C41B C42B -71.96(13)
C60B C41B C42B C43B -145.1
C40B C41B C42B C43B 3.9
C60B C41B C42B C63B -4.2
C40B C41B C42B C63B 144.8
C21B C22B C43B C42B -3.6
C23B C22B C43B C42B 147.3
C21B C22B C43B C44B -147.0
C23B C22B C43B C44B 3.9
C63B C42B C43B C22B -145.5
C41B C42B C43B C22B -0.3
C63B C42B C43B C44B 1.5
C41B C42B C43B C44B 146.7
C22B C43B C44B C64B 146.0
C42B C43B C44B C64B -1.7
C22B C43B C44B C45B -3.7
C42B C43B C44B C45B -151.4
C64B C44B C45B C46B -0.5
C43B C44B C45B C46B 144.2
C64B C44B C45B C24B -145.3
C43B C44B C45B C24B -0.6
C23B C24B C45B C46B -140.5
C25B C24B C45B C46B -3.5
C23B C24B C45B C44B 4.2
C25B C24B C45B C44B 141.3
C44B C45B C46B C66B -3.7
C24B C45B C46B C66B 141.1
C44B C45B C46B C47B -141.0
C24B C45B C46B C47B 3.9
C27B C26B C47B C48B 2.4
C25B C26B C47B C48B -140.5
C27B C26B C47B C46B 140.0
C25B C26B C47B C46B -2.8
C45B C46B C47B C48B 141.2
C66B C46B C47B C48B -0.4
C45B C46B C47B C26B -0.7
C66B C46B C47B C26B -142.4
C26B C47B C48B C49B -3.1
C46B C47B C48B C49B -146.1
C26B C47B C48B C67B 144.6
C46B C47B C48B C67B 1.6
C29B C28B C49B C50B -4.1
C27B C28B C49B C50B -146.9
Sc3' C28B C49B C50B -49.06(9)
C29B C28B C49B C48B 147.3
C27B C28B C49B C48B 4.5
Sc3' C28B C49B C48B 102.30(9)
C67B C48B C49B C50B 5.6
C47B C48B C49B C50B 150.5
C67B C48B C49B C28B -145.3
C47B C48B C49B C28B -0.4
C28B C49B C50B C69B 146.6
C48B C49B C50B C69B -3.9
C28B C49B C50B C51B 4.3
C48B C49B C50B C51B -146.2
C31B C30B C51B C50B 146.3
C29B C30B C51B C50B -3.8
Sc3' C30B C51B C50B 74.59(15)
C31B C30B C51B C52B 1.3
C29B C30B C51B C52B -148.8
Sc3' C30B C51B C52B -70.42(15)
C31B C30B C51B Sc3' 71.72(15)
C29B C30B C51B Sc3' -78.38(15)
C49B C50B C51B C30B -0.4
C69B C50B C51B C30B -147.5
C49B C50B C51B C52B 148.6
C69B C50B C51B C52B 1.5
C49B C50B C51B Sc3' 55.54(13)
C69B C50B C51B Sc3' -91.54(13)
C30B C51B C52B C53B 0.4
C50B C51B C52B C53B -147.8
Sc3' C51B C52B C53B -53.52(9)
C30B C51B C52B C70B 147.7
C50B C51B C52B C70B -0.5
Sc3' C51B C52B C70B 93.77(9)
C30B C51B C52B Sc3' 53.94(9)
C50B C51B C52B Sc3' -94.32(9)
C51B C52B C53B C32B -0.2
C70B C52B C53B C32B -142.4
Sc3' C52B C53B C32B -43.77(9)
C51B C52B C53B C54B 146.2
C70B C52B C53B C54B 4.0
Sc3' C52B C53B C54B 102.65(9)
C31B C32B C53B C52B -1.8
C33B C32B C53B C52B 143.5
Sc3' C32B C53B C52B 47.57(13)
C31B C32B C53B C54B -148.0
C33B C32B C53B C54B -2.7
Sc3' C32B C53B C54B -98.62(13)
C52B C53B C54B C55B -136.7
C32B C53B C54B C55B 8.9
C52B C53B C54B C72B -3.6
C32B C53B C54B C72B 142.1
C53B C54B C55B C56B 140.1
C72B C54B C55B C56B 1.2
C53B C54B C55B C34B -8.7
C72B C54B C55B C34B -147.6
C33B C34B C55B C56B -144.5
C35B C34B C55B C56B 5.6
C33B C34B C55B C54B 1.5
C35B C34B C55B C54B 151.5
C54B C55B C56B C73B -2.6
C34B C55B C56B C73B 148.4
C54B C55B C56B C57B -155.5
C34B C55B C56B C57B -4.5
C35B C36B C57B C58B -145.1
C37B C36B C57B C58B 0.0
C35B C36B C57B C56B 6.4
C37B C36B C57B C56B 151.4
C73B C56B C57B C58B 1.1
C55B C56B C57B C58B 150.2
C73B C56B C57B C36B -150.7
C55B C56B C57B C36B -1.7
C36B C57B C58B C75B 148.4
C56B C57B C58B C75B -3.5
C36B C57B C58B C59B 6.7
C56B C57B C58B C59B -145.2
C57B C58B C59B C60B 145.0
C75B C58B C59B C60B -0.9
C57B C58B C59B C38B -5.1
C75B C58B C59B C38B -151.0
C39B C38B C59B C60B -3.1
C37B C38B C59B C60B -148.9
C39B C38B C59B C58B 142.4
C37B C38B C59B C58B -3.4
C40B C41B C60B C61B -145.5
C42B C41B C60B C61B 3.8
C40B C41B C60B C59B -2.4
C42B C41B C60B C59B 146.9
C58B C59B C60B C41B -146.1
C38B C59B C60B C41B 4.0
C58B C59B C60B C61B 0.9
C38B C59B C60B C61B 151.1
C41B C60B C61B C62B 0.5
C59B C60B C61B C62B -146.6
C41B C60B C61B C75B 146.5
C59B C60B C61B C75B -0.6
C60B C61B C62B C63B -4.5
C75B C61B C62B C63B -146.1
C60B C61B C62B C80B 145.7
C75B C61B C62B C80B 4.1
C60B C61B C62B Sc2' 78.73(11)
C75B C61B C62B Sc2' -62.87(11)
C80B C62B C63B C42B -146.1
C61B C62B C63B C42B 4.1
Sc2' C62B C63B C42B -95.94(12)
C80B C62B C63B C64B -5.2
C61B C62B C63B C64B 145.0
Sc2' C62B C63B C64B 44.97(12)
C80B C62B C63B Sc2' -50.17(12)
C61B C62B C63B Sc2' 100.01(12)
C43B C42B C63B C62B 145.2
C41B C42B C63B C62B 0.3
C43B C42B C63B C64B -0.7
C41B C42B C63B C64B -145.6
C43B C42B C63B Sc2' 68.35(11)
C41B C42B C63B Sc2' -76.61(11)
C62B C63B C64B C65B 1.0
C42B C63B C64B C65B 146.4
Sc2' C63B C64B C65B 48.15(12)
C62B C63B C64B C44B -145.8
C42B C63B C64B C44B -0.4
Sc2' C63B C64B C44B -98.66(12)
C62B C63B C64B Sc2' -47.18(12)
C42B C63B C64B Sc2' 98.24(12)
C45B C44B C64B C65B 4.5
C43B C44B C64B C65B -145.2
C45B C44B C64B C63B 151.1
C43B C44B C64B C63B 1.3
C45B C44B C64B Sc2' 66.14(14)
C43B C44B C64B Sc2' -83.61(14)
C63B C64B C65B C79B 3.3
C44B C64B C65B C79B 146.2
Sc2' C64B C65B C79B 61.50(13)
C63B C64B C65B C66B -146.7
C44B C64B C65B C66B -3.8
Sc2' C64B C65B C66B -88.55(13)
C63B C64B C65B Sc2' -58.16(13)
C44B C64B C65B Sc2' 84.72(13)
C64B C65B C66B C67B 144.6
C79B C65B C66B C67B -5.6
Sc2' C65B C66B C67B 59.61(14)
C64B C65B C66B C46B -0.5
C79B C65B C66B C46B -150.8
Sc2' C65B C66B C46B -85.55(14)
C64B C65B C66B Sc2' 85.00(14)
C79B C65B C66B Sc2' -65.21(14)
C45B C46B C66B C67B -143.9
C47B C46B C66B C67B -1.0
C45B C46B C66B C65B 4.4
C47B C46B C66B C65B 147.4
C45B C46B C66B Sc2' -54.19(10)
C47B C46B C66B Sc2' 88.75(10)
C65B C66B C67B C68B 2.6
C46B C66B C67B C68B 152.5
Sc2' C66B C67B C68B 48.28(10)
C65B C66B C67B C48B -148.0
C46B C66B C67B C48B 2.0
Sc2' C66B C67B C48B -102.24(10)
C65B C66B C67B Sc2' -45.72(10)
C46B C66B C67B Sc2' 104.24(10)
C49B C48B C67B C68B -2.7
C47B C48B C67B C68B -152.6
C49B C48B C67B C66B 147.6
C47B C48B C67B C66B -2.3
C49B C48B C67B Sc2' 78.51(8)
C47B C48B C67B Sc2' -71.36(8)
C66B C67B C68B C78B 1.7
C48B C67B C68B C78B 148.0
Sc2' C67B C68B C78B 46.77(7)
C66B C67B C68B C69B -148.4
C48B C67B C68B C69B -2.1
Sc2' C67B C68B C69B -103.33(7)
C66B C67B C68B Sc2' -45.08(7)
C48B C67B C68B Sc2' 101.28(7)
C49B C50B C69B C68B -0.9
C51B C50B C69B C68B 146.1
C49B C50B C69B C70B -148.9
C51B C50B C69B C70B -1.9
C78B C68B C69B C50B -146.7
C67B C68B C69B C50B 3.8
Sc2' C68B C69B C50B -81.30(11)
C78B C68B C69B C70B -3.1
C67B C68B C69B C70B 147.5
Sc2' C68B C69B C70B 62.35(11)
C50B C69B C70B C71B 148.0
C68B C69B C70B C71B 1.1
C50B C69B C70B C52B 1.6
C68B C69B C70B C52B -145.3
C53B C52B C70B C69B 146.4
C51B C52B C70B C69B -0.6
Sc3' C52B C70B C69B 59.18(12)
C53B C52B C70B C71B -0.1
C51B C52B C70B C71B -147.1
Sc3' C52B C70B C71B -87.29(12)
C69B C70B C71B C77B -1.2
C52B C70B C71B C77B 140.7
C69B C70B C71B C72B -146.1
C52B C70B C71B C72B -4.2
C77B C71B C72B C73B -8.4
C70B C71B C72B C73B 135.5
C77B C71B C72B C54B -139.3
C70B C71B C72B C54B 4.6
C55B C54B C72B C73B 0.6
C53B C54B C72B C73B -136.0
C55B C54B C72B C71B 135.9
C53B C54B C72B C71B -0.7
C55B C56B C73B C74B -149.0
C57B C56B C73B C74B 3.8
C55B C56B C73B C72B 3.1
C57B C56B C73B C72B 155.9
C71B C72B C73B C56B -139.6
C54B C72B C73B C56B -2.3
C71B C72B C73B C74B 10.4
C54B C72B C73B C74B 147.8
C56B C73B C74B C76B 143.5
C72B C73B C74B C76B -3.9
C56B C73B C74B C75B -6.4
C72B C73B C74B C75B -153.8
C76B C74B C75B C58B -145.3
C73B C74B C75B C58B 4.2
C76B C74B C75B C61B -4.2
C73B C74B C75B C61B 145.2
C57B C58B C75B C74B 0.9
C59B C58B C75B C74B 146.1
C57B C58B C75B C61B -144.7
C59B C58B C75B C61B 0.6
C62B C61B C75B C74B 0.1
C60B C61B C75B C74B -145.8
C62B C61B C75B C58B 145.9
C60B C61B C75B C58B 0.0
C75B C74B C76B C80B 4.1
C73B C74B C76B C80B -145.9
C75B C74B C76B C77B 145.5
C73B C74B C76B C77B -4.4
C75B C74B C76B Sc2' 62.61(9)
C73B C74B C76B Sc2' -87.38(9)
C70B C71B C77B C76B -144.0
C72B C71B C77B C76B 0.8
C70B C71B C77B C78B 3.5
C72B C71B C77B C78B 148.3
C70B C71B C77B Sc2' -61.82(13)
C72B C71B C77B Sc2' 82.98(13)
C74B C76B C77B C71B 6.1
C80B C76B C77B C71B 151.8
Sc2' C76B C77B C71B 103.48(8)
C74B C76B C77B C78B -145.8
C80B C76B C77B C78B -0.1
Sc2' C76B C77B C78B -48.42(8)
C74B C76B C77B Sc2' -97.41(8)
C80B C76B C77B Sc2' 48.30(8)
C69B C68B C78B C79B 147.7
C67B C68B C78B C79B -2.8
Sc2' C68B C78B C79B 51.93(8)
C69B C68B C78B C77B 5.3
C67B C68B C78B C77B -145.2
Sc2' C68B C78B C77B -90.48(8)
C69B C68B C78B Sc2' 95.81(8)
C67B C68B C78B Sc2' -54.69(8)
C71B C77B C78B C68B -5.8
C76B C77B C78B C68B 146.1
Sc2' C77B C78B C68B 89.48(10)
C71B C77B C78B C79B -152.0
C76B C77B C78B C79B -0.1
Sc2' C77B C78B C79B -56.70(10)
C71B C77B C78B Sc2' -95.33(10)
C76B C77B C78B Sc2' 56.63(10)
C64B C65B C79B C78B -144.9
C66B C65B C79B C78B 4.6
Sc2' C65B C79B C78B -73.92(16)
C64B C65B C79B C80B -3.3
C66B C65B C79B C80B 146.3
Sc2' C65B C79B C80B 67.70(16)
C64B C65B C79B Sc2' -70.98(16)
C66B C65B C79B Sc2' 78.55(16)
C68B C78B C79B C65B -0.4
C77B C78B C79B C65B 146.2
Sc2' C78B C79B C65B 67.19(14)
C68B C78B C79B C80B -146.3
C77B C78B C79B C80B 0.2
Sc2' C78B C79B C80B -78.75(14)
C68B C78B C79B Sc2' -67.60(14)
C77B C78B C79B Sc2' 78.99(14)
C63B C62B C80B C76B 146.3
C61B C62B C80B C76B -4.2
Sc2' C62B C80B C76B 89.14(10)
C63B C62B C80B C79B 5.2
C61B C62B C80B C79B -145.2
Sc2' C62B C80B C79B -51.93(10)
C63B C62B C80B Sc2' 57.16(10)
C61B C62B C80B Sc2' -93.31(10)
C74B C76B C80B C62B 0.1
C77B C76B C80B C62B -145.3
Sc2' C76B C80B C62B -84.50(15)
C74B C76B C80B C79B 145.6
C77B C76B C80B C79B 0.3
Sc2' C76B C80B C79B 61.04(15)
C74B C76B C80B Sc2' 84.59(15)
C77B C76B C80B Sc2' -60.77(15)
C65B C79B C80B C62B -1.1
C78B C79B C80B C62B 145.3
Sc2' C79B C80B C62B 62.73(12)
C65B C79B C80B C76B -146.7
C78B C79B C80B C76B -0.3
Sc2' C79B C80B C76B -82.88(12)
C65B C79B C80B Sc2' -63.81(12)
C78B C79B C80B Sc2' 82.57(12)
C9C C1C C2C C12C -1.3
C5C C1C C2C C12C 145.6
C9C C1C C2C C3C -146.9
C5C C1C C2C C3C -0.1
C12C C2C C3C C15C 0.2
C1C C2C C3C C15C 146.1
C12C C2C C3C C4C -145.9
C1C C2C C3C C4C 0.0
C12C C2C C3C Sc1" -54.13(10)
C1C C2C C3C Sc1" 91.77(10)
C15C C3C C4C C18C 4.5
C2C C3C C4C C18C 150.9
Sc1" C3C C4C C18C 56.46(7)
C15C C3C C4C C5C -146.3
C2C C3C C4C C5C 0.1
Sc1" C3C C4C C5C -94.35(7)
C9C C1C C5C C6C 0.4
C2C C1C C5C C6C -146.4
C9C C1C C5C C4C 146.9
C2C C1C C5C C4C 0.1
C3C C4C C5C C6C 146.1
C18C C4C C5C C6C -4.9
C3C C4C C5C C1C -0.1
C18C C4C C5C C1C -151.2
C1C C5C C6C C20C 146.7
C4C C5C C6C C20C 4.4
C1C C5C C6C C7C -3.5
C4C C5C C6C C7C -145.8
C5C C6C C7C C23C 147.4
C20C C6C C7C C23C -2.4
C5C C6C C7C C8C 2.2
C20C C6C C7C C8C -147.7
C6C C7C C8C C9C 2.2
C23C C7C C8C C9C -147.4
C6C C7C C8C C25C 152.1
C23C C7C C8C C25C 2.5
C2C C1C C9C C10C -2.7
C5C C1C C9C C10C -145.1
C2C C1C C9C C8C 146.5
C5C C1C C9C C8C 4.1
C7C C8C C9C C10C 144.0
C25C C8C C9C C10C -1.1
C7C C8C C9C C1C -5.3
C25C C8C C9C C1C -150.4
C1C C9C C10C C11C 3.2
C8C C9C C10C C11C -146.5
C1C C9C C10C C27C 146.6
C8C C9C C10C C27C -3.1
C1C C9C C10C Sc2" 99.45(8)
C8C C9C C10C Sc2" -50.26(8)
C9C C10C C11C C12C 0.3
C27C C10C C11C C12C -146.5
Sc2" C10C C11C C12C -94.72(9)
C9C C10C C11C C29C 146.6
C27C C10C C11C C29C -0.3
Sc2" C10C C11C C29C 51.50(9)
C10C C11C C12C C13C 145.9
C29C C11C C12C C13C 4.3
C10C C11C C12C C2C -4.3
C29C C11C C12C C2C -145.9
C1C C2C C12C C11C 4.7
C3C C2C C12C C11C 146.2
C1C C2C C12C C13C -145.6
C3C C2C C12C C13C -4.2
C11C C12C C13C C31C -4.6
C2C C12C C13C C31C 145.3
C11C C12C C13C C14C -146.2
C2C C12C C13C C14C 3.7
C11C C12C C13C Sc1" -98.25(8)
C2C C12C C13C Sc1" 51.72(8)
C12C C13C C14C C33C 145.7
C31C C13C C14C C33C -0.1
Sc1" C13C C14C C33C 82.25(12)
C12C C13C C14C C15C 0.6
C31C C13C C14C C15C -145.1
Sc1" C13C C14C C15C -62.77(12)
C12C C13C C14C Sc1" 63.42(12)
C31C C13C C14C Sc1" -82.35(12)
C4C C3C C15C C14C 146.3
C2C C3C C15C C14C 4.2
Sc1" C3C C15C C14C 77.64(10)
C4C C3C C15C C16C -3.9
C2C C3C C15C C16C -146.0
Sc1" C3C C15C C16C -72.59(10)
C4C C3C C15C Sc1" 68.67(10)
C2C C3C C15C Sc1" -73.46(10)
C33C C14C C15C C3C -144.9
C13C C14C C15C C3C -4.6
Sc1" C14C C15C C3C -83.54(11)
C33C C14C C15C C16C 4.7
C13C C14C C15C C16C 145.1
Sc1" C14C C15C C16C 66.13(11)
C33C C14C C15C Sc1" -61.41(11)
C13C C14C C15C Sc1" 78.93(11)
C3C C15C C16C C35C 143.7
C14C C15C C16C C35C -6.4
Sc1" C15C C16C C35C 62.25(14)
C3C C15C C16C C17C -3.2
C14C C15C C16C C17C -153.3
Sc1" C15C C16C C17C -84.60(14)
C3C C15C C16C Sc1" 81.40(14)
C14C C15C C16C Sc1" -68.68(14)
C35C C16C C17C C18C -140.0
C15C C16C C17C C18C 9.5
Sc1" C16C C17C C18C -59.21(11)
C35C C16C C17C C37C -1.4
C15C C16C C17C C37C 148.1
Sc1" C16C C17C C37C 79.40(11)
C3C C4C C18C C19C -143.5
C5C C4C C18C C19C 2.8
C3C C4C C18C C17C 2.1
C5C C4C C18C C17C 148.5
C16C C17C C18C C4C -8.6
C37C C17C C18C C4C -141.2
C16C C17C C18C C19C 136.3
C37C C17C C18C C19C 3.7
C4C C18C C19C C20C -0.7
C17C C18C C19C C20C -146.5
C4C C18C C19C C39C 141.7
C17C C18C C19C C39C -4.2
C5C C6C C20C C21C -146.1
C7C C6C C20C C21C 4.1
C5C C6C C20C C19C -2.3
C7C C6C C20C C19C 147.9
C18C C19C C20C C6C 0.5
C39C C19C C20C C6C -146.4
C18C C19C C20C C21C 148.1
C39C C19C C20C C21C 1.1
C6C C20C C21C C40C 146.6
C19C C20C C21C C40C -1.7
C6C C20C C21C C22C -1.3
C19C C20C C21C C22C -149.6
C40C C21C C22C C43C 4.0
C20C C21C C22C C43C 147.2
C40C C21C C22C C23C -146.5
C20C C21C C22C C23C -3.3
C6C C7C C23C C22C -2.1
C8C C7C C23C C22C 147.4
C6C C7C C23C C24C -152.1
C8C C7C C23C C24C -2.6
C43C C22C C23C C7C -145.4
C21C C22C C23C C7C 4.9
C43C C22C C23C C24C -0.1
C21C C22C C23C C24C 150.2
C7C C23C C24C C45C 144.1
C22C C23C C24C C45C -4.1
C7C C23C C24C C25C 1.7
C22C C23C C24C C25C -146.5
C9C C8C C25C C26C 4.3
C7C C8C C25C C26C -143.8
C9C C8C C25C C24C 146.6
C7C C8C C25C C24C -1.5
C9C C8C C25C Sc2" 51.96(9)
C7C C8C C25C Sc2" -96.13(9)
C23C C24C C25C C26C 141.1
C45C C24C C25C C26C 0.0
C23C C24C C25C C8C -0.1
C45C C24C C25C C8C -141.3
C23C C24C C25C Sc2" 90.28(8)
C45C C24C C25C Sc2" -50.85(8)
C8C C25C C26C C27C -2.9
C24C C25C C26C C27C -139.6
Sc2" C25C C26C C27C -68.11(12)
C8C C25C C26C C47C 139.8
C24C C25C C26C C47C 3.2
Sc2" C25C C26C C47C 74.66(11)
C8C C25C C26C Sc2" 65.16(11)
C24C C25C C26C Sc2" -71.46(11)
C25C C26C C27C C28C 144.8
C47C C26C C27C C28C 1.7
Sc2" C26C C27C C28C 62.19(14)
C25C C26C C27C C10C -1.2
C47C C26C C27C C10C -144.3
Sc2" C26C C27C C10C -83.78(14)
C25C C26C C27C Sc2" 82.57(14)
C47C C26C C27C Sc2" -60.51(14)
C9C C10C C27C C28C -146.6
C11C C10C C27C C28C 0.7
Sc2" C10C C27C C28C -79.48(15)
C9C C10C C27C C26C 4.4
C11C C10C C27C C26C 151.7
Sc2" C10C C27C C26C 71.57(15)
C9C C10C C27C Sc2" -67.13(15)
C11C C10C C27C Sc2" 80.17(15)
C26C C27C C28C C29C -151.9
C10C C27C C28C C29C -0.9
Sc2" C27C C28C C29C -92.85(11)
C26C C27C C28C C49C -5.3
C10C C27C C28C C49C 145.8
Sc2" C27C C28C C49C 53.78(11)
C26C C27C C28C Sc2" -59.09(11)
C10C C27C C28C Sc2" 91.98(11)
C49C C28C C29C C30C -0.1
C27C C28C C29C C30C 146.3
Sc2" C28C C29C C30C 79.96(13)
C49C C28C C29C C11C -145.7
C27C C28C C29C C11C 0.7
Sc2" C28C C29C C11C -65.59(13)
C12C C11C C29C C28C 146.2
C10C C11C C29C C28C -0.3
C12C C11C C29C C30C 0.0
C10C C11C C29C C30C -146.4
C28C C29C C30C C31C -145.5
C11C C29C C30C C31C -4.0
C28C C29C C30C C51C 4.1
C11C C29C C30C C51C 145.7
C29C C30C C31C C13C 3.7
C51C C30C C31C C13C -146.2
C29C C30C C31C C32C 146.7
C51C C30C C31C C32C -3.2
C12C C13C C31C C30C 0.7
C14C C13C C31C C30C 146.7
Sc1" C13C C31C C30C 91.10(8)
C12C C13C C31C C32C -146.3
C14C C13C C31C C32C -0.3
Sc1" C13C C31C C32C -55.88(8)
C30C C31C C32C C53C 3.7
C13C C31C C32C C53C 150.7
C30C C31C C32C C33C -146.5
C13C C31C C32C C33C 0.6
C15C C14C C33C C34C 0.1
C13C C14C C33C C34C -144.8
Sc1" C14C C33C C34C -53.31(8)
C15C C14C C33C C32C 145.3
C13C C14C C33C C32C 0.5
Sc1" C14C C33C C32C 91.95(8)
C15C C14C C33C Sc1" 53.38(9)
C13C C14C C33C Sc1" -91.48(9)
C53C C32C C33C C34C -4.9
C31C C32C C33C C34C 145.1
C53C C32C C33C C14C -150.7
C31C C32C C33C C14C -0.6
C53C C32C C33C Sc1" -83.33(9)
C31C C32C C33C Sc1" 66.70(9)
C14C C33C C34C C35C -3.0
C32C C33C C34C C35C -144.6
Sc1" C33C C34C C35C -52.02(10)
C14C C33C C34C C55C 147.0
C32C C33C C34C C55C 5.4
Sc1" C33C C34C C55C 97.97(10)
C14C C33C C34C Sc1" 49.02(10)
C32C C33C C34C Sc1" -92.54(10)
C15C C16C C35C C36C -148.6
C17C C16C C35C C36C 2.8
Sc1" C16C C35C C36C -91.91(10)
C15C C16C C35C C34C 3.6
C17C C16C C35C C34C 155.1
Sc1" C16C C35C C34C 60.36(10)
C15C C16C C35C Sc1" -56.74(10)
C17C C16C C35C Sc1" 94.74(10)
C33C C34C C35C C16C 1.1
C55C C34C C35C C16C -148.7
Sc1" C34C C35C C16C -53.91(9)
C33C C34C C35C C36C 149.0
C55C C34C C35C C36C -0.8
Sc1" C34C C35C C36C 94.00(9)
C33C C34C C35C Sc1" 55.05(9)
C55C C34C C35C Sc1" -94.81(9)
C16C C35C C36C C57C 146.5
C34C C35C C36C C57C -5.3
Sc1" C35C C36C C57C 78.64(12)
C16C C35C C36C C37C -3.2
C34C C35C C36C C37C -155.0
Sc1" C35C C36C C37C -71.03(12)
C57C C36C C37C C38C -8.3
C35C C36C C37C C38C 139.4
C57C C36C C37C C17C -145.4
C35C C36C C37C C17C 2.3
C16C C17C C37C C36C -0.5
C18C C17C C37C C36C 136.0
C16C C17C C37C C38C -136.0
C18C C17C C37C C38C 0.5
C36C C37C C38C C39C -135.3
C17C C37C C38C C39C -4.3
C36C C37C C38C C59C 9.6
C17C C37C C38C C59C 140.6
C59C C38C C39C C40C 0.8
C37C C38C C39C C40C 146.5
C59C C38C C39C C19C -141.7
C37C C38C C39C C19C 4.0
C18C C19C C39C C38C 0.3
C20C C19C C39C C38C 147.1
C18C C19C C39C C40C -147.0
C20C C19C C39C C40C -0.1
C22C C21C C40C C41C -0.4
C20C C21C C40C C41C -147.9
C22C C21C C40C C39C 149.1
C20C C21C C40C C39C 1.6
C38C C39C C40C C21C -148.4
C19C C39C C40C C21C -1.0
C38C C39C C40C C41C 0.6
C19C C39C C40C C41C 148.0
C21C C40C C41C C60C 145.9
C39C C40C C41C C60C 0.2
C21C C40C C41C C42C -3.5
C39C C40C C41C C42C -149.2
C60C C41C C42C C43C -145.1
C40C C41C C42C C43C 3.9
C60C C41C C42C C63C -4.2
C40C C41C C42C C63C 144.8
C21C C22C C43C C42C -3.6
C23C C22C C43C C42C 147.3
C21C C22C C43C C44C -147.0
C23C C22C C43C C44C 3.9
C63C C42C C43C C22C -145.5
C41C C42C C43C C22C -0.3
C63C C42C C43C C44C 1.5
C41C C42C C43C C44C 146.6
C22C C43C C44C C64C 146.0
C42C C43C C44C C64C -1.7
C22C C43C C44C C45C -3.7
C42C C43C C44C C45C -151.4
C64C C44C C45C C46C -0.5
C43C C44C C45C C46C 144.2
C64C C44C C45C C24C -145.3
C43C C44C C45C C24C -0.5
C23C C24C C45C C46C -140.6
C25C C24C C45C C46C -3.5
C23C C24C C45C C44C 4.2
C25C C24C C45C C44C 141.3
C44C C45C C46C C66C -3.7
C24C C45C C46C C66C 141.1
C44C C45C C46C C47C -141.0
C24C C45C C46C C47C 3.8
C44C C45C C46C Sc2" -93.80(9)
C24C C45C C46C Sc2" 51.01(9)
C27C C26C C47C C48C 2.4
C25C C26C C47C C48C -140.5
Sc2" C26C C47C C48C -54.98(14)
C27C C26C C47C C46C 140.0
C25C C26C C47C C46C -2.8
Sc2" C26C C47C C46C 82.66(14)
C27C C26C C47C Sc2" 57.36(14)
C25C C26C C47C Sc2" -85.49(14)
C45C C46C C47C C48C 141.2
C66C C46C C47C C48C -0.4
Sc2" C46C C47C C48C 75.18(14)
C45C C46C C47C C26C -0.7
C66C C46C C47C C26C -142.3
Sc2" C46C C47C C26C -66.78(14)
C45C C46C C47C Sc2" 66.06(14)
C66C C46C C47C Sc2" -75.57(14)
C26C C47C C48C C49C -3.1
C46C C47C C48C C49C -146.1
Sc2" C47C C48C C49C -54.80(11)
C26C C47C C48C C67C 144.6
C46C C47C C48C C67C 1.6
Sc2" C47C C48C C67C 92.93(11)
C26C C47C C48C Sc2" 51.69(11)
C46C C47C C48C Sc2" -91.30(11)
C29C C28C C49C C50C -4.1
C27C C28C C49C C50C -146.9
Sc2" C28C C49C C50C -98.42(11)
C29C C28C C49C C48C 147.3
C27C C28C C49C C48C 4.5
Sc2" C28C C49C C48C 52.94(11)
C29C C28C C49C Sc2" 94.36(11)
C27C C28C C49C Sc2" -48.48(11)
C67C C48C C49C C50C 5.6
C47C C48C C49C C50C 150.5
Sc2" C48C C49C C50C 98.26(11)
C67C C48C C49C C28C -145.3
C47C C48C C49C C28C -0.4
Sc2" C48C C49C C28C -52.67(11)
C67C C48C C49C Sc2" -92.66(11)
C47C C48C C49C Sc2" 52.25(11)
C28C C49C C50C C69C 146.6
C48C C49C C50C C69C -3.9
Sc2" C49C C50C C69C 71.80(11)
C28C C49C C50C C51C 4.3
C48C C49C C50C C51C -146.2
Sc2" C49C C50C C51C -70.51(11)
C31C C30C C51C C50C 146.3
C29C C30C C51C C50C -3.8
C31C C30C C51C C52C 1.3
C29C C30C C51C C52C -148.8
C49C C50C C51C C30C -0.4
C69C C50C C51C C30C -147.5
C49C C50C C51C C52C 148.6
C69C C50C C51C C52C 1.5
C30C C51C C52C C53C 0.4
C50C C51C C52C C53C -147.8
C30C C51C C52C C70C 147.7
C50C C51C C52C C70C -0.6
C51C C52C C53C C32C -0.2
C70C C52C C53C C32C -142.4
C51C C52C C53C C54C 146.2
C70C C52C C53C C54C 4.0
C31C C32C C53C C52C -1.8
C33C C32C C53C C52C 143.5
C31C C32C C53C C54C -148.0
C33C C32C C53C C54C -2.7
C52C C53C C54C C55C -136.7
C32C C53C C54C C55C 8.9
C52C C53C C54C C72C -3.6
C32C C53C C54C C72C 142.1
C53C C54C C55C C56C 140.1
C72C C54C C55C C56C 1.2
C53C C54C C55C C34C -8.7
C72C C54C C55C C34C -147.6
C33C C34C C55C C56C -144.5
C35C C34C C55C C56C 5.6
Sc1" C34C C55C C56C -65.93(9)
C33C C34C C55C C54C 1.5
C35C C34C C55C C54C 151.5
Sc1" C34C C55C C54C 80.02(9)
C54C C55C C56C C73C -2.6
C34C C55C C56C C73C 148.4
C54C C55C C56C C57C -155.5
C34C C55C C56C C57C -4.5
C35C C36C C57C C58C -145.1
C37C C36C C57C C58C 0.0
C35C C36C C57C C56C 6.4
C37C C36C C57C C56C 151.4
C73C C56C C57C C58C 1.1
C55C C56C C57C C58C 150.2
C73C C56C C57C C36C -150.7
C55C C56C C57C C36C -1.6
C36C C57C C58C C75C 148.4
C56C C57C C58C C75C -3.5
C36C C57C C58C C59C 6.7
C56C C57C C58C C59C -145.2
C57C C58C C59C C60C 145.0
C75C C58C C59C C60C -0.9
C57C C58C C59C C38C -5.1
C75C C58C C59C C38C -151.0
C39C C38C C59C C60C -3.1
C37C C38C C59C C60C -148.9
C39C C38C C59C C58C 142.4
C37C C38C C59C C58C -3.4
C40C C41C C60C C61C -145.5
C42C C41C C60C C61C 3.9
C40C C41C C60C C59C -2.4
C42C C41C C60C C59C 146.9
C58C C59C C60C C41C -146.1
C38C C59C C60C C41C 4.0
C58C C59C C60C C61C 0.9
C38C C59C C60C C61C 151.1
C41C C60C C61C C62C 0.5
C59C C60C C61C C62C -146.6
C41C C60C C61C C75C 146.5
C59C C60C C61C C75C -0.6
C41C C60C C61C Sc3" 69.36(11)
C59C C60C C61C Sc3" -77.73(11)
C60C C61C C62C C63C -4.5
C75C C61C C62C C63C -146.1
Sc3" C61C C62C C63C -95.81(13)
C60C C61C C62C C80C 145.7
C75C C61C C62C C80C 4.1
Sc3" C61C C62C C80C 54.32(13)
C60C C61C C62C Sc3" 91.35(13)
C75C C61C C62C Sc3" -50.24(13)
C80C C62C C63C C42C -146.1
C61C C62C C63C C42C 4.1
Sc3" C62C C63C C42C -82.21(13)
C80C C62C C63C C64C -5.2
C61C C62C C63C C64C 145.0
Sc3" C62C C63C C64C 58.71(13)
C43C C42C C63C C62C 145.2
C41C C42C C63C C62C 0.3
C43C C42C C63C C64C -0.7
C41C C42C C63C C64C -145.6
C62C C63C C64C C65C 1.0
C42C C63C C64C C65C 146.4
C62C C63C C64C C44C -145.8
C42C C63C C64C C44C -0.4
C45C C44C C64C C65C 4.5
C43C C44C C64C C65C -145.2
C45C C44C C64C C63C 151.1
C43C C44C C64C C63C 1.3
C63C C64C C65C C79C 3.3
C44C C64C C65C C79C 146.2
C63C C64C C65C C66C -146.7
C44C C64C C65C C66C -3.8
C64C C65C C66C C67C 144.6
C79C C65C C66C C67C -5.6
C64C C65C C66C C46C -0.6
C79C C65C C66C C46C -150.8
C45C C46C C66C C67C -143.9
C47C C46C C66C C67C -1.0
Sc2" C46C C66C C67C -51.94(9)
C45C C46C C66C C65C 4.5
C47C C46C C66C C65C 147.4
Sc2" C46C C66C C65C 96.43(9)
C65C C66C C67C C68C 2.6
C46C C66C C67C C68C 152.5
C65C C66C C67C C48C -148.0
C46C C66C C67C C48C 2.0
C49C C48C C67C C68C -2.7
C47C C48C C67C C68C -152.6
Sc2" C48C C67C C68C -81.15(13)
C49C C48C C67C C66C 147.6
C47C C48C C67C C66C -2.3
Sc2" C48C C67C C66C 69.16(13)
C66C C67C C68C C78C 1.7
C48C C67C C68C C78C 148.1
C66C C67C C68C C69C -148.4
C48C C67C C68C C69C -2.0
C49C C50C C69C C68C -0.9
C51C C50C C69C C68C 146.1
C49C C50C C69C C70C -148.9
C51C C50C C69C C70C -1.9
C78C C68C C69C C50C -146.7
C67C C68C C69C C50C 3.8
C78C C68C C69C C70C -3.1
C67C C68C C69C C70C 147.5
C50C C69C C70C C71C 148.0
C68C C69C C70C C71C 1.1
C50C C69C C70C C52C 1.6
C68C C69C C70C C52C -145.4
C53C C52C C70C C69C 146.4
C51C C52C C70C C69C -0.6
C53C C52C C70C C71C -0.1
C51C C52C C70C C71C -147.1
C69C C70C C71C C77C -1.2
C52C C70C C71C C77C 140.7
C69C C70C C71C C72C -146.1
C52C C70C C71C C72C -4.2
C77C C71C C72C C73C -8.4
C70C C71C C72C C73C 135.5
C77C C71C C72C C54C -139.3
C70C C71C C72C C54C 4.6
C55C C54C C72C C73C 0.6
C53C C54C C72C C73C -136.0
C55C C54C C72C C71C 135.9
C53C C54C C72C C71C -0.7
C55C C56C C73C C74C -149.0
C57C C56C C73C C74C 3.8
C55C C56C C73C C72C 3.1
C57C C56C C73C C72C 155.9
C71C C72C C73C C56C -139.6
C54C C72C C73C C56C -2.3
C71C C72C C73C C74C 10.4
C54C C72C C73C C74C 147.8
C56C C73C C74C C76C 143.5
C72C C73C C74C C76C -3.9
C56C C73C C74C C75C -6.4
C72C C73C C74C C75C -153.8
C56C C73C C74C Sc3" 79.89(13)
C72C C73C C74C Sc3" -67.52(14)
C76C C74C C75C C58C -145.3
C73C C74C C75C C58C 4.2
Sc3" C74C C75C C58C -90.21(10)
C76C C74C C75C C61C -4.2
C73C C74C C75C C61C 145.2
Sc3" C74C C75C C61C 50.85(10)
C76C C74C C75C Sc3" -55.07(10)
C73C C74C C75C Sc3" 94.38(10)
C57C C58C C75C C74C 0.9
C59C C58C C75C C74C 146.1
C57C C58C C75C C61C -144.7
C59C C58C C75C C61C 0.6
C57C C58C C75C Sc3" -66.89(12)
C59C C58C C75C Sc3" 78.38(12)
C62C C61C C75C C74C 0.1
C60C C61C C75C C74C -145.8
Sc3" C61C C75C C74C -46.44(11)
C62C C61C C75C C58C 145.9
C60C C61C C75C C58C 0.0
Sc3" C61C C75C C58C 99.34(11)
C62C C61C C75C Sc3" 46.55(11)
C60C C61C C75C Sc3" -99.35(11)
C75C C74C C76C C80C 4.1
C73C C74C C76C C80C -145.9
Sc3" C74C C76C C80C -61.57(14)
C75C C74C C76C C77C 145.5
C73C C74C C76C C77C -4.4
Sc3" C74C C76C C77C 79.86(14)
C75C C74C C76C Sc3" 65.69(14)
C73C C74C C76C Sc3" -84.29(14)
C70C C71C C77C C76C -144.0
C72C C71C C77C C76C 0.8
C70C C71C C77C C78C 3.5
C72C C71C C77C C78C 148.3
C70C C71C C77C Sc3" -83.66(11)
C72C C71C C77C Sc3" 61.15(11)
C74C C76C C77C C71C 6.1
C80C C76C C77C C71C 151.8
Sc3" C76C C77C C71C 83.09(12)
C74C C76C C77C C78C -145.8
C80C C76C C77C C78C -0.1
Sc3" C76C C77C C78C -68.79(12)
C74C C76C C77C Sc3" -77.04(12)
C80C C76C C77C Sc3" 68.69(12)
C69C C68C C78C C79C 147.7
C67C C68C C78C C79C -2.8
C69C C68C C78C C77C 5.3
C67C C68C C78C C77C -145.2
C69C C68C C78C Sc3" 75.99(11)
C67C C68C C78C Sc3" -74.52(11)
C71C C77C C78C C68C -5.8
C76C C77C C78C C68C 146.1
Sc3" C77C C78C C68C 92.03(9)
C71C C77C C78C C79C -152.0
C76C C77C C78C C79C -0.1
Sc3" C77C C78C C79C -54.15(9)
C71C C77C C78C Sc3" -97.87(9)
C76C C77C C78C Sc3" 54.06(9)
C64C C65C C79C C78C -144.9
C66C C65C C79C C78C 4.6
C64C C65C C79C C80C -3.3
C66C C65C C79C C80C 146.3
C64C C65C C79C Sc3" -61.27(11)
C66C C65C C79C Sc3" 88.25(11)
C68C C78C C79C C65C -0.4
C77C C78C C79C C65C 146.2
Sc3" C78C C79C C65C 92.59(10)
C68C C78C C79C C80C -146.3
C77C C78C C79C C80C 0.2
Sc3" C78C C79C C80C -53.34(10)
C68C C78C C79C Sc3" -93.00(10)
C77C C78C C79C Sc3" 53.58(10)
C63C C62C C80C C76C 146.3
C61C C62C C80C C76C -4.2
Sc3" C62C C80C C76C 60.59(13)
C63C C62C C80C C79C 5.2
C61C C62C C80C C79C -145.2
Sc3" C62C C80C C79C -80.47(13)
C63C C62C C80C Sc3" 85.69(13)
C61C C62C C80C Sc3" -64.78(13)
C74C C76C C80C C62C 0.1
C77C C76C C80C C62C -145.3
Sc3" C76C C80C C62C -66.39(15)
C74C C76C C80C C79C 145.6
C77C C76C C80C C79C 0.3
Sc3" C76C C80C C79C 79.15(15)
C74C C76C C80C Sc3" 66.49(15)
C77C C76C C80C Sc3" -78.89(15)
C65C C79C C80C C62C -1.1
C78C C79C C80C C62C 145.3
Sc3" C79C C80C C62C 77.84(15)
C65C C79C C80C C76C -146.7
C78C C79C C80C C76C -0.3
Sc3" C79C C80C C76C -67.76(15)
C65C C79C C80C Sc3" -78.93(15)
C78C C79C C80C Sc3" 67.45(15)
Sc3B N1A Sc1A C72A 82.5(6)
Sc3A N1A Sc1A C72A -149.8(5)
Sc2C N1A Sc1A C72A 68.4(7)
Sc1" N1A Sc1A C72A 6.0(6)
Sc1' N1A Sc1A C72A 6.0(6)
Sc3" N1A Sc1A C72A 159.9(6)
Sc3C N1A Sc1A C72A -178.2(6)
Sc2A N1A Sc1A C72A 34.2(6)
Sc1B N1A Sc1A C72A -157.0(5)
Sc3' N1A Sc1A C72A 158.6(6)
Sc2B N1A Sc1A C72A -37.2(6)
Sc3B N1A Sc1A C54A -39.4(3)
Sc3A N1A Sc1A C54A 88.3(3)
Sc2C N1A Sc1A C54A -53.5(5)
Sc1" N1A Sc1A C54A -115.9(3)
Sc1' N1A Sc1A C54A -115.9(4)
Sc3" N1A Sc1A C54A 38.0(3)
Sc3C N1A Sc1A C54A 59.9(3)
Sc2A N1A Sc1A C54A -87.7(3)
Sc1B N1A Sc1A C54A 81.1(3)
Sc3' N1A Sc1A C54A 36.7(3)
Sc2B N1A Sc1A C54A -159.1(2)
Sc3B N1A Sc1A C71A 151.37(18)
Sc3A N1A Sc1A C71A -80.9(2)
Sc2C N1A Sc1A C71A 137.3(3)
Sc1" N1A Sc1A C71A 74.9(2)
Sc1' N1A Sc1A C71A 74.9(3)
Sc3" N1A Sc1A C71A -131.2(3)
Sc3C N1A Sc1A C71A -109.3(2)
Sc2A N1A Sc1A C71A 103.1(2)
Sc1B N1A Sc1A C71A -88.1(2)
Sc3' N1A Sc1A C71A -132.5(2)
Sc2B N1A Sc1A C71A 31.7(2)
Sc3B N1A Sc1A C73A 59.4(2)
Sc3A N1A Sc1A C73A -172.89(16)
Sc2C N1A Sc1A C73A 45.3(4)
Sc1" N1A Sc1A C73A -17.1(2)
Sc1' N1A Sc1A C73A -17.1(3)
Sc3" N1A Sc1A C73A 136.8(3)
Sc3C N1A Sc1A C73A 158.7(2)
Sc2A N1A Sc1A C73A 11.1(3)
Sc1B N1A Sc1A C73A 179.89(19)
Sc3' N1A Sc1A C73A 135.5(2)
Sc2B N1A Sc1A C73A -60.3(2)
Sc3B N1A Sc1A C53A -87.3(2)
Sc3A N1A Sc1A C53A 40.4(3)
Sc2C N1A Sc1A C53A -101.4(3)
Sc1" N1A Sc1A C53A -163.7(2)
Sc1' N1A Sc1A C53A -163.7(3)
Sc3" N1A Sc1A C53A -9.9(2)
Sc3C N1A Sc1A C53A 12.1(2)
Sc2A N1A Sc1A C53A -135.54(17)
Sc1B N1A Sc1A C53A 33.2(2)
Sc3' N1A Sc1A C53A -11.2(2)
Sc2B N1A Sc1A C53A 153.06(18)
Sc3B N1A Sc1A C55A -11.2(2)
Sc3A N1A Sc1A C55A 116.60(17)
Sc2C N1A Sc1A C55A -25.2(4)
Sc1" N1A Sc1A C55A -87.60(18)
Sc1' N1A Sc1A C55A -87.6(3)
Sc3" N1A Sc1A C55A 66.3(3)
Sc3C N1A Sc1A C55A 88.2(2)
Sc2A N1A Sc1A C55A -59.4(2)
Sc1B N1A Sc1A C55A 109.37(15)
Sc3' N1A Sc1A C55A 65.0(2)
Sc2B N1A Sc1A C55A -130.79(15)
Sc3B N1A Sc1A C70A -166.12(17)
Sc3A N1A Sc1A C70A -38.4(2)
Sc2C N1A Sc1A C70A 179.8(3)
Sc1" N1A Sc1A C70A 117.43(18)
Sc1' N1A Sc1A C70A 117.5(3)
Sc3" N1A Sc1A C70A -88.7(2)
Sc3C N1A Sc1A C70A -66.8(2)
Sc2A N1A Sc1A C70A 145.64(15)
Sc1B N1A Sc1A C70A -45.59(18)
Sc3' N1A Sc1A C70A -90.0(2)
Sc2B N1A Sc1A C70A 74.24(17)
Sc3B N1A Sc1A C52A -126.61(18)
Sc3A N1A Sc1A C52A 1.1(3)
Sc2C N1A Sc1A C52A -140.7(3)
Sc1" N1A Sc1A C52A 156.94(19)
Sc1' N1A Sc1A C52A 157.0(3)
Sc3" N1A Sc1A C52A -49.2(2)
Sc3C N1A Sc1A C52A -27.2(2)
Sc2A N1A Sc1A C52A -174.85(14)
Sc1B N1A Sc1A C52A -6.09(19)
Sc3' N1A Sc1A C52A -50.5(2)
Sc2B N1A Sc1A C52A 113.75(17)
Sc3B N1A Sc1A C56A 24.54(19)
Sc3A N1A Sc1A C56A 152.29(15)
Sc2C N1A Sc1A C56A 10.5(4)
Sc1" N1A Sc1A C56A -51.91(19)
Sc1' N1A Sc1A C56A -51.9(2)
Sc3" N1A Sc1A C56A 101.9(3)
Sc3C N1A Sc1A C56A 123.9(2)
Sc2A N1A Sc1A C56A -23.7(2)
Sc1B N1A Sc1A C56A 145.06(15)
Sc3' N1A Sc1A C56A 100.7(2)
Sc2B N1A Sc1A C56A -95.10(16)
Sc3B N1A Sc1A C77A 133.31(16)
Sc3A N1A Sc1A C77A -98.95(17)
Sc2C N1A Sc1A C77A 119.3(3)
Sc1" N1A Sc1A C77A 56.86(17)
Sc1' N1A Sc1A C77A 56.9(2)
Sc3" N1A Sc1A C77A -149.3(3)
Sc3C N1A Sc1A C77A -127.3(2)
Sc2A N1A Sc1A C77A 85.07(19)
Sc1B N1A Sc1A C77A -106.17(15)
Sc3' N1A Sc1A C77A -150.55(18)
Sc2B N1A Sc1A C77A 13.67(16)
Sc3B N1A Sc1A Sc3A -127.7(2)
Sc2C N1A Sc1A Sc3A -141.8(4)
Sc1" N1A Sc1A Sc3A 155.8(3)
Sc1' N1A Sc1A Sc3A 155.8(3)
Sc3" N1A Sc1A Sc3A -50.3(3)
Sc3C N1A Sc1A Sc3A -28.4(2)
Sc2A N1A Sc1A Sc3A -176.0(3)
Sc1B N1A Sc1A Sc3A -7.22(17)
Sc3' N1A Sc1A Sc3A -51.6(2)
Sc2B N1A Sc1A Sc3A 112.6(2)
C73A C72A Sc1A N1A -31.3(5)
C71A C72A Sc1A N1A 89.9(6)
C54A C72A Sc1A N1A -141.9(6)
C73A C72A Sc1A C54A 110.6
C71A C72A Sc1A C54A -128.2
C73A C72A Sc1A C71A -121.2
C54A C72A Sc1A C71A 128.2
C71A C72A Sc1A C73A 121.2
C54A C72A Sc1A C73A -110.6
C73A C72A Sc1A C53A 140.3
C71A C72A Sc1A C53A -98.6
C54A C72A Sc1A C53A 29.7
C73A C72A Sc1A C55A 73.2
C71A C72A Sc1A C55A -165.6
C54A C72A Sc1A C55A -37.4
C73A C72A Sc1A C70A -152.2
C71A C72A Sc1A C70A -31.1
C54A C72A Sc1A C70A 97.1
C73A C72A Sc1A C52A 174.06(5)
C71A C72A Sc1A C52A -64.8
C54A C72A Sc1A C52A 63.4
C73A C72A Sc1A C56A 35.2
C71A C72A Sc1A C56A 156.4
C54A C72A Sc1A C56A -75.4
C73A C72A Sc1A C77A -89.3
C71A C72A Sc1A C77A 31.8
C54A C72A Sc1A C77A 160.1
C73A C72A Sc1A Sc3A -155.5(4)
C71A C72A Sc1A Sc3A -34.3(3)
C54A C72A Sc1A Sc3A 93.9(4)
C55A C54A Sc1A N1A 44.4(3)
C53A C54A Sc1A N1A -74.4(3)
C72A C54A Sc1A N1A 156.8(3)
C55A C54A Sc1A C72A -112.4
C53A C54A Sc1A C72A 128.8
C55A C54A Sc1A C71A -143.1
C53A C54A Sc1A C71A 98.1
C72A C54A Sc1A C71A -30.7
C55A C54A Sc1A C73A -72.9
C53A C54A Sc1A C73A 168.3
C72A C54A Sc1A C73A 39.5
C55A C54A Sc1A C53A 118.8
C72A C54A Sc1A C53A -128.8
C53A C54A Sc1A C55A -118.8
C72A C54A Sc1A C55A 112.4
C55A C54A Sc1A C70A -178.5
C53A C54A Sc1A C70A 62.7
C72A C54A Sc1A C70A -66.1
C55A C54A Sc1A C52A 148.3
C53A C54A Sc1A C52A 29.5
C72A C54A Sc1A C52A -99.3
C55A C54A Sc1A C56A -34.7
C53A C54A Sc1A C56A -153.5
C72A C54A Sc1A C56A 77.7
C55A C54A Sc1A C77A -128.9
C53A C54A Sc1A C77A 112.21(5)
C72A C54A Sc1A C77A -16.6
C55A C54A Sc1A Sc3A 96.07(15)
C53A C54A Sc1A Sc3A -22.77(14)
C72A C54A Sc1A Sc3A -151.57(16)
C77A C71A Sc1A N1A -33.87(16)
C70A C71A Sc1A N1A 81.33(16)
C72A C71A Sc1A N1A -153.76(18)
C77A C71A Sc1A C72A 119.9
C70A C71A Sc1A C72A -124.9
C77A C71A Sc1A C54A 151.3
C70A C71A Sc1A C54A -93.5
C72A C71A Sc1A C54A 31.4
C77A C71A Sc1A C73A 85.6
C70A C71A Sc1A C73A -159.2
C72A C71A Sc1A C73A -34.3
C77A C71A Sc1A C53A -172.8
C70A C71A Sc1A C53A -57.6
C72A C71A Sc1A C53A 67.4
C77A C71A Sc1A C55A 131.9
C70A C71A Sc1A C55A -112.9
C72A C71A Sc1A C55A 12.1
C77A C71A Sc1A C70A -115.2
C72A C71A Sc1A C70A 124.9
C77A C71A Sc1A C52A -141.5
C70A C71A Sc1A C52A -26.3
C72A C71A Sc1A C52A 98.6
C77A C71A Sc1A C56A 100.6
C70A C71A Sc1A C56A -144.18(6)
C72A C71A Sc1A C56A -19.3
C70A C71A Sc1A C77A 115.2
C72A C71A Sc1A C77A -119.9
C77A C71A Sc1A Sc3A -72.68(10)
C70A C71A Sc1A Sc3A 42.52(9)
C72A C71A Sc1A Sc3A 167.43(11)
C56A C73A Sc1A N1A -75.66(17)
C74A C73A Sc1A N1A 42.87(18)
C72A C73A Sc1A N1A 169.0(2)
C56A C73A Sc1A C72A 115.3
C74A C73A Sc1A C72A -126.2
C56A C73A Sc1A C54A 73.8
C74A C73A Sc1A C54A -167.7
C72A C73A Sc1A C54A -41.5
C56A C73A Sc1A C71A 150.4
C74A C73A Sc1A C71A -91.0
C72A C73A Sc1A C71A 35.1
C56A C73A Sc1A C53A 80.38(6)
C74A C73A Sc1A C53A -161.08(5)
C72A C73A Sc1A C53A -34.9
C56A C73A Sc1A C55A 33.3
C74A C73A Sc1A C55A 151.8
C72A C73A Sc1A C55A -82.0
C56A C73A Sc1A C70A 139.21(6)
C74A C73A Sc1A C70A -102.26(6)
C72A C73A Sc1A C70A 23.9
C56A C73A Sc1A C52A 109.48(8)
C74A C73A Sc1A C52A -131.98(8)
C72A C73A Sc1A C52A -5.81(5)
C74A C73A Sc1A C56A 118.5
C72A C73A Sc1A C56A -115.3
C56A C73A Sc1A C77A -174.8
C74A C73A Sc1A C77A -56.3
C72A C73A Sc1A C77A 69.9
C56A C73A Sc1A Sc3A -85.8(3)
C74A C73A Sc1A Sc3A 32.7(3)
C72A C73A Sc1A Sc3A 158.9(3)
C52A C53A Sc1A N1A -87.65(17)
C32A C53A Sc1A N1A 27.43(18)
C54A C53A Sc1A N1A 145.40(19)
C52A C53A Sc1A C72A 95.5
C32A C53A Sc1A C72A -149.4
C54A C53A Sc1A C72A -31.4
C52A C53A Sc1A C54A 126.9
C32A C53A Sc1A C54A -118.0
C52A C53A Sc1A C71A 58.3
C32A C53A Sc1A C71A 173.4
C54A C53A Sc1A C71A -68.7
C52A C53A Sc1A C73A 117.06(6)
C32A C53A Sc1A C73A -127.86(6)
C54A C53A Sc1A C73A -9.9
C52A C53A Sc1A C55A 161.9
C32A C53A Sc1A C55A -83.1
C54A C53A Sc1A C55A 34.9
C52A C53A Sc1A C70A 25.6
C32A C53A Sc1A C70A 140.6
C54A C53A Sc1A C70A -101.4
C32A C53A Sc1A C52A 115.1
C54A C53A Sc1A C52A -126.9
C52A C53A Sc1A C56A 148.3
C32A C53A Sc1A C56A -96.6
C54A C53A Sc1A C56A 21.4
C52A C53A Sc1A C77A 54.48(6)
C32A C53A Sc1A C77A 169.57(5)
C54A C53A Sc1A C77A -72.5
C52A C53A Sc1A Sc3A -67.93(8)
C32A C53A Sc1A Sc3A 47.16(8)
C54A C53A Sc1A Sc3A 165.13(10)
C56A C55A Sc1A N1A 84.64(12)
C54A C55A Sc1A N1A -158.06(13)
C34A C55A Sc1A N1A -33.19(12)
C56A C55A Sc1A C72A -76.1
C54A C55A Sc1A C72A 41.2
C34A C55A Sc1A C72A 166.1
C56A C55A Sc1A C54A -117.3
C34A C55A Sc1A C54A 124.9
C56A C55A Sc1A C71A -84.5
C54A C55A Sc1A C71A 32.8
C34A C55A Sc1A C71A 157.7
C56A C55A Sc1A C73A -33.5
C54A C55A Sc1A C73A 83.8
C34A C55A Sc1A C73A -151.3
C56A C55A Sc1A C53A -153.4
C54A C55A Sc1A C53A -36.1
C34A C55A Sc1A C53A 88.8
C56A C55A Sc1A C70A -115.83(6)
C54A C55A Sc1A C70A 1.5
C34A C55A Sc1A C70A 126.34(5)
C56A C55A Sc1A C52A -144.0
C54A C55A Sc1A C52A -26.7
C34A C55A Sc1A C52A 98.2
C54A C55A Sc1A C56A 117.3
C34A C55A Sc1A C56A -117.8
C56A C55A Sc1A C77A -60.36(6)
C54A C55A Sc1A C77A 56.94(5)
C34A C55A Sc1A C77A -178.19(5)
C56A C55A Sc1A Sc3A 121.98(9)
C54A C55A Sc1A Sc3A -120.72(10)
C34A C55A Sc1A Sc3A 4.15(10)
C69A C70A Sc1A N1A -8.90(14)
C71A C70A Sc1A N1A -129.08(15)
C52A C70A Sc1A N1A 96.82(13)
C69A C70A Sc1A C72A 153.8
C71A C70A Sc1A C72A 33.6
C52A C70A Sc1A C72A -100.5
C69A C70A Sc1A C54A -167.2
C71A C70A Sc1A C54A 72.6
C52A C70A Sc1A C54A -61.5
C69A C70A Sc1A C71A 120.2
C52A C70A Sc1A C71A -134.1
C69A C70A Sc1A C73A 138.24(6)
C71A C70A Sc1A C73A 18.1
C52A C70A Sc1A C73A -116.03(7)
C69A C70A Sc1A C53A -131.0
C71A C70A Sc1A C53A 108.8
C52A C70A Sc1A C53A -25.3
C69A C70A Sc1A C55A -168.1
C71A C70A Sc1A C55A 71.8
C52A C70A Sc1A C55A -62.32(5)
C69A C70A Sc1A C52A -105.7
C71A C70A Sc1A C52A 134.1
C69A C70A Sc1A C56A 160.58(7)
C71A C70A Sc1A C56A 40.41(6)
C52A C70A Sc1A C56A -93.69(9)
C69A C70A Sc1A C77A 85.0
C71A C70A Sc1A C77A -35.2
C52A C70A Sc1A C77A -169.3
C69A C70A Sc1A Sc3A -27.22(7)
C71A C70A Sc1A Sc3A -147.39(9)
C52A C70A Sc1A Sc3A 78.51(7)
C53A C52A Sc1A N1A 117.29(16)
C51A C52A Sc1A N1A -2.51(16)
C70A C52A Sc1A N1A -106.64(16)
C53A C52A Sc1A C72A -71.0
C51A C52A Sc1A C72A 169.2
C70A C52A Sc1A C72A 65.1
C53A C52A Sc1A C54A -32.1
C51A C52A Sc1A C54A -151.9
C70A C52A Sc1A C54A 104.0
C53A C52A Sc1A C71A -108.9
C51A C52A Sc1A C71A 131.2
C70A C52A Sc1A C71A 27.1
C53A C52A Sc1A C73A -67.42(8)
C51A C52A Sc1A C73A 172.78(7)
C70A C52A Sc1A C73A 68.65(7)
C51A C52A Sc1A C53A -119.8
C70A C52A Sc1A C53A 136.1
C53A C52A Sc1A C55A -15.3
C51A C52A Sc1A C55A -135.1
C70A C52A Sc1A C55A 120.8
C53A C52A Sc1A C70A -136.1
C51A C52A Sc1A C70A 104.1
C53A C52A Sc1A C56A -34.80(6)
C51A C52A Sc1A C56A -154.61(6)
C70A C52A Sc1A C56A 101.27(7)
C53A C52A Sc1A C77A -127.5
C51A C52A Sc1A C77A 112.7
C70A C52A Sc1A C77A 8.6
C53A C52A Sc1A Sc3A 117.85(7)
C51A C52A Sc1A Sc3A -1.95(8)
C70A C52A Sc1A Sc3A -106.07(8)
C73A C56A Sc1A N1A 124.24(13)
C55A C56A Sc1A N1A -114.34(13)
C57A C56A Sc1A N1A 5.13(13)
C73A C56A Sc1A C72A -39.1
C55A C56A Sc1A C72A 82.3
C57A C56A Sc1A C72A -158.2
C73A C56A Sc1A C54A -84.4
C55A C56A Sc1A C54A 37.0
C57A C56A Sc1A C54A 156.5
C73A C56A Sc1A C71A -25.5
C55A C56A Sc1A C71A 95.91(5)
C57A C56A Sc1A C71A -144.6
C55A C56A Sc1A C73A 121.4
C57A C56A Sc1A C73A -119.1
C73A C56A Sc1A C53A -99.1
C55A C56A Sc1A C53A 22.3
C57A C56A Sc1A C53A 141.8
C73A C56A Sc1A C55A -121.4
C57A C56A Sc1A C55A 119.5
C73A C56A Sc1A C70A -46.31(7)
C55A C56A Sc1A C70A 75.11(8)
C57A C56A Sc1A C70A -165.42(7)
C73A C56A Sc1A C52A -81.61(7)
C55A C56A Sc1A C52A 39.81(6)
C57A C56A Sc1A C52A 159.28(6)
C73A C56A Sc1A C77A 4.6
C55A C56A Sc1A C77A 126.0
C57A C56A Sc1A C77A -114.5
C73A C56A Sc1A Sc3A 146.05(15)
C55A C56A Sc1A Sc3A -92.53(14)
C57A C56A Sc1A Sc3A 26.94(15)
C71A C77A Sc1A N1A 157.47(12)
C76A C77A Sc1A N1A -71.64(10)
C78A C77A Sc1A N1A 35.55(11)
C71A C77A Sc1A C72A -37.5
C76A C77A Sc1A C72A 93.4
C78A C77A Sc1A C72A -159.4
C71A C77A Sc1A C54A -25.7
C76A C77A Sc1A C54A 105.21(5)
C78A C77A Sc1A C54A -147.6
C76A C77A Sc1A C71A 130.9
C78A C77A Sc1A C71A -121.9
C71A C77A Sc1A C73A -77.6
C76A C77A Sc1A C73A 53.3
C78A C77A Sc1A C73A 160.5
C71A C77A Sc1A C53A 7.2
C76A C77A Sc1A C53A 138.04(6)
C78A C77A Sc1A C53A -114.76(6)
C71A C77A Sc1A C55A -53.27(5)
C76A C77A Sc1A C55A 77.62(6)
C78A C77A Sc1A C55A -175.19(5)
C71A C77A Sc1A C70A 38.3
C76A C77A Sc1A C70A 169.2
C78A C77A Sc1A C70A -83.6
C71A C77A Sc1A C52A 32.6
C76A C77A Sc1A C52A 163.5
C78A C77A Sc1A C52A -89.3
C71A C77A Sc1A C56A -80.35(5)
C76A C77A Sc1A C56A 50.5
C78A C77A Sc1A C56A 157.7
C71A C77A Sc1A Sc3A 124.85(8)
C76A C77A Sc1A Sc3A -104.26(6)
C78A C77A Sc1A Sc3A 2.93(7)
Sc3B N1A Sc2A C40A 129.0(8)
Sc3A N1A Sc2A C40A 25.7(8)
Sc2C N1A Sc2A C40A 55.3(8)
Sc1" N1A Sc2A C40A -116.3(8)
Sc1' N1A Sc2A C40A -136.8(7)
Sc3" N1A Sc2A C40A 153.6(6)
Sc3C N1A Sc2A C40A 97.8(8)
Sc1A N1A Sc2A C40A -158.3(6)
Sc1B N1A Sc2A C40A 49.6(10)
Sc3' N1A Sc2A C40A 107.3(7)
Sc2B N1A Sc2A C40A -73.0(7)
Sc3B N1A Sc2A C41A -148.2(3)
Sc3A N1A Sc2A C41A 108.5(2)
Sc2C N1A Sc2A C41A 138.1(5)
Sc1" N1A Sc2A C41A -33.5(3)
Sc1' N1A Sc2A C41A -54.0(3)
Sc3" N1A Sc2A C41A -123.6(3)
Sc3C N1A Sc2A C41A -179.4(3)
Sc1A N1A Sc2A C41A -75.5(3)
Sc1B N1A Sc2A C41A 132.4(4)
Sc3' N1A Sc2A C41A -169.9(2)
Sc2B N1A Sc2A C41A 9.8(2)
Sc3B N1A Sc2A C39A 12.4(3)
Sc3A N1A Sc2A C39A -90.9(3)
Sc2C N1A Sc2A C39A -61.3(4)
Sc1" N1A Sc2A C39A 127.1(3)
Sc1' N1A Sc2A C39A 106.6(3)
Sc3" N1A Sc2A C39A 37.0(4)
Sc3C N1A Sc2A C39A -18.8(5)
Sc1A N1A Sc2A C39A 85.1(3)
Sc1B N1A Sc2A C39A -67.0(6)
Sc3' N1A Sc2A C39A -9.3(4)
Sc2B N1A Sc2A C39A 170.4(3)
Sc3B N1A Sc2A C21A 112.0(3)
Sc3A N1A Sc2A C21A 8.7(3)
Sc2C N1A Sc2A C21A 38.3(4)
Sc1" N1A Sc2A C21A -133.2(3)
Sc1' N1A Sc2A C21A -153.7(3)
Sc3" N1A Sc2A C21A 136.7(3)
Sc3C N1A Sc2A C21A 80.8(4)
Sc1A N1A Sc2A C21A -175.26(16)
Sc1B N1A Sc2A C21A 32.6(6)
Sc3' N1A Sc2A C21A 90.3(3)
Sc2B N1A Sc2A C21A -90.0(2)
Sc3B N1A Sc2A C60A -106.0(3)
Sc3A N1A Sc2A C60A 150.70(16)
Sc2C N1A Sc2A C60A -179.7(5)
Sc1" N1A Sc2A C60A 8.7(2)
Sc1' N1A Sc2A C60A -11.7(2)
Sc3" N1A Sc2A C60A -81.3(3)
Sc3C N1A Sc2A C60A -137.2(4)
Sc1A N1A Sc2A C60A -33.3(3)
Sc1B N1A Sc2A C60A 174.6(4)
Sc3' N1A Sc2A C60A -127.7(2)
Sc2B N1A Sc2A C60A 52.01(19)
Sc3B N1A Sc2A C38A -29.5(2)
Sc3A N1A Sc2A C38A -132.87(17)
Sc2C N1A Sc2A C38A -103.3(4)
Sc1" N1A Sc2A C38A 85.2(2)
Sc1' N1A Sc2A C38A 64.7(2)
Sc3" N1A Sc2A C38A -4.9(3)
Sc3C N1A Sc2A C38A -60.8(4)
Sc1A N1A Sc2A C38A 43.2(3)
Sc1B N1A Sc2A C38A -109.0(4)
Sc3' N1A Sc2A C38A -51.3(3)
Sc2B N1A Sc2A C38A 128.44(18)
Sc3B N1A Sc2A C59A -67.7(2)
Sc3A N1A Sc2A C59A -171.04(15)
Sc2C N1A Sc2A C59A -141.4(4)
Sc1" N1A Sc2A C59A 47.0(2)
Sc1' N1A Sc2A C59A 26.5(2)
Sc3" N1A Sc2A C59A -43.1(3)
Sc3C N1A Sc2A C59A -98.9(4)
Sc1A N1A Sc2A C59A 5.0(3)
Sc1B N1A Sc2A C59A -147.1(4)
Sc3' N1A Sc2A C59A -89.4(3)
Sc2B N1A Sc2A C59A 90.27(18)
Sc3B N1A Sc2A C19A 42.5(2)
Sc3A N1A Sc2A C19A -60.8(2)
Sc2C N1A Sc2A C19A -31.2(4)
Sc1" N1A Sc2A C19A 157.2(3)
Sc1' N1A Sc2A C19A 136.7(2)
Sc3" N1A Sc2A C19A 67.1(3)
Sc3C N1A Sc2A C19A 11.3(5)
Sc1A N1A Sc2A C19A 115.21(17)
Sc1B N1A Sc2A C19A -36.9(5)
Sc3' N1A Sc2A C19A 20.8(3)
Sc2B N1A Sc2A C19A -159.51(18)
Sc3B N1A Sc2A C20A 77.7(2)
Sc3A N1A Sc2A C20A -25.7(2)
Sc2C N1A Sc2A C20A 3.9(4)
Sc1" N1A Sc2A C20A -167.6(3)
Sc1' N1A Sc2A C20A 171.9(2)
Sc3" N1A Sc2A C20A 102.3(3)
Sc3C N1A Sc2A C20A 46.4(4)
Sc1A N1A Sc2A C20A 150.35(14)
Sc1B N1A Sc2A C20A -1.8(5)
Sc3' N1A Sc2A C20A 55.9(3)
Sc2B N1A Sc2A C20A -124.37(17)
Sc3B N1A Sc2A C42A -169.4(2)
Sc3A N1A Sc2A C42A 87.27(19)
Sc2C N1A Sc2A C42A 116.9(4)
Sc1" N1A Sc2A C42A -54.7(2)
Sc1' N1A Sc2A C42A -75.2(2)
Sc3" N1A Sc2A C42A -144.8(2)
Sc3C N1A Sc2A C42A 159.4(3)
Sc1A N1A Sc2A C42A -96.70(18)
Sc1B N1A Sc2A C42A 111.2(4)
Sc3' N1A Sc2A C42A 168.9(2)
Sc2B N1A Sc2A C42A -11.42(15)
Sc3B N1A Sc2A Sc3A 103.3(3)
Sc2C N1A Sc2A Sc3A 29.6(4)
Sc1" N1A Sc2A Sc3A -142.0(3)
Sc1' N1A Sc2A Sc3A -162.4(3)
Sc3" N1A Sc2A Sc3A 128.0(3)
Sc3C N1A Sc2A Sc3A 72.1(4)
Sc1A N1A Sc2A Sc3A 176.0(3)
Sc1B N1A Sc2A Sc3A 23.9(4)
Sc3' N1A Sc2A Sc3A 81.6(3)
Sc2B N1A Sc2A Sc3A -98.7(2)
C21A C40A Sc2A N1A -22.0(7)
C41A C40A Sc2A N1A 100.4(7)
C39A C40A Sc2A N1A -132.9(7)
C21A C40A Sc2A C41A -122.3
C39A C40A Sc2A C41A 126.8
C21A C40A Sc2A C39A 110.9
C41A C40A Sc2A C39A -126.8
C41A C40A Sc2A C21A 122.3
C39A C40A Sc2A C21A -110.9
C21A C40A Sc2A C60A -153.7
C41A C40A Sc2A C60A -31.4
C39A C40A Sc2A C60A 95.4
C21A C40A Sc2A C38A 139.6
C41A C40A Sc2A C38A -98.1
C39A C40A Sc2A C38A 28.7
C21A C40A Sc2A C59A 173.0
C41A C40A Sc2A C59A -64.7
C39A C40A Sc2A C59A 62.1
C21A C40A Sc2A C19A 73.4
C41A C40A Sc2A C19A -164.2
C39A C40A Sc2A C19A -37.5
C21A C40A Sc2A C20A 36.0
C41A C40A Sc2A C20A 158.4
C39A C40A Sc2A C20A -74.9
C21A C40A Sc2A C42A -90.4
C41A C40A Sc2A C42A 32.0
C39A C40A Sc2A C42A 158.7
C21A C40A Sc2A Sc3A -3.20(17)
C41A C40A Sc2A Sc3A 119.12(18)
C39A C40A Sc2A Sc3A -114.09(18)
C60A C41A Sc2A N1A 78.4(2)
C40A C41A Sc2A N1A -157.9(2)
C42A C41A Sc2A N1A -39.3(2)
C60A C41A Sc2A C40A -123.7
C42A C41A Sc2A C40A 118.6
C60A C41A Sc2A C39A -91.1
C40A C41A Sc2A C39A 32.6
C42A C41A Sc2A C39A 151.2
C60A C41A Sc2A C21A -157.1
C40A C41A Sc2A C21A -33.4
C42A C41A Sc2A C21A 85.2
C40A C41A Sc2A C60A 123.7
C42A C41A Sc2A C60A -117.7
C60A C41A Sc2A C38A -56.8
C40A C41A Sc2A C38A 66.9
C42A C41A Sc2A C38A -174.5
C60A C41A Sc2A C59A -25.7
C40A C41A Sc2A C59A 98.0
C42A C41A Sc2A C59A -143.4
C60A C41A Sc2A C19A -110.55(6)
C40A C41A Sc2A C19A 13.1
C42A C41A Sc2A C19A 131.74(6)
C60A C41A Sc2A C20A -141.26(7)
C40A C41A Sc2A C20A -17.6
C42A C41A Sc2A C20A 101.04(6)
C60A C41A Sc2A C42A 117.7
C40A C41A Sc2A C42A -118.6
C60A C41A Sc2A Sc3A 128.58(14)
C40A C41A Sc2A Sc3A -107.74(15)
C42A C41A Sc2A Sc3A 10.88(14)
C38A C39A Sc2A N1A -71.5(3)
C40A C39A Sc2A N1A 160.4(3)
C19A C39A Sc2A N1A 50.8(3)
C38A C39A Sc2A C40A 128.1
C19A C39A Sc2A C40A -109.6
C38A C39A Sc2A C41A 95.8
C40A C39A Sc2A C41A -32.3
C19A C39A Sc2A C41A -141.9
C38A C39A Sc2A C21A 167.3
C40A C39A Sc2A C21A 39.1
C19A C39A Sc2A C21A -70.4
C38A C39A Sc2A C60A 60.2
C40A C39A Sc2A C60A -67.9
C19A C39A Sc2A C60A -177.5
C40A C39A Sc2A C38A -128.1
C19A C39A Sc2A C38A 122.3
C38A C39A Sc2A C59A 28.2
C40A C39A Sc2A C59A -100.0
C19A C39A Sc2A C59A 150.5
C38A C39A Sc2A C19A -122.3
C40A C39A Sc2A C19A 109.6
C38A C39A Sc2A C20A -155.2
C40A C39A Sc2A C20A 76.6
C19A C39A Sc2A C20A -32.9
C38A C39A Sc2A C42A 110.15(5)
C40A C39A Sc2A C42A -18.0
C19A C39A Sc2A C42A -127.55(5)
C38A C39A Sc2A Sc3A -120.97(15)
C40A C39A Sc2A Sc3A 110.89(16)
C19A C39A Sc2A Sc3A 1.32(15)
C40A C21A Sc2A N1A 173.3(2)
C22A C21A Sc2A N1A 47.5(2)
C20A C21A Sc2A N1A -73.59(19)
C22A C21A Sc2A C40A -125.8
C20A C21A Sc2A C40A 113.1
C40A C21A Sc2A C41A 35.5
C22A C21A Sc2A C41A -90.3
C20A C21A Sc2A C41A 148.6
C40A C21A Sc2A C39A -42.3
C22A C21A Sc2A C39A -168.1
C20A C21A Sc2A C39A 70.8
C40A C21A Sc2A C60A 23.1
C22A C21A Sc2A C60A -102.73(7)
C20A C21A Sc2A C60A 136.19(7)
C40A C21A Sc2A C38A -35.4
C22A C21A Sc2A C38A -161.20(5)
C20A C21A Sc2A C38A 77.72(6)
C40A C21A Sc2A C59A -6.9
C22A C21A Sc2A C59A -132.74(8)
C20A C21A Sc2A C59A 106.18(9)
C40A C21A Sc2A C19A -81.1
C22A C21A Sc2A C19A 153.1
C20A C21A Sc2A C19A 32.0
C40A C21A Sc2A C20A -113.1
C22A C21A Sc2A C20A 121.1
C40A C21A Sc2A C42A 69.9
C22A C21A Sc2A C42A -55.9
C20A C21A Sc2A C42A -177.0
C40A C21A Sc2A Sc3A 177.78(12)
C22A C21A Sc2A Sc3A 51.96(8)
C20A C21A Sc2A Sc3A -69.12(8)
C41A C60A Sc2A N1A -132.2(2)
C61A C60A Sc2A N1A -13.70(19)
C59A C60A Sc2A N1A 93.10(17)
C41A C60A Sc2A C40A 35.3
C61A C60A Sc2A C40A 153.9
C59A C60A Sc2A C40A -99.35(6)
C61A C60A Sc2A C41A 118.5
C59A C60A Sc2A C41A -134.7
C41A C60A Sc2A C39A 75.9
C61A C60A Sc2A C39A -165.6
C59A C60A Sc2A C39A -58.8
C41A C60A Sc2A C21A 20.4
C61A C60A Sc2A C21A 138.90(6)
C59A C60A Sc2A C21A -114.30(8)
C41A C60A Sc2A C38A 109.5
C61A C60A Sc2A C38A -131.9
C59A C60A Sc2A C38A -25.2
C41A C60A Sc2A C59A 134.7
C61A C60A Sc2A C59A -106.8
C41A C60A Sc2A C19A 74.45(6)
C61A C60A Sc2A C19A -167.04(6)
C59A C60A Sc2A C19A -60.24(7)
C41A C60A Sc2A C20A 44.20(8)
C61A C60A Sc2A C20A 162.71(9)
C59A C60A Sc2A C20A -90.49(10)
C41A C60A Sc2A C42A -34.0
C61A C60A Sc2A C42A 84.5
C59A C60A Sc2A C42A -168.7
C41A C60A Sc2A Sc3A -102.5(2)
C61A C60A Sc2A Sc3A 16.0(2)
C59A C60A Sc2A Sc3A 122.8(2)
C39A C38A Sc2A N1A 141.50(18)
C59A C38A Sc2A N1A -88.20(16)
C37A C38A Sc2A N1A 27.23(17)
C39A C38A Sc2A C40A -33.0
C59A C38A Sc2A C40A 97.26(5)
C37A C38A Sc2A C40A -147.3
C39A C38A Sc2A C41A -72.3
C59A C38A Sc2A C41A 58.0
C37A C38A Sc2A C41A 173.5
C59A C38A Sc2A C39A 130.3
C37A C38A Sc2A C39A -114.3
C39A C38A Sc2A C21A -10.9
C59A C38A Sc2A C21A 119.39(7)
C37A C38A Sc2A C21A -125.18(5)
C39A C38A Sc2A C60A -105.1
C59A C38A Sc2A C60A 25.2
C37A C38A Sc2A C60A 140.7
C39A C38A Sc2A C59A -130.3
C37A C38A Sc2A C59A 115.4
C39A C38A Sc2A C19A 33.0
C59A C38A Sc2A C19A 163.3
C37A C38A Sc2A C19A -81.2
C39A C38A Sc2A C20A 20.0
C59A C38A Sc2A C20A 150.28(5)
C37A C38A Sc2A C20A -94.3
C39A C38A Sc2A C42A -75.20(5)
C59A C38A Sc2A C42A 55.10(6)
C37A C38A Sc2A C42A 170.5
C39A C38A Sc2A Sc3A 102.03(15)
C59A C38A Sc2A Sc3A -127.67(14)
C37A C38A Sc2A Sc3A -12.24(15)
C60A C59A Sc2A N1A -108.97(16)
C58A C59A Sc2A N1A -5.91(17)
C38A C59A Sc2A N1A 114.65(17)
C60A C59A Sc2A C40A 66.99(6)
C58A C59A Sc2A C40A 170.1
C38A C59A Sc2A C40A -69.39(6)
C60A C59A Sc2A C41A 27.0
C58A C59A Sc2A C41A 130.1
C38A C59A Sc2A C41A -109.4
C60A C59A Sc2A C39A 107.1
C58A C59A Sc2A C39A -149.9
C38A C59A Sc2A C39A -29.3
C60A C59A Sc2A C21A 71.23(8)
C58A C59A Sc2A C21A 174.29(8)
C38A C59A Sc2A C21A -65.15(8)
C58A C59A Sc2A C60A 103.1
C38A C59A Sc2A C60A -136.4
C60A C59A Sc2A C38A 136.4
C58A C59A Sc2A C38A -120.6
C60A C59A Sc2A C19A 122.51(5)
C58A C59A Sc2A C19A -134.4
C38A C59A Sc2A C19A -13.9
C60A C59A Sc2A C20A 104.12(8)
C58A C59A Sc2A C20A -152.81(7)
C38A C59A Sc2A C20A -32.25(7)
C60A C59A Sc2A C42A 9.2
C58A C59A Sc2A C42A 112.3
C38A C59A Sc2A C42A -127.2
C60A C59A Sc2A Sc3A -118.5(2)
C58A C59A Sc2A Sc3A -15.4(2)
C38A C59A Sc2A Sc3A 105.2(2)
C18A C19A Sc2A N1A -32.09(15)
C20A C19A Sc2A N1A 87.69(15)
C39A C19A Sc2A N1A -151.85(17)
C18A C19A Sc2A C40A 164.0
C20A C19A Sc2A C40A -76.2
C39A C19A Sc2A C40A 44.3
C18A C19A Sc2A C41A 154.41(6)
C20A C19A Sc2A C41A -85.81(7)
C39A C19A Sc2A C41A 34.7
C18A C19A Sc2A C39A 119.8
C20A C19A Sc2A C39A -120.5
C18A C19A Sc2A C21A -152.6
C20A C19A Sc2A C21A -32.8
C39A C19A Sc2A C21A 87.6
C18A C19A Sc2A C60A 122.23(7)
C20A C19A Sc2A C60A -117.99(8)
C39A C19A Sc2A C60A 2.5
C18A C19A Sc2A C38A 86.3
C20A C19A Sc2A C38A -153.9
C39A C19A Sc2A C38A -33.4
C18A C19A Sc2A C59A 95.0
C20A C19A Sc2A C59A -145.24(5)
C39A C19A Sc2A C59A -24.8
C18A C19A Sc2A C20A -119.8
C39A C19A Sc2A C20A 120.5
C18A C19A Sc2A C42A 178.93(6)
C20A C19A Sc2A C42A -61.29(7)
C39A C19A Sc2A C42A 59.18(5)
C18A C19A Sc2A Sc3A -59.33(8)
C20A C19A Sc2A Sc3A 60.45(7)
C39A C19A Sc2A Sc3A -179.09(10)
C6A C20A Sc2A N1A 9.42(16)
C21A C20A Sc2A N1A 126.48(17)
C19A C20A Sc2A N1A -110.57(15)
C6A C20A Sc2A C40A -157.8
C21A C20A Sc2A C40A -40.7
C19A C20A Sc2A C40A 82.23(5)
C6A C20A Sc2A C41A -144.70(6)
C21A C20A Sc2A C41A -27.6
C19A C20A Sc2A C41A 95.31(7)
C6A C20A Sc2A C39A 154.9
C21A C20A Sc2A C39A -88.1
C19A C20A Sc2A C39A 34.9
C6A C20A Sc2A C21A -117.1
C19A C20A Sc2A C21A 123.0
C6A C20A Sc2A C60A -167.34(9)
C21A C20A Sc2A C60A -50.28(9)
C19A C20A Sc2A C60A 72.68(10)
C6A C20A Sc2A C38A 141.6
C21A C20A Sc2A C38A -101.3
C19A C20A Sc2A C38A 21.6
C6A C20A Sc2A C59A 157.97(7)
C21A C20A Sc2A C59A -84.97(7)
C19A C20A Sc2A C59A 37.99(8)
C6A C20A Sc2A C19A 120.0
C21A C20A Sc2A C19A -123.0
C6A C20A Sc2A C42A -114.3
C21A C20A Sc2A C42A 2.7
C19A C20A Sc2A C42A 125.68(5)
C6A C20A Sc2A Sc3A -3.20(8)
C21A C20A Sc2A Sc3A 113.85(8)
C19A C20A Sc2A Sc3A -123.19(8)
C43A C42A Sc2A N1A -73.38(12)
C63A C42A Sc2A N1A 34.79(12)
C41A C42A Sc2A N1A 154.56(14)
C43A C42A Sc2A C40A 92.7
C63A C42A Sc2A C40A -159.1
C41A C42A Sc2A C40A -39.4
C43A C42A Sc2A C41A 132.1
C63A C42A Sc2A C41A -119.8
C43A C42A Sc2A C39A 105.70(6)
C63A C42A Sc2A C39A -146.13(5)
C41A C42A Sc2A C39A -26.4
C43A C42A Sc2A C21A 52.8
C63A C42A Sc2A C21A 160.9
C41A C42A Sc2A C21A -79.3
C43A C42A Sc2A C60A 169.1
C63A C42A Sc2A C60A -82.7
C41A C42A Sc2A C60A 37.0
C43A C42A Sc2A C38A 137.56(6)
C63A C42A Sc2A C38A -114.27(6)
C41A C42A Sc2A C38A 5.5
C43A C42A Sc2A C59A 163.1
C63A C42A Sc2A C59A -88.7
C41A C42A Sc2A C59A 31.1
C43A C42A Sc2A C19A 78.05(7)
C63A C42A Sc2A C19A -173.78(7)
C41A C42A Sc2A C19A -54.01(6)
C43A C42A Sc2A C20A 51.19(5)
C63A C42A Sc2A C20A 159.4
C41A C42A Sc2A C20A -80.86(5)
C43A C42A Sc2A Sc3A -40.71(6)
C63A C42A Sc2A Sc3A 67.46(7)
C41A C42A Sc2A Sc3A -172.77(9)
Sc3B N1A Sc3A C27A 157.4(5)
Sc2C N1A Sc3A C27A -160.7(6)
Sc1" N1A Sc3A C27A -93.6(6)
Sc1' N1A Sc3A C27A -14.7(10)
Sc3" N1A Sc3A C27A 69.1(6)
Sc3C N1A Sc3A C27A 72.1(6)
Sc2A N1A Sc3A C27A -144.4(5)
Sc1A N1A Sc3A C27A 39.6(7)
Sc1B N1A Sc3A C27A 50.8(6)
Sc3' N1A Sc3A C27A 95.0(6)
Sc2B N1A Sc3A C27A -67.3(6)
Sc3B N1A Sc3A C10A 32.3(4)
Sc2C N1A Sc3A C10A 74.2(3)
Sc1" N1A Sc3A C10A 141.3(3)
Sc1' N1A Sc3A C10A -139.8(5)
Sc3" N1A Sc3A C10A -56.0(3)
Sc3C N1A Sc3A C10A -53.0(3)
Sc2A N1A Sc3A C10A 90.5(3)
Sc1A N1A Sc3A C10A -85.5(3)
Sc1B N1A Sc3A C10A -74.3(3)
Sc3' N1A Sc3A C10A -30.1(3)
Sc2B N1A Sc3A C10A 167.7(3)
Sc3B N1A Sc3A C9A -16.0(3)
Sc2C N1A Sc3A C9A 25.9(3)
Sc1" N1A Sc3A C9A 93.0(4)
Sc1' N1A Sc3A C9A 171.8(5)
Sc3" N1A Sc3A C9A -104.3(2)
Sc3C N1A Sc3A C9A -101.3(3)
Sc2A N1A Sc3A C9A 42.2(3)
Sc1A N1A Sc3A C9A -133.85(17)
Sc1B N1A Sc3A C9A -122.6(3)
Sc3' N1A Sc3A C9A -78.4(2)
Sc2B N1A Sc3A C9A 119.3(2)
Sc3B N1A Sc3A C26A -136.3(2)
Sc2C N1A Sc3A C26A -94.4(3)
Sc1" N1A Sc3A C26A -27.3(4)
Sc1' N1A Sc3A C26A 51.5(6)
Sc3" N1A Sc3A C26A 135.4(2)
Sc3C N1A Sc3A C26A 138.4(2)
Sc2A N1A Sc3A C26A -78.1(3)
Sc1A N1A Sc3A C26A 105.8(2)
Sc1B N1A Sc3A C26A 117.0(3)
Sc3' N1A Sc3A C26A 161.3(2)
Sc2B N1A Sc3A C26A -1.0(3)
Sc3B N1A Sc3A C28A 130.9(2)
Sc2C N1A Sc3A C28A 172.9(3)
Sc1" N1A Sc3A C28A -120.1(3)
Sc1' N1A Sc3A C28A -41.2(7)
Sc3" N1A Sc3A C28A 42.6(3)
Sc3C N1A Sc3A C28A 45.7(2)
Sc2A N1A Sc3A C28A -170.82(17)
Sc1A N1A Sc3A C28A 13.1(3)
Sc1B N1A Sc3A C28A 24.3(2)
Sc3' N1A Sc3A C28A 68.6(2)
Sc2B N1A Sc3A C28A -93.7(2)
Sc3B N1A Sc3A C11A 61.2(2)
Sc2C N1A Sc3A C11A 103.2(2)
Sc1" N1A Sc3A C11A 170.2(3)
Sc1' N1A Sc3A C11A -110.9(6)
Sc3" N1A Sc3A C11A -27.1(2)
Sc3C N1A Sc3A C11A -24.06(19)
Sc2A N1A Sc3A C11A 119.47(16)
Sc1A N1A Sc3A C11A -56.6(2)
Sc1B N1A Sc3A C11A -45.4(2)
Sc3' N1A Sc3A C11A -1.1(2)
Sc2B N1A Sc3A C11A -163.42(16)
Sc3B N1A Sc3A C8A -56.1(3)
Sc2C N1A Sc3A C8A -14.2(3)
Sc1" N1A Sc3A C8A 52.9(4)
Sc1' N1A Sc3A C8A 131.7(5)
Sc3" N1A Sc3A C8A -144.4(2)
Sc3C N1A Sc3A C8A -141.4(2)
Sc2A N1A Sc3A C8A 2.1(3)
Sc1A N1A Sc3A C8A -173.96(14)
Sc1B N1A Sc3A C8A -162.8(3)
Sc3' N1A Sc3A C8A -118.5(2)
Sc2B N1A Sc3A C8A 79.2(2)
Sc3B N1A Sc3A C25A -95.1(2)
Sc2C N1A Sc3A C25A -53.1(3)
Sc1" N1A Sc3A C25A 13.9(4)
Sc1' N1A Sc3A C25A 92.8(6)
Sc3" N1A Sc3A C25A 176.6(2)
Sc3C N1A Sc3A C25A 179.6(2)
Sc2A N1A Sc3A C25A -36.8(3)
Sc1A N1A Sc3A C25A 147.09(15)
Sc1B N1A Sc3A C25A 158.3(3)
Sc3' N1A Sc3A C25A -157.5(2)
Sc2B N1A Sc3A C25A 40.3(2)
Sc3B N1A Sc3A C29A 96.6(2)
Sc2C N1A Sc3A C29A 138.5(2)
Sc1" N1A Sc3A C29A -154.4(3)
Sc1' N1A Sc3A C29A -75.5(6)
Sc3" N1A Sc3A C29A 8.3(2)
Sc3C N1A Sc3A C29A 11.32(18)
Sc2A N1A Sc3A C29A 154.84(14)
Sc1A N1A Sc3A C29A -21.2(2)
Sc1B N1A Sc3A C29A -10.01(18)
Sc3' N1A Sc3A C29A 34.2(2)
Sc2B N1A Sc3A C29A -128.05(18)
Sc3B N1A Sc3A Sc2A -58.2(2)
Sc2C N1A Sc3A Sc2A -16.3(2)
Sc1" N1A Sc3A Sc2A 50.8(3)
Sc1' N1A Sc3A Sc2A 129.6(7)
Sc3" N1A Sc3A Sc2A -146.5(3)
Sc3C N1A Sc3A Sc2A -143.5(2)
Sc1A N1A Sc3A Sc2A -176.1(3)
Sc1B N1A Sc3A Sc2A -164.9(2)
Sc3' N1A Sc3A Sc2A -120.6(2)
Sc2B N1A Sc3A Sc2A 77.1(2)
Sc3B N1A Sc3A Sc1A 117.8(3)
Sc2C N1A Sc3A Sc1A 159.8(3)
Sc1" N1A Sc3A Sc1A -133.2(4)
Sc1' N1A Sc3A Sc1A -54.3(5)
Sc3" N1A Sc3A Sc1A 29.53(19)
Sc3C N1A Sc3A Sc1A 32.5(2)
Sc2A N1A Sc3A Sc1A 176.1(3)
Sc1B N1A Sc3A Sc1A 11.2(3)
Sc3' N1A Sc3A Sc1A 55.5(2)
Sc2B N1A Sc3A Sc1A -106.8(2)
C28A C27A Sc3A N1A -36.1(6)
C26A C27A Sc3A N1A 88.2(6)
C10A C27A Sc3A N1A -144.1(6)
C28A C27A Sc3A C10A 108.0
C26A C27A Sc3A C10A -127.6
C28A C27A Sc3A C9A 138.5
C26A C27A Sc3A C9A -97.2
C10A C27A Sc3A C9A 30.5
C28A C27A Sc3A C26A -124.4
C10A C27A Sc3A C26A 127.6
C26A C27A Sc3A C28A 124.4
C10A C27A Sc3A C28A -108.0
C28A C27A Sc3A C11A 71.1
C26A C27A Sc3A C11A -164.5
C10A C27A Sc3A C11A -36.8
C28A C27A Sc3A C8A 172.9
C26A C27A Sc3A C8A -62.8
C10A C27A Sc3A C8A 64.9
C28A C27A Sc3A C25A -154.4
C26A C27A Sc3A C25A -30.0
C10A C27A Sc3A C25A 97.6
C28A C27A Sc3A C29A 34.1
C26A C27A Sc3A C29A 158.5
C10A C27A Sc3A C29A -73.8
C28A C27A Sc3A Sc2A -153.0(4)
C26A C27A Sc3A Sc2A -28.6(4)
C10A C27A Sc3A Sc2A 99.1(4)
C28A C27A Sc3A Sc1A -8.80(16)
C26A C27A Sc3A Sc1A 115.59(17)
C10A C27A Sc3A Sc1A -116.77(17)
C9A C10A Sc3A N1A -75.8(3)
C11A C10A Sc3A N1A 46.1(3)
C27A C10A Sc3A N1A 157.7(3)
C9A C10A Sc3A C27A 126.6
C11A C10A Sc3A C27A -111.5
C11A C10A Sc3A C9A 121.9
C27A C10A Sc3A C9A -126.6
C9A C10A Sc3A C26A 96.4
C11A C10A Sc3A C26A -141.7
C27A C10A Sc3A C26A -30.2
C9A C10A Sc3A C28A 166.7
C11A C10A Sc3A C28A -71.4
C27A C10A Sc3A C28A 40.1
C9A C10A Sc3A C11A -121.9
C27A C10A Sc3A C11A 111.5
C9A C10A Sc3A C8A 30.0
C11A C10A Sc3A C8A 151.9
C27A C10A Sc3A C8A -96.6
C9A C10A Sc3A C25A 62.5
C11A C10A Sc3A C25A -175.6
C27A C10A Sc3A C25A -64.1
C9A C10A Sc3A C29A -156.3
C11A C10A Sc3A C29A -34.4
C27A C10A Sc3A C29A 77.2
C9A C10A Sc3A Sc2A -22.17(17)
C11A C10A Sc3A Sc2A 99.72(18)
C27A C10A Sc3A Sc2A -148.8(2)
C9A C10A Sc3A Sc1A -125.93(17)
C11A C10A Sc3A Sc1A -4.03(16)
C27A C10A Sc3A Sc1A 107.49(16)
C10A C9A Sc3A N1A 144.3(2)
C1A C9A Sc3A N1A 28.4(2)
C8A C9A Sc3A N1A -89.31(19)
C10A C9A Sc3A C27A -33.6
C1A C9A Sc3A C27A -149.5
C8A C9A Sc3A C27A 92.80(6)
C1A C9A Sc3A C10A -115.9
C8A C9A Sc3A C10A 126.4
C10A C9A Sc3A C26A -70.2
C1A C9A Sc3A C26A 173.9
C8A C9A Sc3A C26A 56.2
C10A C9A Sc3A C28A -11.2
C1A C9A Sc3A C28A -127.12(7)
C8A C9A Sc3A C28A 115.16(8)
C10A C9A Sc3A C11A 32.9
C1A C9A Sc3A C11A -82.9
C8A C9A Sc3A C11A 159.4
C10A C9A Sc3A C8A -126.4
C1A C9A Sc3A C8A 117.7
C10A C9A Sc3A C25A -101.2
C1A C9A Sc3A C25A 142.9
C8A C9A Sc3A C25A 25.2
C10A C9A Sc3A C29A 19.0
C1A C9A Sc3A C29A -96.91(6)
C8A C9A Sc3A C29A 145.38(7)
C10A C9A Sc3A Sc2A 165.42(12)
C1A C9A Sc3A Sc2A 49.55(9)
C8A C9A Sc3A Sc2A -68.17(8)
C10A C9A Sc3A Sc1A 102.17(16)
C1A C9A Sc3A Sc1A -13.70(16)
C8A C9A Sc3A Sc1A -131.42(15)
C27A C26A Sc3A N1A -152.7(2)
C25A C26A Sc3A N1A 81.69(19)
C47A C26A Sc3A N1A -34.87(19)
C25A C26A Sc3A C27A -125.6
C47A C26A Sc3A C27A 117.8
C27A C26A Sc3A C10A 32.9
C25A C26A Sc3A C10A -92.8
C47A C26A Sc3A C10A 150.7
C27A C26A Sc3A C9A 69.1
C25A C26A Sc3A C9A -56.5
C47A C26A Sc3A C9A -173.1
C27A C26A Sc3A C28A -32.7
C25A C26A Sc3A C28A -158.4
C47A C26A Sc3A C28A 85.1
C27A C26A Sc3A C11A 13.1
C25A C26A Sc3A C11A -112.52(5)
C47A C26A Sc3A C11A 130.9
C27A C26A Sc3A C8A 100.4
C25A C26A Sc3A C8A -25.2
C47A C26A Sc3A C8A -141.7
C27A C26A Sc3A C25A 125.6
C47A C26A Sc3A C25A -116.6
C27A C26A Sc3A C29A -17.4
C25A C26A Sc3A C29A -143.08(5)
C47A C26A Sc3A C29A 100.4
C27A C26A Sc3A Sc2A 168.45(13)
C25A C26A Sc3A Sc2A 42.82(10)
C47A C26A Sc3A Sc2A -73.74(10)
C27A C26A Sc3A Sc1A -104.55(13)
C25A C26A Sc3A Sc1A 129.81(13)
C47A C26A Sc3A Sc1A 13.25(13)
C29A C28A Sc3A N1A -76.8(2)
C49A C28A Sc3A N1A 43.8(2)
C27A C28A Sc3A N1A 167.0(2)
C29A C28A Sc3A C27A 116.1
C49A C28A Sc3A C27A -123.2
C29A C28A Sc3A C10A 71.8
C49A C28A Sc3A C10A -167.5
C27A C28A Sc3A C10A -44.3
C29A C28A Sc3A C9A 79.38(7)
C49A C28A Sc3A C9A -159.94(7)
C27A C28A Sc3A C9A -36.7
C29A C28A Sc3A C26A 149.0
C49A C28A Sc3A C26A -90.4
C27A C28A Sc3A C26A 32.9
C29A C28A Sc3A C11A 31.9
C49A C28A Sc3A C11A 152.6
C27A C28A Sc3A C11A -84.2
C29A C28A Sc3A C8A 109.18(9)
C49A C28A Sc3A C8A -130.15(8)
C27A C28A Sc3A C8A -6.9
C29A C28A Sc3A C25A 137.78(6)
C49A C28A Sc3A C25A -101.55(5)
C27A C28A Sc3A C25A 21.7
C49A C28A Sc3A C29A 120.7
C27A C28A Sc3A C29A -116.1
C29A C28A Sc3A Sc2A -91.0(4)
C49A C28A Sc3A Sc2A 29.6(4)
C27A C28A Sc3A Sc2A 152.9(4)
C29A C28A Sc3A Sc1A -70.15(8)
C49A C28A Sc3A Sc1A 50.52(8)
C27A C28A Sc3A Sc1A 173.74(11)
C12A C11A Sc3A N1A -34.46(15)
C10A C11A Sc3A N1A -156.74(17)
C29A C11A Sc3A N1A 85.96(14)
C12A C11A Sc3A C27A 165.4
C10A C11A Sc3A C27A 43.1
C29A C11A Sc3A C27A -74.2
C12A C11A Sc3A C10A 122.3
C29A C11A Sc3A C10A -117.3
C12A C11A Sc3A C9A 87.7
C10A C11A Sc3A C9A -34.6
C29A C11A Sc3A C9A -151.9
C12A C11A Sc3A C26A 156.5
C10A C11A Sc3A C26A 34.2
C29A C11A Sc3A C26A -83.10(5)
C12A C11A Sc3A C28A -152.3
C10A C11A Sc3A C28A 85.45(5)
C29A C11A Sc3A C28A -31.8
C12A C11A Sc3A C8A 98.45(6)
C10A C11A Sc3A C8A -23.8
C29A C11A Sc3A C8A -141.12(7)
C12A C11A Sc3A C25A 126.51(7)
C10A C11A Sc3A C25A 4.2
C29A C11A Sc3A C25A -113.06(8)
C12A C11A Sc3A C29A -120.4
C10A C11A Sc3A C29A 117.3
C12A C11A Sc3A Sc2A 4.51(11)
C10A C11A Sc3A Sc2A -117.77(12)
C29A C11A Sc3A Sc2A 124.94(11)
C12A C11A Sc3A Sc1A -60.47(8)
C10A C11A Sc3A Sc1A 177.25(10)
C29A C11A Sc3A Sc1A 59.95(7)
C9A C8A Sc3A N1A 116.31(19)
C7A C8A Sc3A N1A -0.58(19)
C25A C8A Sc3A N1A -107.72(18)
C9A C8A Sc3A C27A -73.46(5)
C7A C8A Sc3A C27A 169.6
C25A C8A Sc3A C27A 62.51(6)
C9A C8A Sc3A C10A -32.4
C7A C8A Sc3A C10A -149.3
C25A C8A Sc3A C10A 103.59(5)
C7A C8A Sc3A C9A -116.9
C25A C8A Sc3A C9A 136.0
C9A C8A Sc3A C26A -110.5
C7A C8A Sc3A C26A 132.6
C25A C8A Sc3A C26A 25.5
C9A C8A Sc3A C28A -69.24(8)
C7A C8A Sc3A C28A 173.87(8)
C25A C8A Sc3A C28A 66.74(9)
C9A C8A Sc3A C11A -17.5
C7A C8A Sc3A C11A -134.36(5)
C25A C8A Sc3A C11A 118.50(6)
C9A C8A Sc3A C25A -136.0
C7A C8A Sc3A C25A 107.1
C9A C8A Sc3A C29A -37.79(8)
C7A C8A Sc3A C29A -154.69(9)
C25A C8A Sc3A C29A 98.18(10)
C9A C8A Sc3A Sc2A 117.39(9)
C7A C8A Sc3A Sc2A 0.50(8)
C25A C8A Sc3A Sc2A -106.64(8)
C9A C8A Sc3A Sc1A 109.2(3)
C7A C8A Sc3A Sc1A -7.7(3)
C25A C8A Sc3A Sc1A -114.8(3)
C26A C25A Sc3A N1A -128.05(18)
C8A C25A Sc3A N1A 95.86(17)
C24A C25A Sc3A N1A -8.19(18)
C26A C25A Sc3A C27A 33.2
C8A C25A Sc3A C27A -102.92(5)
C24A C25A Sc3A C27A 153.0
C26A C25A Sc3A C10A 74.0
C8A C25A Sc3A C10A -62.1
C24A C25A Sc3A C10A -166.1
C26A C25A Sc3A C9A 110.4
C8A C25A Sc3A C9A -25.7
C24A C25A Sc3A C9A -129.7
C8A C25A Sc3A C26A -136.1
C24A C25A Sc3A C26A 119.9
C26A C25A Sc3A C28A 18.8
C8A C25A Sc3A C28A -117.26(7)
C24A C25A Sc3A C28A 138.69(5)
C26A C25A Sc3A C11A 71.56(6)
C8A C25A Sc3A C11A -64.53(7)
C24A C25A Sc3A C11A -168.58(6)
C26A C25A Sc3A C8A 136.1
C24A C25A Sc3A C8A -104.0
C26A C25A Sc3A C29A 40.75(7)
C8A C25A Sc3A C29A -95.34(9)
C24A C25A Sc3A C29A 160.62(8)
C26A C25A Sc3A Sc2A -146.33(9)
C8A C25A Sc3A Sc2A 77.58(7)
C24A C25A Sc3A Sc2A -26.47(8)
C26A C25A Sc3A Sc1A -95.00(19)
C8A C25A Sc3A Sc1A 128.91(19)
C24A C25A Sc3A Sc1A 24.86(19)
C28A C29A Sc3A N1A 123.05(16)
C30A C29A Sc3A N1A 4.20(16)
C11A C29A Sc3A N1A -113.19(16)
C28A C29A Sc3A C27A -39.0
C30A C29A Sc3A C27A -157.9
C11A C29A Sc3A C27A 84.7
C28A C29A Sc3A C10A -86.80(5)
C30A C29A Sc3A C10A 154.3
C11A C29A Sc3A C10A 37.0
C28A C29A Sc3A C9A -100.08(7)
C30A C29A Sc3A C9A 141.06(5)
C11A C29A Sc3A C9A 23.7
C28A C29A Sc3A C26A -26.8
C30A C29A Sc3A C26A -145.7
C11A C29A Sc3A C26A 96.9
C30A C29A Sc3A C28A -118.9
C11A C29A Sc3A C28A 123.8
C28A C29A Sc3A C11A -123.8
C30A C29A Sc3A C11A 117.4
C28A C29A Sc3A C8A -81.04(10)
C30A C29A Sc3A C8A 160.10(9)
C11A C29A Sc3A C8A 42.71(8)
C28A C29A Sc3A C25A -46.94(8)
C30A C29A Sc3A C25A -165.79(7)
C11A C29A Sc3A C25A 76.82(8)
C28A C29A Sc3A Sc2A 145.05(17)
C30A C29A Sc3A Sc2A 26.20(17)
C11A C29A Sc3A Sc2A -91.20(17)
C28A C29A Sc3A Sc1A 112.52(7)
C30A C29A Sc3A Sc1A -6.33(8)
C11A C29A Sc3A Sc1A -123.72(8)
C40A Sc2A Sc3A N1A -171.5(3)
C41A Sc2A Sc3A N1A -112.1(2)
C39A Sc2A Sc3A N1A 130.2(3)
C21A Sc2A Sc3A N1A -173.4(2)
C60A Sc2A Sc3A N1A -52.1(3)
C38A Sc2A Sc3A N1A 76.7(2)
C59A Sc2A Sc3A N1A 16.1(3)
C19A Sc2A Sc3A N1A 130.9(2)
C20A Sc2A Sc3A N1A 157.3(2)
C42A Sc2A Sc3A N1A -106.1(2)
N1A Sc2A Sc3A C27A 149.8(4)
C40A Sc2A Sc3A C27A -21.7(5)
C41A Sc2A Sc3A C27A 37.7(4)
C39A Sc2A Sc3A C27A -80.0(4)
C21A Sc2A Sc3A C27A -23.6(4)
C60A Sc2A Sc3A C27A 97.7(4)
C38A Sc2A Sc3A C27A -133.4(3)
C59A Sc2A Sc3A C27A 165.9(3)
C19A Sc2A Sc3A C27A -79.3(4)
C20A Sc2A Sc3A C27A -52.8(4)
C42A Sc2A Sc3A C27A 43.7(4)
N1A Sc2A Sc3A C10A -135.6(3)
C40A Sc2A Sc3A C10A 52.9(3)
C41A Sc2A Sc3A C10A 112.3(2)
C39A Sc2A Sc3A C10A -5.5(3)
C21A Sc2A Sc3A C10A 51.0(2)
C60A Sc2A Sc3A C10A 172.22(17)
C38A Sc2A Sc3A C10A -58.9(2)
C59A Sc2A Sc3A C10A -119.5(2)
C19A Sc2A Sc3A C10A -4.7(2)
C20A Sc2A Sc3A C10A 21.7(2)
C42A Sc2A Sc3A C10A 118.23(19)
N1A Sc2A Sc3A C9A -148.6(2)
C40A Sc2A Sc3A C9A 39.9(2)
C41A Sc2A Sc3A C9A 99.28(17)
C39A Sc2A Sc3A C9A -18.5(2)
C21A Sc2A Sc3A C9A 37.97(14)
C60A Sc2A Sc3A C9A 159.21(18)
C38A Sc2A Sc3A C9A -71.90(17)
C59A Sc2A Sc3A C9A -132.5(2)
C19A Sc2A Sc3A C9A -17.75(13)
C20A Sc2A Sc3A C9A 8.69(11)
C42A Sc2A Sc3A C9A 105.22(11)
N1A Sc2A Sc3A C26A 129.7(2)
C40A Sc2A Sc3A C26A -41.8(2)
C41A Sc2A Sc3A C26A 17.6(2)
C39A Sc2A Sc3A C26A -100.18(19)
C21A Sc2A Sc3A C26A -43.72(15)
C60A Sc2A Sc3A C26A 77.5(2)
C38A Sc2A Sc3A C26A -153.59(13)
C59A Sc2A Sc3A C26A 145.8(2)
C19A Sc2A Sc3A C26A -99.44(13)
C20A Sc2A Sc3A C26A -72.99(12)
C42A Sc2A Sc3A C26A 23.53(14)
N1A Sc2A Sc3A C28A 21.3(4)
C40A Sc2A Sc3A C28A -150.2(3)
C41A Sc2A Sc3A C28A -90.8(4)
C39A Sc2A Sc3A C28A 151.5(3)
C21A Sc2A Sc3A C28A -152.1(4)
C60A Sc2A Sc3A C28A -30.8(5)
C38A Sc2A Sc3A C28A 98.1(4)
C59A Sc2A Sc3A C28A 37.4(6)
C19A Sc2A Sc3A C28A 152.2(4)
C20A Sc2A Sc3A C28A 178.7(4)
C42A Sc2A Sc3A C28A -84.8(4)
N1A Sc2A Sc3A C11A -86.4(2)
C40A Sc2A Sc3A C11A 102.2(2)
C41A Sc2A Sc3A C11A 161.57(13)
C39A Sc2A Sc3A C11A 43.8(2)
C21A Sc2A Sc3A C11A 100.25(13)
C60A Sc2A Sc3A C11A -138.50(18)
C38A Sc2A Sc3A C11A -9.6(2)
C59A Sc2A Sc3A C11A -70.3(3)
C19A Sc2A Sc3A C11A 44.53(14)
C20A Sc2A Sc3A C11A 70.98(12)
C42A Sc2A Sc3A C11A 167.51(9)
N1A Sc2A Sc3A C8A -178.3(2)
C40A Sc2A Sc3A C8A 10.3(2)
C41A Sc2A Sc3A C8A 69.67(17)
C39A Sc2A Sc3A C8A -48.11(19)
C21A Sc2A Sc3A C8A 8.36(12)
C60A Sc2A Sc3A C8A 129.60(19)
C38A Sc2A Sc3A C8A -101.51(15)
C59A Sc2A Sc3A C8A -162.2(2)
C19A Sc2A Sc3A C8A -47.37(11)
C20A Sc2A Sc3A C8A -20.92(9)
C42A Sc2A Sc3A C8A 75.61(10)
N1A Sc2A Sc3A C25A 151.1(2)
C40A Sc2A Sc3A C25A -20.4(2)
C41A Sc2A Sc3A C25A 39.01(17)
C39A Sc2A Sc3A C25A -78.76(18)
C21A Sc2A Sc3A C25A -22.30(12)
C60A Sc2A Sc3A C25A 98.95(19)
C38A Sc2A Sc3A C25A -132.16(14)
C59A Sc2A Sc3A C25A 167.2(2)
C19A Sc2A Sc3A C25A -78.02(11)
C20A Sc2A Sc3A C25A -51.57(9)
C42A Sc2A Sc3A C25A 44.96(10)
N1A Sc2A Sc3A C29A -40.2(2)
C40A Sc2A Sc3A C29A 148.36(16)
C41A Sc2A Sc3A C29A -152.23(15)
C39A Sc2A Sc3A C29A 89.99(19)
C21A Sc2A Sc3A C29A 146.46(15)
C60A Sc2A Sc3A C29A -92.3(3)
C38A Sc2A Sc3A C29A 36.6(2)
C59A Sc2A Sc3A C29A -24.1(4)
C19A Sc2A Sc3A C29A 90.73(16)
C20A Sc2A Sc3A C29A 117.18(16)
C42A Sc2A Sc3A C29A -146.29(14)
N1A Sc2A Sc3A Sc1A -2.26(17)
C40A Sc2A Sc3A Sc1A -173.7(2)
C41A Sc2A Sc3A Sc1A -114.34(16)
C39A Sc2A Sc3A Sc1A 127.89(17)
C21A Sc2A Sc3A Sc1A -175.65(12)
C60A Sc2A Sc3A Sc1A -54.4(2)
C38A Sc2A Sc3A Sc1A 74.48(14)
C59A Sc2A Sc3A Sc1A 13.8(2)
C19A Sc2A Sc3A Sc1A 128.63(10)
C20A Sc2A Sc3A Sc1A 155.08(10)
C42A Sc2A Sc3A Sc1A -108.40(9)
C72A Sc1A Sc3A N1A 152.3(4)
C54A Sc1A Sc3A N1A -136.4(3)
C71A Sc1A Sc3A N1A 127.2(2)
C73A Sc1A Sc3A N1A 15.7(3)
C53A Sc1A Sc3A N1A -149.8(2)
C55A Sc1A Sc3A N1A -87.6(2)
C70A Sc1A Sc3A N1A 149.4(2)
C52A Sc1A Sc3A N1A -179.1(2)
C56A Sc1A Sc3A N1A -42.0(2)
C77A Sc1A Sc3A N1A 94.80(19)
N1A Sc1A Sc3A C27A -164.8(3)
C72A Sc1A Sc3A C27A -12.5(5)
C54A Sc1A Sc3A C27A 58.8(3)
C71A Sc1A Sc3A C27A -37.6(2)
C73A Sc1A Sc3A C27A -149.0(3)
C53A Sc1A Sc3A C27A 45.5(2)
C55A Sc1A Sc3A C27A 107.63(18)
C70A Sc1A Sc3A C27A -15.3(2)
C52A Sc1A Sc3A C27A 16.17(19)
C56A Sc1A Sc3A C27A 153.25(15)
C77A Sc1A Sc3A C27A -69.98(19)
N1A Sc1A Sc3A C10A 137.4(3)
C72A Sc1A Sc3A C10A -70.3(4)
C54A Sc1A Sc3A C10A 1.0(3)
C71A Sc1A Sc3A C10A -95.4(2)
C73A Sc1A Sc3A C10A 153.1(3)
C53A Sc1A Sc3A C10A -12.4(2)
C55A Sc1A Sc3A C10A 49.8(2)
C70A Sc1A Sc3A C10A -73.21(19)
C52A Sc1A Sc3A C10A -41.70(19)
C56A Sc1A Sc3A C10A 95.39(18)
C77A Sc1A Sc3A C10A -127.84(16)
N1A Sc1A Sc3A C9A 79.2(2)
C72A Sc1A Sc3A C9A -128.6(3)
C54A Sc1A Sc3A C9A -57.2(2)
C71A Sc1A Sc3A C9A -153.66(14)
C73A Sc1A Sc3A C9A 94.9(4)
C53A Sc1A Sc3A C9A -70.61(17)
C55A Sc1A Sc3A C9A -8.4(2)
C70A Sc1A Sc3A C9A -131.42(15)
C52A Sc1A Sc3A C9A -99.90(16)
C56A Sc1A Sc3A C9A 37.2(2)
C77A Sc1A Sc3A C9A 173.95(13)
N1A Sc1A Sc3A C26A -112.0(2)
C72A Sc1A Sc3A C26A 40.3(4)
C54A Sc1A Sc3A C26A 111.57(19)
C71A Sc1A Sc3A C26A 15.15(19)
C73A Sc1A Sc3A C26A -96.3(3)
C53A Sc1A Sc3A C26A 98.20(15)
C55A Sc1A Sc3A C26A 160.37(12)
C70A Sc1A Sc3A C26A 37.39(15)
C52A Sc1A Sc3A C26A 68.91(15)
C56A Sc1A Sc3A C26A -154.01(13)
C77A Sc1A Sc3A C26A -17.24(16)
N1A Sc1A Sc3A C28A -169.9(2)
C72A Sc1A Sc3A C28A -17.6(4)
C54A Sc1A Sc3A C28A 53.70(19)
C71A Sc1A Sc3A C28A -42.71(14)
C73A Sc1A Sc3A C28A -154.2(3)
C53A Sc1A Sc3A C28A 40.33(12)
C55A Sc1A Sc3A C28A 102.50(12)
C70A Sc1A Sc3A C28A -20.47(11)
C52A Sc1A Sc3A C28A 11.04(11)
C56A Sc1A Sc3A C28A 148.13(13)
C77A Sc1A Sc3A C28A -75.11(10)
N1A Sc1A Sc3A C11A 135.1(2)
C72A Sc1A Sc3A C11A -72.6(4)
C54A Sc1A Sc3A C11A -1.33(19)
C71A Sc1A Sc3A C11A -97.74(13)
C73A Sc1A Sc3A C11A 150.8(3)
C53A Sc1A Sc3A C11A -14.69(12)
C55A Sc1A Sc3A C11A 47.48(13)
C70A Sc1A Sc3A C11A -75.50(11)
C52A Sc1A Sc3A C11A -43.98(10)
C56A Sc1A Sc3A C11A 93.10(14)
C77A Sc1A Sc3A C11A -130.13(9)
N1A Sc1A Sc3A C8A 11.6(3)
C72A Sc1A Sc3A C8A 163.9(3)
C54A Sc1A Sc3A C8A -124.8(2)
C71A Sc1A Sc3A C8A 138.8(2)
C73A Sc1A Sc3A C8A 27.3(5)
C53A Sc1A Sc3A C8A -138.2(3)
C55A Sc1A Sc3A C8A -76.0(3)
C70A Sc1A Sc3A C8A 161.0(3)
C52A Sc1A Sc3A C8A -167.4(3)
C56A Sc1A Sc3A C8A -30.4(4)
C77A Sc1A Sc3A C8A 106.4(3)
N1A Sc1A Sc3A C25A -58.5(2)
C72A Sc1A Sc3A C25A 93.8(4)
C54A Sc1A Sc3A C25A 165.06(15)
C71A Sc1A Sc3A C25A 68.6(2)
C73A Sc1A Sc3A C25A -42.8(4)
C53A Sc1A Sc3A C25A 151.69(16)
C55A Sc1A Sc3A C25A -146.14(17)
C70A Sc1A Sc3A C25A 90.89(18)
C52A Sc1A Sc3A C25A 122.40(17)
C56A Sc1A Sc3A C25A -100.5(2)
C77A Sc1A Sc3A C25A 36.3(2)
N1A Sc1A Sc3A C29A 161.4(2)
C72A Sc1A Sc3A C29A -46.3(4)
C54A Sc1A Sc3A C29A 24.98(18)
C71A Sc1A Sc3A C29A -71.43(12)
C73A Sc1A Sc3A C29A 177.1(3)
C53A Sc1A Sc3A C29A 11.61(10)
C55A Sc1A Sc3A C29A 73.78(11)
C70A Sc1A Sc3A C29A -49.19(9)
C52A Sc1A Sc3A C29A -17.68(9)
C56A Sc1A Sc3A C29A 119.41(13)
C77A Sc1A Sc3A C29A -103.83(9)
N1A Sc1A Sc3A Sc2A 2.30(17)
C72A Sc1A Sc3A Sc2A 154.6(4)
C54A Sc1A Sc3A Sc2A -134.10(17)
C71A Sc1A Sc3A Sc2A 129.49(12)
C73A Sc1A Sc3A Sc2A 18.0(3)
C53A Sc1A Sc3A Sc2A -147.47(11)
C55A Sc1A Sc3A Sc2A -85.29(11)
C70A Sc1A Sc3A Sc2A 151.73(10)
C52A Sc1A Sc3A Sc2A -176.76(10)
C56A Sc1A Sc3A Sc2A -39.67(14)
C77A Sc1A Sc3A Sc2A 97.09(9)
Sc3B N1A Sc1' C20B 56.1(14)
Sc3A N1A Sc1' C20B -130.9(12)
Sc2C N1A Sc1' C20B 12.4(15)
Sc1" N1A Sc1' C20B -19.5(12)
Sc3" N1A Sc1' C20B 144.1(14)
Sc3C N1A Sc1' C20B 156.0(13)
Sc2A N1A Sc1' C20B 5.1(13)
Sc1A N1A Sc1' C20B 160.5(15)
Sc1B N1A Sc1' C20B -178.1(12)
Sc3' N1A Sc1' C20B 130.0(13)
Sc2B N1A Sc1' C20B -70.5(13)
Sc3B N1A Sc1' C19B 176.7(6)
Sc3A N1A Sc1' C19B -10.3(11)
Sc2C N1A Sc1' C19B 133.1(6)
Sc1" N1A Sc1' C19B 101.2(7)
Sc3" N1A Sc1' C19B -95.2(6)
Sc3C N1A Sc1' C19B -83.4(7)
Sc2A N1A Sc1' C19B 125.8(6)
Sc1A N1A Sc1' C19B -78.8(6)
Sc1B N1A Sc1' C19B -57.5(7)
Sc3' N1A Sc1' C19B -109.3(6)
Sc2B N1A Sc1' C19B 50.1(6)
Sc3B N1A Sc1' C6B -20.7(5)
Sc3A N1A Sc1' C6B 152.3(4)
Sc2C N1A Sc1' C6B -64.3(5)
Sc1" N1A Sc1' C6B -96.3(6)
Sc3" N1A Sc1' C6B 67.4(5)
Sc3C N1A Sc1' C6B 79.2(5)
Sc2A N1A Sc1' C6B -71.6(5)
Sc1A N1A Sc1' C6B 83.8(5)
Sc1B N1A Sc1' C6B 105.1(5)
Sc3' N1A Sc1' C6B 53.3(6)
Sc2B N1A Sc1' C6B -147.3(5)
Sc3B N1A Sc1' C21B 76.7(4)
Sc3A N1A Sc1' C21B -110.3(6)
Sc2C N1A Sc1' C21B 33.1(5)
Sc1" N1A Sc1' C21B 1.2(3)
Sc3" N1A Sc1' C21B 164.8(4)
Sc3C N1A Sc1' C21B 176.6(3)
Sc2A N1A Sc1' C21B 25.8(3)
Sc1A N1A Sc1' C21B -178.8(5)
Sc1B N1A Sc1' C21B -157.5(3)
Sc3' N1A Sc1' C21B 150.7(3)
Sc2B N1A Sc1' C21B -49.9(3)
Sc3B N1A Sc1' C5B -62.6(3)
Sc3A N1A Sc1' C5B 110.4(6)
Sc2C N1A Sc1' C5B -106.2(4)
Sc1" N1A Sc1' C5B -138.1(6)
Sc3" N1A Sc1' C5B 25.5(3)
Sc3C N1A Sc1' C5B 37.3(5)
Sc2A N1A Sc1' C5B -113.5(3)
Sc1A N1A Sc1' C5B 41.9(2)
Sc1B N1A Sc1' C5B 63.2(4)
Sc3' N1A Sc1' C5B 11.4(5)
Sc2B N1A Sc1' C5B 170.8(4)
Sc3B N1A Sc1' C18B -139.7(3)
Sc3A N1A Sc1' C18B 33.3(8)
Sc2C N1A Sc1' C18B 176.7(3)
Sc1" N1A Sc1' C18B 144.7(6)
Sc3" N1A Sc1' C18B -51.7(4)
Sc3C N1A Sc1' C18B -39.8(5)
Sc2A N1A Sc1' C18B 169.4(4)
Sc1A N1A Sc1' C18B -35.2(2)
Sc1B N1A Sc1' C18B -13.9(5)
Sc3' N1A Sc1' C18B -65.8(4)
Sc2B N1A Sc1' C18B 93.7(4)
Sc3B N1A Sc1' C39B 146.5(3)
Sc3A N1A Sc1' C39B -40.5(8)
Sc2C N1A Sc1' C39B 102.9(4)
Sc1" N1A Sc1' C39B 71.0(4)
Sc3" N1A Sc1' C39B -125.4(3)
Sc3C N1A Sc1' C39B -113.5(3)
Sc2A N1A Sc1' C39B 95.6(3)
Sc1A N1A Sc1' C39B -109.0(4)
Sc1B N1A Sc1' C39B -87.7(4)
Sc3' N1A Sc1' C39B -139.5(3)
Sc2B N1A Sc1' C39B 19.9(2)
Sc3B N1A Sc1' C4B -101.4(3)
Sc3A N1A Sc1' C4B 71.6(7)
Sc2C N1A Sc1' C4B -145.0(3)
Sc1" N1A Sc1' C4B -176.9(6)
Sc3" N1A Sc1' C4B -13.3(3)
Sc3C N1A Sc1' C4B -1.5(4)
Sc2A N1A Sc1' C4B -152.3(3)
Sc1A N1A Sc1' C4B 3.09(17)
Sc1B N1A Sc1' C4B 24.4(4)
Sc3' N1A Sc1' C4B -27.4(4)
Sc2B N1A Sc1' C4B 132.0(4)
Sc3B N1A Sc1' C40B 110.9(3)
Sc3A N1A Sc1' C40B -76.1(6)
Sc2C N1A Sc1' C40B 67.3(4)
Sc1" N1A Sc1' C40B 35.3(3)
Sc3" N1A Sc1' C40B -161.0(3)
Sc3C N1A Sc1' C40B -149.2(3)
Sc2A N1A Sc1' C40B 60.0(2)
Sc1A N1A Sc1' C40B -144.6(4)
Sc1B N1A Sc1' C40B -123.3(3)
Sc3' N1A Sc1' C40B -175.1(2)
Sc2B N1A Sc1' C40B -15.7(2)
Sc3B N1A Sc1' C7B -0.4(2)
Sc3A N1A Sc1' C7B 172.6(4)
Sc2C N1A Sc1' C7B -44.0(4)
Sc1" N1A Sc1' C7B -75.9(4)
Sc3" N1A Sc1' C7B 87.7(3)
Sc3C N1A Sc1' C7B 99.5(3)
Sc2A N1A Sc1' C7B -51.3(2)
Sc1A N1A Sc1' C7B 104.1(3)
Sc1B N1A Sc1' C7B 125.4(3)
Sc3' N1A Sc1' C7B 73.6(3)
Sc2B N1A Sc1' C7B -127.0(3)
Sc3B N1A Sc1' Sc3' -73.9(3)
Sc3A N1A Sc1' Sc3' 99.1(6)
Sc2C N1A Sc1' Sc3' -117.6(4)
Sc1" N1A Sc1' Sc3' -149.5(4)
Sc3" N1A Sc1' Sc3' 14.1(3)
Sc3C N1A Sc1' Sc3' 26.0(3)
Sc2A N1A Sc1' Sc3' -124.9(3)
Sc1A N1A Sc1' Sc3' 30.5(3)
Sc1B N1A Sc1' Sc3' 51.9(3)
Sc2B N1A Sc1' Sc3' 159.5(3)
C6B C20B Sc1' N1A -95.2(14)
C21B C20B Sc1' N1A 27.0(13)
C19B C20B Sc1' N1A 137.2(14)
C6B C20B Sc1' C19B 127.62(6)
C21B C20B Sc1' C19B -110.2
C21B C20B Sc1' C6B 122.2
C19B C20B Sc1' C6B -127.62(6)
C6B C20B Sc1' C21B -122.2
C19B C20B Sc1' C21B 110.2
C6B C20B Sc1' C5B 31.2
C21B C20B Sc1' C5B 153.39(7)
C19B C20B Sc1' C5B -96.43(7)
C6B C20B Sc1' C18B 98.23(8)
C21B C20B Sc1' C18B -139.57(8)
C19B C20B Sc1' C18B -29.4
C6B C20B Sc1' C39B 165.08(8)
C21B C20B Sc1' C39B -72.7
C19B C20B Sc1' C39B 37.5
C6B C20B Sc1' C4B 64.70(7)
C21B C20B Sc1' C4B -173.10(9)
C19B C20B Sc1' C4B -62.91(7)
C6B C20B Sc1' C40B -157.34(7)
C21B C20B Sc1' C40B -35.1
C19B C20B Sc1' C40B 75.0
C6B C20B Sc1' C7B -31.9
C21B C20B Sc1' C7B 90.3
C19B C20B Sc1' C7B -159.50(7)
C6B C20B Sc1' Sc3' 10.4(6)
C21B C20B Sc1' Sc3' 132.6(6)
C19B C20B Sc1' Sc3' -117.3(6)
C18B C19B Sc1' N1A 72.1(6)
C20B C19B Sc1' N1A -160.2(7)
C39B C19B Sc1' N1A -49.8(6)
C18B C19B Sc1' C20B -127.64(7)
C39B C19B Sc1' C20B 110.44(7)
C18B C19B Sc1' C6B -96.23(10)
C20B C19B Sc1' C6B 31.41(5)
C39B C19B Sc1' C6B 141.85(10)
C18B C19B Sc1' C21B -167.30(8)
C20B C19B Sc1' C21B -39.7
C39B C19B Sc1' C21B 70.77(7)
C18B C19B Sc1' C5B -61.19(8)
C20B C19B Sc1' C5B 66.45(9)
C39B C19B Sc1' C5B 176.89(9)
C20B C19B Sc1' C18B 127.64(7)
C39B C19B Sc1' C18B -121.9
C18B C19B Sc1' C39B 121.9
C20B C19B Sc1' C39B -110.44(7)
C18B C19B Sc1' C4B -28.5
C20B C19B Sc1' C4B 99.15(9)
C39B C19B Sc1' C4B -150.42(6)
C18B C19B Sc1' C40B 155.64(6)
C20B C19B Sc1' C40B -76.72(7)
C39B C19B Sc1' C40B 33.7
C18B C19B Sc1' C7B -110.48(13)
C20B C19B Sc1' C7B 17.16(7)
C39B C19B Sc1' C7B 127.60(13)
C18B C19B Sc1' Sc3' 11.7(4)
C20B C19B Sc1' Sc3' 139.3(5)
C39B C19B Sc1' Sc3' -110.2(4)
C5B C6B Sc1' N1A -79.5(5)
C20B C6B Sc1' N1A 156.8(5)
C7B C6B Sc1' N1A 38.3(5)
C5B C6B Sc1' C20B 123.71(8)
C7B C6B Sc1' C20B -118.47(6)
C5B C6B Sc1' C19B 91.27(10)
C20B C6B Sc1' C19B -32.44(5)
C7B C6B Sc1' C19B -150.91(9)
C5B C6B Sc1' C21B 157.56(8)
C20B C6B Sc1' C21B 33.9
C7B C6B Sc1' C21B -84.62(7)
C20B C6B Sc1' C5B -123.71(8)
C7B C6B Sc1' C5B 117.8
C5B C6B Sc1' C18B 56.15(8)
C20B C6B Sc1' C18B -67.56(8)
C7B C6B Sc1' C18B 173.97(8)
C5B C6B Sc1' C39B 111.12(14)
C20B C6B Sc1' C39B -12.59(7)
C7B C6B Sc1' C39B -131.07(13)
C5B C6B Sc1' C4B 25.3
C20B C6B Sc1' C4B -98.39(9)
C7B C6B Sc1' C4B 143.1
C5B C6B Sc1' C40B 142.19(13)
C20B C6B Sc1' C40B 18.48(5)
C7B C6B Sc1' C40B -99.99(11)
C5B C6B Sc1' C7B -117.8
C20B C6B Sc1' C7B 118.47(6)
C5B C6B Sc1' Sc3' -51.5(2)
C20B C6B Sc1' Sc3' -175.2(3)
C7B C6B Sc1' Sc3' 66.3(2)
C40B C21B Sc1' N1A 74.3(4)
C22B C21B Sc1' N1A -47.7(4)
C20B C21B Sc1' N1A -171.5(4)
C40B C21B Sc1' C20B -114.17(9)
C22B C21B Sc1' C20B 123.76(8)
C40B C21B Sc1' C19B -71.43(9)
C22B C21B Sc1' C19B 166.50(8)
C20B C21B Sc1' C19B 42.74(5)
C40B C21B Sc1' C6B -149.30(9)
C22B C21B Sc1' C6B 88.63(8)
C20B C21B Sc1' C6B -35.1
C40B C21B Sc1' C5B -137.28(14)
C22B C21B Sc1' C5B 100.64(13)
C20B C21B Sc1' C5B -23.11(6)
C40B C21B Sc1' C18B -78.47(14)
C22B C21B Sc1' C18B 159.46(13)
C20B C21B Sc1' C18B 35.70(7)
C40B C21B Sc1' C39B -31.9
C22B C21B Sc1' C39B -154.0
C20B C21B Sc1' C39B 82.23(8)
C40B C21B Sc1' C4B -107.35(18)
C22B C21B Sc1' C4B 130.58(17)
C20B C21B Sc1' C4B 6.82(9)
C22B C21B Sc1' C40B -122.1
C20B C21B Sc1' C40B 114.17(9)
C40B C21B Sc1' C7B 176.72(6)
C22B C21B Sc1' C7B 54.64(6)
C20B C21B Sc1' C7B -69.11(8)
C40B C21B Sc1' Sc3' 109.9(5)
C22B C21B Sc1' Sc3' -12.2(5)
C20B C21B Sc1' Sc3' -136.0(6)
C6B C5B Sc1' N1A 130.6(4)
C1B C5B Sc1' N1A 12.9(4)
C4B C5B Sc1' N1A -93.4(3)
C6B C5B Sc1' C20B -35.13(7)
C1B C5B Sc1' C20B -152.86(8)
C4B C5B Sc1' C20B 100.80(11)
C6B C5B Sc1' C19B -75.89(11)
C1B C5B Sc1' C19B 166.39(8)
C4B C5B Sc1' C19B 60.05(11)
C1B C5B Sc1' C6B -117.7
C4B C5B Sc1' C6B 135.94(8)
C6B C5B Sc1' C21B -19.89(9)
C1B C5B Sc1' C21B -137.62(11)
C4B C5B Sc1' C21B 116.05(15)
C6B C5B Sc1' C18B -110.71(9)
C1B C5B Sc1' C18B 131.6
C4B C5B Sc1' C18B 25.2
C6B C5B Sc1' C39B -74.12(15)
C1B C5B Sc1' C39B 168.15(14)
C4B C5B Sc1' C39B 61.81(16)
C6B C5B Sc1' C4B -135.94(7)
C1B C5B Sc1' C4B 106.3
C6B C5B Sc1' C40B -42.93(16)
C1B C5B Sc1' C40B -160.66(17)
C4B C5B Sc1' C40B 93.0(2)
C6B C5B Sc1' C7B 33.8
C1B C5B Sc1' C7B -83.93(5)
C4B C5B Sc1' C7B 169.73(6)
C6B C5B Sc1' Sc3' 136.47(18)
C1B C5B Sc1' Sc3' 18.75(17)
C4B C5B Sc1' Sc3' -87.59(15)
C4B C18B Sc1' N1A 88.3(3)
C19B C18B Sc1' N1A -142.5(4)
C17B C18B Sc1' N1A -27.9(4)
C4B C18B Sc1' C20B -95.96(12)
C19B C18B Sc1' C20B 33.26(6)
C17B C18B Sc1' C20B 147.89(9)
C4B C18B Sc1' C19B -129.22(9)
C17B C18B Sc1' C19B 114.62(6)
C4B C18B Sc1' C6B -57.50(10)
C19B C18B Sc1' C6B 71.73(10)
C17B C18B Sc1' C6B -173.65(8)
C4B C18B Sc1' C21B -118.30(16)
C19B C18B Sc1' C21B 10.92(7)
C17B C18B Sc1' C21B 125.54(13)
C4B C18B Sc1' C5B -25.6
C19B C18B Sc1' C5B 103.66(11)
C17B C18B Sc1' C5B -141.7
C4B C18B Sc1' C39B -162.59(9)
C19B C18B Sc1' C39B -33.4
C17B C18B Sc1' C39B 81.26(7)
C19B C18B Sc1' C4B 129.22(9)
C17B C18B Sc1' C4B -116.2
C4B C18B Sc1' C40B -148.95(13)
C19B C18B Sc1' C40B -19.7
C17B C18B Sc1' C40B 94.90(11)
C4B C18B Sc1' C7B -54.35(13)
C19B C18B Sc1' C7B 74.87(14)
C17B C18B Sc1' C7B -170.51(12)
C4B C18B Sc1' Sc3' 57.80(18)
C19B C18B Sc1' Sc3' -173.0(3)
C17B C18B Sc1' Sc3' -58.4(2)
C38B C39B Sc1' N1A 32.5(3)
C40B C39B Sc1' N1A -87.8(3)
C19B C39B Sc1' N1A 153.2(4)
C38B C39B Sc1' C20B -164.40(8)
C40B C39B Sc1' C20B 75.36(11)
C19B C39B Sc1' C20B -43.69(6)
C38B C39B Sc1' C19B -120.71(7)
C40B C39B Sc1' C19B 119.05(9)
C38B C39B Sc1' C6B -155.41(13)
C40B C39B Sc1' C6B 84.35(16)
C19B C39B Sc1' C6B -34.70(9)
C38B C39B Sc1' C21B 152.2
C40B C39B Sc1' C21B 32.0
C19B C39B Sc1' C21B -87.07(10)
C38B C39B Sc1' C5B -123.75(16)
C40B C39B Sc1' C5B 116.00(18)
C19B C39B Sc1' C5B -3.05(9)
C38B C39B Sc1' C18B -86.73(7)
C40B C39B Sc1' C18B 153.02(9)
C19B C39B Sc1' C18B 34.0
C38B C39B Sc1' C4B -95.78(11)
C40B C39B Sc1' C4B 143.97(14)
C19B C39B Sc1' C4B 24.92(5)
C38B C39B Sc1' C40B 120.2
C19B C39B Sc1' C40B -119.05(9)
C38B C39B Sc1' C7B -179.84(14)
C40B C39B Sc1' C7B 59.92(16)
C19B C39B Sc1' C7B -59.13(13)
C38B C39B Sc1' Sc3' -1.3(3)
C40B C39B Sc1' Sc3' -121.5(3)
C19B C39B Sc1' Sc3' 119.4(4)
C3B C4B Sc1' N1A 5.8(3)
C18B C4B Sc1' N1A -114.8(3)
C5B C4B Sc1' N1A 109.1(3)
C3B C4B Sc1' C20B -168.49(9)
C18B C4B Sc1' C20B 70.91(11)
C5B C4B Sc1' C20B -65.20(12)
C3B C4B Sc1' C19B 150.99(7)
C18B C4B Sc1' C19B 30.39(7)
C5B C4B Sc1' C19B -105.72(11)
C3B C4B Sc1' C6B -129.25(6)
C18B C4B Sc1' C6B 110.14(10)
C5B C4B Sc1' C6B -25.96(6)
C3B C4B Sc1' C21B -172.70(15)
C18B C4B Sc1' C21B 66.69(17)
C5B C4B Sc1' C21B -69.42(18)
C3B C4B Sc1' C5B -103.3
C18B C4B Sc1' C5B 136.11(7)
C3B C4B Sc1' C18B 120.6
C5B C4B Sc1' C18B -136.11(7)
C3B C4B Sc1' C39B 135.28(9)
C18B C4B Sc1' C39B 14.67(8)
C5B C4B Sc1' C39B -121.43(14)
C3B C4B Sc1' C40B 154.67(16)
C18B C4B Sc1' C40B 34.06(16)
C5B C4B Sc1' C40B -102.0(2)
C3B C4B Sc1' C7B -111.54(8)
C18B C4B Sc1' C7B 127.85(11)
C5B C4B Sc1' C7B -8.26(5)
C3B C4B Sc1' Sc3' -7.90(17)
C18B C4B Sc1' Sc3' -128.51(17)
C5B C4B Sc1' Sc3' 95.38(15)
C21B C40B Sc1' N1A -125.4(3)
C41B C40B Sc1' N1A -8.6(3)
C39B C40B Sc1' N1A 110.7(3)
C21B C40B Sc1' C20B 40.49(8)
C41B C40B Sc1' C20B 157.28(8)
C39B C40B Sc1' C20B -83.37(10)
C21B C40B Sc1' C19B 87.93(10)
C41B C40B Sc1' C19B -155.29(6)
C39B C40B Sc1' C19B -35.93(7)
C21B C40B Sc1' C6B 27.01(10)
C41B C40B Sc1' C6B 143.80(11)
C39B C40B Sc1' C6B -96.84(13)
C41B C40B Sc1' C21B 116.8
C39B C40B Sc1' C21B -123.86(7)
C21B C40B Sc1' C5B 48.78(18)
C41B C40B Sc1' C5B 165.57(17)
C39B C40B Sc1' C5B -75.08(19)
C21B C40B Sc1' C18B 101.24(12)
C41B C40B Sc1' C18B -141.98(9)
C39B C40B Sc1' C18B -22.62(9)
C21B C40B Sc1' C39B 123.86(7)
C41B C40B Sc1' C39B -119.4
C21B C40B Sc1' C4B 84.09(19)
C41B C40B Sc1' C4B -159.13(16)
C39B C40B Sc1' C4B -39.77(17)
C21B C40B Sc1' C7B -2.97(5)
C41B C40B Sc1' C7B 113.82(9)
C39B C40B Sc1' C7B -126.82(12)
C21B C40B Sc1' Sc3' -130.1(5)
C41B C40B Sc1' Sc3' -13.3(5)
C39B C40B Sc1' Sc3' 106.0(4)
C6B C7B Sc1' N1A -154.8(3)
C23B C7B Sc1' N1A 72.8(2)
C8B C7B Sc1' N1A -35.3(3)
C6B C7B Sc1' C20B 39.24(5)
C23B C7B Sc1' C20B -93.19(11)
C8B C7B Sc1' C20B 158.76(8)
C6B C7B Sc1' C19B 26.62(8)
C23B C7B Sc1' C19B -105.81(16)
C8B C7B Sc1' C19B 146.14(13)
C23B C7B Sc1' C6B -132.43(8)
C8B C7B Sc1' C6B 119.52(7)
C6B C7B Sc1' C21B 79.84(8)
C23B C7B Sc1' C21B -52.59(7)
C8B C7B Sc1' C21B -160.64(5)
C6B C7B Sc1' C5B -36.8
C23B C7B Sc1' C5B -169.25(6)
C8B C7B Sc1' C5B 82.70(6)
C6B C7B Sc1' C18B -6.00(7)
C23B C7B Sc1' C18B -138.42(16)
C8B C7B Sc1' C18B 113.53(14)
C6B C7B Sc1' C39B 54.76(12)
C23B C7B Sc1' C39B -77.67(17)
C8B C7B Sc1' C39B 174.28(15)
C6B C7B Sc1' C4B -31.4
C23B C7B Sc1' C4B -163.79(10)
C8B C7B Sc1' C4B 88.16(9)
C6B C7B Sc1' C40B 81.55(10)
C23B C7B Sc1' C40B -50.88(10)
C8B C7B Sc1' C40B -158.93(8)
C6B C7B Sc1' Sc3' -124.3(2)
C23B C7B Sc1' Sc3' 103.23(14)
C8B C7B Sc1' Sc3' -4.81(16)
Sc3B N1A Sc2' C79B 125.7(13)
Sc3A N1A Sc2' C79B 1.5(12)
Sc2C N1A Sc2' C79B 124.7(14)
Sc1" N1A Sc2' C79B -156.1(13)
Sc1' N1A Sc2' C79B -156.6(12)
Sc3" N1A Sc2' C79B 59.1(14)
Sc3C N1A Sc2' C79B 28.8(14)
Sc2A N1A Sc2' C79B 172.0(14)
Sc1A N1A Sc2' C79B -159.7(8)
Sc1B N1A Sc2' C79B 6.2(13)
Sc3' N1A Sc2' C79B 53.4(13)
Sc2B N1A Sc2' C79B -111.5(12)
Sc3B N1A Sc2' C65B -16.8(7)
Sc3A N1A Sc2' C65B -141.0(7)
Sc2C N1A Sc2' C65B -17.8(5)
Sc1" N1A Sc2' C65B 61.4(7)
Sc1' N1A Sc2' C65B 60.9(8)
Sc3" N1A Sc2' C65B -83.4(8)
Sc3C N1A Sc2' C65B -113.7(6)
Sc2A N1A Sc2' C65B 29.5(6)
Sc1A N1A Sc2' C65B 57.8(16)
Sc1B N1A Sc2' C65B -136.3(6)
Sc3' N1A Sc2' C65B -89.1(7)
Sc2B N1A Sc2' C65B 106.0(7)
Sc3B N1A Sc2' C80B -172.0(4)
Sc3A N1A Sc2' C80B 63.7(3)
Sc2C N1A Sc2' C80B -173.1(6)
Sc1" N1A Sc2' C80B -93.9(4)
Sc1' N1A Sc2' C80B -94.4(4)
Sc3" N1A Sc2' C80B 121.3(5)
Sc3C N1A Sc2' C80B 91.0(4)
Sc2A N1A Sc2' C80B -125.7(5)
Sc1A N1A Sc2' C80B -97.5(11)
Sc1B N1A Sc2' C80B 68.5(4)
Sc3' N1A Sc2' C80B 115.7(4)
Sc2B N1A Sc2' C80B -49.3(4)
Sc3B N1A Sc2' C78B 103.3(3)
Sc3A N1A Sc2' C78B -21.0(3)
Sc2C N1A Sc2' C78B 102.2(5)
Sc1" N1A Sc2' C78B -178.6(3)
Sc1' N1A Sc2' C78B -179.1(3)
Sc3" N1A Sc2' C78B 36.6(6)
Sc3C N1A Sc2' C78B 6.4(5)
Sc2A N1A Sc2' C78B 149.6(4)
Sc1A N1A Sc2' C78B 177.8(9)
Sc1B N1A Sc2' C78B -16.2(4)
Sc3' N1A Sc2' C78B 31.0(4)
Sc2B N1A Sc2' C78B -134.0(3)
Sc3B N1A Sc2' C64B -62.1(3)
Sc3A N1A Sc2' C64B 173.6(4)
Sc2C N1A Sc2' C64B -63.1(3)
Sc1" N1A Sc2' C64B 16.1(3)
Sc1' N1A Sc2' C64B 15.6(5)
Sc3" N1A Sc2' C64B -128.8(4)
Sc3C N1A Sc2' C64B -159.0(3)
Sc2A N1A Sc2' C64B -15.8(2)
Sc1A N1A Sc2' C64B 12.5(14)
Sc1B N1A Sc2' C64B 178.4(3)
Sc3' N1A Sc2' C64B -134.4(3)
Sc2B N1A Sc2' C64B 60.7(3)
Sc3B N1A Sc2' C66B 12.0(3)
Sc3A N1A Sc2' C66B -112.3(3)
Sc2C N1A Sc2' C66B 10.94(19)
Sc1" N1A Sc2' C66B 90.2(3)
Sc1' N1A Sc2' C66B 89.7(4)
Sc3" N1A Sc2' C66B -54.7(5)
Sc3C N1A Sc2' C66B -84.9(3)
Sc2A N1A Sc2' C66B 58.3(2)
Sc1A N1A Sc2' C66B 86.6(12)
Sc1B N1A Sc2' C66B -107.5(3)
Sc3' N1A Sc2' C66B -60.3(3)
Sc2B N1A Sc2' C66B 134.7(3)
Sc3B N1A Sc2' C62B -135.4(2)
Sc3A N1A Sc2' C62B 100.3(2)
Sc2C N1A Sc2' C62B -136.5(4)
Sc1" N1A Sc2' C62B -57.2(2)
Sc1' N1A Sc2' C62B -57.7(3)
Sc3" N1A Sc2' C62B 157.9(4)
Sc3C N1A Sc2' C62B 127.7(3)
Sc2A N1A Sc2' C62B -89.1(3)
Sc1A N1A Sc2' C62B -60.8(12)
Sc1B N1A Sc2' C62B 105.1(2)
Sc3' N1A Sc2' C62B 152.3(2)
Sc2B N1A Sc2' C62B -12.6(2)
Sc3B N1A Sc2' C63B -99.3(2)
Sc3A N1A Sc2' C63B 136.4(3)
Sc2C N1A Sc2' C63B -100.4(4)
Sc1" N1A Sc2' C63B -21.1(2)
Sc1' N1A Sc2' C63B -21.6(4)
Sc3" N1A Sc2' C63B -166.0(3)
Sc3C N1A Sc2' C63B 163.8(2)
Sc2A N1A Sc2' C63B -52.99(19)
Sc1A N1A Sc2' C63B -24.7(13)
Sc1B N1A Sc2' C63B 141.2(2)
Sc3' N1A Sc2' C63B -171.6(2)
Sc2B N1A Sc2' C63B 23.5(2)
Sc3B N1A Sc2' C76B 162.8(3)
Sc3A N1A Sc2' C76B 38.51(19)
Sc2C N1A Sc2' C76B 161.7(5)
Sc1" N1A Sc2' C76B -119.0(3)
Sc1' N1A Sc2' C76B -119.5(3)
Sc3" N1A Sc2' C76B 96.1(5)
Sc3C N1A Sc2' C76B 65.9(3)
Sc2A N1A Sc2' C76B -150.9(3)
Sc1A N1A Sc2' C76B -122.6(10)
Sc1B N1A Sc2' C76B 43.3(3)
Sc3' N1A Sc2' C76B 90.5(3)
Sc2B N1A Sc2' C76B -74.5(2)
Sc3B N1A Sc2' C68B 74.3(2)
Sc3A N1A Sc2' C68B -50.01(18)
Sc2C N1A Sc2' C68B 73.2(3)
Sc1" N1A Sc2' C68B 152.4(2)
Sc1' N1A Sc2' C68B 151.9(2)
Sc3" N1A Sc2' C68B 7.6(5)
Sc3C N1A Sc2' C68B -22.6(3)
Sc2A N1A Sc2' C68B 120.6(3)
Sc1A N1A Sc2' C68B 148.9(10)
Sc1B N1A Sc2' C68B -45.2(3)
Sc3' N1A Sc2' C68B 2.0(3)
Sc2B N1A Sc2' C68B -163.0(2)
Sc3B N1A Sc2' C77B 130.9(3)
Sc3A N1A Sc2' C77B 6.57(18)
Sc2C N1A Sc2' C77B 129.8(4)
Sc1" N1A Sc2' C77B -151.0(2)
Sc1' N1A Sc2' C77B -151.5(2)
Sc3" N1A Sc2' C77B 64.2(5)
Sc3C N1A Sc2' C77B 33.9(4)
Sc2A N1A Sc2' C77B 177.2(3)
Sc1A N1A Sc2' C77B -154.6(10)
Sc1B N1A Sc2' C77B 11.3(3)
Sc3' N1A Sc2' C77B 58.5(3)
Sc2B N1A Sc2' C77B -106.4(2)
C65B C79B Sc2' N1A -154.7(13)
C78B C79B Sc2' N1A -29.7(12)
C80B C79B Sc2' N1A 79.0(12)
C78B C79B Sc2' C65B 125.04(5)
C80B C79B Sc2' C65B -126.27(6)
C65B C79B Sc2' C80B 126.27(6)
C78B C79B Sc2' C80B -108.7
C65B C79B Sc2' C78B -125.04(6)
C80B C79B Sc2' C78B 108.7
C65B C79B Sc2' C64B 31.9
C78B C79B Sc2' C64B 156.92(8)
C80B C79B Sc2' C64B -94.40(8)
C65B C79B Sc2' C66B -32.7
C78B C79B Sc2' C66B 92.31(5)
C80B C79B Sc2' C66B -159.00(7)
C65B C79B Sc2' C62B 98.47(6)
C78B C79B Sc2' C62B -136.48(5)
C80B C79B Sc2' C62B -27.8
C65B C79B Sc2' C63B 65.77(5)
C78B C79B Sc2' C63B -169.19(8)
C80B C79B Sc2' C63B -60.50(6)
C65B C79B Sc2' C76B 162.83(8)
C78B C79B Sc2' C76B -72.1
C80B C79B Sc2' C76B 36.6
C65B C79B Sc2' C68B -96.92(7)
C78B C79B Sc2' C68B 28.1
C80B C79B Sc2' C68B 136.8
C65B C79B Sc2' C77B -160.61(7)
C78B C79B Sc2' C77B -35.6
C80B C79B Sc2' C77B 73.1
C64B C65B Sc2' N1A -70.8(7)
C79B C65B Sc2' N1A 165.6(7)
C66B C65B Sc2' N1A 45.5(7)
C64B C65B Sc2' C79B 123.57(7)
C66B C65B Sc2' C79B -120.10(6)
C64B C65B Sc2' C80B 91.28(9)
C79B C65B Sc2' C80B -32.3
C66B C65B Sc2' C80B -152.38(8)
C64B C65B Sc2' C78B 155.37(8)
C79B C65B Sc2' C78B 31.8
C66B C65B Sc2' C78B -88.30(7)
C79B C65B Sc2' C64B -123.57(7)
C66B C65B Sc2' C64B 116.3
C64B C65B Sc2' C66B -116.3
C79B C65B Sc2' C66B 120.10(6)
C64B C65B Sc2' C62B 57.24(7)
C79B C65B Sc2' C62B -66.32(7)
C66B C65B Sc2' C62B 173.58(8)
C64B C65B Sc2' C63B 26.9
C79B C65B Sc2' C63B -96.64(8)
C66B C65B Sc2' C63B 143.3
C64B C65B Sc2' C76B 109.60(13)
C79B C65B Sc2' C76B -13.97(6)
C66B C65B Sc2' C76B -134.07(12)
C64B C65B Sc2' C68B -172.33(7)
C79B C65B Sc2' C68B 64.10(6)
C66B C65B Sc2' C68B -56.00(6)
C64B C65B Sc2' C77B 139.10(12)
C79B C65B Sc2' C77B 15.53(6)
C66B C65B Sc2' C77B -104.56(11)
C62B C80B Sc2' N1A 71.9(4)
C76B C80B Sc2' N1A -49.2(4)
C79B C80B Sc2' N1A -158.1(4)
C62B C80B Sc2' C79B -129.97(6)
C76B C80B Sc2' C79B 108.97(5)
C62B C80B Sc2' C65B -96.54(10)
C76B C80B Sc2' C65B 142.40(10)
C79B C80B Sc2' C65B 33.43(6)
C62B C80B Sc2' C78B -170.66(6)
C76B C80B Sc2' C78B 68.28(5)
C79B C80B Sc2' C78B -40.69(5)
C62B C80B Sc2' C64B -59.84(9)
C76B C80B Sc2' C64B 179.10(9)
C79B C80B Sc2' C64B 70.13(8)
C62B C80B Sc2' C66B -111.44(12)
C76B C80B Sc2' C66B 127.51(12)
C79B C80B Sc2' C66B 18.54(7)
C76B C80B Sc2' C62B -121.1
C79B C80B Sc2' C62B 129.97(6)
C62B C80B Sc2' C63B -28.1
C76B C80B Sc2' C63B -149.1
C79B C80B Sc2' C63B 101.92(7)
C62B C80B Sc2' C76B 121.1
C79B C80B Sc2' C76B -108.97(5)
C62B C80B Sc2' C68B -165.63(8)
C76B C80B Sc2' C68B 73.31(7)
C79B C80B Sc2' C68B -35.66(6)
C62B C80B Sc2' C77B 152.9
C76B C80B Sc2' C77B 31.8
C79B C80B Sc2' C77B -77.16(7)
C68B C78B Sc2' N1A -62.7(3)
C79B C78B Sc2' N1A 170.3(4)
C77B C78B Sc2' N1A 58.6(3)
C68B C78B Sc2' C79B 127.01(8)
C77B C78B Sc2' C79B -111.70(7)
C68B C78B Sc2' C65B 92.40(10)
C79B C78B Sc2' C65B -34.6
C77B C78B Sc2' C65B -146.31(10)
C68B C78B Sc2' C80B 169.96(6)
C79B C78B Sc2' C80B 42.9
C77B C78B Sc2' C80B -68.75(5)
C68B C78B Sc2' C64B 106.23(14)
C79B C78B Sc2' C64B -20.78(7)
C77B C78B Sc2' C64B -132.48(14)
C68B C78B Sc2' C66B 56.21(6)
C79B C78B Sc2' C66B -70.80(6)
C77B C78B Sc2' C66B 177.50(6)
C68B C78B Sc2' C62B 164.91(9)
C79B C78B Sc2' C62B 37.9
C77B C78B Sc2' C62B -73.80(9)
C68B C78B Sc2' C63B 137.69(15)
C79B C78B Sc2' C63B 10.68(7)
C77B C78B Sc2' C63B -101.01(15)
C68B C78B Sc2' C76B -152.7
C79B C78B Sc2' C76B 80.24(8)
C77B C78B Sc2' C76B -31.5
C79B C78B Sc2' C68B -127.01(8)
C77B C78B Sc2' C68B 121.3
C68B C78B Sc2' C77B -121.3
C79B C78B Sc2' C77B 111.70(8)
C65B C64B Sc2' N1A 146.4(4)
C63B C64B Sc2' N1A -81.4(3)
C44B C64B Sc2' N1A 26.7(4)
C65B C64B Sc2' C79B -35.78(7)
C63B C64B Sc2' C79B 96.40(11)
C44B C64B Sc2' C79B -155.50(8)
C63B C64B Sc2' C65B 132.19(8)
C44B C64B Sc2' C65B -119.72(6)
C65B C64B Sc2' C80B -75.56(11)
C63B C64B Sc2' C80B 56.62(10)
C44B C64B Sc2' C80B 164.72(8)
C65B C64B Sc2' C78B -22.43(9)
C63B C64B Sc2' C78B 109.76(15)
C44B C64B Sc2' C78B -142.14(12)
C65B C64B Sc2' C66B 36.1
C63B C64B Sc2' C66B 168.29(7)
C44B C64B Sc2' C66B -83.61(7)
C65B C64B Sc2' C62B -108.81(10)
C63B C64B Sc2' C62B 23.4
C44B C64B Sc2' C62B 131.5
C65B C64B Sc2' C63B -132.19(8)
C44B C64B Sc2' C63B 108.1
C65B C64B Sc2' C76B -75.09(15)
C63B C64B Sc2' C76B 57.10(15)
C44B C64B Sc2' C76B 165.20(13)
C65B C64B Sc2' C68B 7.43(7)
C63B C64B Sc2' C68B 139.62(14)
C44B C64B Sc2' C68B -112.28(12)
C65B C64B Sc2' C77B -47.01(16)
C63B C64B Sc2' C77B 85.2(2)
C44B C64B Sc2' C77B -166.73(17)
C67B C66B Sc2' N1A 71.7(3)
C65B C66B Sc2' N1A -157.2(3)
C46B C66B Sc2' N1A -36.3(3)
C67B C66B Sc2' C79B -92.81(9)
C65B C66B Sc2' C79B 38.3
C46B C66B Sc2' C79B 159.24(7)
C67B C66B Sc2' C65B -131.08(8)
C46B C66B Sc2' C65B 120.97(7)
C67B C66B Sc2' C80B -105.56(14)
C65B C66B Sc2' C80B 25.52(7)
C46B C66B Sc2' C80B 146.49(11)
C67B C66B Sc2' C78B -53.97(6)
C65B C66B Sc2' C78B 77.10(9)
C46B C66B Sc2' C78B -161.9
C67B C66B Sc2' C64B -168.64(7)
C65B C66B Sc2' C64B -37.6
C46B C66B Sc2' C64B 83.41(7)
C67B C66B Sc2' C62B -137.57(16)
C65B C66B Sc2' C62B -6.49(8)
C46B C66B Sc2' C62B 114.48(14)
C67B C66B Sc2' C63B -162.44(11)
C65B C66B Sc2' C63B -31.4
C46B C66B Sc2' C63B 89.61(10)
C67B C66B Sc2' C76B -78.85(15)
C65B C66B Sc2' C76B 52.23(11)
C46B C66B Sc2' C76B 173.20(12)
C67B C66B Sc2' C68B -23.3
C65B C66B Sc2' C68B 107.80(10)
C46B C66B Sc2' C68B -131.2
C67B C66B Sc2' C77B -52.70(9)
C65B C66B Sc2' C77B 78.38(11)
C46B C66B Sc2' C77B -160.65(7)
C63B C62B Sc2' N1A 98.2(2)
C80B C62B Sc2' N1A -131.8(2)
C61B C62B Sc2' N1A -18.2(2)
C63B C62B Sc2' C79B -98.35(8)
C80B C62B Sc2' C79B 31.65(6)
C61B C62B Sc2' C79B 145.27(6)
C63B C62B Sc2' C65B -58.05(9)
C80B C62B Sc2' C65B 71.95(12)
C61B C62B Sc2' C65B -174.43(8)
C63B C62B Sc2' C80B -130.00(7)
C61B C62B Sc2' C80B 113.62(5)
C63B C62B Sc2' C78B -122.08(11)
C80B C62B Sc2' C78B 7.92(5)
C61B C62B Sc2' C78B 121.53(9)
C63B C62B Sc2' C64B -24.06(5)
C80B C62B Sc2' C64B 105.94(10)
C61B C62B Sc2' C64B -140.44(5)
C63B C62B Sc2' C66B -54.35(14)
C80B C62B Sc2' C66B 75.65(16)
C61B C62B Sc2' C66B -170.73(13)
C80B C62B Sc2' C63B 130.00(7)
C61B C62B Sc2' C63B -116.4
C63B C62B Sc2' C76B -162.63(7)
C80B C62B Sc2' C76B -32.6
C61B C62B Sc2' C76B 80.98(7)
C63B C62B Sc2' C68B -113.42(15)
C80B C62B Sc2' C68B 16.58(10)
C61B C62B Sc2' C68B 130.19(13)
C63B C62B Sc2' C77B -151.36(10)
C80B C62B Sc2' C77B -21.4
C61B C62B Sc2' C77B 92.26(9)
C62B C63B Sc2' N1A -100.3(2)
C42B C63B Sc2' N1A 17.9(3)
C64B C63B Sc2' N1A 120.7(2)
C62B C63B Sc2' C79B 68.66(10)
C42B C63B Sc2' C79B -173.21(8)
C64B C63B Sc2' C79B -70.33(11)
C62B C63B Sc2' C65B 110.00(11)
C42B C63B Sc2' C65B -131.87(8)
C64B C63B Sc2' C65B -28.99(5)
C62B C63B Sc2' C80B 29.56(5)
C42B C63B Sc2' C80B 147.69(6)
C64B C63B Sc2' C80B -109.43(11)
C62B C63B Sc2' C78B 62.10(14)
C42B C63B Sc2' C78B -179.77(13)
C64B C63B Sc2' C78B -76.89(16)
C62B C63B Sc2' C64B 138.99(8)
C42B C63B Sc2' C64B -102.88(5)
C62B C63B Sc2' C66B 129.22(13)
C42B C63B Sc2' C66B -112.66(10)
C64B C63B Sc2' C66B -9.78(6)
C42B C63B Sc2' C62B 118.1
C64B C63B Sc2' C62B -138.99(8)
C62B C63B Sc2' C76B 14.18(6)
C42B C63B Sc2' C76B 132.31(8)
C64B C63B Sc2' C76B -124.81(13)
C62B C63B Sc2' C68B 87.2(2)
C42B C63B Sc2' C68B -154.72(18)
C64B C63B Sc2' C68B -51.84(18)
C62B C63B Sc2' C77B 30.33(12)
C42B C63B Sc2' C77B 148.46(13)
C64B C63B Sc2' C77B -108.66(18)
C74B C76B Sc2' N1A 26.8(2)
C80B C76B Sc2' N1A 145.9(3)
C77B C76B Sc2' N1A -91.9(2)
C74B C76B Sc2' C79B -164.17(8)
C80B C76B Sc2' C79B -45.0
C77B C76B Sc2' C79B 77.16(11)
C74B C76B Sc2' C65B -153.44(13)
C80B C76B Sc2' C65B -34.27(8)
C77B C76B Sc2' C65B 87.89(16)
C74B C76B Sc2' C80B -119.17(7)
C77B C76B Sc2' C80B 122.16(9)
C74B C76B Sc2' C78B 151.0
C80B C76B Sc2' C78B -89.84(8)
C77B C76B Sc2' C78B 32.3
C74B C76B Sc2' C64B -120.05(16)
C80B C76B Sc2' C64B -0.88(9)
C77B C76B Sc2' C64B 121.28(18)
C74B C76B Sc2' C66B -179.24(13)
C80B C76B Sc2' C66B -60.07(10)
C77B C76B Sc2' C66B 62.09(15)
C74B C76B Sc2' C62B -84.50(5)
C80B C76B Sc2' C62B 34.7
C77B C76B Sc2' C62B 156.83(8)
C74B C76B Sc2' C63B -93.42(9)
C80B C76B Sc2' C63B 25.8
C77B C76B Sc2' C63B 147.91(12)
C74B C76B Sc2' C68B 137.5
C80B C76B Sc2' C68B -103.36(11)
C77B C76B Sc2' C68B 18.8
C74B C76B Sc2' C77B 118.7
C80B C76B Sc2' C77B -122.16(9)
C78B C68B Sc2' N1A 133.1(2)
C69B C68B Sc2' N1A 21.7(2)
C67B C68B Sc2' N1A -94.3(2)
C78B C68B Sc2' C79B -33.25(6)
C69B C68B Sc2' C79B -144.67(6)
C67B C68B Sc2' C79B 99.41(9)
C78B C68B Sc2' C65B -74.99(9)
C69B C68B Sc2' C65B 173.58(7)
C67B C68B Sc2' C65B 57.66(9)
C78B C68B Sc2' C80B -8.5
C69B C68B Sc2' C80B -119.94(7)
C67B C68B Sc2' C80B 124.14(9)
C69B C68B Sc2' C78B -111.4
C67B C68B Sc2' C78B 132.7
C78B C68B Sc2' C64B -79.48(13)
C69B C68B Sc2' C64B 169.09(11)
C67B C68B Sc2' C64B 53.17(13)
C78B C68B Sc2' C66B -108.88(6)
C69B C68B Sc2' C66B 139.7
C67B C68B Sc2' C66B 23.8
C78B C68B Sc2' C62B -17.43(11)
C69B C68B Sc2' C62B -128.86(12)
C67B C68B Sc2' C62B 115.22(15)
C78B C68B Sc2' C63B -53.92(18)
C69B C68B Sc2' C63B -165.35(17)
C67B C68B Sc2' C63B 78.7(2)
C78B C68B Sc2' C76B 21.5
C69B C68B Sc2' C76B -89.88(6)
C67B C68B Sc2' C76B 154.20(7)
C78B C68B Sc2' C77B 33.2
C69B C68B Sc2' C77B -78.27(5)
C67B C68B Sc2' C77B 165.8
C71B C77B Sc2' N1A -19.1(3)
C76B C77B Sc2' N1A 100.6(2)
C78B C77B Sc2' N1A -136.0(3)
C71B C77B Sc2' C79B 159.32(7)
C76B C77B Sc2' C79B -80.99(10)
C78B C77B Sc2' C79B 42.33(7)
C71B C77B Sc2' C65B 147.24(11)
C76B C77B Sc2' C65B -93.07(14)
C78B C77B Sc2' C65B 30.25(10)
C71B C77B Sc2' C80B -153.1
C76B C77B Sc2' C80B -33.39(6)
C78B C77B Sc2' C80B 89.93(7)
C71B C77B Sc2' C78B 117.0
C76B C77B Sc2' C78B -123.32(6)
C71B C77B Sc2' C64B 171.84(17)
C76B C77B Sc2' C64B -68.5(2)
C78B C77B Sc2' C64B 54.86(17)
C71B C77B Sc2' C66B 114.64(8)
C76B C77B Sc2' C66B -125.68(11)
C78B C77B Sc2' C66B -2.35(5)
C71B C77B Sc2' C62B -138.61(6)
C76B C77B Sc2' C62B -18.93(7)
C78B C77B Sc2' C62B 104.40(9)
C71B C77B Sc2' C63B -153.89(12)
C76B C77B Sc2' C63B -34.21(14)
C78B C77B Sc2' C63B 89.12(14)
C71B C77B Sc2' C76B -119.7
C78B C77B Sc2' C76B 123.32(6)
C71B C77B Sc2' C68B 84.02(6)
C76B C77B Sc2' C68B -156.30(5)
C78B C77B Sc2' C68B -33.0
Sc3B N1A Sc3' C30B -66.5(18)
Sc3A N1A Sc3' C30B 60.2(18)
Sc2C N1A Sc3' C30B -22.3(19)
Sc1" N1A Sc3' C30B -111.1(18)
Sc1' N1A Sc3' C30B -144.0(18)
Sc3" N1A Sc3' C30B -169(2)
Sc3C N1A Sc3' C30B 118(2)
Sc2A N1A Sc3' C30B -49.5(19)
Sc1A N1A Sc3' C30B -167.4(19)
Sc1B N1A Sc3' C30B 100.3(19)
Sc2B N1A Sc3' C30B 131.4(16)
Sc3B N1A Sc3' C31B 151.4(6)
Sc3A N1A Sc3' C31B -81.9(6)
Sc2C N1A Sc3' C31B -164.3(6)
Sc1" N1A Sc3' C31B 106.9(6)
Sc1' N1A Sc3' C31B 74.0(6)
Sc3" N1A Sc3' C31B 49.2(5)
Sc3C N1A Sc3' C31B -24.4(4)
Sc2A N1A Sc3' C31B 168.4(5)
Sc1A N1A Sc3' C31B 50.6(6)
Sc1B N1A Sc3' C31B -41.7(5)
Sc2B N1A Sc3' C31B -10.7(12)
Sc3B N1A Sc3' C29B 8.7(4)
Sc3A N1A Sc3' C29B 135.4(5)
Sc2C N1A Sc3' C29B 52.9(5)
Sc1" N1A Sc3' C29B -35.9(7)
Sc1' N1A Sc3' C29B -68.8(5)
Sc3" N1A Sc3' C29B -93.6(5)
Sc3C N1A Sc3' C29B -167.2(8)
Sc2A N1A Sc3' C29B 25.7(6)
Sc1A N1A Sc3' C29B -92.2(4)
Sc1B N1A Sc3' C29B 175.5(6)
Sc2B N1A Sc3' C29B -153.4(5)
Sc3B N1A Sc3' C51B -92.0(4)
Sc3A N1A Sc3' C51B 34.7(3)
Sc2C N1A Sc3' C51B -47.7(4)
Sc1" N1A Sc3' C51B -136.6(3)
Sc1' N1A Sc3' C51B -169.4(3)
Sc3" N1A Sc3' C51B 165.8(6)
Sc3C N1A Sc3' C51B 92.1(6)
Sc2A N1A Sc3' C51B -75.0(4)
Sc1A N1A Sc3' C51B 167.2(4)
Sc1B N1A Sc3' C51B 74.8(4)
Sc2B N1A Sc3' C51B 105.9(7)
Sc3B N1A Sc3' C13B 113.3(3)
Sc3A N1A Sc3' C13B -120.0(3)
Sc2C N1A Sc3' C13B 157.6(3)
Sc1" N1A Sc3' C13B 68.8(5)
Sc1' N1A Sc3' C13B 35.9(4)
Sc3" N1A Sc3' C13B 11.1(3)
Sc3C N1A Sc3' C13B -62.5(5)
Sc2A N1A Sc3' C13B 130.3(2)
Sc1A N1A Sc3' C13B 12.5(3)
Sc1B N1A Sc3' C13B -79.8(3)
Sc2B N1A Sc3' C13B -48.8(9)
Sc3B N1A Sc3' C32B 178.8(3)
Sc3A N1A Sc3' C32B -54.4(2)
Sc2C N1A Sc3' C32B -136.9(3)
Sc1" N1A Sc3' C32B 134.3(3)
Sc1' N1A Sc3' C32B 101.4(3)
Sc3" N1A Sc3' C32B 76.6(4)
Sc3C N1A Sc3' C32B 3.0(3)
Sc2A N1A Sc3' C32B -164.14(18)
Sc1A N1A Sc3' C32B 78.0(3)
Sc1B N1A Sc3' C32B -14.33(19)
Sc2B N1A Sc3' C32B 16.8(9)
Sc3B N1A Sc3' C11B 44.8(3)
Sc3A N1A Sc3' C11B 171.5(3)
Sc2C N1A Sc3' C11B 89.1(3)
Sc1" N1A Sc3' C11B 0.3(6)
Sc1' N1A Sc3' C11B -32.6(4)
Sc3" N1A Sc3' C11B -57.4(3)
Sc3C N1A Sc3' C11B -131.1(6)
Sc2A N1A Sc3' C11B 61.8(4)
Sc1A N1A Sc3' C11B -56.0(2)
Sc1B N1A Sc3' C11B -148.4(4)
Sc2B N1A Sc3' C11B -117.3(7)
Sc3B N1A Sc3' C12B 79.0(3)
Sc3A N1A Sc3' C12B -154.3(3)
Sc2C N1A Sc3' C12B 123.3(3)
Sc1" N1A Sc3' C12B 34.5(5)
Sc1' N1A Sc3' C12B 1.6(4)
Sc3" N1A Sc3' C12B -23.2(3)
Sc3C N1A Sc3' C12B -96.8(5)
Sc2A N1A Sc3' C12B 96.0(3)
Sc1A N1A Sc3' C12B -21.8(2)
Sc1B N1A Sc3' C12B -114.1(3)
Sc2B N1A Sc3' C12B -83.1(8)
Sc3B N1A Sc3' C28B -12.1(2)
Sc3A N1A Sc3' C28B 114.6(2)
Sc2C N1A Sc3' C28B 32.1(3)
Sc1" N1A Sc3' C28B -56.7(5)
Sc1' N1A Sc3' C28B -89.6(3)
Sc3" N1A Sc3' C28B -114.4(4)
Sc3C N1A Sc3' C28B 172.0(6)
Sc2A N1A Sc3' C28B 4.9(4)
Sc1A N1A Sc3' C28B -113.0(2)
Sc1B N1A Sc3' C28B 154.7(4)
Sc2B N1A Sc3' C28B -174.2(6)
Sc3B N1A Sc3' C52B -121.1(3)
Sc3A N1A Sc3' C52B 5.60(17)
Sc2C N1A Sc3' C52B -76.8(3)
Sc1" N1A Sc3' C52B -165.7(3)
Sc1' N1A Sc3' C52B 161.5(2)
Sc3" N1A Sc3' C52B 136.7(5)
Sc3C N1A Sc3' C52B 63.0(5)
Sc2A N1A Sc3' C52B -104.1(3)
Sc1A N1A Sc3' C52B 138.1(2)
Sc1B N1A Sc3' C52B 45.7(2)
Sc2B N1A Sc3' C52B 76.8(8)
Sc3B N1A Sc3' Sc2' -72.9(3)
Sc3A N1A Sc3' Sc2' 53.9(2)
Sc2C N1A Sc3' Sc2' -28.6(2)
Sc1" N1A Sc3' Sc2' -117.4(4)
Sc1' N1A Sc3' Sc2' -150.3(4)
Sc3" N1A Sc3' Sc2' -175.1(3)
Sc3C N1A Sc3' Sc2' 111.3(5)
Sc2A N1A Sc3' Sc2' -55.8(2)
Sc1A N1A Sc3' Sc2' -173.7(2)
Sc1B N1A Sc3' Sc2' 94.0(3)
Sc2B N1A Sc3' Sc2' 125.1(8)
C31B C30B Sc3' N1A -150.2(19)
C29B C30B Sc3' N1A 88.0(18)
C51B C30B Sc3' N1A -31.0(18)
C29B C30B Sc3' C31B -121.83(5)
C51B C30B Sc3' C31B 119.2
C31B C30B Sc3' C29B 121.83(5)
C51B C30B Sc3' C29B -118.9
C31B C30B Sc3' C51B -119.2
C29B C30B Sc3' C51B 118.9
C31B C30B Sc3' C13B 29.9
C29B C30B Sc3' C13B -91.91(7)
C51B C30B Sc3' C13B 149.15(7)
C31B C30B Sc3' C32B -30.5
C29B C30B Sc3' C32B -152.31(7)
C51B C30B Sc3' C32B 88.75(6)
C31B C30B Sc3' C11B 93.08(6)
C29B C30B Sc3' C11B -28.8
C51B C30B Sc3' C11B -147.69(6)
C31B C30B Sc3' C12B 61.98(6)
C29B C30B Sc3' C12B -59.85(6)
C51B C30B Sc3' C12B -178.79(8)
C31B C30B Sc3' C28B 150.81(7)
C29B C30B Sc3' C28B 29.0
C51B C30B Sc3' C28B -90.0
C31B C30B Sc3' C52B -91.12(5)
C29B C30B Sc3' C52B 147.05(5)
C51B C30B Sc3' C52B 28.1
C31B C30B Sc3' Sc2' -145.1(3)
C29B C30B Sc3' Sc2' 93.0(3)
C51B C30B Sc3' Sc2' -25.9(3)
C30B C31B Sc3' N1A 170.2(6)
C13B C31B Sc3' N1A -63.2(6)
C32B C31B Sc3' N1A 45.5(6)
C13B C31B Sc3' C30B 126.59(7)
C32B C31B Sc3' C30B -124.66(7)
C30B C31B Sc3' C29B -34.42(5)
C13B C31B Sc3' C29B 92.17(8)
C32B C31B Sc3' C29B -159.07(8)
C30B C31B Sc3' C51B 35.3
C13B C31B Sc3' C51B 161.91(9)
C32B C31B Sc3' C51B -89.34(8)
C30B C31B Sc3' C13B -126.59(7)
C32B C31B Sc3' C13B 108.8
C30B C31B Sc3' C32B 124.66(7)
C13B C31B Sc3' C32B -108.8
C30B C31B Sc3' C11B -69.14(9)
C13B C31B Sc3' C11B 57.46(7)
C32B C31B Sc3' C11B 166.21(8)
C30B C31B Sc3' C12B -100.48(9)
C13B C31B Sc3' C12B 26.1
C32B C31B Sc3' C12B 134.86(5)
C30B C31B Sc3' C28B -24.55(7)
C13B C31B Sc3' C28B 102.04(12)
C32B C31B Sc3' C28B -149.21(12)
C30B C31B Sc3' C52B 68.68(7)
C13B C31B Sc3' C52B -164.73(7)
C32B C31B Sc3' C52B -55.98(6)
C30B C31B Sc3' Sc2' 92.2(7)
C13B C31B Sc3' Sc2' -141.2(7)
C32B C31B Sc3' Sc2' -32.5(7)
C28B C29B Sc3' N1A -39.7(4)
C30B C29B Sc3' N1A -163.9(5)
C11B C29B Sc3' N1A 68.3(4)
C28B C29B Sc3' C30B 124.18(6)
C11B C29B Sc3' C30B -127.83(7)
C28B C29B Sc3' C31B 159.90(9)
C30B C29B Sc3' C31B 35.7
C11B C29B Sc3' C31B -92.10(10)
C28B C29B Sc3' C51B 88.27(6)
C30B C29B Sc3' C51B -35.9
C11B C29B Sc3' C51B -163.74(6)
C28B C29B Sc3' C13B -163.90(7)
C30B C29B Sc3' C13B 71.92(7)
C11B C29B Sc3' C13B -55.91(8)
C28B C29B Sc3' C32B 148.60(13)
C30B C29B Sc3' C32B 24.42(7)
C11B C29B Sc3' C32B -103.41(14)
C28B C29B Sc3' C11B -108.0
C30B C29B Sc3' C11B 127.83(7)
C28B C29B Sc3' C12B -132.6
C30B C29B Sc3' C12B 103.22(8)
C11B C29B Sc3' C12B -24.6
C30B C29B Sc3' C28B -124.18(6)
C11B C29B Sc3' C28B 108.0
C28B C29B Sc3' C52B 96.44(9)
C30B C29B Sc3' C52B -27.7
C11B C29B Sc3' C52B -155.57(9)
C28B C29B Sc3' Sc2' 3.1(3)
C30B C29B Sc3' Sc2' -121.1(3)
C11B C29B Sc3' Sc2' 111.1(2)
C30B C51B Sc3' N1A 172.8(4)
C50B C51B Sc3' N1A 49.4(4)
C52B C51B Sc3' N1A -60.2(4)
C50B C51B Sc3' C30B -123.35(7)
C52B C51B Sc3' C30B 127.02(7)
C30B C51B Sc3' C31B -37.4
C50B C51B Sc3' C31B -160.77(9)
C52B C51B Sc3' C31B 89.61(10)
C30B C51B Sc3' C29B 36.6
C50B C51B Sc3' C29B -86.71(6)
C52B C51B Sc3' C29B 163.66(6)
C30B C51B Sc3' C13B -27.43(8)
C50B C51B Sc3' C13B -150.78(13)
C52B C51B Sc3' C13B 99.59(14)
C30B C51B Sc3' C32B -73.72(7)
C50B C51B Sc3' C32B 162.93(6)
C52B C51B Sc3' C32B 53.30(7)
C30B C51B Sc3' C11B 28.0
C50B C51B Sc3' C11B -95.33(10)
C52B C51B Sc3' C11B 155.04(10)
C30B C51B Sc3' C12B 1.21(8)
C50B C51B Sc3' C12B -122.14(15)
C52B C51B Sc3' C12B 128.24(15)
C30B C51B Sc3' C28B 70.01(8)
C50B C51B Sc3' C28B -53.34(5)
C52B C51B Sc3' C28B -163.0
C30B C51B Sc3' C52B -127.02(7)
C50B C51B Sc3' C52B 109.6
C30B C51B Sc3' Sc2' 162.2(2)
C50B C51B Sc3' Sc2' 38.84(16)
C52B C51B Sc3' Sc2' -70.79(15)
C12B C13B Sc3' N1A -81.1(3)
C31B C13B Sc3' N1A 146.2(4)
C14B C13B Sc3' N1A 39.5(3)
C12B C13B Sc3' C30B 98.84(12)
C31B C13B Sc3' C30B -33.81(6)
C14B C13B Sc3' C30B -140.50(10)
C12B C13B Sc3' C31B 132.66(9)
C14B C13B Sc3' C31B -106.68(8)
C12B C13B Sc3' C29B 59.22(9)
C31B C13B Sc3' C29B -73.44(11)
C14B C13B Sc3' C29B 179.88(8)
C12B C13B Sc3' C51B 116.53(16)
C31B C13B Sc3' C51B -16.13(8)
C14B C13B Sc3' C51B -122.81(14)
C12B C13B Sc3' C32B 172.87(8)
C31B C13B Sc3' C32B 40.2
C14B C13B Sc3' C32B -66.47(7)
C12B C13B Sc3' C11B 26.7
C31B C13B Sc3' C11B -106.00(11)
C14B C13B Sc3' C11B 147.3
C31B C13B Sc3' C12B -132.66(9)
C14B C13B Sc3' C12B 120.7
C12B C13B Sc3' C28B 51.18(12)
C31B C13B Sc3' C28B -81.48(14)
C14B C13B Sc3' C28B 171.84(11)
C12B C13B Sc3' C52B 146.85(16)
C31B C13B Sc3' C52B 14.19(7)
C14B C13B Sc3' C52B -92.49(14)
C12B C13B Sc3' Sc2' -90.7(6)
C31B C13B Sc3' Sc2' 136.7(7)
C14B C13B Sc3' Sc2' 30.0(6)
C53B C32B Sc3' N1A 74.4(3)
C31B C32B Sc3' N1A -155.0(3)
C33B C32B Sc3' N1A -48.7(3)
C53B C32B Sc3' C30B -95.47(11)
C31B C32B Sc3' C30B 35.17(6)
C33B C32B Sc3' C30B 141.45(10)
C53B C32B Sc3' C31B -130.64(8)
C33B C32B Sc3' C31B 106.28(8)
C53B C32B Sc3' C29B -111.75(15)
C31B C32B Sc3' C29B 18.90(8)
C33B C32B Sc3' C29B 125.18(14)
C53B C32B Sc3' C51B -55.71(8)
C31B C32B Sc3' C51B 74.93(11)
C33B C32B Sc3' C51B -178.79(7)
C53B C32B Sc3' C13B -171.73(7)
C31B C32B Sc3' C13B -41.1
C33B C32B Sc3' C13B 65.19(7)
C53B C32B Sc3' C11B -143.86(16)
C31B C32B Sc3' C11B -13.21(8)
C33B C32B Sc3' C11B 93.07(16)
C53B C32B Sc3' C12B -168.08(11)
C31B C32B Sc3' C12B -37.44(6)
C33B C32B Sc3' C12B 68.84(11)
C53B C32B Sc3' C28B -94.20(19)
C31B C32B Sc3' C28B 36.45(13)
C33B C32B Sc3' C28B 142.73(18)
C53B C32B Sc3' C52B -24.9
C31B C32B Sc3' C52B 105.73(11)
C33B C32B Sc3' C52B -148.0
C53B C32B Sc3' Sc2' 34.3(2)
C31B C32B Sc3' Sc2' 164.9(3)
C33B C32B Sc3' Sc2' -88.8(2)
C12B C11B Sc3' N1A 87.4(3)
C10B C11B Sc3' N1A -33.0(3)
C29B C11B Sc3' N1A -136.8(3)
C12B C11B Sc3' C30B -103.07(10)
C10B C11B Sc3' C30B 136.51(8)
C29B C11B Sc3' C30B 32.69(7)
C12B C11B Sc3' C31B -61.76(10)
C10B C11B Sc3' C31B 177.82(9)
C29B C11B Sc3' C31B 74.01(11)
C12B C11B Sc3' C29B -135.77(6)
C10B C11B Sc3' C29B 103.8
C12B C11B Sc3' C51B -121.48(12)
C10B C11B Sc3' C51B 118.10(10)
C29B C11B Sc3' C51B 14.29(7)
C12B C11B Sc3' C13B -27.0
C10B C11B Sc3' C13B -147.5
C29B C11B Sc3' C13B 108.73(9)
C12B C11B Sc3' C32B -54.12(14)
C10B C11B Sc3' C32B -174.53(13)
C29B C11B Sc3' C32B 81.65(15)
C10B C11B Sc3' C12B -120.4
C29B C11B Sc3' C12B 135.77(6)
C12B C11B Sc3' C28B -174.37(6)
C10B C11B Sc3' C28B 65.22(6)
C29B C11B Sc3' C28B -38.6
C12B C11B Sc3' C52B -107.22(17)
C10B C11B Sc3' C52B 132.36(16)
C29B C11B Sc3' C52B 28.55(14)
C12B C11B Sc3' Sc2' 127.9(3)
C10B C11B Sc3' Sc2' 7.5(3)
C29B C11B Sc3' Sc2' -96.4(3)
C11B C12B Sc3' N1A -109.9(2)
C13B C12B Sc3' N1A 117.3(3)
C2B C12B Sc3' N1A 3.6(3)
C11B C12B Sc3' C30B 64.23(12)
C13B C12B Sc3' C30B -68.62(10)
C2B C12B Sc3' C30B 177.73(8)
C11B C12B Sc3' C31B 104.19(12)
C13B C12B Sc3' C31B -28.66(6)
C2B C12B Sc3' C31B -142.31(8)
C11B C12B Sc3' C29B 26.2
C13B C12B Sc3' C29B -106.61(9)
C2B C12B Sc3' C29B 139.74(5)
C11B C12B Sc3' C51B 63.48(16)
C13B C12B Sc3' C51B -69.37(14)
C2B C12B Sc3' C51B 176.98(13)
C11B C12B Sc3' C13B 132.85(8)
C2B C12B Sc3' C13B -113.6
C11B C12B Sc3' C32B 127.11(14)
C13B C12B Sc3' C32B -5.74(7)
C2B C12B Sc3' C32B -119.39(10)
C13B C12B Sc3' C11B -132.85(8)
C2B C12B Sc3' C11B 113.5
C11B C12B Sc3' C28B 4.3
C13B C12B Sc3' C28B -128.50(11)
C2B C12B Sc3' C28B 117.85(8)
C11B C12B Sc3' C52B 92.1(2)
C13B C12B Sc3' C52B -40.71(19)
C2B C12B Sc3' C52B -154.4(2)
C11B C12B Sc3' Sc2' -84.1(4)
C13B C12B Sc3' Sc2' 143.0(4)
C2B C12B Sc3' Sc2' 29.4(4)
C29B C28B Sc3' N1A 153.8(3)
C49B C28B Sc3' N1A -73.4(2)
C27B C28B Sc3' N1A 46.5(2)
C29B C28B Sc3' C30B -35.7
C49B C28B Sc3' C30B 97.14(11)
C27B C28B Sc3' C30B -142.96(10)
C29B C28B Sc3' C31B -18.08(8)
C49B C28B Sc3' C31B 114.77(15)
C27B C28B Sc3' C31B -125.33(14)
C49B C28B Sc3' C29B 132.85(8)
C27B C28B Sc3' C29B -107.25(7)
C29B C28B Sc3' C51B -76.37(7)
C49B C28B Sc3' C51B 56.48(7)
C27B C28B Sc3' C51B 176.38(5)
C29B C28B Sc3' C13B 15.31(6)
C49B C28B Sc3' C13B 148.17(14)
C27B C28B Sc3' C13B -91.94(13)
C29B C28B Sc3' C32B -37.03(13)
C49B C28B Sc3' C32B 95.8(2)
C27B C28B Sc3' C32B -144.29(19)
C29B C28B Sc3' C11B 42.0
C49B C28B Sc3' C11B 174.88(6)
C27B C28B Sc3' C11B -65.22(5)
C29B C28B Sc3' C12B 39.1
C49B C28B Sc3' C12B 172.00(9)
C27B C28B Sc3' C12B -68.11(8)
C29B C28B Sc3' C52B -84.90(9)
C49B C28B Sc3' C52B 47.95(8)
C27B C28B Sc3' C52B 167.85(7)
C29B C28B Sc3' Sc2' -177.5(2)
C49B C28B Sc3' Sc2' -44.66(13)
C27B C28B Sc3' Sc2' 75.23(14)
C53B C52B Sc3' N1A -86.7(2)
C51B C52B Sc3' N1A 137.2(3)
C70B C52B Sc3' N1A 34.8(3)
C53B C52B Sc3' C30B 102.77(10)
C51B C52B Sc3' C30B -33.40(7)
C70B C52B Sc3' C30B -135.81(8)
C53B C52B Sc3' C31B 60.31(11)
C51B C52B Sc3' C31B -75.86(11)
C70B C52B Sc3' C31B -178.27(9)
C53B C52B Sc3' C29B 121.83(11)
C51B C52B Sc3' C29B -14.34(6)
C70B C52B Sc3' C29B -116.75(9)
C53B C52B Sc3' C51B 136.17(6)
C70B C52B Sc3' C51B -102.4
C53B C52B Sc3' C13B 51.78(15)
C51B C52B Sc3' C13B -84.39(15)
C70B C52B Sc3' C13B 173.20(13)
C53B C52B Sc3' C32B 25.40(5)
C51B C52B Sc3' C32B -110.77(8)
C70B C52B Sc3' C32B 146.8
C53B C52B Sc3' C11B 107.03(18)
C51B C52B Sc3' C11B -29.14(14)
C70B C52B Sc3' C11B -131.55(16)
C53B C52B Sc3' C12B 71.5(2)
C51B C52B Sc3' C12B -64.7(2)
C70B C52B Sc3' C12B -167.1(2)
C53B C52B Sc3' C28B 151.59(9)
C51B C52B Sc3' C28B 15.4
C70B C52B Sc3' C28B -87.00(9)
C53B C52B Sc3' Sc2' -110.73(14)
C51B C52B Sc3' Sc2' 113.10(16)
C70B C52B Sc3' Sc2' 10.69(16)
C79B Sc2' Sc3' N1A -162.4(4)
C65B Sc2' Sc3' N1A 137.8(4)
C80B Sc2' Sc3' N1A -103.6(5)
C78B Sc2' Sc3' N1A -156.6(3)
C64B Sc2' Sc3' N1A 80.2(5)
C66B Sc2' Sc3' N1A 132.6(3)
C62B Sc2' Sc3' N1A -47.0(4)
C63B Sc2' Sc3' N1A 15.5(4)
C76B Sc2' Sc3' N1A -102.9(3)
C68B Sc2' Sc3' N1A -178.2(3)
C77B Sc2' Sc3' N1A -127.3(3)
N1A Sc2' Sc3' C30B -178.4(5)
C79B Sc2' Sc3' C30B 19.2(5)
C65B Sc2' Sc3' C30B -40.6(5)
C80B Sc2' Sc3' C30B 78.0(5)
C78B Sc2' Sc3' C30B 25.0(4)
C64B Sc2' Sc3' C30B -98.2(5)
C66B Sc2' Sc3' C30B -45.8(4)
C62B Sc2' Sc3' C30B 134.6(4)
C63B Sc2' Sc3' C30B -162.9(3)
C76B Sc2' Sc3' C30B 78.7(4)
C68B Sc2' Sc3' C30B 3.4(3)
C77B Sc2' Sc3' C30B 54.2(4)
N1A Sc2' Sc3' C31B 116.2(8)
C79B Sc2' Sc3' C31B -46.1(9)
C65B Sc2' Sc3' C31B -105.9(7)
C80B Sc2' Sc3' C31B 12.6(9)
C78B Sc2' Sc3' C31B -40.4(7)
C64B Sc2' Sc3' C31B -163.6(5)
C66B Sc2' Sc3' C31B -111.2(7)
C62B Sc2' Sc3' C31B 69.2(9)
C63B Sc2' Sc3' C31B 131.7(6)
C76B Sc2' Sc3' C31B 13.3(8)
C68B Sc2' Sc3' C31B -61.9(7)
C77B Sc2' Sc3' C31B -11.1(7)
N1A Sc2' Sc3' C29B -129.5(4)
C79B Sc2' Sc3' C29B 68.2(4)
C65B Sc2' Sc3' C29B 8.4(5)
C80B Sc2' Sc3' C29B 126.9(4)
C78B Sc2' Sc3' C29B 74.0(3)
C64B Sc2' Sc3' C29B -49.3(6)
C66B Sc2' Sc3' C29B 3.2(3)
C62B Sc2' Sc3' C29B -176.5(3)
C63B Sc2' Sc3' C29B -114.0(4)
C76B Sc2' Sc3' C29B 127.6(3)
C68B Sc2' Sc3' C29B 52.4(3)
C77B Sc2' Sc3' C29B 103.2(3)
N1A Sc2' Sc3' C51B 166.2(3)
C79B Sc2' Sc3' C51B 3.9(4)
C65B Sc2' Sc3' C51B -55.9(4)
C80B Sc2' Sc3' C51B 62.6(4)
C78B Sc2' Sc3' C51B 9.7(2)
C64B Sc2' Sc3' C51B -113.6(4)
C66B Sc2' Sc3' C51B -61.1(2)
C62B Sc2' Sc3' C51B 119.2(4)
C63B Sc2' Sc3' C51B -178.3(4)
C76B Sc2' Sc3' C51B 63.3(3)
C68B Sc2' Sc3' C51B -11.93(17)
C77B Sc2' Sc3' C51B 38.9(2)
N1A Sc2' Sc3' C13B 14.1(5)
C79B Sc2' Sc3' C13B -148.3(5)
C65B Sc2' Sc3' C13B 151.9(5)
C80B Sc2' Sc3' C13B -89.5(7)
C78B Sc2' Sc3' C13B -142.5(6)
C64B Sc2' Sc3' C13B 94.3(7)
C66B Sc2' Sc3' C13B 146.7(6)
C62B Sc2' Sc3' C13B -32.9(8)
C63B Sc2' Sc3' C13B 29.6(9)
C76B Sc2' Sc3' C13B -88.8(6)
C68B Sc2' Sc3' C13B -164.1(6)
C77B Sc2' Sc3' C13B -113.2(6)
N1A Sc2' Sc3' C32B 94.9(3)
C79B Sc2' Sc3' C32B -67.5(4)
C65B Sc2' Sc3' C32B -127.2(3)
C80B Sc2' Sc3' C32B -8.7(6)
C78B Sc2' Sc3' C32B -61.7(3)
C64B Sc2' Sc3' C32B 175.1(3)
C66B Sc2' Sc3' C32B -132.5(2)
C62B Sc2' Sc3' C32B 47.9(5)
C63B Sc2' Sc3' C32B 110.4(4)
C76B Sc2' Sc3' C32B -8.0(4)
C68B Sc2' Sc3' C32B -83.3(3)
C77B Sc2' Sc3' C32B -32.4(3)
N1A Sc2' Sc3' C11B -87.5(3)
C79B Sc2' Sc3' C11B 110.1(3)
C65B Sc2' Sc3' C11B 50.3(5)
C80B Sc2' Sc3' C11B 168.9(3)
C78B Sc2' Sc3' C11B 115.9(3)
C64B Sc2' Sc3' C11B -7.3(6)
C66B Sc2' Sc3' C11B 45.1(3)
C62B Sc2' Sc3' C11B -134.5(3)
C63B Sc2' Sc3' C11B -72.0(5)
C76B Sc2' Sc3' C11B 169.6(2)
C68B Sc2' Sc3' C11B 94.3(3)
C77B Sc2' Sc3' C11B 145.1(3)
N1A Sc2' Sc3' C12B -45.4(4)
C79B Sc2' Sc3' C12B 152.3(3)
C65B Sc2' Sc3' C12B 92.5(5)
C80B Sc2' Sc3' C12B -149.0(4)
C78B Sc2' Sc3' C12B 158.1(3)
C64B Sc2' Sc3' C12B 34.8(7)
C66B Sc2' Sc3' C12B 87.3(4)
C62B Sc2' Sc3' C12B -92.4(5)
C63B Sc2' Sc3' C12B -29.9(7)
C76B Sc2' Sc3' C12B -148.3(3)
C68B Sc2' Sc3' C12B 136.5(4)
C77B Sc2' Sc3' C12B -172.7(3)
N1A Sc2' Sc3' C28B -127.9(3)
C79B Sc2' Sc3' C28B 69.7(3)
C65B Sc2' Sc3' C28B 9.9(4)
C80B Sc2' Sc3' C28B 128.5(4)
C78B Sc2' Sc3' C28B 75.53(19)
C64B Sc2' Sc3' C28B -47.7(5)
C66B Sc2' Sc3' C28B 4.7(2)
C62B Sc2' Sc3' C28B -174.9(3)
C63B Sc2' Sc3' C28B -112.4(4)
C76B Sc2' Sc3' C28B 129.18(19)
C68B Sc2' Sc3' C28B 53.94(15)
C77B Sc2' Sc3' C28B 104.75(17)
N1A Sc2' Sc3' C52B 137.7(3)
C79B Sc2' Sc3' C52B -24.6(4)
C65B Sc2' Sc3' C52B -84.4(3)
C80B Sc2' Sc3' C52B 34.1(4)
C78B Sc2' Sc3' C52B -18.8(2)
C64B Sc2' Sc3' C52B -142.1(4)
C66B Sc2' Sc3' C52B -89.65(19)
C62B Sc2' Sc3' C52B 90.7(4)
C63B Sc2' Sc3' C52B 153.2(4)
C76B Sc2' Sc3' C52B 34.8(2)
C68B Sc2' Sc3' C52B -40.43(14)
C77B Sc2' Sc3' C52B 10.39(17)
Sc3B N1A Sc1" C15C 102.7(7)
Sc3A N1A Sc1" C15C -18.0(9)
Sc2C N1A Sc1" C15C 51.6(7)
Sc1' N1A Sc1" C15C -158.7(9)
Sc3" N1A Sc1" C15C -177.8(6)
Sc3C N1A Sc1" C15C -168.3(6)
Sc2A N1A Sc1" C15C 56.5(6)
Sc1A N1A Sc1" C15C -158.7(7)
Sc1B N1A Sc1" C15C -107.9(7)
Sc3' N1A Sc1" C15C 147.5(7)
Sc2B N1A Sc1" C15C -55.5(7)
Sc3B N1A Sc1" C16C -137.2(7)
Sc3A N1A Sc1" C16C 102.1(6)
Sc2C N1A Sc1" C16C 171.8(7)
Sc1' N1A Sc1" C16C -38.6(6)
Sc3" N1A Sc1" C16C -57.7(8)
Sc3C N1A Sc1" C16C -48.1(11)
Sc2A N1A Sc1" C16C 176.6(8)
Sc1A N1A Sc1" C16C -38.5(6)
Sc1B N1A Sc1" C16C 12.3(11)
Sc3' N1A Sc1" C16C -92.3(8)
Sc2B N1A Sc1" C16C 64.6(6)
Sc3B N1A Sc1" C14C 37.1(4)
Sc3A N1A Sc1" C14C -83.6(5)
Sc2C N1A Sc1" C14C -13.9(4)
Sc1' N1A Sc1" C14C 135.7(6)
Sc3" N1A Sc1" C14C 116.6(3)
Sc3C N1A Sc1" C14C 126.2(5)
Sc2A N1A Sc1" C14C -9.1(3)
Sc1A N1A Sc1" C14C 135.8(4)
Sc1B N1A Sc1" C14C -173.4(4)
Sc3' N1A Sc1" C14C 82.0(5)
Sc2B N1A Sc1" C14C -121.1(4)
Sc3B N1A Sc1" C35C -82.8(3)
Sc3A N1A Sc1" C35C 156.5(3)
Sc2C N1A Sc1" C35C -133.9(4)
Sc1' N1A Sc1" C35C 15.8(3)
Sc3" N1A Sc1" C35C -3.3(5)
Sc3C N1A Sc1" C35C 6.3(8)
Sc2A N1A Sc1" C35C -129.0(4)
Sc1A N1A Sc1" C35C 15.8(3)
Sc1B N1A Sc1" C35C 66.6(7)
Sc3' N1A Sc1" C35C -38.0(6)
Sc2B N1A Sc1" C35C 119.0(4)
Sc3B N1A Sc1" C33C -4.6(2)
Sc3A N1A Sc1" C33C -125.3(3)
Sc2C N1A Sc1" C33C -55.6(3)
Sc1' N1A Sc1" C33C 94.0(4)
Sc3" N1A Sc1" C33C 74.9(3)
Sc3C N1A Sc1" C33C 84.5(6)
Sc2A N1A Sc1" C33C -50.79(19)
Sc1A N1A Sc1" C33C 94.0(2)
Sc1B N1A Sc1" C33C 144.9(5)
Sc3' N1A Sc1" C33C 40.3(5)
Sc2B N1A Sc1" C33C -162.8(3)
Sc3B N1A Sc1" C3C 121.6(2)
Sc3A N1A Sc1" C3C 0.9(5)
Sc2C N1A Sc1" C3C 70.5(3)
Sc1' N1A Sc1" C3C -139.8(5)
Sc3" N1A Sc1" C3C -158.9(2)
Sc3C N1A Sc1" C3C -149.3(5)
Sc2A N1A Sc1" C3C 75.4(2)
Sc1A N1A Sc1" C3C -139.8(2)
Sc1B N1A Sc1" C3C -89.0(5)
Sc3' N1A Sc1" C3C 166.4(3)
Sc2B N1A Sc1" C3C -36.6(2)
Sc3B N1A Sc1" C34C -42.7(2)
Sc3A N1A Sc1" C34C -163.4(2)
Sc2C N1A Sc1" C34C -93.8(3)
Sc1' N1A Sc1" C34C 55.9(3)
Sc3" N1A Sc1" C34C 36.8(3)
Sc3C N1A Sc1" C34C 46.3(7)
Sc2A N1A Sc1" C34C -89.0(3)
Sc1A N1A Sc1" C34C 55.9(2)
Sc1B N1A Sc1" C34C 106.7(6)
Sc3' N1A Sc1" C34C 2.1(5)
Sc2B N1A Sc1" C34C 159.1(3)
Sc3B N1A Sc1" C13C 50.7(2)
Sc3A N1A Sc1" C13C -70.0(4)
Sc2C N1A Sc1" C13C -0.4(3)
Sc1' N1A Sc1" C13C 149.3(5)
Sc3" N1A Sc1" C13C 130.2(2)
Sc3C N1A Sc1" C13C 139.7(5)
Sc2A N1A Sc1" C13C 4.47(13)
Sc1A N1A Sc1" C13C 149.3(2)
Sc1B N1A Sc1" C13C -159.9(5)
Sc3' N1A Sc1" C13C 95.5(4)
Sc2B N1A Sc1" C13C -107.5(3)
Sc3B N1A Sc1" Sc3" -79.5(3)
Sc3A N1A Sc1" Sc3" 159.8(5)
Sc2C N1A Sc1" Sc3" -130.6(3)
Sc1' N1A Sc1" Sc3" 19.1(4)
Sc3C N1A Sc1" Sc3" 9.6(5)
Sc2A N1A Sc1" Sc3" -125.7(3)
Sc1A N1A Sc1" Sc3" 19.1(2)
Sc1B N1A Sc1" Sc3" 69.9(5)
Sc3' N1A Sc1" Sc3" -34.7(4)
Sc2B N1A Sc1" Sc3" 122.3(3)
Sc3B N1A Sc1" Sc2" 81.3(3)
Sc3A N1A Sc1" Sc2" -39.4(3)
Sc2C N1A Sc1" Sc2" 30.3(3)
Sc1' N1A Sc1" Sc2" 179.9(4)
Sc3" N1A Sc1" Sc2" 160.8(4)
Sc3C N1A Sc1" Sc2" 170.4(7)
Sc2A N1A Sc1" Sc2" 35.1(3)
Sc1A N1A Sc1" Sc2" 180.0(3)
Sc1B N1A Sc1" Sc2" -129.2(7)
Sc3' N1A Sc1" Sc2" 126.2(5)
Sc2B N1A Sc1" Sc2" -76.9(3)
C3C C15C Sc1" N1A 27.7(7)
C14C C15C Sc1" N1A -90.9(7)
C16C C15C Sc1" N1A 145.5(8)
C3C C15C Sc1" C16C -117.8
C14C C15C Sc1" C16C 123.54(5)
C3C C15C Sc1" C14C 118.6
C16C C15C Sc1" C14C -123.54(5)
C3C C15C Sc1" C35C -148.04(7)
C14C C15C Sc1" C35C 93.32(7)
C16C C15C Sc1" C35C -30.2
C3C C15C Sc1" C33C 146.6
C14C C15C Sc1" C33C 28.0
C16C C15C Sc1" C33C -95.56(6)
C14C C15C Sc1" C3C -118.6
C16C C15C Sc1" C3C 117.8
C3C C15C Sc1" C34C 178.19(6)
C14C C15C Sc1" C34C 59.55(6)
C16C C15C Sc1" C34C -64.0
C3C C15C Sc1" C13C 88.4
C14C C15C Sc1" C13C -30.2
C16C C15C Sc1" C13C -153.73(7)
C3C C15C Sc1" Sc3" -146.0(12)
C14C C15C Sc1" Sc3" 95.4(12)
C16C C15C Sc1" Sc3" -28.2(12)
C3C C15C Sc1" Sc2" 41.7(2)
C14C C15C Sc1" Sc2" -77.0(2)
C16C C15C Sc1" Sc2" 159.5(3)
C35C C16C Sc1" N1A 81.2(6)
C15C C16C Sc1" N1A -151.0(7)
C17C C16C Sc1" N1A -26.9(7)
C35C C16C Sc1" C15C -127.84(7)
C17C C16C Sc1" C15C 124.0
C35C C16C Sc1" C14C -94.68(8)
C15C C16C Sc1" C14C 33.2
C17C C16C Sc1" C14C 157.17(6)
C15C C16C Sc1" C35C 127.84(7)
C17C C16C Sc1" C35C -108.2
C35C C16C Sc1" C33C -59.83(6)
C15C C16C Sc1" C33C 68.00(5)
C17C C16C Sc1" C33C -168.0
C35C C16C Sc1" C3C -161.92(7)
C15C C16C Sc1" C3C -34.1
C17C C16C Sc1" C3C 89.9
C35C C16C Sc1" C34C -27.5
C15C C16C Sc1" C34C 100.38(7)
C17C C16C Sc1" C34C -135.6
C35C C16C Sc1" C13C -106.07(12)
C15C C16C Sc1" C13C 21.77(6)
C17C C16C Sc1" C13C 145.78(9)
C35C C16C Sc1" Sc3" 45.7(2)
C15C C16C Sc1" Sc3" 173.5(3)
C17C C16C Sc1" Sc3" -62.4(3)
C35C C16C Sc1" Sc2" 174.1(5)
C15C C16C Sc1" Sc2" -58.1(5)
C17C C16C Sc1" Sc2" 66.0(5)
C33C C14C Sc1" N1A -81.4(4)
C15C C14C Sc1" N1A 148.1(4)
C13C C14C Sc1" N1A 25.9(4)
C33C C14C Sc1" C15C 130.50(5)
C13C C14C Sc1" C15C -122.3
C33C C14C Sc1" C16C 96.10(8)
C15C C14C Sc1" C16C -34.4
C13C C14C Sc1" C16C -156.67(7)
C33C C14C Sc1" C35C 58.99(8)
C15C C14C Sc1" C35C -71.51(7)
C13C C14C Sc1" C35C 166.23(7)
C15C C14C Sc1" C33C -130.50(5)
C13C C14C Sc1" C33C 107.2
C33C C14C Sc1" C3C 164.7
C15C C14C Sc1" C3C 34.2
C13C C14C Sc1" C3C -88.1
C33C C14C Sc1" C34C 25.4
C15C C14C Sc1" C34C -105.07(6)
C13C C14C Sc1" C34C 132.7
C33C C14C Sc1" C13C -107.2
C15C C14C Sc1" C13C 122.3
C33C C14C Sc1" Sc3" -32.6(2)
C15C C14C Sc1" Sc3" -163.1(3)
C13C C14C Sc1" Sc3" 74.6(2)
C33C C14C Sc1" Sc2" -104.11(17)
C15C C14C Sc1" Sc2" 125.4(2)
C13C C14C Sc1" Sc2" 3.13(18)
C16C C35C Sc1" N1A -145.7(3)
C36C C35C Sc1" N1A -40.0(3)
C34C C35C Sc1" N1A 82.7(3)
C16C C35C Sc1" C15C 32.20(5)
C36C C35C Sc1" C15C 137.88(7)
C34C C35C Sc1" C15C -99.42(9)
C36C C35C Sc1" C16C 105.7
C34C C35C Sc1" C16C -131.62(5)
C16C C35C Sc1" C14C 70.47(7)
C36C C35C Sc1" C14C 176.15(7)
C34C C35C Sc1" C14C -61.15(8)
C16C C35C Sc1" C33C 104.03(6)
C36C C35C Sc1" C33C -150.3
C34C C35C Sc1" C33C -27.6
C16C C35C Sc1" C3C 15.46(6)
C36C C35C Sc1" C3C 121.14(9)
C34C C35C Sc1" C3C -116.17(11)
C16C C35C Sc1" C34C 131.62(5)
C36C C35C Sc1" C34C -122.7
C16C C35C Sc1" C13C 77.39(11)
C36C C35C Sc1" C13C -176.93(10)
C34C C35C Sc1" C13C -54.23(11)
C16C C35C Sc1" Sc3" -147.43(17)
C36C C35C Sc1" Sc3" -41.75(15)
C34C C35C Sc1" Sc3" 80.95(14)
C16C C35C Sc1" Sc2" -173.7(6)
C36C C35C Sc1" Sc2" -68.0(6)
C34C C35C Sc1" Sc2" 54.7(6)
C34C C33C Sc1" N1A -97.2(2)
C14C C33C Sc1" N1A 128.0(2)
C32C C33C Sc1" N1A 21.4(2)
C34C C33C Sc1" C15C 104.43(7)
C14C C33C Sc1" C15C -30.4
C32C C33C Sc1" C15C -137.00(5)
C34C C33C Sc1" C16C 64.80(6)
C14C C33C Sc1" C16C -70.03(8)
C32C C33C Sc1" C16C -176.62(6)
C34C C33C Sc1" C14C 134.83(6)
C32C C33C Sc1" C14C -106.6
C34C C33C Sc1" C35C 28.9
C14C C33C Sc1" C35C -105.97(8)
C32C C33C Sc1" C35C 147.4
C34C C33C Sc1" C3C 121.84(9)
C14C C33C Sc1" C3C -13.0
C32C C33C Sc1" C3C -119.59(7)
C14C C33C Sc1" C34C -134.83(5)
C32C C33C Sc1" C34C 118.6
C34C C33C Sc1" C13C 173.47(5)
C14C C33C Sc1" C13C 38.6
C32C C33C Sc1" C13C -68.0
C34C C33C Sc1" Sc3" -65.55(11)
C14C C33C Sc1" Sc3" 159.62(13)
C32C C33C Sc1" Sc3" 53.03(12)
C34C C33C Sc1" Sc2" -131.91(16)
C14C C33C Sc1" Sc2" 93.26(15)
C32C C33C Sc1" Sc2" -13.33(16)
C15C C3C Sc1" N1A -168.3(3)
C4C C3C Sc1" N1A 65.1(2)
C2C C3C Sc1" N1A -43.6(2)
C4C C3C Sc1" C15C -126.65(6)
C2C C3C Sc1" C15C 124.75(5)
C15C C3C Sc1" C16C 38.7
C4C C3C Sc1" C16C -87.98(7)
C2C C3C Sc1" C16C 163.41(7)
C15C C3C Sc1" C14C -37.3
C4C C3C Sc1" C14C -163.9
C2C C3C Sc1" C14C 87.5
C15C C3C Sc1" C35C 28.43(6)
C4C C3C Sc1" C35C -98.22(11)
C2C C3C Sc1" C35C 153.17(10)
C15C C3C Sc1" C33C -29.0
C4C C3C Sc1" C33C -155.66(8)
C2C C3C Sc1" C33C 95.74(7)
C15C C3C Sc1" C34C -1.80(6)
C4C C3C Sc1" C34C -128.45(11)
C2C C3C Sc1" C34C 122.95(11)
C15C C3C Sc1" C13C -71.64(7)
C4C C3C Sc1" C13C 161.7
C2C C3C Sc1" C13C 53.1
C15C C3C Sc1" Sc3" 167.0(4)
C4C C3C Sc1" Sc3" 40.3(3)
C2C C3C Sc1" Sc3" -68.3(3)
C15C C3C Sc1" Sc2" -148.84(16)
C4C C3C Sc1" Sc2" 84.51(12)
C2C C3C Sc1" Sc2" -24.09(13)
C33C C34C Sc1" N1A 105.22(19)
C35C C34C Sc1" N1A -123.79(19)
C55C C34C Sc1" N1A -9.4(2)
C33C C34C Sc1" C15C -63.14(7)
C35C C34C Sc1" C15C 67.85(8)
C55C C34C Sc1" C15C -177.77(6)
C33C C34C Sc1" C16C -101.68(7)
C35C C34C Sc1" C16C 29.3
C55C C34C Sc1" C16C 143.7
C33C C34C Sc1" C14C -26.8
C35C C34C Sc1" C14C 104.16(8)
C55C C34C Sc1" C14C -141.5
C33C C34C Sc1" C35C -130.99(6)
C55C C34C Sc1" C35C 114.4
C35C C34C Sc1" C33C 130.99(6)
C55C C34C Sc1" C33C -114.6
C33C C34C Sc1" C3C -62.11(10)
C35C C34C Sc1" C3C 68.88(11)
C55C C34C Sc1" C3C -176.75(9)
C33C C34C Sc1" C13C -5.0
C35C C34C Sc1" C13C 125.95(9)
C55C C34C Sc1" C13C -119.68(6)
C33C C34C Sc1" Sc3" 122.72(12)
C35C C34C Sc1" Sc3" -106.29(12)
C55C C34C Sc1" Sc3" 8.08(12)
C33C C34C Sc1" Sc2" 68.89(17)
C35C C34C Sc1" Sc2" -160.1(2)
C55C C34C Sc1" Sc2" -45.75(18)
C12C C13C Sc1" N1A 67.5(2)
C31C C13C Sc1" N1A -53.1(2)
C14C C13C Sc1" N1A -162.4(3)
C12C C13C Sc1" C15C -93.78(9)
C31C C13C Sc1" C15C 145.61(8)
C14C C13C Sc1" C15C 36.3
C12C C13C Sc1" C16C -109.35(13)
C31C C13C Sc1" C16C 130.04(13)
C14C C13C Sc1" C16C 20.75(7)
C12C C13C Sc1" C14C -130.09(7)
C31C C13C Sc1" C14C 109.29(7)
C12C C13C Sc1" C35C -143.31(14)
C31C C13C Sc1" C35C 96.07(13)
C14C C13C Sc1" C35C -13.22(7)
C12C C13C Sc1" C33C -173.05(5)
C31C C13C Sc1" C33C 66.3
C14C C13C Sc1" C33C -43.0
C12C C13C Sc1" C3C -55.75(5)
C31C C13C Sc1" C3C -176.4
C14C C13C Sc1" C3C 74.35(6)
C12C C13C Sc1" C34C -169.63(8)
C31C C13C Sc1" C34C 69.76(8)
C14C C13C Sc1" C34C -39.5
C12C C13C Sc1" Sc3" 96.53(18)
C31C C13C Sc1" Sc3" -24.09(19)
C14C C13C Sc1" Sc3" -133.4(2)
C12C C13C Sc1" Sc2" 52.73(11)
C31C C13C Sc1" Sc2" -67.88(11)
C14C C13C Sc1" Sc2" -177.17(16)
Sc3B N1A Sc2" C27C -75.3(5)
Sc3A N1A Sc2" C27C 143.4(7)
Sc2C N1A Sc2" C27C -40.4(5)
Sc1" N1A Sc2" C27C -0.7(6)
Sc1' N1A Sc2" C27C -0.8(10)
Sc3" N1A Sc2" C27C -162.4(5)
Sc3C N1A Sc2" C27C -176.7(5)
Sc2A N1A Sc2" C27C -24.8(5)
Sc1A N1A Sc2" C27C 179.4(3)
Sc1B N1A Sc2" C27C 161.9(5)
Sc3' N1A Sc2" C27C -154.0(5)
Sc2B N1A Sc2" C27C 43.7(6)
Sc3B N1A Sc2" C26C -166.8(6)
Sc3A N1A Sc2" C26C 52.0(6)
Sc2C N1A Sc2" C26C -131.8(7)
Sc1" N1A Sc2" C26C -92.1(6)
Sc1' N1A Sc2" C26C -92.2(9)
Sc3" N1A Sc2" C26C 106.2(6)
Sc3C N1A Sc2" C26C 91.9(6)
Sc2A N1A Sc2" C26C -116.2(6)
Sc1A N1A Sc2" C26C 88.0(8)
Sc1B N1A Sc2" C26C 70.4(6)
Sc3' N1A Sc2" C26C 114.6(6)
Sc2B N1A Sc2" C26C -47.7(6)
Sc3B N1A Sc2" C47C 109.8(5)
Sc3A N1A Sc2" C47C -31.4(4)
Sc2C N1A Sc2" C47C 144.8(6)
Sc1" N1A Sc2" C47C -175.5(4)
Sc1' N1A Sc2" C47C -175.6(5)
Sc3" N1A Sc2" C47C 22.8(6)
Sc3C N1A Sc2" C47C 8.5(5)
Sc2A N1A Sc2" C47C 160.4(5)
Sc1A N1A Sc2" C47C 4.6(9)
Sc1B N1A Sc2" C47C -13.0(5)
Sc3' N1A Sc2" C47C 31.2(5)
Sc2B N1A Sc2" C47C -131.1(5)
Sc3B N1A Sc2" C28C -23.8(3)
Sc3A N1A Sc2" C28C -165.1(5)
Sc2C N1A Sc2" C28C 11.1(3)
Sc1" N1A Sc2" C28C 50.8(4)
Sc1' N1A Sc2" C28C 50.7(8)
Sc3" N1A Sc2" C28C -110.9(3)
Sc3C N1A Sc2" C28C -125.2(3)
Sc2A N1A Sc2" C28C 26.7(3)
Sc1A N1A Sc2" C28C -129.1(4)
Sc1B N1A Sc2" C28C -146.6(3)
Sc3' N1A Sc2" C28C -102.4(3)
Sc2B N1A Sc2" C28C 95.2(3)
Sc3B N1A Sc2" C48C 60.3(3)
Sc3A N1A Sc2" C48C -81.0(3)
Sc2C N1A Sc2" C48C 95.3(4)
Sc1" N1A Sc2" C48C 134.9(3)
Sc1' N1A Sc2" C48C 134.8(6)
Sc3" N1A Sc2" C48C -26.7(4)
Sc3C N1A Sc2" C48C -41.1(3)
Sc2A N1A Sc2" C48C 110.8(3)
Sc1A N1A Sc2" C48C -45.0(6)
Sc1B N1A Sc2" C48C -62.5(3)
Sc3' N1A Sc2" C48C -18.3(3)
Sc2B N1A Sc2" C48C 179.3(3)
Sc3B N1A Sc2" C49C 18.3(2)
Sc3A N1A Sc2" C49C -123.0(3)
Sc2C N1A Sc2" C49C 53.2(3)
Sc1" N1A Sc2" C49C 92.9(3)
Sc1' N1A Sc2" C49C 92.8(7)
Sc3" N1A Sc2" C49C -68.8(3)
Sc3C N1A Sc2" C49C -83.1(3)
Sc2A N1A Sc2" C49C 68.8(2)
Sc1A N1A Sc2" C49C -87.0(5)
Sc1B N1A Sc2" C49C -104.5(2)
Sc3' N1A Sc2" C49C -60.3(3)
Sc2B N1A Sc2" C49C 137.3(2)
Sc3B N1A Sc2" C25C -164.3(2)
Sc3A N1A Sc2" C25C 54.5(2)
Sc2C N1A Sc2" C25C -129.3(3)
Sc1" N1A Sc2" C25C -89.6(3)
Sc1' N1A Sc2" C25C -89.7(7)
Sc3" N1A Sc2" C25C 108.7(3)
Sc3C N1A Sc2" C25C 94.4(3)
Sc2A N1A Sc2" C25C -113.7(2)
Sc1A N1A Sc2" C25C 90.5(5)
Sc1B N1A Sc2" C25C 72.9(2)
Sc3' N1A Sc2" C25C 117.1(3)
Sc2B N1A Sc2" C25C -45.2(3)
Sc3B N1A Sc2" C10C -87.4(2)
Sc3A N1A Sc2" C10C 131.4(4)
Sc2C N1A Sc2" C10C -52.4(3)
Sc1" N1A Sc2" C10C -12.7(4)
Sc1' N1A Sc2" C10C -12.8(8)
Sc3" N1A Sc2" C10C -174.4(2)
Sc3C N1A Sc2" C10C 171.3(3)
Sc2A N1A Sc2" C10C -36.8(2)
Sc1A N1A Sc2" C10C 167.4(3)
Sc1B N1A Sc2" C10C 149.8(3)
Sc3' N1A Sc2" C10C -166.0(3)
Sc2B N1A Sc2" C10C 31.7(3)
Sc3B N1A Sc2" C46C 122.0(2)
Sc3A N1A Sc2" C46C -19.25(18)
Sc2C N1A Sc2" C46C 157.0(4)
Sc1" N1A Sc2" C46C -163.3(2)
Sc1' N1A Sc2" C46C -163.4(6)
Sc3" N1A Sc2" C46C 35.0(3)
Sc3C N1A Sc2" C46C 20.6(3)
Sc2A N1A Sc2" C46C 172.5(2)
Sc1A N1A Sc2" C46C 16.7(6)
Sc1B N1A Sc2" C46C -0.8(2)
Sc3' N1A Sc2" C46C 43.4(3)
Sc2B N1A Sc2" C46C -118.9(2)
Sc3B N1A Sc2" Sc3" 87.1(2)
Sc3A N1A Sc2" Sc3" -54.2(3)
Sc2C N1A Sc2" Sc3" 122.0(3)
Sc1" N1A Sc2" Sc3" 161.7(4)
Sc1' N1A Sc2" Sc3" 161.6(8)
Sc3C N1A Sc2" Sc3" -14.3(3)
Sc2A N1A Sc2" Sc3" 137.6(3)
Sc1A N1A Sc2" Sc3" -18.2(4)
Sc1B N1A Sc2" Sc3" -35.7(2)
Sc3' N1A Sc2" Sc3" 8.4(2)
Sc2B N1A Sc2" Sc3" -153.9(3)
Sc3B N1A Sc2" Sc1" -74.6(2)
Sc3A N1A Sc2" Sc1" 144.1(3)
Sc2C N1A Sc2" Sc1" -39.7(3)
Sc1' N1A Sc2" Sc1" -0.1(6)
Sc3" N1A Sc2" Sc1" -161.7(4)
Sc3C N1A Sc2" Sc1" -176.0(3)
Sc2A N1A Sc2" Sc1" -24.1(2)
Sc1A N1A Sc2" Sc1" -179.9(6)
Sc1B N1A Sc2" Sc1" 162.6(3)
Sc3' N1A Sc2" Sc1" -153.2(3)
Sc2B N1A Sc2" Sc1" 44.4(2)
C28C C27C Sc2" N1A 84.5(5)
C26C C27C Sc2" N1A -144.2(5)
C10C C27C Sc2" N1A -20.4(5)
C28C C27C Sc2" C26C -131.24(6)
C10C C27C Sc2" C26C 123.8
C28C C27C Sc2" C47C -98.66(9)
C26C C27C Sc2" C47C 32.58(5)
C10C C27C Sc2" C47C 156.40(8)
C26C C27C Sc2" C28C 131.24(6)
C10C C27C Sc2" C28C -104.9
C28C C27C Sc2" C48C -61.65(9)
C26C C27C Sc2" C48C 69.59(8)
C10C C27C Sc2" C48C -166.58(8)
C28C C27C Sc2" C49C -26.7
C26C C27C Sc2" C49C 104.52(7)
C10C C27C Sc2" C49C -131.7
C28C C27C Sc2" C25C -164.99(6)
C26C C27C Sc2" C25C -33.8
C10C C27C Sc2" C25C 90.1
C28C C27C Sc2" C10C 104.9
C26C C27C Sc2" C10C -123.8
C28C C27C Sc2" C46C -111.12(13)
C26C C27C Sc2" C46C 20.12(8)
C10C C27C Sc2" C46C 143.94(11)
C28C C27C Sc2" Sc3" 8.0(10)
C26C C27C Sc2" Sc3" 139.2(11)
C10C C27C Sc2" Sc3" -96.9(11)
C28C C27C Sc2" Sc1" 84.12(19)
C26C C27C Sc2" Sc1" -144.6(2)
C10C C27C Sc2" Sc1" -20.8(2)
C27C C26C Sc2" N1A 120.8(6)
C25C C26C Sc2" N1A 3.8(6)
C47C C26C Sc2" N1A -113.3(6)
C25C C26C Sc2" C27C -117.0
C47C C26C Sc2" C27C 125.92(8)
C27C C26C Sc2" C47C -125.92(8)
C25C C26C Sc2" C47C 117.0
C27C C26C Sc2" C28C -29.3
C25C C26C Sc2" C28C -146.32(7)
C47C C26C Sc2" C28C 96.63(9)
C27C C26C Sc2" C48C -97.31(10)
C25C C26C Sc2" C48C 145.66(7)
C47C C26C Sc2" C48C 28.6
C27C C26C Sc2" C49C -63.56(8)
C25C C26C Sc2" C49C 179.41(8)
C47C C26C Sc2" C49C 62.37(8)
C27C C26C Sc2" C25C 117.0
C47C C26C Sc2" C25C -117.0
C27C C26C Sc2" C10C 30.3
C25C C26C Sc2" C10C -86.74(5)
C47C C26C Sc2" C10C 156.21(9)
C27C C26C Sc2" C46C -156.48(9)
C25C C26C Sc2" C46C 86.5
C47C C26C Sc2" C46C -30.6
C27C C26C Sc2" Sc3" -168.5(4)
C25C C26C Sc2" Sc3" 74.5(4)
C47C C26C Sc2" Sc3" -42.6(4)
C27C C26C Sc2" Sc1" 62.7(3)
C25C C26C Sc2" Sc1" -54.4(3)
C47C C26C Sc2" Sc1" -171.4(4)
C48C C47C Sc2" N1A -84.6(5)
C26C C47C Sc2" N1A 143.5(5)
C46C C47C Sc2" N1A 21.7(5)
C48C C47C Sc2" C27C 98.47(11)
C26C C47C Sc2" C27C -33.51(6)
C46C C47C Sc2" C27C -155.25(9)
C48C C47C Sc2" C26C 131.98(8)
C46C C47C Sc2" C26C -121.7
C48C C47C Sc2" C28C 60.62(9)
C26C C47C Sc2" C28C -71.36(9)
C46C C47C Sc2" C28C 166.91(9)
C26C C47C Sc2" C48C -131.98(8)
C46C C47C Sc2" C48C 106.3
C48C C47C Sc2" C49C 25.9
C26C C47C Sc2" C49C -106.05(9)
C46C C47C Sc2" C49C 132.22(6)
C48C C47C Sc2" C25C 166.10(7)
C26C C47C Sc2" C25C 34.1
C46C C47C Sc2" C25C -87.6
C48C C47C Sc2" C10C 110.95(15)
C26C C47C Sc2" C10C -21.02(8)
C46C C47C Sc2" C10C -142.76(12)
C48C C47C Sc2" C46C -106.3
C26C C47C Sc2" C46C 121.7
C48C C47C Sc2" Sc3" -71.57(18)
C26C C47C Sc2" Sc3" 156.5(2)
C46C C47C Sc2" Sc3" 34.72(19)
C48C C47C Sc2" Sc1" -107(2)
C26C C47C Sc2" Sc1" 121(2)
C46C C47C Sc2" Sc1" -1(2)
C29C C28C Sc2" N1A -29.2(3)
C49C C28C Sc2" N1A 90.2(3)
C27C C28C Sc2" N1A -135.7(3)
C29C C28C Sc2" C27C 106.5
C49C C28C Sc2" C27C -134.11(6)
C29C C28C Sc2" C26C 137.06(7)
C49C C28C Sc2" C26C -103.57(9)
C27C C28C Sc2" C26C 30.54(5)
C29C C28C Sc2" C47C 175.69(8)
C49C C28C Sc2" C47C -64.94(9)
C27C C28C Sc2" C47C 69.18(10)
C29C C28C Sc2" C48C -148.67(5)
C49C C28C Sc2" C48C -29.30(5)
C27C C28C Sc2" C48C 104.81(9)
C29C C28C Sc2" C49C -119.4
C27C C28C Sc2" C49C 134.11(6)
C29C C28C Sc2" C25C 119.54(9)
C49C C28C Sc2" C25C -121.09(11)
C27C C28C Sc2" C25C 13.02(6)
C29C C28C Sc2" C10C 66.66(5)
C49C C28C Sc2" C10C -173.97(6)
C27C C28C Sc2" C10C -39.9
C29C C28C Sc2" C46C -177.33(13)
C49C C28C Sc2" C46C -57.96(14)
C27C C28C Sc2" C46C 76.15(14)
C29C C28C Sc2" Sc3" -71.7(2)
C49C C28C Sc2" Sc3" 47.69(18)
C27C C28C Sc2" Sc3" -178.2(2)
C29C C28C Sc2" Sc1" -5.63(17)
C49C C28C Sc2" Sc1" 113.75(16)
C27C C28C Sc2" Sc1" -112.14(17)
C49C C48C Sc2" N1A -90.9(3)
C67C C48C Sc2" N1A 26.4(3)
C47C C48C Sc2" N1A 133.3(3)
C49C C48C Sc2" C27C 66.29(10)
C67C C48C Sc2" C27C -176.45(9)
C47C C48C Sc2" C27C -69.52(10)
C49C C48C Sc2" C26C 106.11(9)
C67C C48C Sc2" C26C -136.63(7)
C47C C48C Sc2" C26C -29.70(6)
C49C C48C Sc2" C47C 135.81(6)
C67C C48C Sc2" C47C -106.9
C49C C48C Sc2" C28C 29.34(5)
C67C C48C Sc2" C28C 146.60(6)
C47C C48C Sc2" C28C -106.47(9)
C67C C48C Sc2" C49C 117.3
C47C C48C Sc2" C49C -135.81(6)
C49C C48C Sc2" C25C 123.89(12)
C67C C48C Sc2" C25C -118.85(9)
C47C C48C Sc2" C25C -11.92(7)
C49C C48C Sc2" C10C 58.77(14)
C67C C48C Sc2" C10C 176.03(14)
C47C C48C Sc2" C10C -77.04(15)
C49C C48C Sc2" C46C 174.09(6)
C67C C48C Sc2" C46C -68.6
C47C C48C Sc2" C46C 38.3
C49C C48C Sc2" Sc3" -104.77(14)
C67C C48C Sc2" Sc3" 12.49(14)
C47C C48C Sc2" Sc3" 119.42(15)
C49C C48C Sc2" Sc1" -53.8(3)
C67C C48C Sc2" Sc1" 63.4(3)
C47C C48C Sc2" Sc1" 170.4(3)
C50C C49C Sc2" N1A -1.3(2)
C28C C49C Sc2" N1A -115.2(2)
C48C C49C Sc2" N1A 114.3(2)
C50C C49C Sc2" C27C 142.45(6)
C28C C49C Sc2" C27C 28.5
C48C C49C Sc2" C27C -101.94(9)
C50C C49C Sc2" C26C -179.40(7)
C28C C49C Sc2" C26C 66.64(9)
C48C C49C Sc2" C26C -63.79(9)
C50C C49C Sc2" C47C -142.67(5)
C28C C49C Sc2" C47C 103.38(9)
C48C C49C Sc2" C47C -27.1
C50C C49C Sc2" C28C 114.0
C48C C49C Sc2" C28C -130.43(7)
C50C C49C Sc2" C48C -115.6
C28C C49C Sc2" C48C 130.43(7)
C50C C49C Sc2" C25C -179.06(11)
C28C C49C Sc2" C25C 66.99(14)
C48C C49C Sc2" C25C -63.45(13)
C50C C49C Sc2" C10C 118.83(8)
C28C C49C Sc2" C10C 4.9
C48C C49C Sc2" C10C -125.56(11)
C50C C49C Sc2" C46C -120.31(7)
C28C C49C Sc2" C46C 125.73(11)
C48C C49C Sc2" C46C -4.7
C50C C49C Sc2" Sc3" -31.98(14)
C28C C49C Sc2" Sc3" -145.94(14)
C48C C49C Sc2" Sc3" 83.63(12)
C50C C49C Sc2" Sc1" 32.52(17)
C28C C49C Sc2" Sc1" -81.44(15)
C48C C49C Sc2" Sc1" 148.13(18)
C26C C25C Sc2" N1A -178.3(3)
C8C C25C Sc2" N1A 54.2(2)
C24C C25C Sc2" N1A -52.4(2)
C26C C25C Sc2" C27C 40.3
C8C C25C Sc2" C27C -87.26(7)
C24C C25C Sc2" C27C 166.11(7)
C8C C25C Sc2" C26C -127.52(7)
C24C C25C Sc2" C26C 125.85(6)
C26C C25C Sc2" C47C -39.5
C8C C25C Sc2" C47C -167.03(7)
C24C C25C Sc2" C47C 86.33(7)
C26C C25C Sc2" C28C 31.20(6)
C8C C25C Sc2" C28C -96.32(11)
C24C C25C Sc2" C28C 157.05(10)
C26C C25C Sc2" C48C -31.32(6)
C8C C25C Sc2" C48C -158.83(12)
C24C C25C Sc2" C48C 94.53(11)
C26C C25C Sc2" C49C -0.63(8)
C8C C25C Sc2" C49C -128.14(15)
C24C C25C Sc2" C49C 125.22(15)
C26C C25C Sc2" C10C 76.51(8)
C8C C25C Sc2" C10C -51.00(5)
C24C C25C Sc2" C10C -157.6
C26C C25C Sc2" C46C -74.79(7)
C8C C25C Sc2" C46C 157.7
C24C C25C Sc2" C46C 51.06(5)
C26C C25C Sc2" Sc3" -138.3(2)
C8C C25C Sc2" Sc3" 94.21(17)
C24C C25C Sc2" Sc3" -12.42(18)
C26C C25C Sc2" Sc1" 147.2(2)
C8C C25C Sc2" Sc1" 19.64(14)
C24C C25C Sc2" Sc1" -86.99(14)
C9C C10C Sc2" N1A -65.0(2)
C11C C10C Sc2" N1A 56.6(2)
C27C C10C Sc2" N1A 167.9(3)
C9C C10C Sc2" C27C 127.08(9)
C11C C10C Sc2" C27C -111.30(8)
C9C C10C Sc2" C26C 90.87(9)
C11C C10C Sc2" C26C -147.51(9)
C27C C10C Sc2" C26C -36.2
C9C C10C Sc2" C47C 105.28(15)
C11C C10C Sc2" C47C -133.10(15)
C27C C10C Sc2" C47C -21.80(7)
C9C C10C Sc2" C28C 173.36(6)
C11C C10C Sc2" C28C -65.02(6)
C27C C10C Sc2" C28C 46.28(5)
C9C C10C Sc2" C48C 140.81(17)
C11C C10C Sc2" C48C -97.57(17)
C27C C10C Sc2" C48C 13.72(8)
C9C C10C Sc2" C49C 169.93(9)
C11C C10C Sc2" C49C -68.45(10)
C27C C10C Sc2" C49C 42.84(5)
C9C C10C Sc2" C25C 54.39(5)
C11C C10C Sc2" C25C 176.0
C27C C10C Sc2" C25C -72.69(7)
C9C C10C Sc2" C46C 84.11(18)
C11C C10C Sc2" C46C -154.27(17)
C27C C10C Sc2" C46C -42.97(11)
C9C C10C Sc2" Sc3" -70.5(4)
C11C C10C Sc2" Sc3" 51.1(4)
C27C C10C Sc2" Sc3" 162.4(4)
C9C C10C Sc2" Sc1" -71.20(11)
C11C C10C Sc2" Sc1" 50.42(11)
C27C C10C Sc2" Sc1" 161.72(18)
C45C C46C Sc2" N1A 64.5(2)
C66C C46C Sc2" N1A -54.4(2)
C47C C46C Sc2" N1A -166.5(3)
C45C C46C Sc2" C27C -106.20(15)
C66C C46C Sc2" C27C 134.86(16)
C47C C46C Sc2" C27C 22.78(8)
C45C C46C Sc2" C26C -91.63(9)
C66C C46C Sc2" C26C 149.43(10)
C47C C46C Sc2" C26C 37.4
C45C C46C Sc2" C47C -128.98(8)
C66C C46C Sc2" C47C 112.08(8)
C45C C46C Sc2" C28C -142.32(17)
C66C C46C Sc2" C28C 98.74(17)
C47C C46C Sc2" C28C -13.34(9)
C45C C46C Sc2" C48C -174.60(6)
C66C C46C Sc2" C48C 66.46(7)
C47C C46C Sc2" C48C -45.61(5)
C45C C46C Sc2" C49C -171.24(10)
C66C C46C Sc2" C49C 69.83(10)
C47C C46C Sc2" C49C -42.25(6)
C45C C46C Sc2" C25C -54.26(6)
C66C C46C Sc2" C25C -173.20(6)
C47C C46C Sc2" C25C 74.72(8)
C45C C46C Sc2" C10C -84.67(18)
C66C C46C Sc2" C10C 156.39(18)
C47C C46C Sc2" C10C 44.31(12)
C45C C46C Sc2" Sc3" 82.00(12)
C66C C46C Sc2" Sc3" -36.94(12)
C47C C46C Sc2" Sc3" -149.02(18)
C45C C46C Sc2" Sc1" 50.9(3)
C66C C46C Sc2" Sc1" -68.0(3)
C47C C46C Sc2" Sc1" 179.9(4)
C15C Sc1" Sc2" N1A -170.6(4)
C16C Sc1" Sc2" N1A -127.6(6)
C14C Sc1" Sc2" N1A 150.1(4)
C35C Sc1" Sc2" N1A 40.7(6)
C33C Sc1" Sc2" N1A 113.2(3)
C3C Sc1" Sc2" N1A -148.7(3)
C34C Sc1" Sc2" N1A 79.7(3)
C13C Sc1" Sc2" N1A 151.7(3)
Sc3" Sc1" Sc2" N1A 11.0(2)
N1A Sc1" Sc2" C27C 179.6(4)
C15C Sc1" Sc2" C27C 9.0(4)
C16C Sc1" Sc2" C27C 52.0(6)
C14C Sc1" Sc2" C27C -30.3(3)
C35C Sc1" Sc2" C27C -139.7(5)
C33C Sc1" Sc2" C27C -67.3(3)
C3C Sc1" Sc2" C27C 30.9(3)
C34C Sc1" Sc2" C27C -100.7(3)
C13C Sc1" Sc2" C27C -28.7(2)
Sc3" Sc1" Sc2" C27C -169.5(3)
N1A Sc1" Sc2" C26C 140.3(5)
C15C Sc1" Sc2" C26C -30.2(5)
C16C Sc1" Sc2" C26C 12.7(8)
C14C Sc1" Sc2" C26C -69.5(4)
C35C Sc1" Sc2" C26C -178.9(5)
C33C Sc1" Sc2" C26C -106.5(4)
C3C Sc1" Sc2" C26C -8.3(4)
C34C Sc1" Sc2" C26C -139.9(3)
C13C Sc1" Sc2" C26C -68.0(4)
Sc3" Sc1" Sc2" C26C 151.3(4)
N1A Sc1" Sc2" C47C 26(2)
C15C Sc1" Sc2" C47C -144(2)
C16C Sc1" Sc2" C47C -102(2)
C14C Sc1" Sc2" C47C 176(2)
C35C Sc1" Sc2" C47C 67(3)
C33C Sc1" Sc2" C47C 139(2)
C3C Sc1" Sc2" C47C -123(2)
C34C Sc1" Sc2" C47C 106(2)
C13C Sc1" Sc2" C47C 178(2)
Sc3" Sc1" Sc2" C47C 37(2)
N1A Sc1" Sc2" C28C -141.0(3)
C15C Sc1" Sc2" C28C 48.4(3)
C16C Sc1" Sc2" C28C 91.4(6)
C14C Sc1" Sc2" C28C 9.1(3)
C35C Sc1" Sc2" C28C -100.3(6)
C33C Sc1" Sc2" C28C -27.9(2)
C3C Sc1" Sc2" C28C 70.3(2)
C34C Sc1" Sc2" C28C -61.3(3)
C13C Sc1" Sc2" C28C 10.67(19)
Sc3" Sc1" Sc2" C28C -130.0(2)
N1A Sc1" Sc2" C48C -72.9(4)
C15C Sc1" Sc2" C48C 116.5(3)
C16C Sc1" Sc2" C48C 159.5(5)
C14C Sc1" Sc2" C48C 77.2(3)
C35C Sc1" Sc2" C48C -32.2(7)
C33C Sc1" Sc2" C48C 40.2(3)
C3C Sc1" Sc2" C48C 138.4(3)
C34C Sc1" Sc2" C48C 6.8(4)
C13C Sc1" Sc2" C48C 78.8(3)
Sc3" Sc1" Sc2" C48C -62.0(3)
N1A Sc1" Sc2" C49C -104.5(3)
C15C Sc1" Sc2" C49C 84.9(3)
C16C Sc1" Sc2" C49C 127.9(5)
C14C Sc1" Sc2" C49C 45.6(3)
C35C Sc1" Sc2" C49C -63.8(6)
C33C Sc1" Sc2" C49C 8.6(2)
C3C Sc1" Sc2" C49C 106.8(2)
C34C Sc1" Sc2" C49C -24.8(3)
C13C Sc1" Sc2" C49C 47.18(19)
Sc3" Sc1" Sc2" C49C -93.5(2)
N1A Sc1" Sc2" C25C 109.7(3)
C15C Sc1" Sc2" C25C -60.8(3)
C16C Sc1" Sc2" C25C -17.9(6)
C14C Sc1" Sc2" C25C -100.1(2)
C35C Sc1" Sc2" C25C 150.5(5)
C33C Sc1" Sc2" C25C -137.13(19)
C3C Sc1" Sc2" C25C -39.0(2)
C34C Sc1" Sc2" C25C -170.55(17)
C13C Sc1" Sc2" C25C -98.59(18)
Sc3" Sc1" Sc2" C25C 120.7(2)
N1A Sc1" Sc2" C10C 168.6(3)
C15C Sc1" Sc2" C10C -2.0(3)
C16C Sc1" Sc2" C10C 41.0(6)
C14C Sc1" Sc2" C10C -41.3(2)
C35C Sc1" Sc2" C10C -150.7(6)
C33C Sc1" Sc2" C10C -78.27(19)
C3C Sc1" Sc2" C10C 19.90(16)
C34C Sc1" Sc2" C10C -111.7(2)
C13C Sc1" Sc2" C10C -39.73(14)
Sc3" Sc1" Sc2" C10C 179.55(19)
N1A Sc1" Sc2" C46C 25.6(3)
C15C Sc1" Sc2" C46C -145.0(3)
C16C Sc1" Sc2" C46C -102.0(5)
C14C Sc1" Sc2" C46C 175.7(3)
C35C Sc1" Sc2" C46C 66.3(8)
C33C Sc1" Sc2" C46C 138.7(3)
C3C Sc1" Sc2" C46C -123.1(3)
C34C Sc1" Sc2" C46C 105.3(3)
C13C Sc1" Sc2" C46C 177.3(3)
Sc3" Sc1" Sc2" C46C 36.6(3)
N1A Sc1" Sc2" Sc3" -11.0(2)
C15C Sc1" Sc2" Sc3" 178.5(3)
C16C Sc1" Sc2" Sc3" -138.6(5)
C14C Sc1" Sc2" Sc3" 139.2(2)
C35C Sc1" Sc2" Sc3" 29.8(6)
C33C Sc1" Sc2" Sc3" 102.2(2)
C3C Sc1" Sc2" Sc3" -159.65(19)
C34C Sc1" Sc2" Sc3" 68.8(2)
C13C Sc1" Sc2" Sc3" 140.72(17)
Sc3B N1A Sc3" C76C 1.6(7)
Sc3A N1A Sc3" C76C 119.0(7)
Sc2C N1A Sc3" C76C 30.1(8)
Sc1" N1A Sc3" C76C -72.1(7)
Sc1' N1A Sc3" C76C -83.3(7)
Sc3C N1A Sc3" C76C 114.7(8)
Sc2A N1A Sc3" C76C -17.3(8)
Sc1A N1A Sc3" C76C -102.8(7)
Sc1B N1A Sc3" C76C 133.3(7)
Sc3' N1A Sc3" C76C 75.1(7)
Sc2B N1A Sc3" C76C -126.4(6)
Sc3B N1A Sc3" C80C -118.3(8)
Sc3A N1A Sc3" C80C -0.8(8)
Sc2C N1A Sc3" C80C -89.7(8)
Sc1" N1A Sc3" C80C 168.0(7)
Sc1' N1A Sc3" C80C 156.9(8)
Sc3C N1A Sc3" C80C -5.1(6)
Sc2A N1A Sc3" C80C -137.1(7)
Sc1A N1A Sc3" C80C 137.4(9)
Sc1B N1A Sc3" C80C 13.5(7)
Sc3' N1A Sc3" C80C -44.7(7)
Sc2B N1A Sc3" C80C 113.7(7)
Sc3B N1A Sc3" C74C 60.9(4)
Sc3A N1A Sc3" C74C 178.4(4)
Sc2C N1A Sc3" C74C 89.5(4)
Sc1" N1A Sc3" C74C -12.8(5)
Sc1' N1A Sc3" C74C -23.9(4)
Sc3C N1A Sc3" C74C 174.0(6)
Sc2A N1A Sc3" C74C 42.1(5)
Sc1A N1A Sc3" C74C -43.4(3)
Sc1B N1A Sc3" C74C -167.3(5)
Sc3' N1A Sc3" C74C 134.4(6)
Sc2B N1A Sc3" C74C -67.1(5)
Sc3B N1A Sc3" C62C -175.2(3)
Sc3A N1A Sc3" C62C -57.7(3)
Sc2C N1A Sc3" C62C -146.6(3)
Sc1" N1A Sc3" C62C 111.1(3)
Sc1' N1A Sc3" C62C 100.0(4)
Sc3C N1A Sc3" C62C -62.1(4)
Sc2A N1A Sc3" C62C 166.0(2)
Sc1A N1A Sc3" C62C 80.5(4)
Sc1B N1A Sc3" C62C -43.4(3)
Sc3' N1A Sc3" C62C -101.7(4)
Sc2B N1A Sc3" C62C 56.8(4)
Sc3B N1A Sc3" C77C -22.9(3)
Sc3A N1A Sc3" C77C 94.5(2)
Sc2C N1A Sc3" C77C 5.6(4)
Sc1" N1A Sc3" C77C -96.6(3)
Sc1' N1A Sc3" C77C -107.8(3)
Sc3C N1A Sc3" C77C 90.2(4)
Sc2A N1A Sc3" C77C -41.8(4)
Sc1A N1A Sc3" C77C -127.3(4)
Sc1B N1A Sc3" C77C 108.8(3)
Sc3' N1A Sc3" C77C 50.6(3)
Sc2B N1A Sc3" C77C -150.9(2)
Sc3B N1A Sc3" C79C -92.6(3)
Sc3A N1A Sc3" C79C 24.9(3)
Sc2C N1A Sc3" C79C -64.0(4)
Sc1" N1A Sc3" C79C -166.3(2)
Sc1' N1A Sc3" C79C -177.4(3)
Sc3C N1A Sc3" C79C 20.6(3)
Sc2A N1A Sc3" C79C -111.4(3)
Sc1A N1A Sc3" C79C 163.1(4)
Sc1B N1A Sc3" C79C 39.2(2)
Sc3' N1A Sc3" C79C -19.0(3)
Sc2B N1A Sc3" C79C 139.5(3)
Sc3B N1A Sc3" C75C 103.1(3)
Sc3A N1A Sc3" C75C -139.4(3)
Sc2C N1A Sc3" C75C 131.7(3)
Sc1" N1A Sc3" C75C 29.4(4)
Sc1' N1A Sc3" C75C 18.2(3)
Sc3C N1A Sc3" C75C -143.8(5)
Sc2A N1A Sc3" C75C 84.2(4)
Sc1A N1A Sc3" C75C -1.26(17)
Sc1B N1A Sc3" C75C -125.1(4)
Sc3' N1A Sc3" C75C 176.6(5)
Sc2B N1A Sc3" C75C -24.9(4)
Sc3B N1A Sc3" C61C 143.0(3)
Sc3A N1A Sc3" C61C -99.6(2)
Sc2C N1A Sc3" C61C 171.5(2)
Sc1" N1A Sc3" C61C 69.3(3)
Sc1' N1A Sc3" C61C 58.1(3)
Sc3C N1A Sc3" C61C -103.9(4)
Sc2A N1A Sc3" C61C 124.1(3)
Sc1A N1A Sc3" C61C 38.6(2)
Sc1B N1A Sc3" C61C -85.3(3)
Sc3' N1A Sc3" C61C -143.5(5)
Sc2B N1A Sc3" C61C 15.0(4)
Sc3B N1A Sc3" C78C -57.9(2)
Sc3A N1A Sc3" C78C 59.6(2)
Sc2C N1A Sc3" C78C -29.4(4)
Sc1" N1A Sc3" C78C -131.6(2)
Sc1' N1A Sc3" C78C -142.8(3)
Sc3C N1A Sc3" C78C 55.2(3)
Sc2A N1A Sc3" C78C -76.8(3)
Sc1A N1A Sc3" C78C -162.3(4)
Sc1B N1A Sc3" C78C 73.8(2)
Sc3' N1A Sc3" C78C 15.6(3)
Sc2B N1A Sc3" C78C 174.1(2)
Sc3B N1A Sc3" Sc2" -88.0(3)
Sc3A N1A Sc3" Sc2" 29.4(2)
Sc2C N1A Sc3" Sc2" -59.5(3)
Sc1" N1A Sc3" Sc2" -161.7(4)
Sc1' N1A Sc3" Sc2" -172.9(3)
Sc3C N1A Sc3" Sc2" 25.1(4)
Sc2A N1A Sc3" Sc2" -106.9(3)
Sc1A N1A Sc3" Sc2" 167.6(2)
Sc1B N1A Sc3" Sc2" 43.7(3)
Sc3' N1A Sc3" Sc2" -14.5(4)
Sc2B N1A Sc3" Sc2" 144.0(4)
Sc3B N1A Sc3" Sc1" 73.7(3)
Sc3A N1A Sc3" Sc1" -168.8(3)
Sc2C N1A Sc3" Sc1" 102.2(3)
Sc1' N1A Sc3" Sc1" -11.2(3)
Sc3C N1A Sc3" Sc1" -173.2(3)
Sc2A N1A Sc3" Sc1" 54.8(2)
Sc1A N1A Sc3" Sc1" -30.7(3)
Sc1B N1A Sc3" Sc1" -154.6(3)
Sc3' N1A Sc3" Sc1" 147.2(4)
Sc2B N1A Sc3" Sc1" -54.3(3)
C74C C76C Sc3" N1A 85.5(7)
C80C C76C Sc3" N1A -147.1(7)
C77C C76C Sc3" N1A -36.0(7)
C74C C76C Sc3" C80C -127.32(6)
C77C C76C Sc3" C80C 111.16(5)
C80C C76C Sc3" C74C 127.32(6)
C77C C76C Sc3" C74C -121.5
C74C C76C Sc3" C62C -96.91(8)
C80C C76C Sc3" C62C 30.4
C77C C76C Sc3" C62C 141.58(8)
C74C C76C Sc3" C77C 121.5
C80C C76C Sc3" C77C -111.16(5)
C74C C76C Sc3" C79C -165.89(8)
C80C C76C Sc3" C79C -38.6
C77C C76C Sc3" C79C 72.60(5)
C74C C76C Sc3" C75C -30.1
C80C C76C Sc3" C75C 97.24(7)
C77C C76C Sc3" C75C -151.60(5)
C74C C76C Sc3" C61C -62.65(6)
C80C C76C Sc3" C61C 64.67(6)
C77C C76C Sc3" C61C 175.83(7)
C74C C76C Sc3" C78C 156.65(6)
C80C C76C Sc3" C78C -76.0
C77C C76C Sc3" C78C 35.1
C74C C76C Sc3" Sc2" 144.8(3)
C80C C76C Sc3" Sc2" -87.9(3)
C77C C76C Sc3" Sc2" 23.2(3)
C74C C76C Sc3" Sc1" 40.2(3)
C80C C76C Sc3" Sc1" 167.5(3)
C77C C76C Sc3" Sc1" -81.3(3)
C62C C80C Sc3" N1A -83.7(8)
C76C C80C Sc3" N1A 148.7(8)
C79C C80C Sc3" N1A 38.3(7)
C62C C80C Sc3" C76C 127.53(6)
C79C C80C Sc3" C76C -110.41(6)
C62C C80C Sc3" C74C 96.86(9)
C76C C80C Sc3" C74C -30.7
C79C C80C Sc3" C74C -141.08(9)
C76C C80C Sc3" C62C -127.53(6)
C79C C80C Sc3" C62C 122.1
C62C C80C Sc3" C77C 165.87(7)
C76C C80C Sc3" C77C 38.3
C79C C80C Sc3" C77C -72.07(5)
C62C C80C Sc3" C79C -122.1
C76C C80C Sc3" C79C 110.41(6)
C62C C80C Sc3" C75C 62.49(7)
C76C C80C Sc3" C75C -65.04(7)
C79C C80C Sc3" C75C -175.45(9)
C62C C80C Sc3" C61C 30.0
C76C C80C Sc3" C61C -97.50(7)
C79C C80C Sc3" C61C 152.09(6)
C62C C80C Sc3" C78C -156.42(6)
C76C C80C Sc3" C78C 76.05(6)
C79C C80C Sc3" C78C -34.4
C62C C80C Sc3" Sc2" -103.4(3)
C76C C80C Sc3" Sc2" 129.1(3)
C79C C80C Sc3" Sc2" 18.7(2)
C62C C80C Sc3" Sc1" 52.2(16)
C76C C80C Sc3" Sc1" -75.3(16)
C79C C80C Sc3" Sc1" 174.3(17)
C76C C74C Sc3" N1A -146.6(4)
C75C C74C Sc3" N1A 87.5(4)
C73C C74C Sc3" N1A -30.3(4)
C75C C74C Sc3" C76C -125.87(7)
C73C C74C Sc3" C76C 116.30(5)
C76C C74C Sc3" C80C 33.02(6)
C75C C74C Sc3" C80C -92.85(10)
C73C C74C Sc3" C80C 149.32(9)
C76C C74C Sc3" C62C 69.85(8)
C75C C74C Sc3" C62C -56.03(9)
C73C C74C Sc3" C62C -173.86(8)
C76C C74C Sc3" C77C -34.0
C75C C74C Sc3" C77C -159.88(6)
C73C C74C Sc3" C77C 82.29(5)
C76C C74C Sc3" C79C 12.05(7)
C75C C74C Sc3" C79C -113.82(13)
C73C C74C Sc3" C79C 128.35(12)
C76C C74C Sc3" C75C 125.87(7)
C73C C74C Sc3" C75C -117.8
C76C C74C Sc3" C61C 100.92(7)
C75C C74C Sc3" C61C -25.0
C73C C74C Sc3" C61C -142.8
C76C C74C Sc3" C78C -19.1
C75C C74C Sc3" C78C -144.93(10)
C73C C74C Sc3" C78C 97.24(9)
C76C C74C Sc3" Sc2" -96.9(6)
C75C C74C Sc3" Sc2" 137.2(6)
C73C C74C Sc3" Sc2" 19.3(6)
C76C C74C Sc3" Sc1" -153.2(2)
C75C C74C Sc3" Sc1" 80.88(15)
C73C C74C Sc3" Sc1" -36.95(16)
C63C C62C Sc3" N1A 29.4(3)
C80C C62C Sc3" N1A 145.7(4)
C61C C62C Sc3" N1A -88.3(3)
C63C C62C Sc3" C76C -149.26(8)
C80C C62C Sc3" C76C -32.96(6)
C61C C62C Sc3" C76C 93.00(9)
C63C C62C Sc3" C80C -116.30(6)
C61C C62C Sc3" C80C 125.96(7)
C63C C62C Sc3" C74C 173.68(8)
C80C C62C Sc3" C74C -70.02(10)
C61C C62C Sc3" C74C 55.94(9)
C63C C62C Sc3" C77C -128.42(11)
C80C C62C Sc3" C77C -12.12(6)
C61C C62C Sc3" C77C 113.84(13)
C63C C62C Sc3" C79C -82.63(7)
C80C C62C Sc3" C79C 33.7
C61C C62C Sc3" C79C 159.63(8)
C63C C62C Sc3" C75C 142.5
C80C C62C Sc3" C75C -101.24(9)
C61C C62C Sc3" C75C 24.7
C63C C62C Sc3" C61C 117.7
C80C C62C Sc3" C61C -125.96(7)
C63C C62C Sc3" C78C -97.06(11)
C80C C62C Sc3" C78C 19.24(5)
C61C C62C Sc3" C78C 145.20(12)
C63C C62C Sc3" Sc2" -12.2(2)
C80C C62C Sc3" Sc2" 104.1(2)
C61C C62C Sc3" Sc2" -130.0(2)
C63C C62C Sc3" Sc1" 73.9(3)
C80C C62C Sc3" Sc1" -169.8(3)
C61C C62C Sc3" Sc1" -43.8(3)
C71C C77C Sc3" N1A 42.2(3)
C76C C77C Sc3" N1A 164.3(3)
C78C C77C Sc3" N1A -80.0(2)
C71C C77C Sc3" C76C -122.09(5)
C78C C77C Sc3" C76C 115.78(7)
C71C C77C Sc3" C80C -164.76(6)
C76C C77C Sc3" C80C -42.7
C78C C77C Sc3" C80C 73.11(8)
C71C C77C Sc3" C74C -87.21(6)
C76C C77C Sc3" C74C 34.9
C78C C77C Sc3" C74C 150.66(7)
C71C C77C Sc3" C62C -156.60(10)
C76C C77C Sc3" C62C -34.51(7)
C78C C77C Sc3" C62C 81.28(12)
C71C C77C Sc3" C79C 154.0
C76C C77C Sc3" C79C -83.94(7)
C78C C77C Sc3" C79C 31.8
C71C C77C Sc3" C75C -97.81(9)
C76C C77C Sc3" C75C 24.3
C78C C77C Sc3" C75C 140.06(10)
C71C C77C Sc3" C61C -126.18(12)
C76C C77C Sc3" C61C -4.09(7)
C78C C77C Sc3" C61C 111.69(14)
C71C C77C Sc3" C78C 122.1
C76C C77C Sc3" C78C -115.78(7)
C71C C77C Sc3" Sc2" 72.92(13)
C76C C77C Sc3" Sc2" -164.99(18)
C78C C77C Sc3" Sc2" -49.21(12)
C71C C77C Sc3" Sc1" 5.87(19)
C76C C77C Sc3" Sc1" 128.0(2)
C78C C77C Sc3" Sc1" -116.26(17)
C65C C79C Sc3" N1A -40.9(3)
C78C C79C Sc3" N1A 80.4(3)
C80C C79C Sc3" N1A -162.7(4)
C65C C79C Sc3" C76C 164.97(8)
C78C C79C Sc3" C76C -73.81(9)
C80C C79C Sc3" C76C 43.17(5)
C65C C79C Sc3" C80C 121.80(7)
C78C C79C Sc3" C80C -116.99(9)
C65C C79C Sc3" C74C 156.77(13)
C78C C79C Sc3" C74C -82.02(14)
C80C C79C Sc3" C74C 34.97(8)
C65C C79C Sc3" C62C 87.31(7)
C78C C79C Sc3" C62C -151.47(9)
C80C C79C Sc3" C62C -34.5
C65C C79C Sc3" C77C -153.4
C78C C79C Sc3" C77C -32.2
C80C C79C Sc3" C77C 84.82(9)
C65C C79C Sc3" C75C 126.27(16)
C78C C79C Sc3" C75C -112.52(17)
C80C C79C Sc3" C75C 4.47(9)
C65C C79C Sc3" C61C 98.00(12)
C78C C79C Sc3" C61C -140.78(13)
C80C C79C Sc3" C61C -23.80(5)
C65C C79C Sc3" C78C -121.2
C80C C79C Sc3" C78C 116.99(9)
C65C C79C Sc3" Sc2" -43.29(13)
C78C C79C Sc3" Sc2" 77.92(12)
C80C C79C Sc3" Sc2" -165.09(19)
C65C C79C Sc3" Sc1" -56.3(5)
C78C C79C Sc3" Sc1" 64.9(5)
C80C C79C Sc3" Sc1" -178.1(6)
C74C C75C Sc3" N1A -121.7(3)
C58C C75C Sc3" N1A -3.0(3)
C61C C75C Sc3" N1A 101.9(3)
C74C C75C Sc3" C76C 33.20(6)
C58C C75C Sc3" C76C 151.97(6)
C61C C75C Sc3" C76C -103.15(9)
C74C C75C Sc3" C80C 74.09(12)
C58C C75C Sc3" C80C -167.14(9)
C61C C75C Sc3" C80C -62.26(10)
C58C C75C Sc3" C74C 118.8
C61C C75C Sc3" C74C -136.35(6)
C74C C75C Sc3" C62C 111.12(10)
C58C C75C Sc3" C62C -130.11(6)
C61C C75C Sc3" C62C -25.23(6)
C74C C75C Sc3" C77C 17.43(6)
C58C C75C Sc3" C77C 136.20(8)
C61C C75C Sc3" C77C -118.92(11)
C74C C75C Sc3" C79C 71.40(16)
C58C C75C Sc3" C79C -169.83(14)
C61C C75C Sc3" C79C -64.95(15)
C74C C75C Sc3" C61C 136.35(6)
C58C C75C Sc3" C61C -104.9
C74C C75C Sc3" C78C 39.31(14)
C58C C75C Sc3" C78C 158.07(14)
C61C C75C Sc3" C78C -97.04(16)
C74C C75C Sc3" Sc2" -138.0(5)
C58C C75C Sc3" Sc2" -19.3(5)
C61C C75C Sc3" Sc2" 85.6(5)
C74C C75C Sc3" Sc1" -107.45(15)
C58C C75C Sc3" Sc1" 11.32(16)
C61C C75C Sc3" Sc1" 116.20(15)
C62C C61C Sc3" N1A 120.3(3)
C60C C61C Sc3" N1A 2.3(3)
C75C C61C Sc3" N1A -102.8(2)
C62C C61C Sc3" C76C -73.93(9)
C60C C61C Sc3" C76C 168.04(7)
C75C C61C Sc3" C76C 62.90(9)
C62C C61C Sc3" C80C -33.05(5)
C60C C61C Sc3" C80C -151.09(7)
C75C C61C Sc3" C80C 103.78(11)
C62C C61C Sc3" C74C -111.27(10)
C60C C61C Sc3" C74C 130.70(6)
C75C C61C Sc3" C74C 25.6
C60C C61C Sc3" C62C -118.0
C75C C61C Sc3" C62C 136.83(8)
C62C C61C Sc3" C77C -71.46(13)
C60C C61C Sc3" C77C 170.51(12)
C75C C61C Sc3" C77C 65.37(14)
C62C C61C Sc3" C79C -17.62(7)
C60C C61C Sc3" C79C -135.65(11)
C75C C61C Sc3" C79C 119.21(14)
C62C C61C Sc3" C75C -136.83(8)
C60C C61C Sc3" C75C 105.1
C62C C61C Sc3" C78C -38.90(13)
C60C C61C Sc3" C78C -156.93(15)
C75C C61C Sc3" C78C 97.93(19)
C62C C61C Sc3" Sc2" 78.9(2)
C60C C61C Sc3" Sc2" -39.1(3)
C75C C61C Sc3" Sc2" -144.3(3)
C62C C61C Sc3" Sc1" 150.4(2)
C60C C61C Sc3" Sc1" 32.37(18)
C75C C61C Sc3" Sc1" -72.76(15)
C68C C78C Sc3" N1A -0.2(2)
C79C C78C Sc3" N1A -117.7(2)
C77C C78C Sc3" N1A 118.4(2)
C68C C78C Sc3" C76C -157.20(6)
C79C C78C Sc3" C76C 85.30(8)
C77C C78C Sc3" C76C -38.64(6)
C68C C78C Sc3" C80C 155.47(7)
C79C C78C Sc3" C80C 37.97(6)
C77C C78C Sc3" C80C -85.97(9)
C68C C78C Sc3" C74C -143.81(8)
C79C C78C Sc3" C74C 98.68(11)
C77C C78C Sc3" C74C -25.25(8)
C68C C78C Sc3" C62C 142.04(9)
C79C C78C Sc3" C62C 24.53(8)
C77C C78C Sc3" C62C -99.40(12)
C68C C78C Sc3" C77C -118.6
C79C C78C Sc3" C77C 123.94(6)
C68C C78C Sc3" C79C 117.5
C77C C78C Sc3" C79C -123.94(6)
C68C C78C Sc3" C75C -163.61(14)
C79C C78C Sc3" C75C 78.89(15)
C77C C78C Sc3" C75C -45.05(15)
C68C C78C Sc3" C61C 161.59(15)
C79C C78C Sc3" C61C 44.08(15)
C77C C78C Sc3" C61C -79.85(17)
C68C C78C Sc3" Sc2" 15.41(12)
C79C C78C Sc3" Sc2" -102.09(12)
C77C C78C Sc3" Sc2" 133.97(12)
C68C C78C Sc3" Sc1" -30.0(2)
C79C C78C Sc3" Sc1" -147.5(3)
C77C C78C Sc3" Sc1" 88.6(2)
C27C Sc2" Sc3" N1A 91.5(11)
C26C Sc2" Sc3" N1A -138.7(5)
C47C Sc2" Sc3" N1A -166.0(4)
C28C Sc2" Sc3" N1A 98.1(3)
C48C Sc2" Sc3" N1A 159.3(3)
C49C Sc2" Sc3" N1A 124.2(3)
C25C Sc2" Sc3" N1A -96.4(3)
C10C Sc2" Sc3" N1A 9.4(4)
C46C Sc2" Sc3" N1A -149.0(3)
Sc1" Sc2" Sc3" N1A 10.2(2)
N1A Sc2" Sc3" C76C -143.2(4)
C27C Sc2" Sc3" C76C -51.7(12)
C26C Sc2" Sc3" C76C 78.1(5)
C47C Sc2" Sc3" C76C 50.9(4)
C28C Sc2" Sc3" C76C -45.1(4)
C48C Sc2" Sc3" C76C 16.1(4)
C49C Sc2" Sc3" C76C -19.0(4)
C25C Sc2" Sc3" C76C 120.4(3)
C10C Sc2" Sc3" C76C -133.8(4)
C46C Sc2" Sc3" C76C 67.9(3)
Sc1" Sc2" Sc3" C76C -133.0(3)
N1A Sc2" Sc3" C80C 165.8(4)
C27C Sc2" Sc3" C80C -102.7(11)
C26C Sc2" Sc3" C80C 27.1(6)
C47C Sc2" Sc3" C80C -0.2(4)
C28C Sc2" Sc3" C80C -96.1(3)
C48C Sc2" Sc3" C80C -34.9(3)
C49C Sc2" Sc3" C80C -70.0(3)
C25C Sc2" Sc3" C80C 69.4(3)
C10C Sc2" Sc3" C80C 175.2(3)
C46C Sc2" Sc3" C80C 16.8(3)
Sc1" Sc2" Sc3" C80C 176.0(3)
N1A Sc2" Sc3" C74C -74.7(6)
C27C Sc2" Sc3" C74C 16.8(14)
C26C Sc2" Sc3" C74C 146.7(5)
C47C Sc2" Sc3" C74C 119.4(5)
C28C Sc2" Sc3" C74C 23.5(7)
C48C Sc2" Sc3" C74C 84.6(6)
C49C Sc2" Sc3" C74C 49.6(6)
C25C Sc2" Sc3" C74C -171.0(5)
C10C Sc2" Sc3" C74C -65.3(8)
C46C Sc2" Sc3" C74C 136.4(6)
Sc1" Sc2" Sc3" C74C -64.4(6)
N1A Sc2" Sc3" C62C 121.2(4)
C27C Sc2" Sc3" C62C -147.4(10)
C26C Sc2" Sc3" C62C -17.5(5)
C47C Sc2" Sc3" C62C -44.8(3)
C28C Sc2" Sc3" C62C -140.7(3)
C48C Sc2" Sc3" C62C -79.5(3)
C49C Sc2" Sc3" C62C -114.6(3)
C25C Sc2" Sc3" C62C 24.8(3)
C10C Sc2" Sc3" C62C 130.6(3)
C46C Sc2" Sc3" C62C -27.8(3)
Sc1" Sc2" Sc3" C62C 131.4(3)
N1A Sc2" Sc3" C77C -129.4(3)
C27C Sc2" Sc3" C77C -38.0(11)
C26C Sc2" Sc3" C77C 91.9(4)
C47C Sc2" Sc3" C77C 64.6(2)
C28C Sc2" Sc3" C77C -31.3(3)
C48C Sc2" Sc3" C77C 29.8(2)
C49C Sc2" Sc3" C77C -5.22(19)
C25C Sc2" Sc3" C77C 134.17(19)
C10C Sc2" Sc3" C77C -120.1(4)
C46C Sc2" Sc3" C77C 81.59(17)
Sc1" Sc2" Sc3" C77C -119.23(19)
N1A Sc2" Sc3" C79C 176.3(3)
C27C Sc2" Sc3" C79C -92.2(11)
C26C Sc2" Sc3" C79C 37.6(4)
C47C Sc2" Sc3" C79C 10.3(2)
C28C Sc2" Sc3" C79C -85.6(2)
C48C Sc2" Sc3" C79C -24.42(19)
C49C Sc2" Sc3" C79C -59.48(18)
C25C Sc2" Sc3" C79C 79.9(2)
C10C Sc2" Sc3" C79C -174.3(4)
C46C Sc2" Sc3" C79C 27.34(16)
Sc1" Sc2" Sc3" C79C -173.5(2)
N1A Sc2" Sc3" C75C 24.6(5)
C27C Sc2" Sc3" C75C 116.1(11)
C26C Sc2" Sc3" C75C -114.1(5)
C47C Sc2" Sc3" C75C -141.3(5)
C28C Sc2" Sc3" C75C 122.7(5)
C48C Sc2" Sc3" C75C -176.1(5)
C49C Sc2" Sc3" C75C 148.8(5)
C25C Sc2" Sc3" C75C -71.8(5)
C10C Sc2" Sc3" C75C 34.0(8)
C46C Sc2" Sc3" C75C -124.4(5)
Sc1" Sc2" Sc3" C75C 34.8(5)
N1A Sc2" Sc3" C61C 80.7(3)
C27C Sc2" Sc3" C61C 172.1(10)
C26C Sc2" Sc3" C61C -58.0(5)
C47C Sc2" Sc3" C61C -85.3(3)
C28C Sc2" Sc3" C61C 178.8(2)
C48C Sc2" Sc3" C61C -120.1(3)
C49C Sc2" Sc3" C61C -155.1(2)
C25C Sc2" Sc3" C61C -15.7(4)
C10C Sc2" Sc3" C61C 90.0(4)
C46C Sc2" Sc3" C61C -68.3(3)
Sc1" Sc2" Sc3" C61C 90.9(3)
N1A Sc2" Sc3" C78C -153.0(3)
C27C Sc2" Sc3" C78C -61.5(11)
C26C Sc2" Sc3" C78C 68.3(4)
C47C Sc2" Sc3" C78C 41.1(2)
C28C Sc2" Sc3" C78C -54.8(2)
C48C Sc2" Sc3" C78C 6.31(16)
C49C Sc2" Sc3" C78C -28.75(15)
C25C Sc2" Sc3" C78C 110.6(2)
C10C Sc2" Sc3" C78C -143.6(4)
C46C Sc2" Sc3" C78C 58.06(13)
Sc1" Sc2" Sc3" C78C -142.76(18)
N1A Sc2" Sc3" Sc1" -10.2(2)
C27C Sc2" Sc3" Sc1" 81.2(11)
C26C Sc2" Sc3" Sc1" -148.9(4)
C47C Sc2" Sc3" Sc1" -176.2(3)
C28C Sc2" Sc3" Sc1" 87.9(2)
C48C Sc2" Sc3" Sc1" 149.1(2)
C49C Sc2" Sc3" Sc1" 114.01(18)
C25C Sc2" Sc3" Sc1" -106.6(2)
C10C Sc2" Sc3" Sc1" -0.8(4)
C46C Sc2" Sc3" Sc1" -159.18(18)
C15C Sc1" Sc3" N1A 175.7(13)
C16C Sc1" Sc3" N1A 152.4(4)
C14C Sc1" Sc3" N1A -102.6(3)
C35C Sc1" Sc3" N1A 177.6(3)
C33C Sc1" Sc3" N1A -121.3(3)
C3C Sc1" Sc3" N1A 41.1(4)
C34C Sc1" Sc3" N1A -149.8(3)
C13C Sc1" Sc3" N1A -64.8(3)
Sc2" Sc1" Sc3" N1A -11.1(2)
N1A Sc1" Sc3" C76C 147.5(5)
C15C Sc1" Sc3" C76C -36.8(14)
C16C Sc1" Sc3" C76C -60.1(4)
C14C Sc1" Sc3" C76C 44.9(4)
C35C Sc1" Sc3" C76C -34.9(4)
C33C Sc1" Sc3" C76C 26.2(3)
C3C Sc1" Sc3" C76C -171.3(3)
C34C Sc1" Sc3" C76C -2.3(3)
C13C Sc1" Sc3" C76C 82.7(3)
Sc2" Sc1" Sc3" C76C 136.5(4)
N1A Sc1" Sc3" C80C -146.7(17)
C15C Sc1" Sc3" C80C 29(3)
C16C Sc1" Sc3" C80C 5.6(18)
C14C Sc1" Sc3" C80C 110.7(16)
C35C Sc1" Sc3" C80C 30.9(17)
C33C Sc1" Sc3" C80C 92.0(17)
C3C Sc1" Sc3" C80C -105.6(16)
C34C Sc1" Sc3" C80C 63.5(17)
C13C Sc1" Sc3" C80C 148.5(16)
Sc2" Sc1" Sc3" C80C -157.8(17)
N1A Sc1" Sc3" C74C 170.9(4)
C15C Sc1" Sc3" C74C -13.4(13)
C16C Sc1" Sc3" C74C -36.7(3)
C14C Sc1" Sc3" C74C 68.3(3)
C35C Sc1" Sc3" C74C -11.5(2)
C33C Sc1" Sc3" C74C 49.6(2)
C3C Sc1" Sc3" C74C -147.9(3)
C34C Sc1" Sc3" C74C 21.1(2)
C13C Sc1" Sc3" C74C 106.1(2)
Sc2" Sc1" Sc3" C74C 159.9(2)
N1A Sc1" Sc3" C62C -102.5(4)
C15C Sc1" Sc3" C62C 73.2(13)
C16C Sc1" Sc3" C62C 49.8(4)
C14C Sc1" Sc3" C62C 154.9(3)
C35C Sc1" Sc3" C62C 75.1(3)
C33C Sc1" Sc3" C62C 136.2(3)
C3C Sc1" Sc3" C62C -61.4(4)
C34C Sc1" Sc3" C62C 107.7(3)
C13C Sc1" Sc3" C62C -167.3(2)
Sc2" Sc1" Sc3" C62C -113.6(3)
N1A Sc1" Sc3" C77C 104.7(3)
C15C Sc1" Sc3" C77C -79.7(12)
C16C Sc1" Sc3" C77C -103.0(3)
C14C Sc1" Sc3" C77C 2.0(3)
C35C Sc1" Sc3" C77C -77.7(2)
C33C Sc1" Sc3" C77C -16.7(2)
C3C Sc1" Sc3" C77C 145.8(3)
C34C Sc1" Sc3" C77C -45.1(2)
C13C Sc1" Sc3" C77C 39.9(3)
Sc2" Sc1" Sc3" C77C 93.6(2)
N1A Sc1" Sc3" C79C 25.9(5)
C15C Sc1" Sc3" C79C -158.4(10)
C16C Sc1" Sc3" C79C 178.3(4)
C14C Sc1" Sc3" C79C -76.7(6)
C35C Sc1" Sc3" C79C -156.5(5)
C33C Sc1" Sc3" C79C -95.4(5)
C3C Sc1" Sc3" C79C 67.1(7)
C34C Sc1" Sc3" C79C -123.9(5)
C13C Sc1" Sc3" C79C -38.9(6)
Sc2" Sc1" Sc3" C79C 14.9(5)
N1A Sc1" Sc3" C75C -156.6(3)
C15C Sc1" Sc3" C75C 19.1(13)
C16C Sc1" Sc3" C75C -4.2(3)
C14C Sc1" Sc3" C75C 100.8(3)
C35C Sc1" Sc3" C75C 21.0(2)
C33C Sc1" Sc3" C75C 82.07(18)
C3C Sc1" Sc3" C75C -115.5(3)
C34C Sc1" Sc3" C75C 53.61(18)
C13C Sc1" Sc3" C75C 138.6(2)
Sc2" Sc1" Sc3" C75C -167.7(2)
N1A Sc1" Sc3" C61C -126.1(3)
C15C Sc1" Sc3" C61C 49.6(13)
C16C Sc1" Sc3" C61C 26.3(4)
C14C Sc1" Sc3" C61C 131.3(2)
C35C Sc1" Sc3" C61C 51.5(2)
C33C Sc1" Sc3" C61C 112.59(19)
C3C Sc1" Sc3" C61C -84.9(3)
C34C Sc1" Sc3" C61C 84.1(2)
C13C Sc1" Sc3" C61C 169.14(19)
Sc2" Sc1" Sc3" C61C -137.1(2)
N1A Sc1" Sc3" C78C 65.3(3)
C15C Sc1" Sc3" C78C -119.0(12)
C16C Sc1" Sc3" C78C -142.3(3)
C14C Sc1" Sc3" C78C -37.3(4)
C35C Sc1" Sc3" C78C -117.1(2)
C33C Sc1" Sc3" C78C -56.0(3)
C3C Sc1" Sc3" C78C 106.5(4)
C34C Sc1" Sc3" C78C -84.5(2)
C13C Sc1" Sc3" C78C 0.5(3)
Sc2" Sc1" Sc3" C78C 54.3(2)
N1A Sc1" Sc3" Sc2" 11.1(2)
C15C Sc1" Sc3" Sc2" -173.3(13)
C16C Sc1" Sc3" Sc2" 163.4(3)
C14C Sc1" Sc3" Sc2" -91.6(2)
C35C Sc1" Sc3" Sc2" -171.3(2)
C33C Sc1" Sc3" Sc2" -110.28(16)
C3C Sc1" Sc3" Sc2" 52.2(3)
C34C Sc1" Sc3" Sc2" -138.74(17)
C13C Sc1" Sc3" Sc2" -53.73(19)
Sc3A N1A Sc1B Sc3B 96.7(3)
Sc2C N1A Sc1B Sc3B 59.1(3)
Sc1" N1A Sc1B Sc3B -144.6(7)
Sc1' N1A Sc1B Sc3B -109.3(4)
Sc3" N1A Sc1B Sc3B -60.6(3)
Sc3C N1A Sc1B Sc3B -32.2(4)
Sc2A N1A Sc1B Sc3B 62.9(5)
Sc1A N1A Sc1B Sc3B -93.1(2)
Sc3' N1A Sc1B Sc3B -15.1(3)
Sc2B N1A Sc1B Sc3B 175.5(3)
Sc3B N1A Sc1B Sc2B -175.5(3)
Sc3A N1A Sc1B Sc2B -78.8(3)
Sc2C N1A Sc1B Sc2B -116.4(4)
Sc1" N1A Sc1B Sc2B 39.9(5)
Sc1' N1A Sc1B Sc2B 75.2(3)
Sc3" N1A Sc1B Sc2B 123.9(3)
Sc3C N1A Sc1B Sc2B 152.3(4)
Sc2A N1A Sc1B Sc2B -112.6(5)
Sc1A N1A Sc1B Sc2B 91.4(2)
Sc3' N1A Sc1B Sc2B 169.4(3)
Sc3A N1A Sc2B Sc3B -134.9(3)
Sc2C N1A Sc2B Sc3B -45.8(3)
Sc1" N1A Sc2B Sc3B 24.3(3)
Sc1' N1A Sc2B Sc3B 65.3(3)
Sc3" N1A Sc2B Sc3B 116.5(3)
Sc3C N1A Sc2B Sc3B 168.1(4)
Sc2A N1A Sc2B Sc3B -19.3(2)
Sc1A N1A Sc2B Sc3B 101.5(2)
Sc1B N1A Sc2B Sc3B -175.6(3)
Sc3' N1A Sc2B Sc3B 159.9(8)
Sc3B N1A Sc2B Sc1B 175.6(3)
Sc3A N1A Sc2B Sc1B 40.75(16)
Sc2C N1A Sc2B Sc1B 129.8(3)
Sc1" N1A Sc2B Sc1B -160.1(2)
Sc1' N1A Sc2B Sc1B -119.1(3)
Sc3" N1A Sc2B Sc1B -67.9(3)
Sc3C N1A Sc2B Sc1B -16.3(2)
Sc2A N1A Sc2B Sc1B 156.3(2)
Sc1A N1A Sc2B Sc1B -82.85(19)
Sc3' N1A Sc2B Sc1B -24.4(7)
Sc3B Sc1B Sc2B N1A -2.54(19)
N1A Sc1B Sc2B Sc3B 2.54(19)
Sc3A N1A Sc3B Sc2B 129.9(3)
Sc2C N1A Sc3B Sc2B 69.2(3)
Sc1" N1A Sc3B Sc2B -17.2(2)
Sc1' N1A Sc3B Sc2B -53.1(2)
Sc3" N1A Sc3B Sc2B -139.3(2)
Sc3C N1A Sc3B Sc2B -172.2(3)
Sc2A N1A Sc3B Sc2B 23.8(3)
Sc1A N1A Sc3B Sc2B -100.6(2)
Sc1B N1A Sc3B Sc2B 175.6(3)
Sc3' N1A Sc3B Sc2B -173.8(3)
Sc3A N1A Sc3B Sc1B -45.64(18)
Sc2C N1A Sc3B Sc1B -106.4(2)
Sc1" N1A Sc3B Sc1B 167.2(2)
Sc1' N1A Sc3B Sc1B 131.4(3)
Sc3" N1A Sc3B Sc1B 45.1(2)
Sc3C N1A Sc3B Sc1B 12.23(18)
Sc2A N1A Sc3B Sc1B -151.8(2)
Sc1A N1A Sc3B Sc1B 83.8(2)
Sc3' N1A Sc3B Sc1B 10.6(2)
Sc2B N1A Sc3B Sc1B -175.6(3)
Sc1B Sc2B Sc3B N1A -2.51(19)
N1A Sc2B Sc3B Sc1B 2.51(19)
Sc2B Sc1B Sc3B N1A 2.62(19)
N1A Sc1B Sc3B Sc2B -2.62(19)
Sc3B N1A Sc1C Sc3C -114.5(3)
Sc3A N1A Sc1C Sc3C 69.4(3)
Sc2C N1A Sc1C Sc3C -168.3(4)
Sc1" N1A Sc1C Sc3C -159.8(3)
Sc1' N1A Sc1C Sc3C -99.6(5)
Sc3" N1A Sc1C Sc3C -25.9(3)
Sc2A N1A Sc1C Sc3C -161.5(3)
Sc1A N1A Sc1C Sc3C -29.2(3)
Sc1B N1A Sc1C Sc3C 25.6(2)
Sc3' N1A Sc1C Sc3C -24.5(3)
Sc2B N1A Sc1C Sc3C 133.5(3)
Sc3B N1A Sc1C Sc2C 53.8(3)
Sc3A N1A Sc1C Sc2C -122.3(4)
Sc1" N1A Sc1C Sc2C 8.5(4)
Sc1' N1A Sc1C Sc2C 68.7(6)
Sc3" N1A Sc1C Sc2C 142.4(4)
Sc3C N1A Sc1C Sc2C 168.3(4)
Sc2A N1A Sc1C Sc2C 6.7(3)
Sc1A N1A Sc1C Sc2C 139.1(3)
Sc1B N1A Sc1C Sc2C -166.1(4)
Sc3' N1A Sc1C Sc2C 143.8(5)
Sc2B N1A Sc1C Sc2C -58.2(4)
Sc3B N1A Sc2C Sc3C 79.9(3)
Sc3A N1A Sc2C Sc3C -49.4(3)
Sc1" N1A Sc2C Sc3C 162.3(3)
Sc1' N1A Sc2C Sc3C 143.8(4)
Sc3" N1A Sc2C Sc3C 41.3(3)
Sc2A N1A Sc2C Sc3C 156.3(3)
Sc1A N1A Sc2C Sc3C 98.2(4)
Sc1B N1A Sc2C Sc3C -26.4(2)
Sc3' N1A Sc2C Sc3C 16.5(3)
Sc2B N1A Sc2C Sc3C -155.6(3)
Sc3B N1A Sc2C Sc1C -88.3(3)
Sc3A N1A Sc2C Sc1C 142.4(3)
Sc1" N1A Sc2C Sc1C -5.9(3)
Sc1' N1A Sc2C Sc1C -24.4(3)
Sc3" N1A Sc2C Sc1C -126.9(4)
Sc3C N1A Sc2C Sc1C -168.2(4)
Sc2A N1A Sc2C Sc1C -11.9(5)
Sc1A N1A Sc2C Sc1C -70.0(3)
Sc1B N1A Sc2C Sc1C 165.3(4)
Sc3' N1A Sc2C Sc1C -151.7(4)
Sc2B N1A Sc2C Sc1C 36.2(3)
Sc3C Sc1C Sc2C N1A 6.9(3)
N1A Sc1C Sc2C Sc3C -6.9(3)
Sc3B N1A Sc3C Sc2C -50.2(3)
Sc3A N1A Sc3C Sc2C 65.5(3)
Sc1" N1A Sc3C Sc2C -134.0(7)
Sc1' N1A Sc3C Sc2C -140.4(4)
Sc3" N1A Sc3C Sc2C -119.7(4)
Sc2A N1A Sc3C Sc2C -26.0(3)
Sc1A N1A Sc3C Sc2C -144.1(3)
Sc1B N1A Sc3C Sc2C 102.1(4)
Sc3' N1A Sc3C Sc2C -46.1(6)
Sc2B N1A Sc3C Sc2C 140.5(5)
Sc3B N1A Sc3C Sc1C 118.4(3)
Sc3A N1A Sc3C Sc1C -125.9(3)
Sc2C N1A Sc3C Sc1C 168.6(4)
Sc1" N1A Sc3C Sc1C 34.6(5)
Sc1' N1A Sc3C Sc1C 28.2(3)
Sc3" N1A Sc3C Sc1C 48.9(4)
Sc2A N1A Sc3C Sc1C 142.6(5)
Sc1A N1A Sc3C Sc1C 24.5(3)
Sc1B N1A Sc3C Sc1C -89.3(4)
Sc3' N1A Sc3C Sc1C 122.5(5)
Sc2B N1A Sc3C Sc1C -50.9(3)
Sc1C Sc2C Sc3C N1A 6.7(2)
N1A Sc2C Sc3C Sc1C -6.7(2)
Sc2C Sc1C Sc3C N1A -6.6(3)
N1A Sc1C Sc3C Sc2C 6.6(3)
C6S C1S C2S C3S 0.0
C7S C1S C2S C3S -179.24(12)
C1S C2S C3S C4S 0.0
C2S C3S C4S C5S 0.0
C2S C3S C4S C8S 179.19(19)
C3S C4S C5S C6S 0.0
C8S C4S C5S C6S -179.2(2)
C4S C5S C6S C1S 0.0
C2S C1S C6S C5S 0.0
C7S C1S C6S C5S 179.26(12)
C6T C1T C2T C3T -1.6(3)
C7T C1T C2T C3T 175.0(2)
C1T C2T C3T C4T 6.3(3)
C2T C3T C4T C5T -10.4(3)
C2T C3T C4T C8T -177.8(2)
C3T C4T C5T C6T 9.9(3)
C8T C4T C5T C6T 177.0(2)
C2T C1T C6T C5T 1.1(3)
C7T C1T C6T C5T -175.6(2)
C4T C5T C6T C1T -5.3(3)
C6W C1W C2W C3W 3.5
C7W C1W C2W C3W 171.7
C1W C2W C3W C4W -4.5
C2W C3W C4W C5W 5.1
C2W C3W C4W C8W -165.9
C3W C4W C5W C6W -4.8
C8W C4W C5W C6W 166.0
C4W C5W C6W C1W 3.8
C2W C1W C6W C5W -3.2
C7W C1W C6W C5W -171.6
C6V C1V C2V C3V -0.6(3)
C7V C1V C2V C3V -164.6(2)
C1V C2V C3V C4V -4.1(3)
C2V C3V C4V C5V 1.0(3)
C2V C3V C4V C8V -169.30(18)
C3V C4V C5V C6V 6.8(3)
C8V C4V C5V C6V 176.90(18)
C4V C5V C6V C1V -11.6(3)
C2V C1V C6V C5V 8.4(3)
C7V C1V C6V C5V 172.7(2)
C6U C1U C2U C3U 8.9(7)
C7U C1U C2U C3U 172.5(7)
C1U C2U C3U C4U -5.2(8)
C2U C3U C4U C5U -1.1(8)
C2U C3U C4U C8U -166.4(5)
C3U C4U C5U C6U 3.6(8)
C8U C4U C5U C6U 168.7(6)
C4U C5U C6U C1U 0.1(9)
C2U C1U C6U C5U -6.4(9)
C7U C1U C6U C5U -170.3(7)
